data_4330816
loop_
_publ_author_name
'Dmitriy S. Dolzhnikov'
'Maria C. Iapalucci'
'Giuliano Longoni'
'Cristina Tiozzo'
'Stefano Zacchini'
'Cristina Femoni'

_publ_section_title
;
 New High-Nuclearity Carbonyl and Carbonyl-Substituted Rhodium Clusters
 and Their Relationships with Polyicosahedral Carbonyl-Substituted
 Palladium- and Gold-Thiolates
;
_journal_name_full 'Inorganic Chemistry'
_journal_page_first 11214
_journal_page_last 11216
_journal_paper_doi 10.1021/ic3011508
_journal_volume 51
_journal_year 2012
_chemical_formula_sum 'C55 H39 N13 O29 Rh26'
_chemical_formula_weight 4021.65
_chemical_name_systematic
; 
 ? 
;
_space_group_IT_number 11
_symmetry_cell_setting monoclinic
_symmetry_space_group_name_Hall '-P 2yb'
_symmetry_space_group_name_H-M 'P 1 21/m 1'
_atom_sites_solution_hydrogens geom
_atom_sites_solution_primary direct
_atom_sites_solution_secondary difmap
_audit_creation_method SHELXL-97
_cell_angle_alpha 90.00
_cell_angle_beta 103.039(12)
_cell_angle_gamma 90.00
_cell_formula_units_Z 2
_cell_length_a 13.143(13)
_cell_length_b 20.458(19)
_cell_length_c 16.727(16)
_cell_measurement_reflns_used 2198
_cell_measurement_temperature 296(2)
_cell_measurement_theta_max 24.610
_cell_measurement_theta_min 2.234
_cell_volume 4382(7)
_computing_structure_refinement 'SHELXL-97 (Sheldrick, 2008)'
_computing_structure_solution 'SHELXS-97 (Sheldrick, 2008)'
_diffrn_ambient_temperature 296(2)
_diffrn_measured_fraction_theta_full 0.994
_diffrn_measured_fraction_theta_max 0.994
_diffrn_measurement_device_type 'CCD AREA DETECTOR'
_diffrn_measurement_method 'OMEGA SCANS'
_diffrn_radiation_monochromator graphite
_diffrn_radiation_source 'fine-focus sealed tube'
_diffrn_radiation_type MoK\a
_diffrn_radiation_wavelength 0.71073
_diffrn_reflns_av_R_equivalents 0.0839
_diffrn_reflns_av_sigmaI/netI 0.0933
_diffrn_reflns_limit_h_max 15
_diffrn_reflns_limit_h_min -12
_diffrn_reflns_limit_k_max 23
_diffrn_reflns_limit_k_min -24
_diffrn_reflns_limit_l_max 18
_diffrn_reflns_limit_l_min -19
_diffrn_reflns_number 25110
_diffrn_reflns_theta_full 25.00
_diffrn_reflns_theta_max 25.00
_diffrn_reflns_theta_min 1.25
_exptl_absorpt_coefficient_mu 4.820
_exptl_absorpt_correction_T_max 0.5955
_exptl_absorpt_correction_T_min 0.4946
_exptl_absorpt_correction_type 'empirical SADABS'
_exptl_crystal_colour BLACK
_exptl_crystal_density_diffrn 3.048
_exptl_crystal_description PRISMATIC
_exptl_crystal_F_000 3724
_exptl_crystal_size_max 0.17
_exptl_crystal_size_mid 0.15
_exptl_crystal_size_min 0.12
_refine_diff_density_max 5.100
_refine_diff_density_min -2.446
_refine_diff_density_rms 0.532
_refine_ls_extinction_method none
_refine_ls_goodness_of_fit_ref 1.105
_refine_ls_hydrogen_treatment constr
_refine_ls_matrix_type full
_refine_ls_number_parameters 583
_refine_ls_number_reflns 7900
_refine_ls_number_restraints 199
_refine_ls_restrained_S_all 1.093
_refine_ls_R_factor_all 0.1593
_refine_ls_R_factor_gt 0.1001
_refine_ls_shift/su_max 0.000
_refine_ls_shift/su_mean 0.000
_refine_ls_structure_factor_coef Fsqd
_refine_ls_weighting_details 'calc w=1/[\s^2^(Fo^2^)+(0.1784P)^2^+240.4437P] where P=(Fo^2^+2Fc^2^)/3'
_refine_ls_weighting_scheme calc
_refine_ls_wR_factor_gt 0.3053
_refine_ls_wR_factor_ref 0.3546
_reflns_number_gt 4577
_reflns_number_total 7900
_reflns_threshold_expression >2sigma(I)
_cod_data_source_file ic3011508_si_002_1.cif
_cod_data_source_block p21m
_cod_database_code 4330816

loop_
_symmetry_equiv_pos_as_xyz
'x, y, z'
'-x, y+1/2, -z'
'-x, -y, -z'
'x, -y-1/2, z'

loop_
_atom_site_label
_atom_site_type_symbol
_atom_site_fract_x
_atom_site_fract_y
_atom_site_fract_z
_atom_site_U_iso_or_equiv
_atom_site_adp_type
_atom_site_occupancy
_atom_site_symmetry_multiplicity
_atom_site_calc_flag
_atom_site_refinement_flags
Rh1 Rh 0.8683(3) 0.7500 0.17371(19) 0.0312(7) Uani 1 2 d S
Rh2 Rh 0.9146(3) 0.7500 0.33004(19) 0.0310(7) Uani 1 2 d S
Rh3 Rh 0.75515(18) 0.68787(10) 0.25272(14) 0.0310(5) Uani 1 1 d .
Rh4 Rh 0.7449(3) 0.7500 0.3899(2) 0.0336(8) Uani 1 2 d S
Rh5 Rh 0.5720(3) 0.7500 0.2538(2) 0.0376(8) Uani 1 2 d S
Rh6 Rh 0.6375(2) 0.62350(12) 0.33873(15) 0.0406(6) Uani 1 1 d .
Rh7 Rh 0.6624(3) 0.7500 0.1157(2) 0.0350(8) Uani 1 2 d S
Rh8 Rh 1.0825(2) 0.68306(13) 0.41077(15) 0.0407(6) Uani 1 1 d .
Rh9 Rh 0.9873(2) 0.68275(12) 0.09134(15) 0.0388(6) Uani 1 1 d .
Rh10 Rh 0.5842(2) 0.62401(12) 0.17016(16) 0.0419(6) Uani 1 1 d .
Rh11 Rh 0.7798(2) 0.63599(12) 0.10832(15) 0.0392(6) Uani 1 1 d .
Rh12 Rh 0.8668(2) 0.63493(12) 0.39514(15) 0.0378(6) Uani 1 1 d .
Rh13 Rh 0.94346(19) 0.64102(11) 0.25092(14) 0.0355(6) Uani 1 1 d .
Rh14 Rh 0.7575(2) 0.55658(11) 0.25209(15) 0.0386(6) Uani 1 1 d .
Rh15 Rh 0.9587(3) 0.7500 0.4945(2) 0.0386(8) Uani 1 2 d S
Rh16 Rh 0.8124(3) 0.7500 0.0072(2) 0.0412(9) Uani 1 2 d S
Rh17 Rh 1.0754(3) 0.7500 0.2500(2) 0.0395(8) Uani 1 2 d S
C1 C 0.451(4) 0.7500 0.177(4) 0.072(12) Uani 1 2 d SU
O1 O 0.373(3) 0.7500 0.125(3) 0.079(10) Uani 1 2 d SU
C2 C 0.499(5) 0.7500 0.338(4) 0.078(12) Uani 1 2 d SU
O2 O 0.439(3) 0.7500 0.380(2) 0.073(10) Uani 1 2 d SU
C3 C 0.565(4) 0.7500 0.026(3) 0.045(9) Uani 1 2 d SU
O3 O 0.486(2) 0.7500 -0.033(2) 0.056(8) Uani 1 2 d SU
C4 C 1.028(3) 0.5702(17) 0.249(2) 0.059(8) Uani 1 1 d U
O4 O 1.0791(19) 0.5236(11) 0.2551(15) 0.057(6) Uani 1 1 d U
C5 C 1.182(4) 0.688(2) 0.254(3) 0.079(10) Uani 1 1 d U
O5 O 1.236(2) 0.6480(14) 0.2478(18) 0.074(8) Uani 1 1 d U
C6 C 0.943(3) 0.5590(19) 0.402(2) 0.060(8) Uani 1 1 d U
O6 O 0.985(2) 0.5094(13) 0.4130(16) 0.067(7) Uani 1 1 d U
C7 C 0.691(4) 0.7500 0.477(3) 0.071(11) Uani 1 2 d SU
O7 O 0.655(2) 0.7500 0.541(2) 0.061(9) Uani 1 2 d SU
C9 C 0.861(3) 0.563(2) 0.103(3) 0.067(9) Uani 1 1 d U
O9 O 0.892(2) 0.5127(13) 0.0834(17) 0.069(7) Uani 1 1 d U
C10 C 0.511(3) 0.5937(16) 0.256(2) 0.049(7) Uani 1 1 d U
O10 O 0.4286(17) 0.5767(12) 0.2572(15) 0.055(6) Uani 1 1 d U
C11 C 1.060(3) 0.6819(17) 0.5238(19) 0.055(8) Uani 1 1 d U
O11 O 1.104(2) 0.6516(13) 0.5839(14) 0.066(7) Uani 1 1 d U
C12 C 1.193(4) 0.7500 0.443(3) 0.057(11) Uani 1 2 d SU
O12 O 1.278(3) 0.7500 0.468(2) 0.071(10) Uani 1 2 d SU
C13 C 0.827(3) 0.625(2) 0.496(2) 0.066(9) Uani 1 1 d U
O13 O 0.813(3) 0.6123(15) 0.5569(17) 0.081(8) Uani 1 1 d U
C14 C 0.906(3) 0.6827(19) -0.023(2) 0.059(8) Uani 1 1 d U
O14 O 0.907(2) 0.6493(14) -0.0828(15) 0.070(7) Uani 1 1 d U
C15 C 1.076(3) 0.7500 0.055(3) 0.053(9) Uani 1 2 d SDU
O15 O 1.148(2) 0.7500 0.0281(19) 0.049(7) Uani 1 2 d SDU
C16 C 0.691(3) 0.5312(18) 0.338(2) 0.062(8) Uani 1 1 d U
O16 O 0.681(2) 0.4854(13) 0.3770(17) 0.076(7) Uani 1 1 d U
C18 C 0.677(4) 0.622(3) 0.012(3) 0.088(11) Uani 1 1 d U
O18 O 0.618(3) 0.6076(18) -0.0425(18) 0.094(9) Uani 1 1 d U
C19 C 0.635(3) 0.5319(14) 0.168(2) 0.055(8) Uani 1 1 d U
O19 O 0.602(2) 0.4873(11) 0.1261(17) 0.073(7) Uani 1 1 d U
C20 C 0.712(4) 0.7500 -0.095(3) 0.056(10) Uani 1 2 d SU
O20 O 0.651(3) 0.7500 -0.150(2) 0.073(10) Uani 1 2 d SU
N21 N 0.451(2) 0.6182(15) 0.0713(17) 0.054(6) Uani 1 1 d U
C210 C 0.388(3) 0.6198(19) 0.023(2) 0.055(6) Uani 1 1 d U
C211 C 0.289(3) 0.630(2) -0.043(2) 0.075(9) Uani 1 1 d U
H21A H 0.2517 0.6674 -0.0293 0.112 Uiso 1 1 calc R
H21B H 0.2458 0.5922 -0.0479 0.112 Uiso 1 1 calc R
H21C H 0.3073 0.6385 -0.0950 0.112 Uiso 1 1 calc R
N22 N 0.567(2) 0.6154(15) 0.436(2) 0.060(7) Uani 1 1 d U
C220 C 0.525(3) 0.617(2) 0.487(3) 0.065(7) Uani 1 1 d U
C221 C 0.466(4) 0.628(2) 0.553(3) 0.081(10) Uani 1 1 d U
H22A H 0.5018 0.6590 0.5914 0.122 Uiso 1 1 calc R
H22B H 0.4611 0.5868 0.5799 0.122 Uiso 1 1 calc R
H22C H 0.3971 0.6432 0.5283 0.122 Uiso 1 1 calc R
N23 N 0.912(3) 0.7500 0.606(2) 0.052(8) Uani 1 2 d SU
C230 C 0.885(4) 0.7500 0.663(3) 0.055(8) Uani 1 2 d SU
C231 C 0.820(5) 0.7500 0.732(3) 0.070(11) Uani 1 2 d SU
H23A H 0.8054 0.7942 0.7451 0.105 Uiso 0.50 1 calc PR
H23B H 0.8602 0.7290 0.7806 0.105 Uiso 0.50 1 calc PR
H23C H 0.7559 0.7267 0.7131 0.105 Uiso 0.50 1 calc PR
N24 N 0.829(3) 0.4680(14) 0.2463(18) 0.056(6) Uani 1 1 d U
C240 C 0.881(3) 0.4243(17) 0.246(2) 0.058(7) Uani 1 1 d U
C241 C 0.967(4) 0.3757(16) 0.243(2) 0.069(9) Uani 1 1 d U
H24A H 1.0235 0.3977 0.2264 0.104 Uiso 1 1 calc R
H24B H 0.9402 0.3419 0.2038 0.104 Uiso 1 1 calc R
H24C H 0.9916 0.3567 0.2960 0.104 Uiso 1 1 calc R
N25 N 1.082(3) 0.6055(17) 0.082(2) 0.071(8) Uani 1 1 d U
C250 C 1.138(4) 0.561(2) 0.088(2) 0.073(8) Uani 1 1 d DU
C251 C 1.217(4) 0.505(2) 0.119(2) 0.084(10) Uani 1 1 d DU
H25A H 1.2861 0.5225 0.1360 0.126 Uiso 1 1 calc R
H25B H 1.2153 0.4742 0.0749 0.126 Uiso 1 1 calc R
H25C H 1.1982 0.4829 0.1641 0.126 Uiso 1 1 calc R
N26 N 1.188(2) 0.6034(14) 0.4215(19) 0.059(7) Uani 1 1 d U
C260 C 1.242(3) 0.5636(17) 0.418(2) 0.058(7) Uani 1 1 d U
C261 C 1.320(3) 0.5137(19) 0.404(3) 0.068(9) Uani 1 1 d U
H26A H 1.2913 0.4891 0.3557 0.102 Uiso 1 1 calc R
H26B H 1.3369 0.4846 0.4506 0.102 Uiso 1 1 calc R
H26C H 1.3827 0.5355 0.3979 0.102 Uiso 1 1 calc R
N100 N 0.326(5) 0.394(4) 0.262(4) 0.19(2) Uiso 1 1 d DU
C101 C 0.410(6) 0.390(5) 0.241(6) 0.20(2) Uiso 1 1 d DU
C102 C 0.516(6) 0.378(5) 0.230(6) 0.22(3) Uiso 1 1 d DU
H10A H 0.5437 0.3396 0.2592 0.328 Uiso 1 1 calc R
H10B H 0.5591 0.4151 0.2505 0.328 Uiso 1 1 calc R
H10C H 0.5136 0.3727 0.1725 0.328 Uiso 1 1 calc R

loop_
_atom_site_aniso_label
_atom_site_aniso_U_11
_atom_site_aniso_U_22
_atom_site_aniso_U_33
_atom_site_aniso_U_23
_atom_site_aniso_U_13
_atom_site_aniso_U_12
Rh1 0.0360(18) 0.0312(17) 0.0298(16) 0.000 0.0145(13) 0.000
Rh2 0.0376(18) 0.0301(17) 0.0287(16) 0.000 0.0144(13) 0.000
Rh3 0.0352(13) 0.0283(12) 0.0325(12) 0.0003(9) 0.0138(10) -0.0009(10)
Rh4 0.0377(19) 0.0323(17) 0.0356(18) 0.000 0.0182(14) 0.000
Rh5 0.0366(19) 0.0329(18) 0.047(2) 0.000 0.0164(15) 0.000
Rh6 0.0499(16) 0.0378(14) 0.0398(14) -0.0003(10) 0.0221(12) -0.0041(11)
Rh7 0.0362(19) 0.0355(18) 0.0341(17) 0.000 0.0094(14) 0.000
Rh8 0.0425(15) 0.0425(15) 0.0386(13) 0.0004(11) 0.0122(11) 0.0046(11)
Rh9 0.0484(15) 0.0351(13) 0.0382(13) 0.0004(10) 0.0211(11) 0.0049(11)
Rh10 0.0456(15) 0.0361(14) 0.0445(14) -0.0011(11) 0.0115(11) -0.0037(11)
Rh11 0.0500(15) 0.0343(13) 0.0371(13) -0.0043(10) 0.0180(11) -0.0053(11)
Rh12 0.0443(14) 0.0343(13) 0.0371(13) 0.0038(10) 0.0142(11) -0.0019(11)
Rh13 0.0417(14) 0.0331(12) 0.0351(12) -0.0010(10) 0.0156(10) 0.0022(10)
Rh14 0.0449(15) 0.0283(12) 0.0463(14) 0.0000(11) 0.0180(11) 0.0013(11)
Rh15 0.047(2) 0.0398(19) 0.0314(17) 0.000 0.0132(15) 0.000
Rh16 0.048(2) 0.046(2) 0.0322(18) 0.000 0.0152(15) 0.000
Rh17 0.045(2) 0.0417(19) 0.0370(18) 0.000 0.0200(16) 0.000
C1 0.06(2) 0.08(3) 0.06(2) 0.000 -0.015(19) 0.000
O1 0.06(2) 0.09(3) 0.07(2) 0.000 -0.011(17) 0.000
C2 0.08(3) 0.09(3) 0.08(3) 0.000 0.04(2) 0.000
O2 0.08(3) 0.07(2) 0.07(2) 0.000 0.033(18) 0.000
C3 0.041(19) 0.05(2) 0.034(18) 0.000 -0.010(15) 0.000
O3 0.034(15) 0.08(2) 0.048(16) 0.000 -0.010(13) 0.000
C4 0.072(19) 0.042(15) 0.064(17) 0.011(14) 0.016(15) 0.011(14)
O4 0.064(15) 0.041(12) 0.073(14) -0.005(11) 0.029(12) 0.022(11)
C5 0.08(2) 0.09(2) 0.073(19) -0.015(18) 0.032(17) 0.025(18)
O5 0.065(17) 0.077(18) 0.084(17) -0.012(14) 0.025(14) 0.039(14)
C6 0.08(2) 0.055(18) 0.049(16) -0.010(15) 0.019(15) 0.015(16)
O6 0.080(17) 0.058(15) 0.063(14) 0.002(12) 0.016(13) 0.024(13)
C7 0.05(2) 0.11(3) 0.06(2) 0.000 0.017(18) 0.000
O7 0.037(17) 0.10(3) 0.053(18) 0.000 0.031(14) 0.000
C9 0.07(2) 0.060(18) 0.074(19) 0.000(17) 0.019(16) 0.010(16)
O9 0.079(17) 0.053(15) 0.074(16) 0.003(13) 0.017(13) 0.010(13)
C10 0.045(15) 0.035(14) 0.075(17) 0.010(14) 0.032(14) 0.011(13)
O10 0.037(12) 0.054(13) 0.080(15) 0.012(11) 0.024(11) 0.003(10)
C11 0.076(19) 0.057(17) 0.032(14) 0.013(13) 0.016(13) 0.026(15)
O11 0.080(16) 0.074(15) 0.038(12) 0.021(11) 0.005(11) 0.030(13)
C12 0.023(17) 0.11(3) 0.04(2) 0.000 0.008(16) 0.000
O12 0.034(15) 0.12(3) 0.061(19) 0.000 0.008(15) 0.000
C13 0.09(2) 0.071(19) 0.049(17) -0.010(16) 0.045(16) -0.027(17)
O13 0.10(2) 0.087(18) 0.064(16) 0.002(14) 0.045(15) -0.023(16)
C14 0.08(2) 0.065(18) 0.036(14) -0.014(14) 0.029(14) -0.013(16)
O14 0.092(18) 0.079(16) 0.046(13) -0.018(12) 0.030(12) -0.001(14)
C15 0.057(12) 0.058(12) 0.048(12) 0.000 0.021(9) 0.000
O15 0.052(10) 0.049(10) 0.050(10) 0.000 0.022(8) 0.000
C16 0.09(2) 0.044(16) 0.063(18) 0.018(14) 0.032(16) -0.009(16)
O16 0.094(18) 0.056(14) 0.080(17) 0.021(13) 0.028(14) -0.017(14)
C18 0.09(2) 0.12(3) 0.048(19) -0.011(19) 0.004(17) -0.03(2)
O18 0.09(2) 0.12(2) 0.057(16) -0.009(16) 0.003(14) -0.033(19)
C19 0.10(2) 0.017(13) 0.056(17) -0.004(12) 0.040(16) -0.010(14)
O19 0.12(2) 0.031(12) 0.074(16) -0.020(11) 0.027(14) -0.001(12)
C20 0.06(3) 0.08(2) 0.022(18) 0.000 0.006(16) 0.000
O20 0.08(2) 0.08(2) 0.052(18) 0.000 -0.004(16) 0.000
N21 0.060(16) 0.061(14) 0.044(14) -0.021(12) 0.017(10) -0.003(13)
C210 0.060(16) 0.063(14) 0.044(14) -0.023(13) 0.014(10) -0.001(13)
C211 0.068(19) 0.09(2) 0.064(18) -0.031(17) 0.007(15) -0.012(17)
N22 0.064(16) 0.055(14) 0.072(17) 0.010(13) 0.040(13) 0.000(12)
C220 0.069(16) 0.064(15) 0.074(17) 0.013(13) 0.044(13) 0.003(13)
C221 0.08(2) 0.09(2) 0.08(2) 0.017(18) 0.042(17) 0.000(18)
N23 0.08(2) 0.059(19) 0.018(14) 0.000 0.017(14) 0.000
C230 0.08(2) 0.059(19) 0.024(14) 0.000 0.017(15) 0.000
C231 0.10(3) 0.07(2) 0.041(19) 0.000 0.01(2) 0.000
N24 0.084(18) 0.036(12) 0.056(13) 0.001(11) 0.032(12) 0.010(11)
C240 0.091(18) 0.034(12) 0.056(13) 0.001(11) 0.034(13) 0.010(11)
C241 0.11(2) 0.026(14) 0.074(18) 0.017(14) 0.032(17) 0.023(15)
N25 0.10(2) 0.063(17) 0.059(14) -0.003(14) 0.046(15) 0.006(15)
C250 0.11(2) 0.061(17) 0.062(14) -0.009(14) 0.043(15) 0.012(15)
C251 0.12(3) 0.07(2) 0.070(19) -0.023(17) 0.044(19) 0.022(19)
N26 0.064(16) 0.039(13) 0.069(15) 0.008(12) 0.006(13) 0.014(11)
C260 0.061(16) 0.038(13) 0.071(15) 0.010(12) 0.007(13) 0.015(11)
C261 0.060(18) 0.052(17) 0.089(19) 0.017(16) 0.013(16) 0.019(15)

loop_
_atom_type_symbol
_atom_type_description
_atom_type_scat_dispersion_real
_atom_type_scat_dispersion_imag
_atom_type_scat_source
C C 0.0033 0.0016 'International Tables Vol C Tables 4.2.6.8 and 6.1.1.4'
H H 0.0000 0.0000 'International Tables Vol C Tables 4.2.6.8 and 6.1.1.4'
N N 0.0061 0.0033 'International Tables Vol C Tables 4.2.6.8 and 6.1.1.4'
O O 0.0106 0.0060 'International Tables Vol C Tables 4.2.6.8 and 6.1.1.4'
Rh Rh -1.1178 0.9187 'International Tables Vol C Tables 4.2.6.8 and 6.1.1.4'

loop_
_geom_angle_atom_site_label_1
_geom_angle_atom_site_label_2
_geom_angle_atom_site_label_3
_geom_angle
_geom_angle_site_symmetry_1
_geom_angle_site_symmetry_3
Rh3 Rh1 Rh3 60.00(13) . 4_575
Rh3 Rh1 Rh2 59.91(11) . .
Rh3 Rh1 Rh2 59.91(11) 4_575 .
Rh3 Rh1 Rh13 111.36(14) . 4_575
Rh3 Rh1 Rh13 61.57(10) 4_575 4_575
Rh2 Rh1 Rh13 61.56(8) . 4_575
Rh3 Rh1 Rh13 61.57(10) . .
Rh3 Rh1 Rh13 111.37(14) 4_575 .
Rh2 Rh1 Rh13 61.57(8) . .
Rh13 Rh1 Rh13 114.36(16) 4_575 .
Rh3 Rh1 Rh7 61.52(12) . .
Rh3 Rh1 Rh7 61.52(12) 4_575 .
Rh2 Rh1 Rh7 111.21(15) . .
Rh13 Rh1 Rh7 114.44(10) 4_575 .
Rh13 Rh1 Rh7 114.44(10) . .
Rh3 Rh1 Rh9 179.16(10) . 4_575
Rh3 Rh1 Rh9 119.17(9) 4_575 4_575
Rh2 Rh1 Rh9 119.66(14) . 4_575
Rh13 Rh1 Rh9 67.87(10) 4_575 4_575
Rh13 Rh1 Rh9 118.98(15) . 4_575
Rh7 Rh1 Rh9 118.38(14) . 4_575
Rh3 Rh1 Rh9 119.17(9) . .
Rh3 Rh1 Rh9 179.16(10) 4_575 .
Rh2 Rh1 Rh9 119.66(14) . .
Rh13 Rh1 Rh9 118.98(15) 4_575 .
Rh13 Rh1 Rh9 67.87(10) . .
Rh7 Rh1 Rh9 118.38(14) . .
Rh9 Rh1 Rh9 61.65(14) 4_575 .
Rh3 Rh1 Rh16 118.59(14) . .
Rh3 Rh1 Rh16 118.59(14) 4_575 .
Rh2 Rh1 Rh16 178.16(18) . .
Rh13 Rh1 Rh16 118.96(9) 4_575 .
Rh13 Rh1 Rh16 118.96(9) . .
Rh7 Rh1 Rh16 66.95(13) . .
Rh9 Rh1 Rh16 61.83(11) 4_575 .
Rh9 Rh1 Rh16 61.83(11) . .
Rh3 Rh1 Rh11 112.94(14) . 4_575
Rh3 Rh1 Rh11 62.18(10) 4_575 4_575
Rh2 Rh1 Rh11 113.18(9) . 4_575
Rh13 Rh1 Rh11 63.53(10) 4_575 4_575
Rh13 Rh1 Rh11 173.54(15) . 4_575
Rh7 Rh1 Rh11 63.02(9) . 4_575
Rh9 Rh1 Rh11 66.47(10) 4_575 4_575
Rh9 Rh1 Rh11 118.58(14) . 4_575
Rh16 Rh1 Rh11 66.16(9) . 4_575
Rh3 Rh1 Rh11 62.18(10) . .
Rh3 Rh1 Rh11 112.94(14) 4_575 .
Rh2 Rh1 Rh11 113.18(9) . .
Rh13 Rh1 Rh11 173.54(15) 4_575 .
Rh13 Rh1 Rh11 63.52(10) . .
Rh7 Rh1 Rh11 63.02(9) . .
Rh9 Rh1 Rh11 118.58(14) 4_575 .
Rh9 Rh1 Rh11 66.47(10) . .
Rh16 Rh1 Rh11 66.16(9) . .
Rh11 Rh1 Rh11 117.84(17) 4_575 .
Rh3 Rh1 Rh17 113.27(14) . .
Rh3 Rh1 Rh17 113.27(14) 4_575 .
Rh2 Rh1 Rh17 62.52(13) . .
Rh13 Rh1 Rh17 63.29(9) 4_575 .
Rh13 Rh1 Rh17 63.29(9) . .
Rh7 Rh1 Rh17 173.73(16) . .
Rh9 Rh1 Rh17 66.78(12) 4_575 .
Rh9 Rh1 Rh17 66.78(12) . .
Rh16 Rh1 Rh17 119.32(16) . .
Rh11 Rh1 Rh17 118.55(9) 4_575 .
Rh11 Rh1 Rh17 118.55(9) . .
Rh3 Rh2 Rh3 60.02(14) . 4_575
Rh3 Rh2 Rh1 59.94(10) . .
Rh3 Rh2 Rh1 59.94(10) 4_575 .
Rh3 Rh2 Rh4 61.52(12) . .
Rh3 Rh2 Rh4 61.52(12) 4_575 .
Rh1 Rh2 Rh4 111.24(16) . .
Rh3 Rh2 Rh13 111.06(14) . 4_575
Rh3 Rh2 Rh13 61.44(10) 4_575 4_575
Rh1 Rh2 Rh13 61.16(9) . 4_575
Rh4 Rh2 Rh13 114.53(10) . 4_575
Rh3 Rh2 Rh13 61.44(10) . .
Rh3 Rh2 Rh13 111.06(14) 4_575 .
Rh1 Rh2 Rh13 61.16(9) . .
Rh4 Rh2 Rh13 114.53(10) . .
Rh13 Rh2 Rh13 113.68(16) 4_575 .
Rh3 Rh2 Rh15 118.99(13) . .
Rh3 Rh2 Rh15 118.99(13) 4_575 .
Rh1 Rh2 Rh15 178.69(18) . .
Rh4 Rh2 Rh15 67.45(14) . .
Rh13 Rh2 Rh15 119.21(9) 4_575 .
Rh13 Rh2 Rh15 119.21(9) . .
Rh3 Rh2 Rh8 119.35(10) . .
Rh3 Rh2 Rh8 179.34(12) 4_575 .
Rh1 Rh2 Rh8 119.64(13) . .
Rh4 Rh2 Rh8 118.50(14) . .
Rh13 Rh2 Rh8 118.91(14) 4_575 .
Rh13 Rh2 Rh8 68.30(10) . .
Rh15 Rh2 Rh8 61.42(11) . .
Rh3 Rh2 Rh8 179.34(12) . 4_575
Rh3 Rh2 Rh8 119.35(10) 4_575 4_575
Rh1 Rh2 Rh8 119.64(13) . 4_575
Rh4 Rh2 Rh8 118.50(14) . 4_575
Rh13 Rh2 Rh8 68.30(10) 4_575 4_575
Rh13 Rh2 Rh8 118.91(14) . 4_575
Rh15 Rh2 Rh8 61.42(11) . 4_575
Rh8 Rh2 Rh8 61.27(14) . 4_575
Rh3 Rh2 Rh12 62.18(9) . .
Rh3 Rh2 Rh12 113.40(14) 4_575 .
Rh1 Rh2 Rh12 112.75(10) . .
Rh4 Rh2 Rh12 63.79(9) . .
Rh13 Rh2 Rh12 173.19(15) 4_575 .
Rh13 Rh2 Rh12 63.07(10) . .
Rh15 Rh2 Rh12 66.79(9) . .
Rh8 Rh2 Rh12 66.20(10) . .
Rh8 Rh2 Rh12 118.46(14) 4_575 .
Rh3 Rh2 Rh12 113.40(14) . 4_575
Rh3 Rh2 Rh12 62.18(9) 4_575 4_575
Rh1 Rh2 Rh12 112.75(10) . 4_575
Rh4 Rh2 Rh12 63.79(9) . 4_575
Rh13 Rh2 Rh12 63.07(10) 4_575 4_575
Rh13 Rh2 Rh12 173.19(15) . 4_575
Rh15 Rh2 Rh12 66.79(9) . 4_575
Rh8 Rh2 Rh12 118.46(14) . 4_575
Rh8 Rh2 Rh12 66.20(10) 4_575 4_575
Rh12 Rh2 Rh12 119.44(16) . 4_575
Rh3 Rh2 Rh17 112.90(14) . .
Rh3 Rh2 Rh17 112.90(14) 4_575 .
Rh1 Rh2 Rh17 62.05(13) . .
Rh4 Rh2 Rh17 173.29(17) . .
Rh13 Rh2 Rh17 63.00(9) 4_575 .
Rh13 Rh2 Rh17 63.00(9) . .
Rh15 Rh2 Rh17 119.26(17) . .
Rh8 Rh2 Rh17 67.03(13) . .
Rh8 Rh2 Rh17 67.03(13) 4_575 .
Rh12 Rh2 Rh17 117.84(9) . .
Rh12 Rh2 Rh17 117.84(9) 4_575 .
Rh2 Rh3 Rh1 60.15(12) . .
Rh2 Rh3 Rh3 59.99(7) . 4_575
Rh1 Rh3 Rh3 60.00(7) . 4_575
Rh2 Rh3 Rh4 61.14(12) . .
Rh1 Rh3 Rh4 111.10(12) . .
Rh3 Rh3 Rh4 61.37(6) 4_575 .
Rh2 Rh3 Rh13 61.54(11) . .
Rh1 Rh3 Rh13 61.27(10) . .
Rh3 Rh3 Rh13 111.11(7) 4_575 .
Rh4 Rh3 Rh13 114.29(12) . .
Rh2 Rh3 Rh7 111.34(12) . .
Rh1 Rh3 Rh7 61.43(12) . .
Rh3 Rh3 Rh7 61.49(6) 4_575 .
Rh4 Rh3 Rh7 114.38(12) . .
Rh13 Rh3 Rh7 114.11(12) . .
Rh2 Rh3 Rh6 118.79(13) . .
Rh1 Rh3 Rh6 178.91(13) . .
Rh3 Rh3 Rh6 119.39(8) 4_575 .
Rh4 Rh3 Rh6 67.88(10) . .
Rh13 Rh3 Rh6 118.65(12) . .
Rh7 Rh3 Rh6 119.23(14) . .
Rh2 Rh3 Rh14 119.55(11) . .
Rh1 Rh3 Rh14 119.30(11) . .
Rh3 Rh3 Rh14 179.26(8) 4_575 .
Rh4 Rh3 Rh14 119.03(11) . .
Rh13 Rh3 Rh14 68.17(10) . .
Rh7 Rh3 Rh14 118.51(11) . .
Rh6 Rh3 Rh14 61.31(9) . .
Rh2 Rh3 Rh10 178.98(12) . .
Rh1 Rh3 Rh10 119.61(13) . .
Rh3 Rh3 Rh10 119.00(8) 4_575 .
Rh4 Rh3 Rh10 118.43(13) . .
Rh13 Rh3 Rh10 119.33(12) . .
Rh7 Rh3 Rh10 67.90(10) . .
Rh6 Rh3 Rh10 61.44(11) . .
Rh14 Rh3 Rh10 61.46(10) . .
Rh2 Rh3 Rh11 113.38(13) . .
Rh1 Rh3 Rh11 62.18(10) . .
Rh3 Rh3 Rh11 112.94(7) 4_575 .
Rh4 Rh3 Rh11 173.28(12) . .
Rh13 Rh3 Rh11 63.42(9) . .
Rh7 Rh3 Rh11 62.99(11) . .
Rh6 Rh3 Rh11 118.84(12) . .
Rh14 Rh3 Rh11 66.62(9) . .
Rh10 Rh3 Rh11 66.97(10) . .
Rh2 Rh3 Rh12 62.24(10) . .
Rh1 Rh3 Rh12 112.98(13) . .
Rh3 Rh3 Rh12 113.42(7) 4_575 .
Rh4 Rh3 Rh12 63.69(11) . .
Rh13 Rh3 Rh12 63.11(10) . .
Rh7 Rh3 Rh12 173.56(12) . .
Rh6 Rh3 Rh12 66.30(11) . .
Rh14 Rh3 Rh12 66.52(9) . .
Rh10 Rh3 Rh12 118.53(12) . .
Rh11 Rh3 Rh12 118.17(12) . .
Rh2 Rh3 Rh5 113.05(12) . .
Rh1 Rh3 Rh5 113.04(12) . .
Rh3 Rh3 Rh5 62.20(7) 4_575 .
Rh4 Rh3 Rh5 63.49(11) . .
Rh13 Rh3 Rh5 173.31(11) . .
Rh7 Rh3 Rh5 63.23(12) . .
Rh6 Rh3 Rh5 66.97(11) . .
Rh14 Rh3 Rh5 118.51(11) . .
Rh10 Rh3 Rh5 66.04(11) . .
Rh11 Rh3 Rh5 117.99(12) . .
Rh12 Rh3 Rh5 118.81(13) . .
C7 Rh4 Rh2 147.9(19) . .
C7 Rh4 Rh3 145.6(10) . 4_575
Rh2 Rh4 Rh3 57.34(10) . 4_575
C7 Rh4 Rh3 145.6(10) . .
Rh2 Rh4 Rh3 57.34(10) . .
Rh3 Rh4 Rh3 57.25(13) 4_575 .
C7 Rh4 Rh5 105.3(19) . .
Rh2 Rh4 Rh5 106.74(16) . .
Rh3 Rh4 Rh5 59.50(11) 4_575 .
Rh3 Rh4 Rh5 59.50(11) . .
C7 Rh4 Rh12 107.8(9) . .
Rh2 Rh4 Rh12 59.52(9) . .
Rh3 Rh4 Rh12 106.59(13) 4_575 .
Rh3 Rh4 Rh12 59.38(8) . .
Rh5 Rh4 Rh12 111.71(10) . .
C7 Rh4 Rh12 107.8(9) . 4_575
Rh2 Rh4 Rh12 59.52(9) . 4_575
Rh3 Rh4 Rh12 59.38(9) 4_575 4_575
Rh3 Rh4 Rh12 106.59(13) . 4_575
Rh5 Rh4 Rh12 111.71(10) . 4_575
Rh12 Rh4 Rh12 112.09(17) . 4_575
C7 Rh4 Rh15 91.1(19) . .
Rh2 Rh4 Rh15 56.88(13) . .
Rh3 Rh4 Rh15 106.56(13) 4_575 .
Rh3 Rh4 Rh15 106.56(13) . .
Rh5 Rh4 Rh15 163.62(16) . .
Rh12 Rh4 Rh15 61.78(9) . .
Rh12 Rh4 Rh15 61.78(9) 4_575 .
C7 Rh4 Rh6 89.1(9) . 4_575
Rh2 Rh4 Rh6 106.07(10) . 4_575
Rh3 Rh4 Rh6 56.54(8) 4_575 4_575
Rh3 Rh4 Rh6 106.31(13) . 4_575
Rh5 Rh4 Rh6 61.75(8) . 4_575
Rh12 Rh4 Rh6 163.13(14) . 4_575
Rh12 Rh4 Rh6 61.05(10) 4_575 4_575
Rh15 Rh4 Rh6 119.70(8) . 4_575
C7 Rh4 Rh6 89.1(9) . .
Rh2 Rh4 Rh6 106.07(10) . .
Rh3 Rh4 Rh6 106.31(13) 4_575 .
Rh3 Rh4 Rh6 56.54(8) . .
Rh5 Rh4 Rh6 61.75(8) . .
Rh12 Rh4 Rh6 61.05(10) . .
Rh12 Rh4 Rh6 163.13(14) 4_575 .
Rh15 Rh4 Rh6 119.70(8) . .
Rh6 Rh4 Rh6 120.59(17) 4_575 .
C1 Rh5 C2 91(3) . .
C1 Rh5 Rh3 129.3(17) . 4_575
C2 Rh5 Rh3 127.3(17) . 4_575
C1 Rh5 Rh3 129.3(17) . .
C2 Rh5 Rh3 127.3(17) . .
Rh3 Rh5 Rh3 55.60(13) 4_575 .
C1 Rh5 Rh7 83(2) . .
C2 Rh5 Rh7 174(2) . .
Rh3 Rh5 Rh7 57.30(10) 4_575 .
Rh3 Rh5 Rh7 57.30(10) . .
C1 Rh5 Rh4 172(2) . .
C2 Rh5 Rh4 81(2) . .
Rh3 Rh5 Rh4 57.01(11) 4_575 .
Rh3 Rh5 Rh4 57.01(11) . .
Rh7 Rh5 Rh4 104.37(16) . .
C1 Rh5 Rh10 78.3(10) . 4_575
C2 Rh5 Rh10 116.6(5) . 4_575
Rh3 Rh5 Rh10 56.48(8) 4_575 4_575
Rh3 Rh5 Rh10 105.17(13) . 4_575
Rh7 Rh5 Rh10 62.31(8) . 4_575
Rh4 Rh5 Rh10 105.16(10) . 4_575
C1 Rh5 Rh10 78.3(10) . .
C2 Rh5 Rh10 116.6(5) . .
Rh3 Rh5 Rh10 105.17(13) 4_575 .
Rh3 Rh5 Rh10 56.48(8) . .
Rh7 Rh5 Rh10 62.31(8) . .
Rh4 Rh5 Rh10 105.16(10) . .
Rh10 Rh5 Rh10 121.52(17) 4_575 .
C1 Rh5 Rh6 116.9(5) . 4_575
C2 Rh5 Rh6 77.4(10) . 4_575
Rh3 Rh5 Rh6 55.84(8) 4_575 4_575
Rh3 Rh5 Rh6 104.33(13) . 4_575
Rh7 Rh5 Rh6 105.07(10) . 4_575
Rh4 Rh5 Rh6 61.58(8) . 4_575
Rh10 Rh5 Rh6 55.12(9) 4_575 4_575
Rh10 Rh5 Rh6 160.32(15) . 4_575
C1 Rh5 Rh6 116.9(5) . .
C2 Rh5 Rh6 77.4(10) . .
Rh3 Rh5 Rh6 104.33(13) 4_575 .
Rh3 Rh5 Rh6 55.84(8) . .
Rh7 Rh5 Rh6 105.07(10) . .
Rh4 Rh5 Rh6 61.58(8) . .
Rh10 Rh5 Rh6 160.32(15) 4_575 .
Rh10 Rh5 Rh6 55.12(9) . .
Rh6 Rh5 Rh6 120.28(16) 4_575 .
C10 Rh6 C16 86.8(15) . .
C10 Rh6 N22 94.1(13) . .
C16 Rh6 N22 98.6(14) . .
C10 Rh6 Rh3 105.5(10) . .
C16 Rh6 Rh3 102.3(11) . .
N22 Rh6 Rh3 151.9(9) . .
C10 Rh6 Rh14 88.2(9) . .
C16 Rh6 Rh14 44.3(10) . .
N22 Rh6 Rh14 142.8(9) . .
Rh3 Rh6 Rh14 59.39(10) . .
C10 Rh6 Rh10 46.5(10) . .
C16 Rh6 Rh10 90.2(11) . .
N22 Rh6 Rh10 139.3(10) . .
Rh3 Rh6 Rh10 59.48(10) . .
Rh14 Rh6 Rh10 60.17(10) . .
C10 Rh6 Rh12 150.6(9) . .
C16 Rh6 Rh12 75.3(12) . .
N22 Rh6 Rh12 111.3(9) . .
Rh3 Rh6 Rh12 57.52(9) . .
Rh14 Rh6 Rh12 62.67(10) . .
Rh10 Rh6 Rh12 109.42(11) . .
C10 Rh6 Rh4 136.8(9) . .
C16 Rh6 Rh4 132.4(12) . .
N22 Rh6 Rh4 96.4(9) . .
Rh3 Rh6 Rh4 55.58(10) . .
Rh14 Rh6 Rh4 107.10(13) . .
Rh10 Rh6 Rh4 106.62(11) . .
Rh12 Rh6 Rh4 57.11(9) . .
C10 Rh6 Rh5 80.2(9) . .
C16 Rh6 Rh5 150.7(11) . .
N22 Rh6 Rh5 108.3(9) . .
Rh3 Rh6 Rh5 57.19(10) . .
Rh14 Rh6 Rh5 108.67(12) . .
Rh10 Rh6 Rh5 61.88(10) . .
Rh12 Rh6 Rh5 104.29(11) . .
Rh4 Rh6 Rh5 56.67(11) . .
C3 Rh7 Rh1 143.4(17) . .
C3 Rh7 Rh3 148.0(7) . .
Rh1 Rh7 Rh3 57.05(10) . .
C3 Rh7 Rh3 148.0(7) . 4_575
Rh1 Rh7 Rh3 57.05(10) . 4_575
Rh3 Rh7 Rh3 57.03(13) . 4_575
C3 Rh7 Rh11 105.3(9) . 4_575
Rh1 Rh7 Rh11 59.58(9) . 4_575
Rh3 Rh7 Rh11 106.53(13) . 4_575
Rh3 Rh7 Rh11 59.56(9) 4_575 4_575
C3 Rh7 Rh11 105.3(9) . .
Rh1 Rh7 Rh11 59.58(9) . .
Rh3 Rh7 Rh11 59.56(9) . .
Rh3 Rh7 Rh11 106.54(13) 4_575 .
Rh11 Rh7 Rh11 111.94(17) 4_575 .
C3 Rh7 Rh5 110.1(17) . .
Rh1 Rh7 Rh5 106.43(15) . .
Rh3 Rh7 Rh5 59.47(12) . .
Rh3 Rh7 Rh5 59.47(12) 4_575 .
Rh11 Rh7 Rh5 111.82(10) 4_575 .
Rh11 Rh7 Rh5 111.82(10) . .
C3 Rh7 Rh16 86.0(17) . .
Rh1 Rh7 Rh16 57.41(13) . .
Rh3 Rh7 Rh16 106.77(14) . .
Rh3 Rh7 Rh16 106.77(14) 4_575 .
Rh11 Rh7 Rh16 61.74(9) 4_575 .
Rh11 Rh7 Rh16 61.74(9) . .
Rh5 Rh7 Rh16 163.85(16) . .
C3 Rh7 Rh10 91.6(9) . 4_575
Rh1 Rh7 Rh10 106.28(10) . 4_575
Rh3 Rh7 Rh10 105.75(13) . 4_575
Rh3 Rh7 Rh10 56.56(9) 4_575 4_575
Rh11 Rh7 Rh10 61.89(10) 4_575 4_575
Rh11 Rh7 Rh10 163.09(15) . 4_575
Rh5 Rh7 Rh10 60.95(8) . 4_575
Rh16 Rh7 Rh10 120.52(8) . 4_575
C3 Rh7 Rh10 91.6(9) . .
Rh1 Rh7 Rh10 106.27(10) . .
Rh3 Rh7 Rh10 56.56(9) . .
Rh3 Rh7 Rh10 105.75(13) 4_575 .
Rh11 Rh7 Rh10 163.09(15) 4_575 .
Rh11 Rh7 Rh10 61.89(10) . .
Rh5 Rh7 Rh10 60.95(8) . .
Rh16 Rh7 Rh10 120.52(8) . .
Rh10 Rh7 Rh10 118.96(16) 4_575 .
C11 Rh8 C12 90.3(18) . .
C11 Rh8 N26 98.4(13) . .
C12 Rh8 N26 94.8(13) . .
C11 Rh8 Rh2 101.7(10) . .
C12 Rh8 Rh2 104.7(9) . .
N26 Rh8 Rh2 151.7(9) . .
C11 Rh8 Rh8 90.7(10) . 4_575
C12 Rh8 Rh8 46.3(9) . 4_575
N26 Rh8 Rh8 140.3(9) . 4_575
Rh2 Rh8 Rh8 59.37(7) . 4_575
C11 Rh8 Rh15 44.2(10) . .
C12 Rh8 Rh15 89.9(12) . .
N26 Rh8 Rh15 142.4(9) . .
Rh2 Rh8 Rh15 59.17(12) . .
Rh8 Rh8 Rh15 60.04(7) 4_575 .
C11 Rh8 Rh12 74.6(12) . .
C12 Rh8 Rh12 152.1(11) . .
N26 Rh8 Rh12 110.2(9) . .
Rh2 Rh8 Rh12 57.53(10) . .
Rh8 Rh8 Rh12 109.46(7) 4_575 .
Rh15 Rh8 Rh12 62.84(11) . .
C11 Rh8 Rh17 151.7(10) . .
C12 Rh8 Rh17 78.5(13) . .
N26 Rh8 Rh17 108.3(9) . .
Rh2 Rh8 Rh17 57.39(11) . .
Rh8 Rh8 Rh17 62.84(7) 4_575 .
Rh15 Rh8 Rh17 109.15(12) . .
Rh12 Rh8 Rh17 103.74(11) . .
C11 Rh8 Rh13 131.0(12) . .
C12 Rh8 Rh13 134.6(13) . .
N26 Rh8 Rh13 96.3(9) . .
Rh2 Rh8 Rh13 55.46(9) . .
Rh8 Rh8 Rh13 106.64(7) 4_575 .
Rh15 Rh8 Rh13 106.61(13) . .
Rh12 Rh8 Rh13 56.45(9) . .
Rh17 Rh8 Rh13 56.17(10) . .
C14 Rh9 C15 86.0(18) . .
C14 Rh9 N25 97.6(15) . .
C15 Rh9 N25 96.1(12) . .
C14 Rh9 Rh1 104.4(11) . .
C15 Rh9 Rh1 104.5(7) . .
N25 Rh9 Rh1 150.7(9) . .
C14 Rh9 Rh9 90.1(11) . 4_575
C15 Rh9 Rh9 46.0(7) . 4_575
N25 Rh9 Rh9 140.8(10) . 4_575
Rh1 Rh9 Rh9 59.17(7) . 4_575
C14 Rh9 Rh16 45.7(11) . .
C15 Rh9 Rh16 88.6(12) . .
N25 Rh9 Rh16 142.8(10) . .
Rh1 Rh9 Rh16 59.63(12) . .
Rh9 Rh9 Rh16 60.28(7) 4_575 .
C14 Rh9 Rh11 77.5(11) . .
C15 Rh9 Rh11 150.3(10) . .
N25 Rh9 Rh11 110.3(10) . .
Rh1 Rh9 Rh11 57.39(10) . .
Rh9 Rh9 Rh11 108.83(7) 4_575 .
Rh16 Rh9 Rh11 62.20(11) . .
C14 Rh9 Rh13 134.2(11) . .
C15 Rh9 Rh13 135.9(13) . .
N25 Rh9 Rh13 95.1(9) . .
Rh1 Rh9 Rh13 55.56(9) . .
Rh9 Rh9 Rh13 106.65(7) 4_575 .
Rh16 Rh9 Rh13 106.92(12) . .
Rh11 Rh9 Rh13 56.88(8) . .
C14 Rh9 Rh17 151.8(11) . .
C15 Rh9 Rh17 79.3(13) . .
N25 Rh9 Rh17 107.7(10) . .
Rh1 Rh9 Rh17 57.38(12) . .
Rh9 Rh9 Rh17 62.52(6) 4_575 .
Rh16 Rh9 Rh17 109.50(12) . .
Rh11 Rh9 Rh17 104.15(11) . .
Rh13 Rh9 Rh17 56.60(10) . .
C10 Rh10 C19 86.4(13) . .
C10 Rh10 N21 95.5(14) . .
C19 Rh10 N21 98.9(14) . .
C10 Rh10 Rh3 105.2(11) . .
C19 Rh10 Rh3 102.8(12) . .
N21 Rh10 Rh3 150.7(9) . .
C10 Rh10 Rh6 46.6(11) . .
C19 Rh10 Rh6 90.3(10) . .
N21 Rh10 Rh6 140.5(8) . .
Rh3 Rh10 Rh6 59.07(9) . .
C10 Rh10 Rh14 87.9(10) . .
C19 Rh10 Rh14 45.0(11) . .
N21 Rh10 Rh14 143.6(8) . .
Rh3 Rh10 Rh14 59.11(10) . .
Rh6 Rh10 Rh14 59.74(9) . .
C10 Rh10 Rh5 81.0(10) . .
C19 Rh10 Rh5 152.0(11) . .
N21 Rh10 Rh5 107.1(8) . .
Rh3 Rh10 Rh5 57.48(10) . .
Rh6 Rh10 Rh5 63.00(10) . .
Rh14 Rh10 Rh5 109.21(12) . .
C10 Rh10 Rh11 149.8(10) . .
C19 Rh10 Rh11 75.8(10) . .
N21 Rh10 Rh11 111.1(8) . .
Rh3 Rh10 Rh11 56.97(10) . .
Rh6 Rh10 Rh11 108.39(12) . .
Rh14 Rh10 Rh11 62.18(11) . .
Rh5 Rh10 Rh11 103.58(11) . .
C10 Rh10 Rh7 137.7(10) . .
C19 Rh10 Rh7 131.8(10) . .
N21 Rh10 Rh7 95.3(9) . .
Rh3 Rh10 Rh7 55.54(10) . .
Rh6 Rh10 Rh7 106.86(12) . .
Rh14 Rh10 Rh7 106.31(13) . .
Rh5 Rh10 Rh7 56.73(11) . .
Rh11 Rh10 Rh7 56.13(9) . .
C9 Rh11 C18 98(2) . .
C9 Rh11 Rh1 121.0(13) . .
C18 Rh11 Rh1 129.7(17) . .
C9 Rh11 Rh3 122.9(13) . .
C18 Rh11 Rh3 127.7(17) . .
Rh1 Rh11 Rh3 55.64(9) . .
C9 Rh11 Rh7 178.1(14) . .
C18 Rh11 Rh7 82.5(17) . .
Rh1 Rh11 Rh7 57.41(12) . .
Rh3 Rh11 Rh7 57.45(10) . .
C9 Rh11 Rh13 74.6(13) . .
C18 Rh11 Rh13 172.7(17) . .
Rh1 Rh11 Rh13 57.03(9) . .
Rh3 Rh11 Rh13 57.20(10) . .
Rh7 Rh11 Rh13 104.63(12) . .
C9 Rh11 Rh9 72.9(14) . .
C18 Rh11 Rh9 118.1(15) . .
Rh1 Rh11 Rh9 56.15(9) . .
Rh3 Rh11 Rh9 104.79(11) . .
Rh7 Rh11 Rh9 105.19(12) . .
Rh13 Rh11 Rh9 61.84(10) . .
C9 Rh11 Rh16 116.8(14) . .
C18 Rh11 Rh16 78.7(16) . .
Rh1 Rh11 Rh16 56.80(11) . .
Rh3 Rh11 Rh16 105.11(12) . .
Rh7 Rh11 Rh16 61.64(11) . .
Rh13 Rh11 Rh16 105.76(12) . .
Rh9 Rh11 Rh16 55.77(10) . .
C9 Rh11 Rh14 76.0(13) . .
C18 Rh11 Rh14 115.0(15) . .
Rh1 Rh11 Rh14 104.74(12) . .
Rh3 Rh11 Rh14 56.09(10) . .
Rh7 Rh11 Rh14 105.22(12) . .
Rh13 Rh11 Rh14 62.14(10) . .
Rh9 Rh11 Rh14 120.99(11) . .
Rh16 Rh11 Rh14 160.77(11) . .
C9 Rh11 Rh10 119.8(14) . .
C18 Rh11 Rh10 76.8(16) . .
Rh1 Rh11 Rh10 104.73(12) . .
Rh3 Rh11 Rh10 56.06(8) . .
Rh7 Rh11 Rh10 61.98(10) . .
Rh13 Rh11 Rh10 105.12(12) . .
Rh9 Rh11 Rh10 160.27(11) . .
Rh16 Rh11 Rh10 120.51(12) . .
Rh14 Rh11 Rh10 54.94(8) . .
C6 Rh12 C13 96.5(18) . .
C6 Rh12 Rh3 124.7(11) . .
C13 Rh12 Rh3 128.4(15) . .
C6 Rh12 Rh2 125.7(13) . .
C13 Rh12 Rh2 125.5(12) . .
Rh3 Rh12 Rh2 55.58(10) . .
C6 Rh12 Rh13 78.2(12) . .
C13 Rh12 Rh13 174.2(15) . .
Rh3 Rh12 Rh13 57.33(10) . .
Rh2 Rh12 Rh13 57.38(9) . .
C6 Rh12 Rh4 177.5(13) . .
C13 Rh12 Rh4 81.1(14) . .
Rh3 Rh12 Rh4 56.93(10) . .
Rh2 Rh12 Rh4 56.69(11) . .
Rh13 Rh12 Rh4 104.20(11) . .
C6 Rh12 Rh8 77.2(14) . .
C13 Rh12 Rh8 114.0(13) . .
Rh3 Rh12 Rh8 105.16(11) . .
Rh2 Rh12 Rh8 56.28(10) . .
Rh13 Rh12 Rh8 62.63(9) . .
Rh4 Rh12 Rh8 104.48(12) . .
C6 Rh12 Rh6 117.0(13) . .
C13 Rh12 Rh6 79.1(14) . .
Rh3 Rh12 Rh6 56.18(8) . .
Rh2 Rh12 Rh6 104.54(12) . .
Rh13 Rh12 Rh6 105.42(11) . .
Rh4 Rh12 Rh6 61.84(10) . .
Rh8 Rh12 Rh6 160.47(12) . .
C6 Rh12 Rh14 75.6(12) . .
C13 Rh12 Rh14 119.1(12) . .
Rh3 Rh12 Rh14 56.12(10) . .
Rh2 Rh12 Rh14 104.93(12) . .
Rh13 Rh12 Rh14 62.32(10) . .
Rh4 Rh12 Rh14 104.83(12) . .
Rh8 Rh12 Rh14 122.09(11) . .
Rh6 Rh12 Rh14 55.04(8) . .
C6 Rh12 Rh15 119.2(12) . .
C13 Rh12 Rh15 74.9(12) . .
Rh3 Rh12 Rh15 104.16(12) . .
Rh2 Rh12 Rh15 55.88(11) . .
Rh13 Rh12 Rh15 105.36(12) . .
Rh4 Rh12 Rh15 61.07(11) . .
Rh8 Rh12 Rh15 55.05(10) . .
Rh6 Rh12 Rh15 119.77(12) . .
Rh14 Rh12 Rh15 159.92(11) . .
C4 Rh13 Rh1 144.9(12) . .
C4 Rh13 Rh3 148.6(13) . .
Rh1 Rh13 Rh3 57.16(10) . .
C4 Rh13 Rh2 145.8(12) . .
Rh1 Rh13 Rh2 57.27(11) . .
Rh3 Rh13 Rh2 57.03(10) . .
C4 Rh13 Rh12 108.3(12) . .
Rh1 Rh13 Rh12 106.75(12) . .
Rh3 Rh13 Rh12 59.55(9) . .
Rh2 Rh13 Rh12 59.56(9) . .
C4 Rh13 Rh17 104.5(13) . .
Rh1 Rh13 Rh17 59.73(12) . .
Rh3 Rh13 Rh17 106.82(12) . .
Rh2 Rh13 Rh17 59.91(11) . .
Rh12 Rh13 Rh17 112.18(12) . .
C4 Rh13 Rh11 107.7(12) . .
Rh1 Rh13 Rh11 59.45(10) . .
Rh3 Rh13 Rh11 59.37(10) . .
Rh2 Rh13 Rh11 106.43(12) . .
Rh12 Rh13 Rh11 111.66(13) . .
Rh17 Rh13 Rh11 112.01(12) . .
C4 Rh13 Rh9 88.3(12) . .
Rh1 Rh13 Rh9 56.58(9) . .
Rh3 Rh13 Rh9 105.98(11) . .
Rh2 Rh13 Rh9 106.46(12) . .
Rh12 Rh13 Rh9 163.31(12) . .
Rh17 Rh13 Rh9 61.73(10) . .
Rh11 Rh13 Rh9 61.28(10) . .
C4 Rh13 Rh14 92.3(13) . .
Rh1 Rh13 Rh14 105.85(13) . .
Rh3 Rh13 Rh14 56.32(10) . .
Rh2 Rh13 Rh14 105.76(12) . .
Rh12 Rh13 Rh14 61.28(9) . .
Rh17 Rh13 Rh14 163.13(12) . .
Rh11 Rh13 Rh14 61.22(10) . .
Rh9 Rh13 Rh14 119.59(11) . .
C4 Rh13 Rh8 89.7(12) . .
Rh1 Rh13 Rh8 106.12(12) . .
Rh3 Rh13 Rh8 105.52(11) . .
Rh2 Rh13 Rh8 56.23(10) . .
Rh12 Rh13 Rh8 60.93(11) . .
Rh17 Rh13 Rh8 61.84(10) . .
Rh11 Rh13 Rh8 162.65(11) . .
Rh9 Rh13 Rh8 120.90(12) . .
Rh14 Rh13 Rh8 119.51(11) . .
C16 Rh14 C19 91.5(16) . .
C16 Rh14 N24 95.1(14) . .
C19 Rh14 N24 92.8(13) . .
C16 Rh14 Rh3 105.1(11) . .
C19 Rh14 Rh3 104.7(9) . .
N24 Rh14 Rh3 152.7(9) . .
C16 Rh14 Rh6 47.3(12) . .
C19 Rh14 Rh6 91.8(10) . .
N24 Rh14 Rh6 142.2(8) . .
Rh3 Rh14 Rh6 59.30(9) . .
C16 Rh14 Rh10 92.3(13) . .
C19 Rh14 Rh10 46.7(9) . .
N24 Rh14 Rh10 139.1(9) . .
Rh3 Rh14 Rh10 59.43(9) . .
Rh6 Rh14 Rh10 60.10(11) . .
C16 Rh14 Rh12 76.3(12) . .
C19 Rh14 Rh12 153.1(10) . .
N24 Rh14 Rh12 111.8(9) . .
Rh3 Rh14 Rh12 57.36(9) . .
Rh6 Rh14 Rh12 62.30(11) . .
Rh10 Rh14 Rh12 109.07(12) . .
C16 Rh14 Rh11 154.1(12) . .
C19 Rh14 Rh11 76.9(9) . .
N24 Rh14 Rh11 108.4(8) . .
Rh3 Rh14 Rh11 57.30(9) . .
Rh6 Rh14 Rh11 109.20(12) . .
Rh10 Rh14 Rh11 62.88(10) . .
Rh12 Rh14 Rh11 103.83(12) . .
C16 Rh14 Rh13 132.4(12) . .
C19 Rh14 Rh13 133.4(9) . .
N24 Rh14 Rh13 97.3(9) . .
Rh3 Rh14 Rh13 55.51(9) . .
Rh6 Rh14 Rh13 106.47(12) . .
Rh10 Rh14 Rh13 107.02(12) . .
Rh12 Rh14 Rh13 56.41(9) . .
Rh11 Rh14 Rh13 56.63(8) . .
C11 Rh15 C11 93(2) 4_575 .
C11 Rh15 N23 95.8(13) 4_575 .
C11 Rh15 N23 95.8(13) . .
C11 Rh15 Rh2 103.8(10) 4_575 .
C11 Rh15 Rh2 103.8(10) . .
N23 Rh15 Rh2 151.2(12) . .
C11 Rh15 Rh8 92.0(11) 4_575 .
C11 Rh15 Rh8 46.2(10) . .
N23 Rh15 Rh8 141.6(7) . .
Rh2 Rh15 Rh8 59.41(11) . .
C11 Rh15 Rh8 46.2(10) 4_575 4_575
C11 Rh15 Rh8 92.0(11) . 4_575
N23 Rh15 Rh8 141.6(7) . 4_575
Rh2 Rh15 Rh8 59.41(11) . 4_575
Rh8 Rh15 Rh8 59.93(14) . 4_575
C11 Rh15 Rh4 131.7(12) 4_575 .
C11 Rh15 Rh4 131.7(12) . .
N23 Rh15 Rh4 95.5(12) . .
Rh2 Rh15 Rh4 55.67(12) . .
Rh8 Rh15 Rh4 106.98(14) . .
Rh8 Rh15 Rh4 106.98(14) 4_575 .
C11 Rh15 Rh12 152.8(11) 4_575 .
C11 Rh15 Rh12 74.8(12) . .
N23 Rh15 Rh12 109.5(7) . .
Rh2 Rh15 Rh12 57.33(8) . .
Rh8 Rh15 Rh12 62.11(10) . .
Rh8 Rh15 Rh12 108.80(14) 4_575 .
Rh4 Rh15 Rh12 57.16(8) . .
C11 Rh15 Rh12 74.8(12) 4_575 4_575
C11 Rh15 Rh12 152.8(11) . 4_575
N23 Rh15 Rh12 109.5(6) . 4_575
Rh2 Rh15 Rh12 57.33(8) . 4_575
Rh8 Rh15 Rh12 108.80(14) . 4_575
Rh8 Rh15 Rh12 62.11(10) 4_575 4_575
Rh4 Rh15 Rh12 57.16(8) . 4_575
Rh12 Rh15 Rh12 104.55(15) . 4_575
C20 Rh16 C14 96.6(15) . 4_575
C20 Rh16 C14 96.6(15) . .
C14 Rh16 C14 88(2) 4_575 .
C20 Rh16 Rh1 153.0(16) . .
C14 Rh16 Rh1 102.7(10) 4_575 .
C14 Rh16 Rh1 102.7(10) . .
C20 Rh16 Rh9 141.3(10) . 4_575
C14 Rh16 Rh9 45.2(10) 4_575 4_575
C14 Rh16 Rh9 89.0(11) . 4_575
Rh1 Rh16 Rh9 58.53(10) . 4_575
C20 Rh16 Rh9 141.3(10) . .
C14 Rh16 Rh9 89.0(11) 4_575 .
C14 Rh16 Rh9 45.2(10) . .
Rh1 Rh16 Rh9 58.54(10) . .
Rh9 Rh16 Rh9 59.44(14) 4_575 .
C20 Rh16 Rh7 97.4(16) . .
C14 Rh16 Rh7 133.7(11) 4_575 .
C14 Rh16 Rh7 133.7(10) . .
Rh1 Rh16 Rh7 55.63(12) . .
Rh9 Rh16 Rh7 106.16(14) 4_575 .
Rh9 Rh16 Rh7 106.16(14) . .
C20 Rh16 Rh11 110.5(9) . 4_575
C14 Rh16 Rh11 77.1(10) 4_575 4_575
C14 Rh16 Rh11 150.1(11) . 4_575
Rh1 Rh16 Rh11 57.04(8) . 4_575
Rh9 Rh16 Rh11 62.03(10) 4_575 4_575
Rh9 Rh16 Rh11 108.06(14) . 4_575
Rh7 Rh16 Rh11 56.61(8) . 4_575
C20 Rh16 Rh11 110.5(9) . .
C14 Rh16 Rh11 150.1(11) 4_575 .
C14 Rh16 Rh11 77.1(10) . .
Rh1 Rh16 Rh11 57.04(8) . .
Rh9 Rh16 Rh11 108.06(14) 4_575 .
Rh9 Rh16 Rh11 62.03(10) . .
Rh7 Rh16 Rh11 56.61(9) . .
Rh11 Rh16 Rh11 103.56(16) 4_575 .
C5 Rh17 C5 85(3) . 4_575
C5 Rh17 Rh1 132.2(15) . .
C5 Rh17 Rh1 132.2(15) 4_575 .
C5 Rh17 Rh2 129.2(15) . .
C5 Rh17 Rh2 129.2(15) 4_575 .
Rh1 Rh17 Rh2 55.43(13) . .
C5 Rh17 Rh13 170.2(15) . 4_575
C5 Rh17 Rh13 85.4(15) 4_575 4_575
Rh1 Rh17 Rh13 56.97(9) . 4_575
Rh2 Rh17 Rh13 57.09(9) . 4_575
C5 Rh17 Rh13 85.4(15) . .
C5 Rh17 Rh13 170.2(15) 4_575 .
Rh1 Rh17 Rh13 56.97(9) . .
Rh2 Rh17 Rh13 57.09(9) . .
Rh13 Rh17 Rh13 104.14(17) 4_575 .
C5 Rh17 Rh9 118.6(14) . 4_575
C5 Rh17 Rh9 81.7(14) 4_575 4_575
Rh1 Rh17 Rh9 55.84(10) . 4_575
Rh2 Rh17 Rh9 104.30(14) . 4_575
Rh13 Rh17 Rh9 61.67(9) 4_575 4_575
Rh13 Rh17 Rh9 104.67(13) . 4_575
C5 Rh17 Rh9 81.7(14) . .
C5 Rh17 Rh9 118.6(14) 4_575 .
Rh1 Rh17 Rh9 55.84(10) . .
Rh2 Rh17 Rh9 104.30(14) . .
Rh13 Rh17 Rh9 104.67(13) 4_575 .
Rh13 Rh17 Rh9 61.66(9) . .
Rh9 Rh17 Rh9 54.95(13) 4_575 .
C5 Rh17 Rh8 77.8(14) . .
C5 Rh17 Rh8 113.9(14) 4_575 .
Rh1 Rh17 Rh8 104.18(13) . .
Rh2 Rh17 Rh8 55.57(10) . .
Rh13 Rh17 Rh8 104.50(13) 4_575 .
Rh13 Rh17 Rh8 61.98(9) . .
Rh9 Rh17 Rh8 159.34(16) 4_575 .
Rh9 Rh17 Rh8 120.96(10) . .
C5 Rh17 Rh8 113.9(14) . 4_575
C5 Rh17 Rh8 77.8(14) 4_575 4_575
Rh1 Rh17 Rh8 104.18(13) . 4_575
Rh2 Rh17 Rh8 55.57(10) . 4_575
Rh13 Rh17 Rh8 61.98(9) 4_575 4_575
Rh13 Rh17 Rh8 104.50(13) . 4_575
Rh9 Rh17 Rh8 120.96(10) 4_575 4_575
Rh9 Rh17 Rh8 159.34(16) . 4_575
Rh8 Rh17 Rh8 54.32(13) . 4_575
O1 C1 Rh5 178(6) . .
O2 C2 Rh5 169(6) . .
O3 C3 Rh7 172(4) . .
O4 C4 Rh13 173(3) . .
O5 C5 Rh17 171(4) . .
O6 C6 Rh12 172(4) . .
O7 C7 Rh4 178(5) . .
O9 C9 Rh11 163(4) . .
O10 C10 Rh10 136(3) . .
O10 C10 Rh6 136(3) . .
Rh10 C10 Rh6 86.9(14) . .
O11 C11 Rh15 140(3) . .
O11 C11 Rh8 131(3) . .
Rh15 C11 Rh8 89.6(13) . .
O12 C12 Rh8 136.3(9) . 4_575
O12 C12 Rh8 136.3(9) . .
Rh8 C12 Rh8 87.5(18) 4_575 .
O13 C13 Rh12 170(4) . .
O14 C14 Rh9 134(3) . .
O14 C14 Rh16 136(3) . .
Rh9 C14 Rh16 89.1(13) . .
O15 C15 Rh9 136.0(7) . 4_575
O15 C15 Rh9 136.0(7) . .
Rh9 C15 Rh9 88.0(13) 4_575 .
O16 C16 Rh14 140(3) . .
O16 C16 Rh6 132(3) . .
Rh14 C16 Rh6 88.3(14) . .
O18 C18 Rh11 174(5) . .
O19 C19 Rh14 140(3) . .
O19 C19 Rh10 131(3) . .
Rh14 C19 Rh10 88.3(13) . .
O20 C20 Rh16 176(5) . .
C210 N21 Rh10 175(4) . .
N21 C210 C211 172(4) . .
C210 C211 H21A 109.5 . .
C210 C211 H21B 109.5 . .
H21A C211 H21B 109.5 . .
C210 C211 H21C 109.5 . .
H21A C211 H21C 109.5 . .
H21B C211 H21C 109.5 . .
C220 N22 Rh6 173(3) . .
N22 C220 C221 174(5) . .
C220 C221 H22A 109.5 . .
C220 C221 H22B 109.5 . .
H22A C221 H22B 109.5 . .
C220 C221 H22C 109.5 . .
H22A C221 H22C 109.5 . .
H22B C221 H22C 109.5 . .
C230 N23 Rh15 178(5) . .
N23 C230 C231 167(6) . .
C230 C231 H23A 109.5 . .
C230 C231 H23B 109.5 . .
H23A C231 H23B 109.5 . .
C230 C231 H23C 109.5 . .
H23A C231 H23C 109.5 . .
H23B C231 H23C 109.5 . .
C240 N24 Rh14 170(3) . .
N24 C240 C241 168(4) . .
C240 C241 H24A 109.5 . .
C240 C241 H24B 109.5 . .
H24A C241 H24B 109.5 . .
C240 C241 H24C 109.5 . .
H24A C241 H24C 109.5 . .
H24B C241 H24C 109.5 . .
C250 N25 Rh9 171(3) . .
N25 C250 C251 166(4) . .
C250 C251 H25A 109.5 . .
C250 C251 H25B 109.5 . .
H25A C251 H25B 109.5 . .
C250 C251 H25C 109.5 . .
H25A C251 H25C 109.5 . .
H25B C251 H25C 109.5 . .
C260 N26 Rh8 172(3) . .
N26 C260 C261 172(4) . .
C260 C261 H26A 109.5 . .
C260 C261 H26B 109.5 . .
H26A C261 H26B 109.5 . .
C260 C261 H26C 109.5 . .
H26A C261 H26C 109.5 . .
H26B C261 H26C 109.5 . .
N100 C101 C102 170(10) . .
C101 C102 H10A 109.5 . .
C101 C102 H10B 109.5 . .
H10A C102 H10B 109.5 . .
C101 C102 H10C 109.5 . .
H10A C102 H10C 109.5 . .
H10B C102 H10C 109.5 . .

loop_
_geom_bond_atom_site_label_1
_geom_bond_atom_site_label_2
_geom_bond_distance
_geom_bond_site_symmetry_2
Rh1 Rh3 2.542(4) .
Rh1 Rh3 2.542(4) 4_575
Rh1 Rh2 2.548(5) .
Rh1 Rh13 2.653(3) 4_575
Rh1 Rh13 2.653(3) .
Rh1 Rh7 2.661(5) .
Rh1 Rh9 2.685(4) 4_575
Rh1 Rh9 2.685(4) .
Rh1 Rh16 2.716(5) .
Rh1 Rh11 2.723(3) 4_575
Rh1 Rh11 2.723(4) .
Rh1 Rh17 2.733(5) .
Rh2 Rh3 2.541(4) .
Rh2 Rh3 2.541(4) 4_575
Rh2 Rh4 2.644(5) .
Rh2 Rh13 2.663(3) 4_575
Rh2 Rh13 2.663(3) .
Rh2 Rh15 2.681(5) .
Rh2 Rh8 2.688(4) .
Rh2 Rh8 2.688(4) 4_575
Rh2 Rh12 2.726(3) .
Rh2 Rh12 2.726(3) 4_575
Rh2 Rh17 2.745(5) .
Rh3 Rh3 2.542(5) 4_575
Rh3 Rh4 2.653(4) .
Rh3 Rh13 2.661(4) .
Rh3 Rh7 2.663(4) .
Rh3 Rh6 2.684(4) .
Rh3 Rh14 2.686(4) .
Rh3 Rh10 2.695(4) .
Rh3 Rh11 2.724(4) .
Rh3 Rh12 2.725(4) .
Rh3 Rh5 2.726(4) .
Rh4 C7 1.76(6) .
Rh4 Rh3 2.653(4) 4_575
Rh4 Rh5 2.831(5) .
Rh4 Rh12 2.838(4) .
Rh4 Rh12 2.838(4) 4_575
Rh4 Rh15 2.956(5) .
Rh4 Rh6 2.980(4) 4_575
Rh4 Rh6 2.980(4) .
Rh5 C1 1.81(5) .
Rh5 C2 1.88(6) .
Rh5 Rh3 2.726(4) 4_575
Rh5 Rh7 2.825(5) .
Rh5 Rh10 2.954(4) 4_575
Rh5 Rh10 2.954(4) .
Rh5 Rh6 2.984(4) 4_575
Rh5 Rh6 2.984(4) .
Rh6 C10 2.00(4) .
Rh6 C16 2.01(4) .
Rh6 N22 2.06(3) .
Rh6 Rh14 2.738(4) .
Rh6 Rh10 2.748(4) .
Rh6 Rh12 2.958(5) .
Rh7 C3 1.75(4) .
Rh7 Rh3 2.663(4) 4_575
Rh7 Rh11 2.814(4) 4_575
Rh7 Rh11 2.814(4) .
Rh7 Rh16 2.966(5) .
Rh7 Rh10 2.992(4) 4_575
Rh7 Rh10 2.992(4) .
Rh8 C11 1.98(3) .
Rh8 C12 1.98(3) .
Rh8 N26 2.12(3) .
Rh8 Rh8 2.739(6) 4_575
Rh8 Rh15 2.742(4) .
Rh8 Rh12 2.957(4) .
Rh8 Rh17 3.000(5) .
Rh8 Rh13 3.004(4) .
Rh9 C14 1.97(4) .
Rh9 C15 1.98(2) .
Rh9 N25 2.04(4) .
Rh9 Rh9 2.752(5) 4_575
Rh9 Rh16 2.775(4) .
Rh9 Rh11 2.964(4) .
Rh9 Rh13 2.980(4) .
Rh9 Rh17 2.982(4) .
Rh10 C10 2.00(3) .
Rh10 C19 2.00(3) .
Rh10 N21 2.13(3) .
Rh10 Rh14 2.750(4) .
Rh10 Rh11 2.990(4) .
Rh11 C9 1.85(4) .
Rh11 C18 1.88(4) .
Rh11 Rh13 2.831(4) .
Rh11 Rh16 2.969(4) .
Rh11 Rh14 2.971(4) .
Rh12 C6 1.84(4) .
Rh12 C13 1.89(4) .
Rh12 Rh13 2.819(4) .
Rh12 Rh14 2.968(4) .
Rh12 Rh15 2.976(4) .
Rh13 C4 1.83(4) .
Rh13 Rh17 2.827(4) .
Rh13 Rh14 2.997(4) .
Rh14 C16 1.91(4) .
Rh14 C19 1.95(4) .
Rh14 N24 2.05(3) .
Rh15 C11 1.91(3) 4_575
Rh15 C11 1.91(3) .
Rh15 N23 2.10(4) .
Rh15 Rh8 2.742(4) 4_575
Rh15 Rh12 2.976(4) 4_575
Rh16 C20 1.92(5) .
Rh16 C14 1.99(4) 4_575
Rh16 C14 1.99(4) .
Rh16 Rh9 2.775(4) 4_575
Rh16 Rh11 2.969(4) 4_575
Rh17 C5 1.88(4) .
Rh17 C5 1.88(4) 4_575
Rh17 Rh13 2.827(4) 4_575
Rh17 Rh9 2.982(4) 4_575
Rh17 Rh8 3.000(5) 4_575
C1 O1 1.19(6) .
C2 O2 1.17(7) .
C3 O3 1.26(5) .
C4 O4 1.16(4) .
C5 O5 1.11(4) .
C6 O6 1.15(4) .
C7 O7 1.26(6) .
C9 O9 1.18(5) .
C10 O10 1.15(4) .
C11 O11 1.21(4) .
C12 O12 1.10(5) .
C12 Rh8 1.98(3) 4_575
C13 O13 1.10(4) .
C14 O14 1.21(4) .
C15 O15 1.143(19) .
C15 Rh9 1.98(2) 4_575
C16 O16 1.17(4) .
C18 O18 1.10(5) .
C19 O19 1.18(4) .
C20 O20 1.06(6) .
N21 C210 1.02(4) .
C210 C211 1.52(5) .
C211 H21A 0.9600 .
C211 H21B 0.9600 .
C211 H21C 0.9600 .
N22 C220 1.10(4) .
C220 C221 1.50(5) .
C221 H22A 0.9600 .
C221 H22B 0.9600 .
C221 H22C 0.9600 .
N23 C230 1.08(6) .
C230 C231 1.58(7) .
C231 H23A 0.9600 .
C231 H23B 0.9600 .
C231 H23C 0.9600 .
N24 C240 1.13(4) .
C240 C241 1.51(5) .
C241 H24A 0.9600 .
C241 H24B 0.9600 .
C241 H24C 0.9600 .
N25 C250 1.15(5) .
C250 C251 1.56(3) .
C251 H25A 0.9600 .
C251 H25B 0.9600 .
C251 H25C 0.9600 .
N26 C260 1.09(4) .
C260 C261 1.50(5) .
C261 H26A 0.9600 .
C261 H26B 0.9600 .
C261 H26C 0.9600 .
N100 C101 1.24(3) .
C101 C102 1.46(3) .
C102 H10A 0.9600 .
C102 H10B 0.9600 .
C102 H10C 0.9600 .

loop_
_geom_torsion_atom_site_label_1
_geom_torsion_atom_site_label_2
_geom_torsion_atom_site_label_3
_geom_torsion_atom_site_label_4
_geom_torsion
_geom_torsion_site_symmetry_1
_geom_torsion_site_symmetry_4
Rh3 Rh1 Rh2 Rh3 70.61(15) 4_575 .
Rh13 Rh1 Rh2 Rh3 142.43(12) 4_575 .
Rh13 Rh1 Rh2 Rh3 -71.82(10) . .
Rh7 Rh1 Rh2 Rh3 35.30(8) . .
Rh9 Rh1 Rh2 Rh3 179.17(13) 4_575 .
Rh9 Rh1 Rh2 Rh3 -108.56(13) . .
Rh16 Rh1 Rh2 Rh3 35.30(8) . .
Rh11 Rh1 Rh2 Rh3 104.00(16) 4_575 .
Rh11 Rh1 Rh2 Rh3 -33.40(12) . .
Rh17 Rh1 Rh2 Rh3 -144.70(8) . .
Rh3 Rh1 Rh2 Rh3 -70.61(15) . 4_575
Rh13 Rh1 Rh2 Rh3 71.82(10) 4_575 4_575
Rh13 Rh1 Rh2 Rh3 -142.43(12) . 4_575
Rh7 Rh1 Rh2 Rh3 -35.30(8) . 4_575
Rh9 Rh1 Rh2 Rh3 108.56(13) 4_575 4_575
Rh9 Rh1 Rh2 Rh3 -179.17(13) . 4_575
Rh16 Rh1 Rh2 Rh3 -35.30(8) . 4_575
Rh11 Rh1 Rh2 Rh3 33.40(12) 4_575 4_575
Rh11 Rh1 Rh2 Rh3 -104.00(16) . 4_575
Rh17 Rh1 Rh2 Rh3 144.70(8) . 4_575
Rh3 Rh1 Rh2 Rh4 -35.30(8) . .
Rh3 Rh1 Rh2 Rh4 35.30(8) 4_575 .
Rh13 Rh1 Rh2 Rh4 107.13(8) 4_575 .
Rh13 Rh1 Rh2 Rh4 -107.13(8) . .
Rh7 Rh1 Rh2 Rh4 0.0 . .
Rh9 Rh1 Rh2 Rh4 143.87(10) 4_575 .
Rh9 Rh1 Rh2 Rh4 -143.87(10) . .
Rh16 Rh1 Rh2 Rh4 -0.001(5) . .
Rh11 Rh1 Rh2 Rh4 68.70(12) 4_575 .
Rh11 Rh1 Rh2 Rh4 -68.70(12) . .
Rh17 Rh1 Rh2 Rh4 180.0 . .
Rh3 Rh1 Rh2 Rh13 -142.43(12) . 4_575
Rh3 Rh1 Rh2 Rh13 -71.82(10) 4_575 4_575
Rh13 Rh1 Rh2 Rh13 145.75(17) . 4_575
Rh7 Rh1 Rh2 Rh13 -107.13(8) . 4_575
Rh9 Rh1 Rh2 Rh13 36.74(11) 4_575 4_575
Rh9 Rh1 Rh2 Rh13 109.01(15) . 4_575
Rh16 Rh1 Rh2 Rh13 -107.13(9) . 4_575
Rh11 Rh1 Rh2 Rh13 -38.43(13) 4_575 4_575
Rh11 Rh1 Rh2 Rh13 -175.82(16) . 4_575
Rh17 Rh1 Rh2 Rh13 72.87(8) . 4_575
Rh3 Rh1 Rh2 Rh13 71.82(10) . .
Rh3 Rh1 Rh2 Rh13 142.43(12) 4_575 .
Rh13 Rh1 Rh2 Rh13 -145.75(17) 4_575 .
Rh7 Rh1 Rh2 Rh13 107.13(8) . .
Rh9 Rh1 Rh2 Rh13 -109.01(15) 4_575 .
Rh9 Rh1 Rh2 Rh13 -36.74(11) . .
Rh16 Rh1 Rh2 Rh13 107.13(9) . .
Rh11 Rh1 Rh2 Rh13 175.82(16) 4_575 .
Rh11 Rh1 Rh2 Rh13 38.43(13) . .
Rh17 Rh1 Rh2 Rh13 -72.87(8) . .
Rh3 Rh1 Rh2 Rh15 -35.30(8) . .
Rh3 Rh1 Rh2 Rh15 35.30(8) 4_575 .
Rh13 Rh1 Rh2 Rh15 107.12(9) 4_575 .
Rh13 Rh1 Rh2 Rh15 -107.13(9) . .
Rh7 Rh1 Rh2 Rh15 -0.001(12) . .
Rh9 Rh1 Rh2 Rh15 143.87(11) 4_575 .
Rh9 Rh1 Rh2 Rh15 -143.87(11) . .
Rh16 Rh1 Rh2 Rh15 -0.002(14) . .
Rh11 Rh1 Rh2 Rh15 68.70(12) 4_575 .
Rh11 Rh1 Rh2 Rh15 -68.70(12) . .
Rh17 Rh1 Rh2 Rh15 179.999(12) . .
Rh3 Rh1 Rh2 Rh8 108.80(13) . .
Rh3 Rh1 Rh2 Rh8 179.41(13) 4_575 .
Rh13 Rh1 Rh2 Rh8 -108.77(15) 4_575 .
Rh13 Rh1 Rh2 Rh8 36.98(11) . .
Rh7 Rh1 Rh2 Rh8 144.11(11) . .
Rh9 Rh1 Rh2 Rh8 -72.02(13) 4_575 .
Rh9 Rh1 Rh2 Rh8 0.24(16) . .
Rh16 Rh1 Rh2 Rh8 144.11(11) . .
Rh11 Rh1 Rh2 Rh8 -147.19(12) 4_575 .
Rh11 Rh1 Rh2 Rh8 75.41(19) . .
Rh17 Rh1 Rh2 Rh8 -35.89(11) . .
Rh3 Rh1 Rh2 Rh8 -179.41(13) . 4_575
Rh3 Rh1 Rh2 Rh8 -108.80(13) 4_575 4_575
Rh13 Rh1 Rh2 Rh8 -36.98(11) 4_575 4_575
Rh13 Rh1 Rh2 Rh8 108.77(15) . 4_575
Rh7 Rh1 Rh2 Rh8 -144.11(11) . 4_575
Rh9 Rh1 Rh2 Rh8 -0.24(16) 4_575 4_575
Rh9 Rh1 Rh2 Rh8 72.03(13) . 4_575
Rh16 Rh1 Rh2 Rh8 -144.11(11) . 4_575
Rh11 Rh1 Rh2 Rh8 -75.41(19) 4_575 4_575
Rh11 Rh1 Rh2 Rh8 147.19(12) . 4_575
Rh17 Rh1 Rh2 Rh8 35.89(11) . 4_575
Rh3 Rh1 Rh2 Rh12 34.16(12) . .
Rh3 Rh1 Rh2 Rh12 104.77(16) 4_575 .
Rh13 Rh1 Rh2 Rh12 176.59(16) 4_575 .
Rh13 Rh1 Rh2 Rh12 -37.66(13) . .
Rh7 Rh1 Rh2 Rh12 69.47(12) . .
Rh9 Rh1 Rh2 Rh12 -146.67(12) 4_575 .
Rh9 Rh1 Rh2 Rh12 -74.40(19) . .
Rh16 Rh1 Rh2 Rh12 69.47(12) . .
Rh11 Rh1 Rh2 Rh12 138.17(14) 4_575 .
Rh11 Rh1 Rh2 Rh12 0.8(2) . .
Rh17 Rh1 Rh2 Rh12 -110.53(12) . .
Rh3 Rh1 Rh2 Rh12 -104.77(16) . 4_575
Rh3 Rh1 Rh2 Rh12 -34.16(12) 4_575 4_575
Rh13 Rh1 Rh2 Rh12 37.66(13) 4_575 4_575
Rh13 Rh1 Rh2 Rh12 -176.59(16) . 4_575
Rh7 Rh1 Rh2 Rh12 -69.47(12) . 4_575
Rh9 Rh1 Rh2 Rh12 74.40(19) 4_575 4_575
Rh9 Rh1 Rh2 Rh12 146.67(12) . 4_575
Rh16 Rh1 Rh2 Rh12 -69.47(12) . 4_575
Rh11 Rh1 Rh2 Rh12 -0.8(2) 4_575 4_575
Rh11 Rh1 Rh2 Rh12 -138.17(14) . 4_575
Rh17 Rh1 Rh2 Rh12 110.53(12) . 4_575
Rh3 Rh1 Rh2 Rh17 144.70(8) . .
Rh3 Rh1 Rh2 Rh17 -144.70(8) 4_575 .
Rh13 Rh1 Rh2 Rh17 -72.87(8) 4_575 .
Rh13 Rh1 Rh2 Rh17 72.87(8) . .
Rh7 Rh1 Rh2 Rh17 180.0 . .
Rh9 Rh1 Rh2 Rh17 -36.13(10) 4_575 .
Rh9 Rh1 Rh2 Rh17 36.13(10) . .
Rh16 Rh1 Rh2 Rh17 179.999(5) . .
Rh11 Rh1 Rh2 Rh17 -111.30(12) 4_575 .
Rh11 Rh1 Rh2 Rh17 111.30(12) . .
Rh3 Rh2 Rh3 Rh1 70.47(8) 4_575 .
Rh4 Rh2 Rh3 Rh1 142.21(10) . .
Rh13 Rh2 Rh3 Rh1 34.92(11) 4_575 .
Rh13 Rh2 Rh3 Rh1 -71.37(10) . .
Rh15 Rh2 Rh3 Rh1 179.14(12) . .
Rh8 Rh2 Rh3 Rh1 -109.27(16) . .
Rh8 Rh2 Rh3 Rh1 50(14) 4_575 .
Rh12 Rh2 Rh3 Rh1 -144.16(11) . .
Rh12 Rh2 Rh3 Rh1 103.68(12) 4_575 .
Rh17 Rh2 Rh3 Rh1 -33.65(10) . .
Rh1 Rh2 Rh3 Rh3 -70.47(8) . 4_575
Rh4 Rh2 Rh3 Rh3 71.74(8) . 4_575
Rh13 Rh2 Rh3 Rh3 -35.55(8) 4_575 4_575
Rh13 Rh2 Rh3 Rh3 -141.84(10) . 4_575
Rh15 Rh2 Rh3 Rh3 108.67(12) . 4_575
Rh8 Rh2 Rh3 Rh3 -179.74(17) . 4_575
Rh8 Rh2 Rh3 Rh3 -20(14) 4_575 4_575
Rh12 Rh2 Rh3 Rh3 145.37(10) . 4_575
Rh12 Rh2 Rh3 Rh3 33.21(8) 4_575 4_575
Rh17 Rh2 Rh3 Rh3 -104.12(11) . 4_575
Rh3 Rh2 Rh3 Rh4 -71.74(8) 4_575 .
Rh1 Rh2 Rh3 Rh4 -142.21(10) . .
Rh13 Rh2 Rh3 Rh4 -107.29(13) 4_575 .
Rh13 Rh2 Rh3 Rh4 146.42(10) . .
Rh15 Rh2 Rh3 Rh4 36.93(11) . .
Rh8 Rh2 Rh3 Rh4 108.52(16) . .
Rh8 Rh2 Rh3 Rh4 -92(14) 4_575 .
Rh12 Rh2 Rh3 Rh4 73.63(11) . .
Rh12 Rh2 Rh3 Rh4 -38.53(11) 4_575 .
Rh17 Rh2 Rh3 Rh4 -175.86(10) . .
Rh3 Rh2 Rh3 Rh13 141.84(10) 4_575 .
Rh1 Rh2 Rh3 Rh13 71.37(10) . .
Rh4 Rh2 Rh3 Rh13 -146.42(10) . .
Rh13 Rh2 Rh3 Rh13 106.29(16) 4_575 .
Rh15 Rh2 Rh3 Rh13 -109.49(11) . .
Rh8 Rh2 Rh3 Rh13 -37.90(13) . .
Rh8 Rh2 Rh3 Rh13 122(14) 4_575 .
Rh12 Rh2 Rh3 Rh13 -72.79(11) . .
Rh12 Rh2 Rh3 Rh13 175.05(14) 4_575 .
Rh17 Rh2 Rh3 Rh13 37.72(9) . .
Rh3 Rh2 Rh3 Rh7 35.16(14) 4_575 .
Rh1 Rh2 Rh3 Rh7 -35.31(11) . .
Rh4 Rh2 Rh3 Rh7 106.90(13) . .
Rh13 Rh2 Rh3 Rh7 -0.39(17) 4_575 .
Rh13 Rh2 Rh3 Rh7 -106.68(13) . .
Rh15 Rh2 Rh3 Rh7 143.83(11) . .
Rh8 Rh2 Rh3 Rh7 -144.58(14) . .
Rh8 Rh2 Rh3 Rh7 15(14) 4_575 .
Rh12 Rh2 Rh3 Rh7 -179.47(13) . .
Rh12 Rh2 Rh3 Rh7 68.37(17) 4_575 .
Rh17 Rh2 Rh3 Rh7 -68.96(14) . .
Rh3 Rh2 Rh3 Rh6 -109.22(11) 4_575 .
Rh1 Rh2 Rh3 Rh6 -179.69(13) . .
Rh4 Rh2 Rh3 Rh6 -37.49(11) . .
Rh13 Rh2 Rh3 Rh6 -144.78(13) 4_575 .
Rh13 Rh2 Rh3 Rh6 108.93(14) . .
Rh15 Rh2 Rh3 Rh6 -0.56(16) . .
Rh8 Rh2 Rh3 Rh6 71.03(18) . .
Rh8 Rh2 Rh3 Rh6 -129(14) 4_575 .
Rh12 Rh2 Rh3 Rh6 36.14(12) . .
Rh12 Rh2 Rh3 Rh6 -76.02(15) 4_575 .
Rh17 Rh2 Rh3 Rh6 146.65(12) . .
Rh3 Rh2 Rh3 Rh14 179.33(8) 4_575 .
Rh1 Rh2 Rh3 Rh14 108.86(13) . .
Rh4 Rh2 Rh3 Rh14 -108.93(13) . .
Rh13 Rh2 Rh3 Rh14 143.77(12) 4_575 .
Rh13 Rh2 Rh3 Rh14 37.48(13) . .
Rh15 Rh2 Rh3 Rh14 -72.01(16) . .
Rh8 Rh2 Rh3 Rh14 -0.4(2) . .
Rh8 Rh2 Rh3 Rh14 159(14) 4_575 .
Rh12 Rh2 Rh3 Rh14 -35.30(13) . .
Rh12 Rh2 Rh3 Rh14 -147.47(12) 4_575 .
Rh17 Rh2 Rh3 Rh14 75.20(15) . .
Rh3 Rh2 Rh3 Rh10 -6(7) 4_575 .
Rh1 Rh2 Rh3 Rh10 -77(7) . .
Rh4 Rh2 Rh3 Rh10 65(7) . .
Rh13 Rh2 Rh3 Rh10 -42(7) 4_575 .
Rh13 Rh2 Rh3 Rh10 -148(7) . .
Rh15 Rh2 Rh3 Rh10 102(7) . .
Rh8 Rh2 Rh3 Rh10 174(100) . .
Rh8 Rh2 Rh3 Rh10 -26(19) 4_575 .
Rh12 Rh2 Rh3 Rh10 139(7) . .
Rh12 Rh2 Rh3 Rh10 27(8) 4_575 .
Rh17 Rh2 Rh3 Rh10 -111(7) . .
Rh3 Rh2 Rh3 Rh11 103.92(11) 4_575 .
Rh1 Rh2 Rh3 Rh11 33.45(10) . .
Rh4 Rh2 Rh3 Rh11 175.66(12) . .
Rh13 Rh2 Rh3 Rh11 68.36(15) 4_575 .
Rh13 Rh2 Rh3 Rh11 -37.92(11) . .
Rh15 Rh2 Rh3 Rh11 -147.41(12) . .
Rh8 Rh2 Rh3 Rh11 -75.82(17) . .
Rh8 Rh2 Rh3 Rh11 84(14) 4_575 .
Rh12 Rh2 Rh3 Rh11 -110.71(13) . .
Rh12 Rh2 Rh3 Rh11 137.13(13) 4_575 .
Rh17 Rh2 Rh3 Rh11 -0.20(14) . .
Rh3 Rh2 Rh3 Rh12 -145.37(10) 4_575 .
Rh1 Rh2 Rh3 Rh12 144.16(11) . .
Rh4 Rh2 Rh3 Rh12 -73.63(11) . .
Rh13 Rh2 Rh3 Rh12 179.08(14) 4_575 .
Rh13 Rh2 Rh3 Rh12 72.79(11) . .
Rh15 Rh2 Rh3 Rh12 -36.70(11) . .
Rh8 Rh2 Rh3 Rh12 34.89(13) . .
Rh8 Rh2 Rh3 Rh12 -165(14) 4_575 .
Rh12 Rh2 Rh3 Rh12 -112.16(17) 4_575 .
Rh17 Rh2 Rh3 Rh12 110.51(11) . .
Rh3 Rh2 Rh3 Rh5 -33.78(14) 4_575 .
Rh1 Rh2 Rh3 Rh5 -104.25(13) . .
Rh4 Rh2 Rh3 Rh5 37.95(11) . .
Rh13 Rh2 Rh3 Rh5 -69.34(17) 4_575 .
Rh13 Rh2 Rh3 Rh5 -175.63(13) . .
Rh15 Rh2 Rh3 Rh5 74.88(14) . .
Rh8 Rh2 Rh3 Rh5 146.47(14) . .
Rh8 Rh2 Rh3 Rh5 -54(14) 4_575 .
Rh12 Rh2 Rh3 Rh5 111.58(14) . .
Rh12 Rh2 Rh3 Rh5 -0.58(17) 4_575 .
Rh17 Rh2 Rh3 Rh5 -137.91(11) . .
Rh3 Rh1 Rh3 Rh2 -70.45(8) 4_575 .
Rh13 Rh1 Rh3 Rh2 -35.15(11) 4_575 .
Rh13 Rh1 Rh3 Rh2 71.82(10) . .
Rh7 Rh1 Rh3 Rh2 -142.20(10) . .
Rh9 Rh1 Rh3 Rh2 -59(11) 4_575 .
Rh9 Rh1 Rh3 Rh2 109.36(16) . .
Rh16 Rh1 Rh3 Rh2 -178.79(12) . .
Rh11 Rh1 Rh3 Rh2 -104.41(12) 4_575 .
Rh11 Rh1 Rh3 Rh2 145.10(11) . .
Rh17 Rh1 Rh3 Rh2 33.92(10) . .
Rh2 Rh1 Rh3 Rh3 70.45(8) . 4_575
Rh13 Rh1 Rh3 Rh3 35.30(8) 4_575 4_575
Rh13 Rh1 Rh3 Rh3 142.27(10) . 4_575
Rh7 Rh1 Rh3 Rh3 -71.74(8) . 4_575
Rh9 Rh1 Rh3 Rh3 11(11) 4_575 4_575
Rh9 Rh1 Rh3 Rh3 179.81(18) . 4_575
Rh16 Rh1 Rh3 Rh3 -108.34(12) . 4_575
Rh11 Rh1 Rh3 Rh3 -33.95(8) 4_575 4_575
Rh11 Rh1 Rh3 Rh3 -144.44(10) . 4_575
Rh17 Rh1 Rh3 Rh3 104.38(11) . 4_575
Rh3 Rh1 Rh3 Rh4 -35.34(14) 4_575 .
Rh2 Rh1 Rh3 Rh4 35.12(11) . .
Rh13 Rh1 Rh3 Rh4 -0.03(17) 4_575 .
Rh13 Rh1 Rh3 Rh4 106.93(13) . .
Rh7 Rh1 Rh3 Rh4 -107.08(13) . .
Rh9 Rh1 Rh3 Rh4 -24(11) 4_575 .
Rh9 Rh1 Rh3 Rh4 144.48(14) . .
Rh16 Rh1 Rh3 Rh4 -143.68(12) . .
Rh11 Rh1 Rh3 Rh4 -69.29(17) 4_575 .
Rh11 Rh1 Rh3 Rh4 -179.78(13) . .
Rh17 Rh1 Rh3 Rh4 69.04(13) . .
Rh3 Rh1 Rh3 Rh13 -142.27(10) 4_575 .
Rh2 Rh1 Rh3 Rh13 -71.82(10) . .
Rh13 Rh1 Rh3 Rh13 -106.97(17) 4_575 .
Rh7 Rh1 Rh3 Rh13 145.99(11) . .
Rh9 Rh1 Rh3 Rh13 -131(11) 4_575 .
Rh9 Rh1 Rh3 Rh13 37.54(14) . .
Rh16 Rh1 Rh3 Rh13 109.39(11) . .
Rh11 Rh1 Rh3 Rh13 -176.22(15) 4_575 .
Rh11 Rh1 Rh3 Rh13 73.29(11) . .
Rh17 Rh1 Rh3 Rh13 -37.89(10) . .
Rh3 Rh1 Rh3 Rh7 71.74(8) 4_575 .
Rh2 Rh1 Rh3 Rh7 142.20(10) . .
Rh13 Rh1 Rh3 Rh7 107.05(13) 4_575 .
Rh13 Rh1 Rh3 Rh7 -145.99(11) . .
Rh9 Rh1 Rh3 Rh7 83(11) 4_575 .
Rh9 Rh1 Rh3 Rh7 -108.44(16) . .
Rh16 Rh1 Rh3 Rh7 -36.59(11) . .
Rh11 Rh1 Rh3 Rh7 37.79(12) 4_575 .
Rh11 Rh1 Rh3 Rh7 -72.70(11) . .
Rh17 Rh1 Rh3 Rh7 176.12(10) . .
Rh3 Rh1 Rh3 Rh6 -56(7) 4_575 .
Rh2 Rh1 Rh3 Rh6 14(7) . .
Rh13 Rh1 Rh3 Rh6 -21(7) 4_575 .
Rh13 Rh1 Rh3 Rh6 86(7) . .
Rh7 Rh1 Rh3 Rh6 -128(7) . .
Rh9 Rh1 Rh3 Rh6 -45(16) 4_575 .
Rh9 Rh1 Rh3 Rh6 124(7) . .
Rh16 Rh1 Rh3 Rh6 -165(7) . .
Rh11 Rh1 Rh3 Rh6 -90(7) 4_575 .
Rh11 Rh1 Rh3 Rh6 159(7) . .
Rh17 Rh1 Rh3 Rh6 48(7) . .
Rh3 Rh1 Rh3 Rh14 -179.73(9) 4_575 .
Rh2 Rh1 Rh3 Rh14 -109.27(14) . .
Rh13 Rh1 Rh3 Rh14 -144.43(13) 4_575 .
Rh13 Rh1 Rh3 Rh14 -37.46(13) . .
Rh7 Rh1 Rh3 Rh14 108.53(14) . .
Rh9 Rh1 Rh3 Rh14 -168(11) 4_575 .
Rh9 Rh1 Rh3 Rh14 0.1(2) . .
Rh16 Rh1 Rh3 Rh14 71.93(16) . .
Rh11 Rh1 Rh3 Rh14 146.32(12) 4_575 .
Rh11 Rh1 Rh3 Rh14 35.83(13) . .
Rh17 Rh1 Rh3 Rh14 -75.35(15) . .
Rh3 Rh1 Rh3 Rh10 108.41(11) 4_575 .
Rh2 Rh1 Rh3 Rh10 178.86(13) . .
Rh13 Rh1 Rh3 Rh10 143.71(13) 4_575 .
Rh13 Rh1 Rh3 Rh10 -109.33(14) . .
Rh7 Rh1 Rh3 Rh10 36.66(11) . .
Rh9 Rh1 Rh3 Rh10 120(11) 4_575 .
Rh9 Rh1 Rh3 Rh10 -71.78(19) . .
Rh16 Rh1 Rh3 Rh10 0.07(16) . .
Rh11 Rh1 Rh3 Rh10 74.45(16) 4_575 .
Rh11 Rh1 Rh3 Rh10 -36.04(12) . .
Rh17 Rh1 Rh3 Rh10 -147.22(11) . .
Rh3 Rh1 Rh3 Rh11 144.44(10) 4_575 .
Rh2 Rh1 Rh3 Rh11 -145.10(11) . .
Rh13 Rh1 Rh3 Rh11 179.74(15) 4_575 .
Rh13 Rh1 Rh3 Rh11 -73.29(11) . .
Rh7 Rh1 Rh3 Rh11 72.70(11) . .
Rh9 Rh1 Rh3 Rh11 156(11) 4_575 .
Rh9 Rh1 Rh3 Rh11 -35.75(14) . .
Rh16 Rh1 Rh3 Rh11 36.10(11) . .
Rh11 Rh1 Rh3 Rh11 110.49(17) 4_575 .
Rh17 Rh1 Rh3 Rh11 -111.18(11) . .
Rh3 Rh1 Rh3 Rh12 -104.70(10) 4_575 .
Rh2 Rh1 Rh3 Rh12 -34.25(10) . .
Rh13 Rh1 Rh3 Rh12 -69.40(15) 4_575 .
Rh13 Rh1 Rh3 Rh12 37.57(11) . .
Rh7 Rh1 Rh3 Rh12 -176.44(12) . .
Rh9 Rh1 Rh3 Rh12 -93(11) 4_575 .
Rh9 Rh1 Rh3 Rh12 75.11(18) . .
Rh16 Rh1 Rh3 Rh12 146.96(11) . .
Rh11 Rh1 Rh3 Rh12 -138.65(13) 4_575 .
Rh11 Rh1 Rh3 Rh12 110.86(13) . .
Rh17 Rh1 Rh3 Rh12 -0.32(13) . .
Rh3 Rh1 Rh3 Rh5 33.82(14) 4_575 .
Rh2 Rh1 Rh3 Rh5 104.27(13) . .
Rh13 Rh1 Rh3 Rh5 69.12(17) 4_575 .
Rh13 Rh1 Rh3 Rh5 176.09(13) . .
Rh7 Rh1 Rh3 Rh5 -37.92(11) . .
Rh9 Rh1 Rh3 Rh5 45(11) 4_575 .
Rh9 Rh1 Rh3 Rh5 -146.37(14) . .
Rh16 Rh1 Rh3 Rh5 -74.52(14) . .
Rh11 Rh1 Rh3 Rh5 -0.13(17) 4_575 .
Rh11 Rh1 Rh3 Rh5 -110.62(14) . .
Rh17 Rh1 Rh3 Rh5 138.20(11) . .
Rh3 Rh2 Rh4 C7 145.32(7) . .
Rh3 Rh2 Rh4 C7 -145.32(7) 4_575 .
Rh1 Rh2 Rh4 C7 180.000(12) . .
Rh13 Rh2 Rh4 C7 -113.04(12) 4_575 .
Rh13 Rh2 Rh4 C7 113.04(12) . .
Rh15 Rh2 Rh4 C7 0.000(13) . .
Rh8 Rh2 Rh4 C7 35.44(10) . .
Rh8 Rh2 Rh4 C7 -35.44(10) 4_575 .
Rh12 Rh2 Rh4 C7 74.26(8) . .
Rh12 Rh2 Rh4 C7 -74.26(8) 4_575 .
Rh17 Rh2 Rh4 C7 180.000(16) . .
Rh3 Rh2 Rh4 Rh3 -69.37(14) . 4_575
Rh1 Rh2 Rh4 Rh3 -34.68(7) . 4_575
Rh13 Rh2 Rh4 Rh3 32.27(12) 4_575 4_575
Rh13 Rh2 Rh4 Rh3 -101.64(15) . 4_575
Rh15 Rh2 Rh4 Rh3 145.32(7) . 4_575
Rh8 Rh2 Rh4 Rh3 -179.25(12) . 4_575
Rh8 Rh2 Rh4 Rh3 109.88(12) 4_575 4_575
Rh12 Rh2 Rh4 Rh3 -140.42(12) . 4_575
Rh12 Rh2 Rh4 Rh3 71.05(10) 4_575 4_575
Rh17 Rh2 Rh4 Rh3 -34.68(7) . 4_575
Rh3 Rh2 Rh4 Rh3 69.37(14) 4_575 .
Rh1 Rh2 Rh4 Rh3 34.68(7) . .
Rh13 Rh2 Rh4 Rh3 101.64(15) 4_575 .
Rh13 Rh2 Rh4 Rh3 -32.28(12) . .
Rh15 Rh2 Rh4 Rh3 -145.32(7) . .
Rh8 Rh2 Rh4 Rh3 -109.88(12) . .
Rh8 Rh2 Rh4 Rh3 179.25(12) 4_575 .
Rh12 Rh2 Rh4 Rh3 -71.05(10) . .
Rh12 Rh2 Rh4 Rh3 140.42(12) 4_575 .
Rh17 Rh2 Rh4 Rh3 34.68(7) . .
Rh3 Rh2 Rh4 Rh5 -34.68(7) . .
Rh3 Rh2 Rh4 Rh5 34.68(7) 4_575 .
Rh1 Rh2 Rh4 Rh5 0.0 . .
Rh13 Rh2 Rh4 Rh5 66.96(12) 4_575 .
Rh13 Rh2 Rh4 Rh5 -66.96(12) . .
Rh15 Rh2 Rh4 Rh5 180.0 . .
Rh8 Rh2 Rh4 Rh5 -144.56(10) . .
Rh8 Rh2 Rh4 Rh5 144.56(10) 4_575 .
Rh12 Rh2 Rh4 Rh5 -105.74(8) . .
Rh12 Rh2 Rh4 Rh5 105.74(8) 4_575 .
Rh17 Rh2 Rh4 Rh5 0.000(2) . .
Rh3 Rh2 Rh4 Rh12 71.05(10) . .
Rh3 Rh2 Rh4 Rh12 140.42(12) 4_575 .
Rh1 Rh2 Rh4 Rh12 105.74(8) . .
Rh13 Rh2 Rh4 Rh12 172.69(16) 4_575 .
Rh13 Rh2 Rh4 Rh12 38.78(13) . .
Rh15 Rh2 Rh4 Rh12 -74.26(8) . .
Rh8 Rh2 Rh4 Rh12 -38.83(11) . .
Rh8 Rh2 Rh4 Rh12 -109.70(14) 4_575 .
Rh12 Rh2 Rh4 Rh12 -148.53(16) 4_575 .
Rh17 Rh2 Rh4 Rh12 105.74(8) . .
Rh3 Rh2 Rh4 Rh12 -140.42(12) . 4_575
Rh3 Rh2 Rh4 Rh12 -71.05(10) 4_575 4_575
Rh1 Rh2 Rh4 Rh12 -105.74(8) . 4_575
Rh13 Rh2 Rh4 Rh12 -38.78(13) 4_575 4_575
Rh13 Rh2 Rh4 Rh12 -172.69(16) . 4_575
Rh15 Rh2 Rh4 Rh12 74.26(8) . 4_575
Rh8 Rh2 Rh4 Rh12 109.70(14) . 4_575
Rh8 Rh2 Rh4 Rh12 38.83(11) 4_575 4_575
Rh12 Rh2 Rh4 Rh12 148.53(16) . 4_575
Rh17 Rh2 Rh4 Rh12 -105.74(8) . 4_575
Rh3 Rh2 Rh4 Rh15 145.32(7) . .
Rh3 Rh2 Rh4 Rh15 -145.32(7) 4_575 .
Rh1 Rh2 Rh4 Rh15 180.0 . .
Rh13 Rh2 Rh4 Rh15 -113.04(12) 4_575 .
Rh13 Rh2 Rh4 Rh15 113.04(12) . .
Rh8 Rh2 Rh4 Rh15 35.44(10) . .
Rh8 Rh2 Rh4 Rh15 -35.44(10) 4_575 .
Rh12 Rh2 Rh4 Rh15 74.26(8) . .
Rh12 Rh2 Rh4 Rh15 -74.26(8) 4_575 .
Rh17 Rh2 Rh4 Rh15 180.000(3) . .
Rh3 Rh2 Rh4 Rh6 -99.36(14) . 4_575
Rh3 Rh2 Rh4 Rh6 -29.99(10) 4_575 4_575
Rh1 Rh2 Rh4 Rh6 -64.67(10) . 4_575
Rh13 Rh2 Rh4 Rh6 2.28(17) 4_575 4_575
Rh13 Rh2 Rh4 Rh6 -131.63(13) . 4_575
Rh15 Rh2 Rh4 Rh6 115.33(10) . 4_575
Rh8 Rh2 Rh4 Rh6 150.76(11) . 4_575
Rh8 Rh2 Rh4 Rh6 79.89(16) 4_575 4_575
Rh12 Rh2 Rh4 Rh6 -170.41(14) . 4_575
Rh12 Rh2 Rh4 Rh6 41.06(11) 4_575 4_575
Rh17 Rh2 Rh4 Rh6 -64.67(10) . 4_575
Rh3 Rh2 Rh4 Rh6 29.99(10) . .
Rh3 Rh2 Rh4 Rh6 99.36(14) 4_575 .
Rh1 Rh2 Rh4 Rh6 64.67(10) . .
Rh13 Rh2 Rh4 Rh6 131.63(13) 4_575 .
Rh13 Rh2 Rh4 Rh6 -2.28(17) . .
Rh15 Rh2 Rh4 Rh6 -115.33(10) . .
Rh8 Rh2 Rh4 Rh6 -79.89(16) . .
Rh8 Rh2 Rh4 Rh6 -150.76(11) 4_575 .
Rh12 Rh2 Rh4 Rh6 -41.06(11) . .
Rh12 Rh2 Rh4 Rh6 170.41(14) 4_575 .
Rh17 Rh2 Rh4 Rh6 64.67(10) . .
Rh2 Rh3 Rh4 C7 -148(3) . .
Rh1 Rh3 Rh4 C7 178(3) . .
Rh3 Rh3 Rh4 C7 143(3) 4_575 .
Rh13 Rh3 Rh4 C7 -115(3) . .
Rh7 Rh3 Rh4 C7 110(3) . .
Rh6 Rh3 Rh4 C7 -3(3) . .
Rh14 Rh3 Rh4 C7 -38(3) . .
Rh10 Rh3 Rh4 C7 33(3) . .
Rh11 Rh3 Rh4 C7 176(3) . .
Rh12 Rh3 Rh4 C7 -76(3) . .
Rh5 Rh3 Rh4 C7 72(3) . .
Rh1 Rh3 Rh4 Rh2 -34.73(11) . .
Rh3 Rh3 Rh4 Rh2 -69.53(7) 4_575 .
Rh13 Rh3 Rh4 Rh2 32.24(10) . .
Rh7 Rh3 Rh4 Rh2 -101.91(14) . .
Rh6 Rh3 Rh4 Rh2 144.85(11) . .
Rh14 Rh3 Rh4 Rh2 109.77(13) . .
Rh10 Rh3 Rh4 Rh2 -178.95(13) . .
Rh11 Rh3 Rh4 Rh2 -36.4(11) . .
Rh12 Rh3 Rh4 Rh2 71.29(11) . .
Rh5 Rh3 Rh4 Rh2 -140.77(10) . .
Rh2 Rh3 Rh4 Rh3 69.53(7) . 4_575
Rh1 Rh3 Rh4 Rh3 34.79(14) . 4_575
Rh13 Rh3 Rh4 Rh3 101.77(10) . 4_575
Rh7 Rh3 Rh4 Rh3 -32.39(14) . 4_575
Rh6 Rh3 Rh4 Rh3 -145.63(10) . 4_575
Rh14 Rh3 Rh4 Rh3 179.29(9) . 4_575
Rh10 Rh3 Rh4 Rh3 -109.42(10) . 4_575
Rh11 Rh3 Rh4 Rh3 33.1(11) . 4_575
Rh12 Rh3 Rh4 Rh3 140.81(10) . 4_575
Rh5 Rh3 Rh4 Rh3 -71.25(8) . 4_575
Rh2 Rh3 Rh4 Rh5 140.77(10) . .
Rh1 Rh3 Rh4 Rh5 106.04(13) . .
Rh3 Rh3 Rh4 Rh5 71.25(8) 4_575 .
Rh13 Rh3 Rh4 Rh5 173.01(12) . .
Rh7 Rh3 Rh4 Rh5 38.86(11) . .
Rh6 Rh3 Rh4 Rh5 -74.38(11) . .
Rh14 Rh3 Rh4 Rh5 -109.46(13) . .
Rh10 Rh3 Rh4 Rh5 -38.18(11) . .
Rh11 Rh3 Rh4 Rh5 104.4(11) . .
Rh12 Rh3 Rh4 Rh5 -147.94(10) . .
Rh2 Rh3 Rh4 Rh12 -71.29(11) . .
Rh1 Rh3 Rh4 Rh12 -106.02(14) . .
Rh3 Rh3 Rh4 Rh12 -140.81(10) 4_575 .
Rh13 Rh3 Rh4 Rh12 -39.05(11) . .
Rh7 Rh3 Rh4 Rh12 -173.20(14) . .
Rh6 Rh3 Rh4 Rh12 73.56(11) . .
Rh14 Rh3 Rh4 Rh12 38.48(13) . .
Rh10 Rh3 Rh4 Rh12 109.77(14) . .
Rh11 Rh3 Rh4 Rh12 -107.7(11) . .
Rh5 Rh3 Rh4 Rh12 147.94(10) . .
Rh2 Rh3 Rh4 Rh12 34.96(10) . 4_575
Rh1 Rh3 Rh4 Rh12 0.23(16) . 4_575
Rh3 Rh3 Rh4 Rh12 -34.57(8) 4_575 4_575
Rh13 Rh3 Rh4 Rh12 67.20(15) . 4_575
Rh7 Rh3 Rh4 Rh12 -66.96(17) . 4_575
Rh6 Rh3 Rh4 Rh12 179.81(14) . 4_575
Rh14 Rh3 Rh4 Rh12 144.72(12) . 4_575
Rh10 Rh3 Rh4 Rh12 -143.99(12) . 4_575
Rh11 Rh3 Rh4 Rh12 -1.5(11) . 4_575
Rh12 Rh3 Rh4 Rh12 106.24(17) . 4_575
Rh5 Rh3 Rh4 Rh12 -105.81(12) . 4_575
Rh2 Rh3 Rh4 Rh15 -29.81(9) . .
Rh1 Rh3 Rh4 Rh15 -64.54(13) . .
Rh3 Rh3 Rh4 Rh15 -99.34(9) 4_575 .
Rh13 Rh3 Rh4 Rh15 2.43(12) . .
Rh7 Rh3 Rh4 Rh15 -131.73(11) . .
Rh6 Rh3 Rh4 Rh15 115.03(10) . .
Rh14 Rh3 Rh4 Rh15 79.95(14) . .
Rh10 Rh3 Rh4 Rh15 151.24(11) . .
Rh11 Rh3 Rh4 Rh15 -66.2(11) . .
Rh12 Rh3 Rh4 Rh15 41.47(9) . .
Rh5 Rh3 Rh4 Rh15 -170.58(9) . .
Rh2 Rh3 Rh4 Rh6 98.92(12) . 4_575
Rh1 Rh3 Rh4 Rh6 64.18(17) . 4_575
Rh3 Rh3 Rh4 Rh6 29.39(8) 4_575 4_575
Rh13 Rh3 Rh4 Rh6 131.16(12) . 4_575
Rh7 Rh3 Rh4 Rh6 -3.00(17) . 4_575
Rh6 Rh3 Rh4 Rh6 -116.24(17) . 4_575
Rh14 Rh3 Rh4 Rh6 -151.32(12) . 4_575
Rh10 Rh3 Rh4 Rh6 -80.03(14) . 4_575
Rh11 Rh3 Rh4 Rh6 62.5(11) . 4_575
Rh12 Rh3 Rh4 Rh6 170.20(14) . 4_575
Rh5 Rh3 Rh4 Rh6 -41.86(11) . 4_575
Rh2 Rh3 Rh4 Rh6 -144.85(11) . .
Rh1 Rh3 Rh4 Rh6 -179.58(14) . .
Rh3 Rh3 Rh4 Rh6 145.63(10) 4_575 .
Rh13 Rh3 Rh4 Rh6 -112.61(14) . .
Rh7 Rh3 Rh4 Rh6 113.24(15) . .
Rh14 Rh3 Rh4 Rh6 -35.08(13) . .
Rh10 Rh3 Rh4 Rh6 36.20(11) . .
Rh11 Rh3 Rh4 Rh6 178.7(11) . .
Rh12 Rh3 Rh4 Rh6 -73.56(11) . .
Rh5 Rh3 Rh4 Rh6 74.38(11) . .
Rh2 Rh3 Rh5 C1 148.6(17) . .
Rh1 Rh3 Rh5 C1 82.6(17) . .
Rh3 Rh3 Rh5 C1 115.6(17) 4_575 .
Rh4 Rh3 Rh5 C1 -174.4(17) . .
Rh13 Rh3 Rh5 C1 113(2) . .
Rh7 Rh3 Rh5 C1 45.4(17) . .
Rh6 Rh3 Rh5 C1 -98.6(17) . .
Rh14 Rh3 Rh5 C1 -64.2(17) . .
Rh10 Rh3 Rh5 C1 -30.9(17) . .
Rh11 Rh3 Rh5 C1 13.0(17) . .
Rh12 Rh3 Rh5 C1 -141.5(17) . .
Rh2 Rh3 Rh5 C2 -80.7(16) . .
Rh1 Rh3 Rh5 C2 -146.7(16) . .
Rh3 Rh3 Rh5 C2 -113.7(16) 4_575 .
Rh4 Rh3 Rh5 C2 -43.7(16) . .
Rh13 Rh3 Rh5 C2 -115.8(19) . .
Rh7 Rh3 Rh5 C2 176.1(16) . .
Rh6 Rh3 Rh5 C2 32.1(16) . .
Rh14 Rh3 Rh5 C2 66.6(16) . .
Rh10 Rh3 Rh5 C2 99.8(16) . .
Rh11 Rh3 Rh5 C2 143.7(16) . .
Rh12 Rh3 Rh5 C2 -10.8(16) . .
Rh2 Rh3 Rh5 Rh3 32.98(14) . 4_575
Rh1 Rh3 Rh5 Rh3 -33.02(14) . 4_575
Rh4 Rh3 Rh5 Rh3 69.99(7) . 4_575
Rh13 Rh3 Rh5 Rh3 -2.1(11) . 4_575
Rh7 Rh3 Rh5 Rh3 -70.22(7) . 4_575
Rh6 Rh3 Rh5 Rh3 145.79(9) . 4_575
Rh14 Rh3 Rh5 Rh3 -179.76(8) . 4_575
Rh10 Rh3 Rh5 Rh3 -146.51(10) . 4_575
Rh11 Rh3 Rh5 Rh3 -102.63(10) . 4_575
Rh12 Rh3 Rh5 Rh3 102.88(10) . 4_575
Rh2 Rh3 Rh5 Rh7 103.20(13) . .
Rh1 Rh3 Rh5 Rh7 37.20(11) . .
Rh3 Rh3 Rh5 Rh7 70.22(7) 4_575 .
Rh4 Rh3 Rh5 Rh7 140.21(10) . .
Rh13 Rh3 Rh5 Rh7 68.1(11) . .
Rh6 Rh3 Rh5 Rh7 -143.99(10) . .
Rh14 Rh3 Rh5 Rh7 -109.54(13) . .
Rh10 Rh3 Rh5 Rh7 -76.29(11) . .
Rh11 Rh3 Rh5 Rh7 -32.41(10) . .
Rh12 Rh3 Rh5 Rh7 173.09(13) . .
Rh2 Rh3 Rh5 Rh4 -37.01(11) . .
Rh1 Rh3 Rh5 Rh4 -103.01(14) . .
Rh3 Rh3 Rh5 Rh4 -69.99(7) 4_575 .
Rh13 Rh3 Rh5 Rh4 -72.1(11) . .
Rh7 Rh3 Rh5 Rh4 -140.21(10) . .
Rh6 Rh3 Rh5 Rh4 75.81(11) . .
Rh14 Rh3 Rh5 Rh4 110.26(13) . .
Rh10 Rh3 Rh5 Rh4 143.51(10) . .
Rh11 Rh3 Rh5 Rh4 -172.62(13) . .
Rh12 Rh3 Rh5 Rh4 32.89(10) . .
Rh2 Rh3 Rh5 Rh10 61.45(17) . 4_575
Rh1 Rh3 Rh5 Rh10 -4.55(16) . 4_575
Rh3 Rh3 Rh5 Rh10 28.47(8) 4_575 4_575
Rh4 Rh3 Rh5 Rh10 98.46(12) . 4_575
Rh13 Rh3 Rh5 Rh10 26.3(12) . 4_575
Rh7 Rh3 Rh5 Rh10 -41.75(10) . 4_575
Rh6 Rh3 Rh5 Rh10 174.26(14) . 4_575
Rh14 Rh3 Rh5 Rh10 -151.29(12) . 4_575
Rh10 Rh3 Rh5 Rh10 -118.04(17) . 4_575
Rh11 Rh3 Rh5 Rh10 -74.16(15) . 4_575
Rh12 Rh3 Rh5 Rh10 131.35(13) . 4_575
Rh2 Rh3 Rh5 Rh10 179.49(14) . .
Rh1 Rh3 Rh5 Rh10 113.49(14) . .
Rh3 Rh3 Rh5 Rh10 146.51(10) 4_575 .
Rh4 Rh3 Rh5 Rh10 -143.51(10) . .
Rh13 Rh3 Rh5 Rh10 144.4(11) . .
Rh7 Rh3 Rh5 Rh10 76.29(10) . .
Rh6 Rh3 Rh5 Rh10 -67.70(11) . .
Rh14 Rh3 Rh5 Rh10 -33.25(13) . .
Rh11 Rh3 Rh5 Rh10 43.88(11) . .
Rh12 Rh3 Rh5 Rh10 -110.62(14) . .
Rh2 Rh3 Rh5 Rh6 4.29(16) . 4_575
Rh1 Rh3 Rh5 Rh6 -61.71(17) . 4_575
Rh3 Rh3 Rh5 Rh6 -28.69(7) 4_575 4_575
Rh4 Rh3 Rh5 Rh6 41.29(10) . 4_575
Rh13 Rh3 Rh5 Rh6 -30.8(12) . 4_575
Rh7 Rh3 Rh5 Rh6 -98.91(11) . 4_575
Rh6 Rh3 Rh5 Rh6 117.10(16) . 4_575
Rh14 Rh3 Rh5 Rh6 151.55(12) . 4_575
Rh10 Rh3 Rh5 Rh6 -175.20(13) . 4_575
Rh11 Rh3 Rh5 Rh6 -131.33(12) . 4_575
Rh12 Rh3 Rh5 Rh6 74.18(14) . 4_575
Rh2 Rh3 Rh5 Rh6 -112.81(14) . .
Rh1 Rh3 Rh5 Rh6 -178.81(14) . .
Rh3 Rh3 Rh5 Rh6 -145.79(9) 4_575 .
Rh4 Rh3 Rh5 Rh6 -75.81(11) . .
Rh13 Rh3 Rh5 Rh6 -147.9(11) . .
Rh7 Rh3 Rh5 Rh6 143.99(10) . .
Rh14 Rh3 Rh5 Rh6 34.45(13) . .
Rh10 Rh3 Rh5 Rh6 67.70(11) . .
Rh11 Rh3 Rh5 Rh6 111.57(14) . .
Rh12 Rh3 Rh5 Rh6 -42.92(11) . .
C7 Rh4 Rh5 C1 0.000(13) . .
Rh2 Rh4 Rh5 C1 180.000(13) . .
Rh3 Rh4 Rh5 C1 -146.22(7) 4_575 .
Rh3 Rh4 Rh5 C1 146.22(7) . .
Rh12 Rh4 Rh5 C1 116.77(11) . .
Rh12 Rh4 Rh5 C1 -116.77(11) 4_575 .
Rh15 Rh4 Rh5 C1 180.000(13) . .
Rh6 Rh4 Rh5 C1 -80.41(8) 4_575 .
Rh6 Rh4 Rh5 C1 80.42(8) . .
C7 Rh4 Rh5 C2 0.000(6) . .
Rh2 Rh4 Rh5 C2 180.000(5) . .
Rh3 Rh4 Rh5 C2 -146.22(7) 4_575 .
Rh3 Rh4 Rh5 C2 146.22(7) . .
Rh12 Rh4 Rh5 C2 116.77(11) . .
Rh12 Rh4 Rh5 C2 -116.77(11) 4_575 .
Rh15 Rh4 Rh5 C2 180.000(6) . .
Rh6 Rh4 Rh5 C2 -80.42(8) 4_575 .
Rh6 Rh4 Rh5 C2 80.41(8) . .
C7 Rh4 Rh5 Rh3 146.22(7) . 4_575
Rh2 Rh4 Rh5 Rh3 -33.78(7) . 4_575
Rh3 Rh4 Rh5 Rh3 -67.56(14) . 4_575
Rh12 Rh4 Rh5 Rh3 -97.01(14) . 4_575
Rh12 Rh4 Rh5 Rh3 29.45(11) 4_575 4_575
Rh15 Rh4 Rh5 Rh3 -33.78(7) . 4_575
Rh6 Rh4 Rh5 Rh3 65.80(9) 4_575 4_575
Rh6 Rh4 Rh5 Rh3 -133.37(12) . 4_575
C7 Rh4 Rh5 Rh3 -146.22(7) . .
Rh2 Rh4 Rh5 Rh3 33.78(7) . .
Rh3 Rh4 Rh5 Rh3 67.56(14) 4_575 .
Rh12 Rh4 Rh5 Rh3 -29.45(11) . .
Rh12 Rh4 Rh5 Rh3 97.01(14) 4_575 .
Rh15 Rh4 Rh5 Rh3 33.78(7) . .
Rh6 Rh4 Rh5 Rh3 133.36(12) 4_575 .
Rh6 Rh4 Rh5 Rh3 -65.81(9) . .
C7 Rh4 Rh5 Rh7 180.0 . .
Rh2 Rh4 Rh5 Rh7 0.0 . .
Rh3 Rh4 Rh5 Rh7 33.78(7) 4_575 .
Rh3 Rh4 Rh5 Rh7 -33.78(7) . .
Rh12 Rh4 Rh5 Rh7 -63.23(11) . .
Rh12 Rh4 Rh5 Rh7 63.23(11) 4_575 .
Rh15 Rh4 Rh5 Rh7 0.000(1) . .
Rh6 Rh4 Rh5 Rh7 99.58(8) 4_575 .
Rh6 Rh4 Rh5 Rh7 -99.59(8) . .
C7 Rh4 Rh5 Rh10 115.31(10) . 4_575
Rh2 Rh4 Rh5 Rh10 -64.69(10) . 4_575
Rh3 Rh4 Rh5 Rh10 -30.91(10) 4_575 4_575
Rh3 Rh4 Rh5 Rh10 -98.47(14) . 4_575
Rh12 Rh4 Rh5 Rh10 -127.92(13) . 4_575
Rh12 Rh4 Rh5 Rh10 -1.46(16) 4_575 4_575
Rh15 Rh4 Rh5 Rh10 -64.69(10) . 4_575
Rh6 Rh4 Rh5 Rh10 34.89(11) 4_575 4_575
Rh6 Rh4 Rh5 Rh10 -164.28(14) . 4_575
C7 Rh4 Rh5 Rh10 -115.31(10) . .
Rh2 Rh4 Rh5 Rh10 64.69(10) . .
Rh3 Rh4 Rh5 Rh10 98.47(14) 4_575 .
Rh3 Rh4 Rh5 Rh10 30.91(10) . .
Rh12 Rh4 Rh5 Rh10 1.46(16) . .
Rh12 Rh4 Rh5 Rh10 127.92(13) 4_575 .
Rh15 Rh4 Rh5 Rh10 64.69(10) . .
Rh6 Rh4 Rh5 Rh10 164.28(14) 4_575 .
Rh6 Rh4 Rh5 Rh10 -34.89(11) . .
C7 Rh4 Rh5 Rh6 80.42(8) . 4_575
Rh2 Rh4 Rh5 Rh6 -99.58(8) . 4_575
Rh3 Rh4 Rh5 Rh6 -65.80(9) 4_575 4_575
Rh3 Rh4 Rh5 Rh6 -133.36(12) . 4_575
Rh12 Rh4 Rh5 Rh6 -162.81(14) . 4_575
Rh12 Rh4 Rh5 Rh6 -36.35(12) 4_575 4_575
Rh15 Rh4 Rh5 Rh6 -99.58(8) . 4_575
Rh6 Rh4 Rh5 Rh6 160.83(15) . 4_575
C7 Rh4 Rh5 Rh6 -80.41(8) . .
Rh2 Rh4 Rh5 Rh6 99.59(8) . .
Rh3 Rh4 Rh5 Rh6 133.37(12) 4_575 .
Rh3 Rh4 Rh5 Rh6 65.81(9) . .
Rh12 Rh4 Rh5 Rh6 36.36(12) . .
Rh12 Rh4 Rh5 Rh6 162.82(14) 4_575 .
Rh15 Rh4 Rh5 Rh6 99.58(8) . .
Rh6 Rh4 Rh5 Rh6 -160.83(15) 4_575 .
Rh2 Rh3 Rh6 C10 171.7(9) . .
Rh1 Rh3 Rh6 C10 158(7) . .
Rh3 Rh3 Rh6 C10 101.9(9) 4_575 .
Rh4 Rh3 Rh6 C10 136.6(9) . .
Rh13 Rh3 Rh6 C10 -116.9(9) . .
Rh7 Rh3 Rh6 C10 30.2(9) . .
Rh14 Rh3 Rh6 C10 -78.4(9) . .
Rh10 Rh3 Rh6 C10 -7.1(9) . .
Rh11 Rh3 Rh6 C10 -43.2(9) . .
Rh12 Rh3 Rh6 C10 -153.5(9) . .
Rh5 Rh3 Rh6 C10 67.1(9) . .
Rh2 Rh3 Rh6 C16 -98.2(12) . .
Rh1 Rh3 Rh6 C16 -112(7) . .
Rh3 Rh3 Rh6 C16 -168.0(12) 4_575 .
Rh4 Rh3 Rh6 C16 -133.4(12) . .
Rh13 Rh3 Rh6 C16 -26.9(12) . .
Rh7 Rh3 Rh6 C16 120.2(12) . .
Rh14 Rh3 Rh6 C16 11.7(12) . .
Rh10 Rh3 Rh6 C16 82.9(12) . .
Rh11 Rh3 Rh6 C16 46.8(12) . .
Rh12 Rh3 Rh6 C16 -63.5(12) . .
Rh5 Rh3 Rh6 C16 157.2(12) . .
Rh2 Rh3 Rh6 N22 39(2) . .
Rh1 Rh3 Rh6 N22 25(7) . .
Rh3 Rh3 Rh6 N22 -31(2) 4_575 .
Rh4 Rh3 Rh6 N22 4(2) . .
Rh13 Rh3 Rh6 N22 110(2) . .
Rh7 Rh3 Rh6 N22 -103(2) . .
Rh14 Rh3 Rh6 N22 149(2) . .
Rh10 Rh3 Rh6 N22 -140(2) . .
Rh11 Rh3 Rh6 N22 -176(2) . .
Rh12 Rh3 Rh6 N22 74(2) . .
Rh5 Rh3 Rh6 N22 -66(2) . .
Rh2 Rh3 Rh6 Rh14 -109.93(14) . .
Rh1 Rh3 Rh6 Rh14 -124(7) . .
Rh3 Rh3 Rh6 Rh14 -179.71(9) 4_575 .
Rh4 Rh3 Rh6 Rh14 -145.05(13) . .
Rh13 Rh3 Rh6 Rh14 -38.56(12) . .
Rh7 Rh3 Rh6 Rh14 108.50(13) . .
Rh10 Rh3 Rh6 Rh14 71.20(11) . .
Rh11 Rh3 Rh6 Rh14 35.12(12) . .
Rh12 Rh3 Rh6 Rh14 -75.18(11) . .
Rh5 Rh3 Rh6 Rh14 145.48(13) . .
Rh2 Rh3 Rh6 Rh10 178.87(13) . .
Rh1 Rh3 Rh6 Rh10 165(7) . .
Rh3 Rh3 Rh6 Rh10 109.08(9) 4_575 .
Rh4 Rh3 Rh6 Rh10 143.75(12) . .
Rh13 Rh3 Rh6 Rh10 -109.76(14) . .
Rh7 Rh3 Rh6 Rh10 37.30(12) . .
Rh14 Rh3 Rh6 Rh10 -71.20(11) . .
Rh11 Rh3 Rh6 Rh10 -36.09(13) . .
Rh12 Rh3 Rh6 Rh10 -146.38(12) . .
Rh5 Rh3 Rh6 Rh10 74.28(12) . .
Rh2 Rh3 Rh6 Rh12 -34.75(11) . .
Rh1 Rh3 Rh6 Rh12 -49(7) . .
Rh3 Rh3 Rh6 Rh12 -104.54(9) 4_575 .
Rh4 Rh3 Rh6 Rh12 -69.87(11) . .
Rh13 Rh3 Rh6 Rh12 36.62(11) . .
Rh7 Rh3 Rh6 Rh12 -176.32(13) . .
Rh14 Rh3 Rh6 Rh12 75.18(11) . .
Rh10 Rh3 Rh6 Rh12 146.38(12) . .
Rh11 Rh3 Rh6 Rh12 110.30(14) . .
Rh5 Rh3 Rh6 Rh12 -139.34(12) . .
Rh2 Rh3 Rh6 Rh4 35.12(12) . .
Rh1 Rh3 Rh6 Rh4 21(7) . .
Rh3 Rh3 Rh6 Rh4 -34.66(9) 4_575 .
Rh13 Rh3 Rh6 Rh4 106.49(14) . .
Rh7 Rh3 Rh6 Rh4 -106.45(14) . .
Rh14 Rh3 Rh6 Rh4 145.05(13) . .
Rh10 Rh3 Rh6 Rh4 -143.75(12) . .
Rh11 Rh3 Rh6 Rh4 -179.83(15) . .
Rh12 Rh3 Rh6 Rh4 69.87(11) . .
Rh5 Rh3 Rh6 Rh4 -69.47(12) . .
Rh2 Rh3 Rh6 Rh5 104.59(14) . .
Rh1 Rh3 Rh6 Rh5 91(7) . .
Rh3 Rh3 Rh6 Rh5 34.80(9) 4_575 .
Rh4 Rh3 Rh6 Rh5 69.47(12) . .
Rh13 Rh3 Rh6 Rh5 175.96(14) . .
Rh7 Rh3 Rh6 Rh5 -36.98(12) . .
Rh14 Rh3 Rh6 Rh5 -145.48(13) . .
Rh10 Rh3 Rh6 Rh5 -74.28(12) . .
Rh11 Rh3 Rh6 Rh5 -110.37(15) . .
Rh12 Rh3 Rh6 Rh5 139.34(12) . .
C7 Rh4 Rh6 C10 103(2) . .
Rh2 Rh4 Rh6 C10 -105.4(14) . .
Rh3 Rh4 Rh6 C10 -45.5(14) 4_575 .
Rh3 Rh4 Rh6 C10 -75.2(14) . .
Rh5 Rh4 Rh6 C10 -4.8(14) . .
Rh12 Rh4 Rh6 C10 -145.8(14) . .
Rh12 Rh4 Rh6 C10 -75.8(15) 4_575 .
Rh15 Rh4 Rh6 C10 -166.1(14) . .
Rh6 Rh4 Rh6 C10 14.9(14) 4_575 .
C7 Rh4 Rh6 C16 -108(2) . .
Rh2 Rh4 Rh6 C16 43.7(14) . .
Rh3 Rh4 Rh6 C16 103.7(14) 4_575 .
Rh3 Rh4 Rh6 C16 74.0(14) . .
Rh5 Rh4 Rh6 C16 144.4(14) . .
Rh12 Rh4 Rh6 C16 3.4(14) . .
Rh12 Rh4 Rh6 C16 73.4(15) 4_575 .
Rh15 Rh4 Rh6 C16 -16.9(14) . .
Rh6 Rh4 Rh6 C16 164.0(14) 4_575 .
C7 Rh4 Rh6 N22 0.2(18) . .
Rh2 Rh4 Rh6 N22 151.6(9) . .
Rh3 Rh4 Rh6 N22 -148.5(9) 4_575 .
Rh3 Rh4 Rh6 N22 -178.1(9) . .
Rh5 Rh4 Rh6 N22 -107.8(9) . .
Rh12 Rh4 Rh6 N22 111.3(9) . .
Rh12 Rh4 Rh6 N22 -178.8(10) 4_575 .
Rh15 Rh4 Rh6 N22 90.9(9) . .
Rh6 Rh4 Rh6 N22 -88.1(9) 4_575 .
C7 Rh4 Rh6 Rh3 178.4(16) . .
Rh2 Rh4 Rh6 Rh3 -30.29(11) . .
Rh3 Rh4 Rh6 Rh3 29.65(10) 4_575 .
Rh5 Rh4 Rh6 Rh3 70.40(13) . .
Rh12 Rh4 Rh6 Rh3 -70.60(11) . .
Rh12 Rh4 Rh6 Rh3 -0.6(4) 4_575 .
Rh15 Rh4 Rh6 Rh3 -90.93(17) . .
Rh6 Rh4 Rh6 Rh3 90.03(17) 4_575 .
C7 Rh4 Rh6 Rh14 -150.6(16) . .
Rh2 Rh4 Rh6 Rh14 0.76(16) . .
Rh3 Rh4 Rh6 Rh14 60.71(15) 4_575 .
Rh3 Rh4 Rh6 Rh14 31.06(11) . .
Rh5 Rh4 Rh6 Rh14 101.45(14) . .
Rh12 Rh4 Rh6 Rh14 -39.55(12) . .
Rh12 Rh4 Rh6 Rh14 30.4(5) 4_575 .
Rh15 Rh4 Rh6 Rh14 -59.88(19) . .
Rh6 Rh4 Rh6 Rh14 121.08(15) 4_575 .
C7 Rh4 Rh6 Rh10 146.3(16) . .
Rh2 Rh4 Rh6 Rh10 -62.41(16) . .
Rh3 Rh4 Rh6 Rh10 -2.46(16) 4_575 .
Rh3 Rh4 Rh6 Rh10 -32.12(11) . .
Rh5 Rh4 Rh6 Rh10 38.28(13) . .
Rh12 Rh4 Rh6 Rh10 -102.72(12) . .
Rh12 Rh4 Rh6 Rh10 -32.8(5) 4_575 .
Rh15 Rh4 Rh6 Rh10 -123.05(15) . .
Rh6 Rh4 Rh6 Rh10 57.91(19) 4_575 .
C7 Rh4 Rh6 Rh12 -111.0(16) . .
Rh2 Rh4 Rh6 Rh12 40.31(12) . .
Rh3 Rh4 Rh6 Rh12 100.26(13) 4_575 .
Rh3 Rh4 Rh6 Rh12 70.60(11) . .
Rh5 Rh4 Rh6 Rh12 141.00(13) . .
Rh12 Rh4 Rh6 Rh12 70.0(5) 4_575 .
Rh15 Rh4 Rh6 Rh12 -20.33(13) . .
Rh6 Rh4 Rh6 Rh12 160.63(17) 4_575 .
C7 Rh4 Rh6 Rh5 108.0(16) . .
Rh2 Rh4 Rh6 Rh5 -100.69(16) . .
Rh3 Rh4 Rh6 Rh5 -40.74(12) 4_575 .
Rh3 Rh4 Rh6 Rh5 -70.40(13) . .
Rh12 Rh4 Rh6 Rh5 -141.00(13) . .
Rh12 Rh4 Rh6 Rh5 -71.0(5) 4_575 .
Rh15 Rh4 Rh6 Rh5 -161.33(18) . .
Rh6 Rh4 Rh6 Rh5 19.63(15) 4_575 .
C1 Rh5 Rh6 C10 5(3) . .
C2 Rh5 Rh6 C10 90(2) . .
Rh3 Rh5 Rh6 C10 -144.3(10) 4_575 .
Rh3 Rh5 Rh6 C10 -115.7(10) . .
Rh7 Rh5 Rh6 C10 -84.9(10) . .
Rh4 Rh5 Rh6 C10 176.7(10) . .
Rh10 Rh5 Rh6 C10 -132.3(10) 4_575 .
Rh10 Rh5 Rh6 C10 -45.6(10) . .
Rh6 Rh5 Rh6 C10 157.2(10) 4_575 .
C1 Rh5 Rh6 C16 70(3) . .
C2 Rh5 Rh6 C16 155(3) . .
Rh3 Rh5 Rh6 C16 -79(2) 4_575 .
Rh3 Rh5 Rh6 C16 -51(2) . .
Rh7 Rh5 Rh6 C16 -20(2) . .
Rh4 Rh5 Rh6 C16 -118(2) . .
Rh10 Rh5 Rh6 C16 -67(3) 4_575 .
Rh10 Rh5 Rh6 C16 19(2) . .
Rh6 Rh5 Rh6 C16 -138(2) 4_575 .
C1 Rh5 Rh6 N22 -86(3) . .
C2 Rh5 Rh6 N22 -1(2) . .
Rh3 Rh5 Rh6 N22 124.6(10) 4_575 .
Rh3 Rh5 Rh6 N22 153.2(10) . .
Rh7 Rh5 Rh6 N22 -176.0(10) . .
Rh4 Rh5 Rh6 N22 85.6(10) . .
Rh10 Rh5 Rh6 N22 136.5(11) 4_575 .
Rh10 Rh5 Rh6 N22 -136.7(10) . .
Rh6 Rh5 Rh6 N22 66.0(10) 4_575 .
C1 Rh5 Rh6 Rh3 121(2) . .
C2 Rh5 Rh6 Rh3 -154.3(19) . .
Rh3 Rh5 Rh6 Rh3 -28.60(9) 4_575 .
Rh7 Rh5 Rh6 Rh3 30.82(11) . .
Rh4 Rh5 Rh6 Rh3 -67.61(12) . .
Rh10 Rh5 Rh6 Rh3 -16.6(4) 4_575 .
Rh10 Rh5 Rh6 Rh3 70.09(11) . .
Rh6 Rh5 Rh6 Rh3 -87.14(17) 4_575 .
C1 Rh5 Rh6 Rh14 90(2) . .
C2 Rh5 Rh6 Rh14 174.7(19) . .
Rh3 Rh5 Rh6 Rh14 -59.59(15) 4_575 .
Rh3 Rh5 Rh6 Rh14 -30.98(11) . .
Rh7 Rh5 Rh6 Rh14 -0.16(16) . .
Rh4 Rh5 Rh6 Rh14 -98.59(15) . .
Rh10 Rh5 Rh6 Rh14 -47.6(4) 4_575 .
Rh10 Rh5 Rh6 Rh14 39.11(12) . .
Rh6 Rh5 Rh6 Rh14 -118.13(16) 4_575 .
C1 Rh5 Rh6 Rh10 51(2) . .
C2 Rh5 Rh6 Rh10 135.6(19) . .
Rh3 Rh5 Rh6 Rh10 -98.69(13) 4_575 .
Rh3 Rh5 Rh6 Rh10 -70.09(11) . .
Rh7 Rh5 Rh6 Rh10 -39.27(12) . .
Rh4 Rh5 Rh6 Rh10 -137.70(14) . .
Rh10 Rh5 Rh6 Rh10 -86.7(4) 4_575 .
Rh6 Rh5 Rh6 Rh10 -157.23(17) 4_575 .
C1 Rh5 Rh6 Rh12 156(2) . .
C2 Rh5 Rh6 Rh12 -119.7(19) . .
Rh3 Rh5 Rh6 Rh12 5.95(14) 4_575 .
Rh3 Rh5 Rh6 Rh12 34.56(10) . .
Rh7 Rh5 Rh6 Rh12 65.38(14) . .
Rh4 Rh5 Rh6 Rh12 -33.05(11) . .
Rh10 Rh5 Rh6 Rh12 17.9(4) 4_575 .
Rh10 Rh5 Rh6 Rh12 104.65(12) . .
Rh6 Rh5 Rh6 Rh12 -52.59(19) 4_575 .
C1 Rh5 Rh6 Rh4 -171(2) . .
C2 Rh5 Rh6 Rh4 -86.7(19) . .
Rh3 Rh5 Rh6 Rh4 39.00(11) 4_575 .
Rh3 Rh5 Rh6 Rh4 67.61(12) . .
Rh7 Rh5 Rh6 Rh4 98.43(16) . .
Rh10 Rh5 Rh6 Rh4 51.0(4) 4_575 .
Rh10 Rh5 Rh6 Rh4 137.70(14) . .
Rh6 Rh5 Rh6 Rh4 -19.54(15) 4_575 .
Rh3 Rh1 Rh7 C3 -145.33(7) . .
Rh3 Rh1 Rh7 C3 145.33(7) 4_575 .
Rh2 Rh1 Rh7 C3 180.0 . .
Rh13 Rh1 Rh7 C3 112.63(12) 4_575 .
Rh13 Rh1 Rh7 C3 -112.62(12) . .
Rh9 Rh1 Rh7 C3 35.62(10) 4_575 .
Rh9 Rh1 Rh7 C3 -35.62(10) . .
Rh16 Rh1 Rh7 C3 0.0 . .
Rh11 Rh1 Rh7 C3 73.96(8) 4_575 .
Rh11 Rh1 Rh7 C3 -73.96(8) . .
Rh17 Rh1 Rh7 C3 180.000(2) . .
Rh3 Rh1 Rh7 Rh3 -69.34(15) 4_575 .
Rh2 Rh1 Rh7 Rh3 -34.67(7) . .
Rh13 Rh1 Rh7 Rh3 -102.05(15) 4_575 .
Rh13 Rh1 Rh7 Rh3 32.71(12) . .
Rh9 Rh1 Rh7 Rh3 -179.05(12) 4_575 .
Rh9 Rh1 Rh7 Rh3 109.71(12) . .
Rh16 Rh1 Rh7 Rh3 145.33(7) . .
Rh11 Rh1 Rh7 Rh3 -140.71(12) 4_575 .
Rh11 Rh1 Rh7 Rh3 71.37(10) . .
Rh17 Rh1 Rh7 Rh3 -34.67(7) . .
Rh3 Rh1 Rh7 Rh3 69.34(15) . 4_575
Rh2 Rh1 Rh7 Rh3 34.67(7) . 4_575
Rh13 Rh1 Rh7 Rh3 -32.70(12) 4_575 4_575
Rh13 Rh1 Rh7 Rh3 102.05(15) . 4_575
Rh9 Rh1 Rh7 Rh3 -109.71(12) 4_575 4_575
Rh9 Rh1 Rh7 Rh3 179.05(12) . 4_575
Rh16 Rh1 Rh7 Rh3 -145.33(7) . 4_575
Rh11 Rh1 Rh7 Rh3 -71.37(10) 4_575 4_575
Rh11 Rh1 Rh7 Rh3 140.71(12) . 4_575
Rh17 Rh1 Rh7 Rh3 34.67(7) . 4_575
Rh3 Rh1 Rh7 Rh11 140.71(12) . 4_575
Rh3 Rh1 Rh7 Rh11 71.37(10) 4_575 4_575
Rh2 Rh1 Rh7 Rh11 106.04(8) . 4_575
Rh13 Rh1 Rh7 Rh11 38.66(12) 4_575 4_575
Rh13 Rh1 Rh7 Rh11 173.42(15) . 4_575
Rh9 Rh1 Rh7 Rh11 -38.34(10) 4_575 4_575
Rh9 Rh1 Rh7 Rh11 -109.58(14) . 4_575
Rh16 Rh1 Rh7 Rh11 -73.96(8) . 4_575
Rh11 Rh1 Rh7 Rh11 -147.92(16) . 4_575
Rh17 Rh1 Rh7 Rh11 106.04(8) . 4_575
Rh3 Rh1 Rh7 Rh11 -71.37(10) . .
Rh3 Rh1 Rh7 Rh11 -140.71(12) 4_575 .
Rh2 Rh1 Rh7 Rh11 -106.04(8) . .
Rh13 Rh1 Rh7 Rh11 -173.41(15) 4_575 .
Rh13 Rh1 Rh7 Rh11 -38.66(12) . .
Rh9 Rh1 Rh7 Rh11 109.58(14) 4_575 .
Rh9 Rh1 Rh7 Rh11 38.34(10) . .
Rh16 Rh1 Rh7 Rh11 73.96(8) . .
Rh11 Rh1 Rh7 Rh11 147.92(16) 4_575 .
Rh17 Rh1 Rh7 Rh11 -106.04(8) . .
Rh3 Rh1 Rh7 Rh5 34.67(7) . .
Rh3 Rh1 Rh7 Rh5 -34.67(7) 4_575 .
Rh2 Rh1 Rh7 Rh5 0.0 . .
Rh13 Rh1 Rh7 Rh5 -67.37(12) 4_575 .
Rh13 Rh1 Rh7 Rh5 67.38(12) . .
Rh9 Rh1 Rh7 Rh5 -144.38(10) 4_575 .
Rh9 Rh1 Rh7 Rh5 144.38(10) . .
Rh16 Rh1 Rh7 Rh5 180.0 . .
Rh11 Rh1 Rh7 Rh5 -106.04(8) 4_575 .
Rh11 Rh1 Rh7 Rh5 106.04(8) . .
Rh17 Rh1 Rh7 Rh5 0.000(1) . .
Rh3 Rh1 Rh7 Rh16 -145.33(7) . .
Rh3 Rh1 Rh7 Rh16 145.33(7) 4_575 .
Rh2 Rh1 Rh7 Rh16 180.0 . .
Rh13 Rh1 Rh7 Rh16 112.63(12) 4_575 .
Rh13 Rh1 Rh7 Rh16 -112.62(12) . .
Rh9 Rh1 Rh7 Rh16 35.62(10) 4_575 .
Rh9 Rh1 Rh7 Rh16 -35.62(10) . .
Rh11 Rh1 Rh7 Rh16 73.96(8) 4_575 .
Rh11 Rh1 Rh7 Rh16 -73.96(8) . .
Rh17 Rh1 Rh7 Rh16 180.000(1) . .
Rh3 Rh1 Rh7 Rh10 98.49(14) . 4_575
Rh3 Rh1 Rh7 Rh10 29.15(10) 4_575 4_575
Rh2 Rh1 Rh7 Rh10 63.82(10) . 4_575
Rh13 Rh1 Rh7 Rh10 -3.56(17) 4_575 4_575
Rh13 Rh1 Rh7 Rh10 131.20(13) . 4_575
Rh9 Rh1 Rh7 Rh10 -80.56(16) 4_575 4_575
Rh9 Rh1 Rh7 Rh10 -151.80(11) . 4_575
Rh16 Rh1 Rh7 Rh10 -116.18(10) . 4_575
Rh11 Rh1 Rh7 Rh10 -42.22(12) 4_575 4_575
Rh11 Rh1 Rh7 Rh10 169.86(14) . 4_575
Rh17 Rh1 Rh7 Rh10 63.82(10) . 4_575
Rh3 Rh1 Rh7 Rh10 -29.15(10) . .
Rh3 Rh1 Rh7 Rh10 -98.49(14) 4_575 .
Rh2 Rh1 Rh7 Rh10 -63.82(10) . .
Rh13 Rh1 Rh7 Rh10 -131.19(13) 4_575 .
Rh13 Rh1 Rh7 Rh10 3.56(17) . .
Rh9 Rh1 Rh7 Rh10 151.80(11) 4_575 .
Rh9 Rh1 Rh7 Rh10 80.56(16) . .
Rh16 Rh1 Rh7 Rh10 116.18(10) . .
Rh11 Rh1 Rh7 Rh10 -169.86(14) 4_575 .
Rh11 Rh1 Rh7 Rh10 42.22(12) . .
Rh17 Rh1 Rh7 Rh10 -63.82(10) . .
Rh2 Rh3 Rh7 C3 175(3) . .
Rh1 Rh3 Rh7 C3 140(3) . .
Rh3 Rh3 Rh7 C3 -150(3) 4_575 .
Rh4 Rh3 Rh7 C3 -118(3) . .
Rh13 Rh3 Rh7 C3 108(3) . .
Rh6 Rh3 Rh7 C3 -41(3) . .
Rh14 Rh3 Rh7 C3 30(3) . .
Rh10 Rh3 Rh7 C3 -6(3) . .
Rh11 Rh3 Rh7 C3 69(3) . .
Rh12 Rh3 Rh7 C3 171(3) . .
Rh5 Rh3 Rh7 C3 -79(3) . .
Rh2 Rh3 Rh7 Rh1 34.81(11) . .
Rh3 Rh3 Rh7 Rh1 69.38(7) 4_575 .
Rh4 Rh3 Rh7 Rh1 101.73(13) . .
Rh13 Rh3 Rh7 Rh1 -32.51(10) . .
Rh6 Rh3 Rh7 Rh1 179.01(13) . .
Rh14 Rh3 Rh7 Rh1 -109.77(13) . .
Rh10 Rh3 Rh7 Rh1 -145.92(11) . .
Rh11 Rh3 Rh7 Rh1 -71.40(10) . .
Rh12 Rh3 Rh7 Rh1 30.6(11) . .
Rh5 Rh3 Rh7 Rh1 140.69(10) . .
Rh2 Rh3 Rh7 Rh3 -34.58(13) . 4_575
Rh1 Rh3 Rh7 Rh3 -69.38(7) . 4_575
Rh4 Rh3 Rh7 Rh3 32.35(14) . 4_575
Rh13 Rh3 Rh7 Rh3 -101.89(10) . 4_575
Rh6 Rh3 Rh7 Rh3 109.63(10) . 4_575
Rh14 Rh3 Rh7 Rh3 -179.16(8) . 4_575
Rh10 Rh3 Rh7 Rh3 144.69(9) . 4_575
Rh11 Rh3 Rh7 Rh3 -140.78(10) . 4_575
Rh12 Rh3 Rh7 Rh3 -38.8(11) . 4_575
Rh5 Rh3 Rh7 Rh3 71.31(8) . 4_575
Rh2 Rh3 Rh7 Rh11 0.08(16) . 4_575
Rh1 Rh3 Rh7 Rh11 -34.72(11) . 4_575
Rh3 Rh3 Rh7 Rh11 34.66(8) 4_575 4_575
Rh4 Rh3 Rh7 Rh11 67.01(17) . 4_575
Rh13 Rh3 Rh7 Rh11 -67.23(15) . 4_575
Rh6 Rh3 Rh7 Rh11 144.29(12) . 4_575
Rh14 Rh3 Rh7 Rh11 -144.50(12) . 4_575
Rh10 Rh3 Rh7 Rh11 179.35(13) . 4_575
Rh11 Rh3 Rh7 Rh11 -106.12(17) . 4_575
Rh12 Rh3 Rh7 Rh11 -4.1(12) . 4_575
Rh5 Rh3 Rh7 Rh11 105.97(12) . 4_575
Rh2 Rh3 Rh7 Rh11 106.20(14) . .
Rh1 Rh3 Rh7 Rh11 71.40(10) . .
Rh3 Rh3 Rh7 Rh11 140.78(10) 4_575 .
Rh4 Rh3 Rh7 Rh11 173.13(14) . .
Rh13 Rh3 Rh7 Rh11 38.89(11) . .
Rh6 Rh3 Rh7 Rh11 -109.59(14) . .
Rh14 Rh3 Rh7 Rh11 -38.37(13) . .
Rh10 Rh3 Rh7 Rh11 -74.53(11) . .
Rh12 Rh3 Rh7 Rh11 102.0(11) . .
Rh5 Rh3 Rh7 Rh11 -147.91(10) . .
Rh2 Rh3 Rh7 Rh5 -105.89(13) . .
Rh1 Rh3 Rh7 Rh5 -140.69(10) . .
Rh3 Rh3 Rh7 Rh5 -71.31(8) 4_575 .
Rh4 Rh3 Rh7 Rh5 -38.96(11) . .
Rh13 Rh3 Rh7 Rh5 -173.20(12) . .
Rh6 Rh3 Rh7 Rh5 38.32(11) . .
Rh14 Rh3 Rh7 Rh5 109.53(13) . .
Rh10 Rh3 Rh7 Rh5 73.38(11) . .
Rh11 Rh3 Rh7 Rh5 147.91(10) . .
Rh12 Rh3 Rh7 Rh5 -110.1(11) . .
Rh2 Rh3 Rh7 Rh16 64.84(13) . .
Rh1 Rh3 Rh7 Rh16 30.04(9) . .
Rh3 Rh3 Rh7 Rh16 99.42(9) 4_575 .
Rh4 Rh3 Rh7 Rh16 131.77(11) . .
Rh13 Rh3 Rh7 Rh16 -2.47(12) . .
Rh6 Rh3 Rh7 Rh16 -150.95(11) . .
Rh14 Rh3 Rh7 Rh16 -79.73(14) . .
Rh10 Rh3 Rh7 Rh16 -115.88(10) . .
Rh11 Rh3 Rh7 Rh16 -41.36(9) . .
Rh12 Rh3 Rh7 Rh16 60.7(11) . .
Rh5 Rh3 Rh7 Rh16 170.73(9) . .
Rh2 Rh3 Rh7 Rh10 -64.65(16) . 4_575
Rh1 Rh3 Rh7 Rh10 -99.45(11) . 4_575
Rh3 Rh3 Rh7 Rh10 -30.07(8) 4_575 4_575
Rh4 Rh3 Rh7 Rh10 2.28(17) . 4_575
Rh13 Rh3 Rh7 Rh10 -131.96(12) . 4_575
Rh6 Rh3 Rh7 Rh10 79.56(14) . 4_575
Rh14 Rh3 Rh7 Rh10 150.77(12) . 4_575
Rh10 Rh3 Rh7 Rh10 114.62(16) . 4_575
Rh11 Rh3 Rh7 Rh10 -170.85(14) . 4_575
Rh12 Rh3 Rh7 Rh10 -68.8(11) . 4_575
Rh5 Rh3 Rh7 Rh10 41.24(11) . 4_575
Rh2 Rh3 Rh7 Rh10 -179.27(14) . .
Rh1 Rh3 Rh7 Rh10 145.92(11) . .
Rh3 Rh3 Rh7 Rh10 -144.69(9) 4_575 .
Rh4 Rh3 Rh7 Rh10 -112.34(14) . .
Rh13 Rh3 Rh7 Rh10 113.42(14) . .
Rh6 Rh3 Rh7 Rh10 -35.06(12) . .
Rh14 Rh3 Rh7 Rh10 36.15(13) . .
Rh11 Rh3 Rh7 Rh10 74.53(11) . .
Rh12 Rh3 Rh7 Rh10 176.5(11) . .
Rh5 Rh3 Rh7 Rh10 -73.38(11) . .
C1 Rh5 Rh7 C3 0.0 . .
C2 Rh5 Rh7 C3 0.000(6) . .
Rh3 Rh5 Rh7 C3 -146.34(7) 4_575 .
Rh3 Rh5 Rh7 C3 146.34(7) . .
Rh4 Rh5 Rh7 C3 180.0 . .
Rh10 Rh5 Rh7 C3 -80.19(8) 4_575 .
Rh10 Rh5 Rh7 C3 80.19(8) . .
Rh6 Rh5 Rh7 C3 -116.09(10) 4_575 .
Rh6 Rh5 Rh7 C3 116.09(10) . .
C1 Rh5 Rh7 Rh1 180.0 . .
C2 Rh5 Rh7 Rh1 180.000(3) . .
Rh3 Rh5 Rh7 Rh1 33.66(7) 4_575 .
Rh3 Rh5 Rh7 Rh1 -33.66(7) . .
Rh4 Rh5 Rh7 Rh1 0.0 . .
Rh10 Rh5 Rh7 Rh1 99.81(8) 4_575 .
Rh10 Rh5 Rh7 Rh1 -99.81(8) . .
Rh6 Rh5 Rh7 Rh1 63.91(10) 4_575 .
Rh6 Rh5 Rh7 Rh1 -63.91(10) . .
C1 Rh5 Rh7 Rh3 -146.34(7) . .
C2 Rh5 Rh7 Rh3 -146.34(7) . .
Rh3 Rh5 Rh7 Rh3 67.31(14) 4_575 .
Rh4 Rh5 Rh7 Rh3 33.66(7) . .
Rh10 Rh5 Rh7 Rh3 133.47(12) 4_575 .
Rh10 Rh5 Rh7 Rh3 -66.16(9) . .
Rh6 Rh5 Rh7 Rh3 97.57(14) 4_575 .
Rh6 Rh5 Rh7 Rh3 -30.26(10) . .
C1 Rh5 Rh7 Rh3 146.34(7) . 4_575
C2 Rh5 Rh7 Rh3 146.34(7) . 4_575
Rh3 Rh5 Rh7 Rh3 -67.31(14) . 4_575
Rh4 Rh5 Rh7 Rh3 -33.66(7) . 4_575
Rh10 Rh5 Rh7 Rh3 66.16(9) 4_575 4_575
Rh10 Rh5 Rh7 Rh3 -133.47(12) . 4_575
Rh6 Rh5 Rh7 Rh3 30.26(10) 4_575 4_575
Rh6 Rh5 Rh7 Rh3 -97.57(14) . 4_575
C1 Rh5 Rh7 Rh11 116.78(11) . 4_575
C2 Rh5 Rh7 Rh11 116.78(11) . 4_575
Rh3 Rh5 Rh7 Rh11 -29.56(11) 4_575 4_575
Rh3 Rh5 Rh7 Rh11 -96.88(15) . 4_575
Rh4 Rh5 Rh7 Rh11 -63.22(11) . 4_575
Rh10 Rh5 Rh7 Rh11 36.59(12) 4_575 4_575
Rh10 Rh5 Rh7 Rh11 -163.03(15) . 4_575
Rh6 Rh5 Rh7 Rh11 0.69(17) 4_575 4_575
Rh6 Rh5 Rh7 Rh11 -127.13(13) . 4_575
C1 Rh5 Rh7 Rh11 -116.78(11) . .
C2 Rh5 Rh7 Rh11 -116.78(11) . .
Rh3 Rh5 Rh7 Rh11 96.88(15) 4_575 .
Rh3 Rh5 Rh7 Rh11 29.57(11) . .
Rh4 Rh5 Rh7 Rh11 63.22(11) . .
Rh10 Rh5 Rh7 Rh11 163.03(15) 4_575 .
Rh10 Rh5 Rh7 Rh11 -36.59(12) . .
Rh6 Rh5 Rh7 Rh11 127.13(13) 4_575 .
Rh6 Rh5 Rh7 Rh11 -0.69(17) . .
C1 Rh5 Rh7 Rh16 180.0 . .
C2 Rh5 Rh7 Rh16 180.000(3) . .
Rh3 Rh5 Rh7 Rh16 33.66(7) 4_575 .
Rh3 Rh5 Rh7 Rh16 -33.66(7) . .
Rh4 Rh5 Rh7 Rh16 0.0 . .
Rh10 Rh5 Rh7 Rh16 99.81(8) 4_575 .
Rh10 Rh5 Rh7 Rh16 -99.81(8) . .
Rh6 Rh5 Rh7 Rh16 63.91(10) 4_575 .
Rh6 Rh5 Rh7 Rh16 -63.91(10) . .
C1 Rh5 Rh7 Rh10 80.19(8) . 4_575
C2 Rh5 Rh7 Rh10 80.19(8) . 4_575
Rh3 Rh5 Rh7 Rh10 -66.16(9) 4_575 4_575
Rh3 Rh5 Rh7 Rh10 -133.47(12) . 4_575
Rh4 Rh5 Rh7 Rh10 -99.81(8) . 4_575
Rh10 Rh5 Rh7 Rh10 160.38(16) . 4_575
Rh6 Rh5 Rh7 Rh10 -35.90(11) 4_575 4_575
Rh6 Rh5 Rh7 Rh10 -163.72(14) . 4_575
C1 Rh5 Rh7 Rh10 -80.19(8) . .
C2 Rh5 Rh7 Rh10 -80.19(8) . .
Rh3 Rh5 Rh7 Rh10 133.47(12) 4_575 .
Rh3 Rh5 Rh7 Rh10 66.16(9) . .
Rh4 Rh5 Rh7 Rh10 99.81(8) . .
Rh10 Rh5 Rh7 Rh10 -160.38(16) 4_575 .
Rh6 Rh5 Rh7 Rh10 163.72(14) 4_575 .
Rh6 Rh5 Rh7 Rh10 35.90(11) . .
Rh3 Rh2 Rh8 C11 -96.5(12) . .
Rh3 Rh2 Rh8 C11 -116(14) 4_575 .
Rh1 Rh2 Rh8 C11 -166.6(12) . .
Rh4 Rh2 Rh8 C11 -25.0(12) . .
Rh13 Rh2 Rh8 C11 122.1(12) 4_575 .
Rh13 Rh2 Rh8 C11 -132.0(12) . .
Rh15 Rh2 Rh8 C11 12.5(12) . .
Rh8 Rh2 Rh8 C11 83.7(12) 4_575 .
Rh12 Rh2 Rh8 C11 -63.0(12) . .
Rh12 Rh2 Rh8 C11 48.9(12) 4_575 .
Rh17 Rh2 Rh8 C11 159.2(12) . .
Rh3 Rh2 Rh8 C12 170.0(14) . .
Rh3 Rh2 Rh8 C12 150(14) 4_575 .
Rh1 Rh2 Rh8 C12 99.9(14) . .
Rh4 Rh2 Rh8 C12 -118.5(14) . .
Rh13 Rh2 Rh8 C12 28.6(14) 4_575 .
Rh13 Rh2 Rh8 C12 134.5(14) . .
Rh15 Rh2 Rh8 C12 -80.9(14) . .
Rh8 Rh2 Rh8 C12 -9.8(14) 4_575 .
Rh12 Rh2 Rh8 C12 -156.4(14) . .
Rh12 Rh2 Rh8 C12 -44.6(14) 4_575 .
Rh17 Rh2 Rh8 C12 65.7(14) . .
Rh3 Rh2 Rh8 N26 37.9(19) . .
Rh3 Rh2 Rh8 N26 18(14) 4_575 .
Rh1 Rh2 Rh8 N26 -32.1(19) . .
Rh4 Rh2 Rh8 N26 109.4(19) . .
Rh13 Rh2 Rh8 N26 -103.5(19) 4_575 .
Rh13 Rh2 Rh8 N26 2.4(19) . .
Rh15 Rh2 Rh8 N26 147.0(19) . .
Rh8 Rh2 Rh8 N26 -141.8(19) 4_575 .
Rh12 Rh2 Rh8 N26 71.5(19) . .
Rh12 Rh2 Rh8 N26 -176.7(19) 4_575 .
Rh17 Rh2 Rh8 N26 -66.3(19) . .
Rh3 Rh2 Rh8 Rh8 179.74(17) . 4_575
Rh3 Rh2 Rh8 Rh8 160(14) 4_575 4_575
Rh1 Rh2 Rh8 Rh8 109.69(13) . 4_575
Rh4 Rh2 Rh8 Rh8 -108.75(12) . 4_575
Rh13 Rh2 Rh8 Rh8 38.33(9) 4_575 4_575
Rh13 Rh2 Rh8 Rh8 144.24(10) . 4_575
Rh15 Rh2 Rh8 Rh8 -71.18(8) . 4_575
Rh12 Rh2 Rh8 Rh8 -146.69(10) . 4_575
Rh12 Rh2 Rh8 Rh8 -34.85(9) 4_575 4_575
Rh17 Rh2 Rh8 Rh8 75.47(8) . 4_575
Rh3 Rh2 Rh8 Rh15 -109.08(16) . .
Rh3 Rh2 Rh8 Rh15 -129(14) 4_575 .
Rh1 Rh2 Rh8 Rh15 -179.13(12) . .
Rh4 Rh2 Rh8 Rh15 -37.57(11) . .
Rh13 Rh2 Rh8 Rh15 109.52(13) 4_575 .
Rh13 Rh2 Rh8 Rh15 -144.57(11) . .
Rh8 Rh2 Rh8 Rh15 71.18(8) 4_575 .
Rh12 Rh2 Rh8 Rh15 -75.51(10) . .
Rh12 Rh2 Rh8 Rh15 36.33(13) 4_575 .
Rh17 Rh2 Rh8 Rh15 146.65(10) . .
Rh3 Rh2 Rh8 Rh12 -33.57(13) . .
Rh3 Rh2 Rh8 Rh12 -53(14) 4_575 .
Rh1 Rh2 Rh8 Rh12 -103.62(12) . .
Rh4 Rh2 Rh8 Rh12 37.94(10) . .
Rh13 Rh2 Rh8 Rh12 -174.97(15) 4_575 .
Rh13 Rh2 Rh8 Rh12 -69.06(10) . .
Rh15 Rh2 Rh8 Rh12 75.51(10) . .
Rh8 Rh2 Rh8 Rh12 146.69(10) 4_575 .
Rh12 Rh2 Rh8 Rh12 111.84(18) 4_575 .
Rh17 Rh2 Rh8 Rh12 -137.84(10) . .
Rh3 Rh2 Rh8 Rh17 104.27(15) . .
Rh3 Rh2 Rh8 Rh17 84(14) 4_575 .
Rh1 Rh2 Rh8 Rh17 34.23(11) . .
Rh4 Rh2 Rh8 Rh17 175.78(11) . .
Rh13 Rh2 Rh8 Rh17 -37.13(12) 4_575 .
Rh13 Rh2 Rh8 Rh17 68.78(10) . .
Rh15 Rh2 Rh8 Rh17 -146.65(10) . .
Rh8 Rh2 Rh8 Rh17 -75.47(8) 4_575 .
Rh12 Rh2 Rh8 Rh17 137.84(10) . .
Rh12 Rh2 Rh8 Rh17 -110.32(14) 4_575 .
Rh3 Rh2 Rh8 Rh13 35.49(12) . .
Rh3 Rh2 Rh8 Rh13 16(14) 4_575 .
Rh1 Rh2 Rh8 Rh13 -34.55(10) . .
Rh4 Rh2 Rh8 Rh13 107.00(12) . .
Rh13 Rh2 Rh8 Rh13 -105.91(17) 4_575 .
Rh15 Rh2 Rh8 Rh13 144.57(11) . .
Rh8 Rh2 Rh8 Rh13 -144.24(10) 4_575 .
Rh12 Rh2 Rh8 Rh13 69.06(10) . .
Rh12 Rh2 Rh8 Rh13 -179.10(16) 4_575 .
Rh17 Rh2 Rh8 Rh13 -68.78(10) . .
Rh3 Rh1 Rh9 C14 98.9(11) . .
Rh3 Rh1 Rh9 C14 110(11) 4_575 .
Rh2 Rh1 Rh9 C14 168.9(11) . .
Rh13 Rh1 Rh9 C14 -119.3(11) 4_575 .
Rh13 Rh1 Rh9 C14 134.2(11) . .
Rh7 Rh1 Rh9 C14 27.5(11) . .
Rh9 Rh1 Rh9 C14 -81.3(11) 4_575 .
Rh16 Rh1 Rh9 C14 -9.9(11) . .
Rh11 Rh1 Rh9 C14 -45.4(11) 4_575 .
Rh11 Rh1 Rh9 C14 64.6(11) . .
Rh17 Rh1 Rh9 C14 -156.5(11) . .
Rh3 Rh1 Rh9 C15 -171.5(15) . .
Rh3 Rh1 Rh9 C15 -160(11) 4_575 .
Rh2 Rh1 Rh9 C15 -101.6(15) . .
Rh13 Rh1 Rh9 C15 -29.7(15) 4_575 .
Rh13 Rh1 Rh9 C15 -136.2(15) . .
Rh7 Rh1 Rh9 C15 117.1(15) . .
Rh9 Rh1 Rh9 C15 8.3(15) 4_575 .
Rh16 Rh1 Rh9 C15 79.6(15) . .
Rh11 Rh1 Rh9 C15 44.1(15) 4_575 .
Rh11 Rh1 Rh9 C15 154.2(15) . .
Rh17 Rh1 Rh9 C15 -66.9(15) . .
Rh3 Rh1 Rh9 N25 -38(2) . .
Rh3 Rh1 Rh9 N25 -27(12) 4_575 .
Rh2 Rh1 Rh9 N25 31(2) . .
Rh13 Rh1 Rh9 N25 103(2) 4_575 .
Rh13 Rh1 Rh9 N25 -3(2) . .
Rh7 Rh1 Rh9 N25 -110(2) . .
Rh9 Rh1 Rh9 N25 141(2) 4_575 .
Rh16 Rh1 Rh9 N25 -147(2) . .
Rh11 Rh1 Rh9 N25 177(2) 4_575 .
Rh11 Rh1 Rh9 N25 -73(2) . .
Rh17 Rh1 Rh9 N25 66(2) . .
Rh3 Rh1 Rh9 Rh9 -179.81(18) . 4_575
Rh3 Rh1 Rh9 Rh9 -169(11) 4_575 4_575
Rh2 Rh1 Rh9 Rh9 -109.86(13) . 4_575
Rh13 Rh1 Rh9 Rh9 -37.98(9) 4_575 4_575
Rh13 Rh1 Rh9 Rh9 -144.46(10) . 4_575
Rh7 Rh1 Rh9 Rh9 108.80(12) . 4_575
Rh16 Rh1 Rh9 Rh9 71.36(9) . 4_575
Rh11 Rh1 Rh9 Rh9 35.84(10) 4_575 4_575
Rh11 Rh1 Rh9 Rh9 145.89(10) . 4_575
Rh17 Rh1 Rh9 Rh9 -75.17(8) . 4_575
Rh3 Rh1 Rh9 Rh16 108.83(16) . .
Rh3 Rh1 Rh9 Rh16 120(11) 4_575 .
Rh2 Rh1 Rh9 Rh16 178.77(12) . .
Rh13 Rh1 Rh9 Rh16 -109.35(13) 4_575 .
Rh13 Rh1 Rh9 Rh16 144.17(11) . .
Rh7 Rh1 Rh9 Rh16 37.44(11) . .
Rh9 Rh1 Rh9 Rh16 -71.36(9) 4_575 .
Rh11 Rh1 Rh9 Rh16 -35.52(13) 4_575 .
Rh11 Rh1 Rh9 Rh16 74.52(11) . .
Rh17 Rh1 Rh9 Rh16 -146.53(10) . .
Rh3 Rh1 Rh9 Rh11 34.30(13) . .
Rh3 Rh1 Rh9 Rh11 45(11) 4_575 .
Rh2 Rh1 Rh9 Rh11 104.25(12) . .
Rh13 Rh1 Rh9 Rh11 176.13(16) 4_575 .
Rh13 Rh1 Rh9 Rh11 69.65(10) . .
Rh7 Rh1 Rh9 Rh11 -37.08(10) . .
Rh9 Rh1 Rh9 Rh11 -145.89(10) 4_575 .
Rh16 Rh1 Rh9 Rh11 -74.52(11) . .
Rh11 Rh1 Rh9 Rh11 -110.05(18) 4_575 .
Rh17 Rh1 Rh9 Rh11 138.95(10) . .
Rh3 Rh1 Rh9 Rh13 -35.34(13) . .
Rh3 Rh1 Rh9 Rh13 -24(11) 4_575 .
Rh2 Rh1 Rh9 Rh13 34.60(10) . .
Rh13 Rh1 Rh9 Rh13 106.48(18) 4_575 .
Rh7 Rh1 Rh9 Rh13 -106.73(11) . .
Rh9 Rh1 Rh9 Rh13 144.46(10) 4_575 .
Rh16 Rh1 Rh9 Rh13 -144.17(11) . .
Rh11 Rh1 Rh9 Rh13 -179.69(16) 4_575 .
Rh11 Rh1 Rh9 Rh13 -69.65(10) . .
Rh17 Rh1 Rh9 Rh13 69.30(10) . .
Rh3 Rh1 Rh9 Rh17 -104.64(16) . .
Rh3 Rh1 Rh9 Rh17 -93(11) 4_575 .
Rh2 Rh1 Rh9 Rh17 -34.70(11) . .
Rh13 Rh1 Rh9 Rh17 37.18(12) 4_575 .
Rh13 Rh1 Rh9 Rh17 -69.30(10) . .
Rh7 Rh1 Rh9 Rh17 -176.03(11) . .
Rh9 Rh1 Rh9 Rh17 75.17(8) 4_575 .
Rh16 Rh1 Rh9 Rh17 146.53(10) . .
Rh11 Rh1 Rh9 Rh17 111.01(14) 4_575 .
Rh11 Rh1 Rh9 Rh17 -138.95(10) . .
Rh2 Rh3 Rh10 C10 -96(7) . .
Rh1 Rh3 Rh10 C10 -172.5(9) . .
Rh3 Rh3 Rh10 C10 -102.6(9) 4_575 .
Rh4 Rh3 Rh10 C10 -31.4(9) . .
Rh13 Rh3 Rh10 C10 115.8(9) . .
Rh7 Rh3 Rh10 C10 -138.1(9) . .
Rh6 Rh3 Rh10 C10 7.1(9) . .
Rh14 Rh3 Rh10 C10 78.1(9) . .
Rh11 Rh3 Rh10 C10 153.1(9) . .
Rh12 Rh3 Rh10 C10 42.4(9) . .
Rh5 Rh3 Rh10 C10 -68.6(9) . .
Rh2 Rh3 Rh10 C19 174(100) . .
Rh1 Rh3 Rh10 C19 97.8(10) . .
Rh3 Rh3 Rh10 C19 167.8(10) 4_575 .
Rh4 Rh3 Rh10 C19 -121.1(10) . .
Rh13 Rh3 Rh10 C19 26.2(10) . .
Rh7 Rh3 Rh10 C19 132.3(10) . .
Rh6 Rh3 Rh10 C19 -82.5(10) . .
Rh14 Rh3 Rh10 C19 -11.6(10) . .
Rh11 Rh3 Rh10 C19 63.4(10) . .
Rh12 Rh3 Rh10 C19 -47.3(10) . .
Rh5 Rh3 Rh10 C19 -158.3(10) . .
Rh2 Rh3 Rh10 N21 37(8) . .
Rh1 Rh3 Rh10 N21 -39.1(16) . .
Rh3 Rh3 Rh10 N21 30.9(16) 4_575 .
Rh4 Rh3 Rh10 N21 102.0(16) . .
Rh13 Rh3 Rh10 N21 -110.8(16) . .
Rh7 Rh3 Rh10 N21 -4.6(16) . .
Rh6 Rh3 Rh10 N21 140.6(16) . .
Rh14 Rh3 Rh10 N21 -148.5(16) . .
Rh11 Rh3 Rh10 N21 -73.5(16) . .
Rh12 Rh3 Rh10 N21 175.8(16) . .
Rh5 Rh3 Rh10 N21 64.8(16) . .
Rh2 Rh3 Rh10 Rh6 -103(7) . .
Rh1 Rh3 Rh10 Rh6 -179.67(14) . .
Rh3 Rh3 Rh10 Rh6 -109.70(9) 4_575 .
Rh4 Rh3 Rh10 Rh6 -38.53(12) . .
Rh13 Rh3 Rh10 Rh6 108.69(14) . .
Rh7 Rh3 Rh10 Rh6 -145.20(12) . .
Rh14 Rh3 Rh10 Rh6 70.96(10) . .
Rh11 Rh3 Rh10 Rh6 145.90(12) . .
Rh12 Rh3 Rh10 Rh6 35.24(12) . .
Rh5 Rh3 Rh10 Rh6 -75.78(11) . .
Rh2 Rh3 Rh10 Rh14 -174(100) . .
Rh1 Rh3 Rh10 Rh14 109.37(13) . .
Rh3 Rh3 Rh10 Rh14 179.34(8) 4_575 .
Rh4 Rh3 Rh10 Rh14 -109.50(13) . .
Rh13 Rh3 Rh10 Rh14 37.73(12) . .
Rh7 Rh3 Rh10 Rh14 143.84(12) . .
Rh6 Rh3 Rh10 Rh14 -70.96(10) . .
Rh11 Rh3 Rh10 Rh14 74.94(10) . .
Rh12 Rh3 Rh10 Rh14 -35.72(12) . .
Rh5 Rh3 Rh10 Rh14 -146.74(12) . .
Rh2 Rh3 Rh10 Rh5 -28(7) . .
Rh1 Rh3 Rh10 Rh5 -103.89(14) . .
Rh3 Rh3 Rh10 Rh5 -33.92(9) 4_575 .
Rh4 Rh3 Rh10 Rh5 37.24(11) . .
Rh13 Rh3 Rh10 Rh5 -175.53(14) . .
Rh7 Rh3 Rh10 Rh5 -69.42(12) . .
Rh6 Rh3 Rh10 Rh5 75.78(11) . .
Rh14 Rh3 Rh10 Rh5 146.74(12) . .
Rh11 Rh3 Rh10 Rh5 -138.32(12) . .
Rh12 Rh3 Rh10 Rh5 111.02(15) . .
Rh2 Rh3 Rh10 Rh11 111(7) . .
Rh1 Rh3 Rh10 Rh11 34.42(11) . .
Rh3 Rh3 Rh10 Rh11 104.39(9) 4_575 .
Rh4 Rh3 Rh10 Rh11 175.56(13) . .
Rh13 Rh3 Rh10 Rh11 -37.22(11) . .
Rh7 Rh3 Rh10 Rh11 68.90(11) . .
Rh6 Rh3 Rh10 Rh11 -145.90(12) . .
Rh14 Rh3 Rh10 Rh11 -74.94(10) . .
Rh12 Rh3 Rh10 Rh11 -110.66(14) . .
Rh5 Rh3 Rh10 Rh11 138.32(12) . .
Rh2 Rh3 Rh10 Rh7 42(7) . .
Rh1 Rh3 Rh10 Rh7 -34.47(12) . .
Rh3 Rh3 Rh10 Rh7 35.50(9) 4_575 .
Rh4 Rh3 Rh10 Rh7 106.67(14) . .
Rh13 Rh3 Rh10 Rh7 -106.11(15) . .
Rh6 Rh3 Rh10 Rh7 145.20(12) . .
Rh14 Rh3 Rh10 Rh7 -143.84(12) . .
Rh11 Rh3 Rh10 Rh7 -68.90(11) . .
Rh12 Rh3 Rh10 Rh7 -179.56(14) . .
Rh5 Rh3 Rh10 Rh7 69.42(12) . .
C16 Rh6 Rh10 C10 85.3(17) . .
N22 Rh6 Rh10 C10 -18.2(18) . .
Rh3 Rh6 Rh10 C10 -170.5(12) . .
Rh14 Rh6 Rh10 C10 119.6(12) . .
Rh12 Rh6 Rh10 C10 159.8(12) . .
Rh4 Rh6 Rh10 C10 -139.9(12) . .
Rh5 Rh6 Rh10 C10 -104.0(12) . .
C10 Rh6 Rh10 C19 -84.8(16) . .
C16 Rh6 Rh10 C19 0.6(16) . .
N22 Rh6 Rh10 C19 -103.0(17) . .
Rh3 Rh6 Rh10 C19 104.7(11) . .
Rh14 Rh6 Rh10 C19 34.8(11) . .
Rh12 Rh6 Rh10 C19 75.1(11) . .
Rh4 Rh6 Rh10 C19 135.4(11) . .
Rh5 Rh6 Rh10 C19 171.3(11) . .
C10 Rh6 Rh10 N21 19.7(18) . .
C16 Rh6 Rh10 N21 105.1(18) . .
N22 Rh6 Rh10 N21 1.5(19) . .
Rh3 Rh6 Rh10 N21 -150.8(13) . .
Rh14 Rh6 Rh10 N21 139.3(13) . .
Rh12 Rh6 Rh10 N21 179.6(13) . .
Rh4 Rh6 Rh10 N21 -120.2(13) . .
Rh5 Rh6 Rh10 N21 -84.2(13) . .
C10 Rh6 Rh10 Rh3 170.5(12) . .
C16 Rh6 Rh10 Rh3 -104.2(12) . .
N22 Rh6 Rh10 Rh3 152.3(13) . .
Rh14 Rh6 Rh10 Rh3 -69.92(12) . .
Rh12 Rh6 Rh10 Rh3 -29.68(10) . .
Rh4 Rh6 Rh10 Rh3 30.60(10) . .
Rh5 Rh6 Rh10 Rh3 66.54(11) . .
C10 Rh6 Rh10 Rh14 -119.6(12) . .
C16 Rh6 Rh10 Rh14 -34.2(11) . .
N22 Rh6 Rh10 Rh14 -137.8(13) . .
Rh3 Rh6 Rh10 Rh14 69.92(12) . .
Rh12 Rh6 Rh10 Rh14 40.24(11) . .
Rh4 Rh6 Rh10 Rh14 100.52(14) . .
Rh5 Rh6 Rh10 Rh14 136.46(12) . .
C10 Rh6 Rh10 Rh5 104.0(12) . .
C16 Rh6 Rh10 Rh5 -170.7(12) . .
N22 Rh6 Rh10 Rh5 85.8(13) . .
Rh3 Rh6 Rh10 Rh5 -66.54(11) . .
Rh14 Rh6 Rh10 Rh5 -136.46(12) . .
Rh12 Rh6 Rh10 Rh5 -96.22(13) . .
Rh4 Rh6 Rh10 Rh5 -35.93(12) . .
C10 Rh6 Rh10 Rh11 -159.8(12) . .
C16 Rh6 Rh10 Rh11 -74.5(12) . .
N22 Rh6 Rh10 Rh11 -178.0(13) . .
Rh3 Rh6 Rh10 Rh11 29.69(10) . .
Rh14 Rh6 Rh10 Rh11 -40.24(11) . .
Rh12 Rh6 Rh10 Rh11 0.00(14) . .
Rh4 Rh6 Rh10 Rh11 60.29(14) . .
Rh5 Rh6 Rh10 Rh11 96.22(12) . .
C10 Rh6 Rh10 Rh7 141.0(12) . .
C16 Rh6 Rh10 Rh7 -133.6(12) . .
N22 Rh6 Rh10 Rh7 122.8(13) . .
Rh3 Rh6 Rh10 Rh7 -29.45(11) . .
Rh14 Rh6 Rh10 Rh7 -99.38(14) . .
Rh12 Rh6 Rh10 Rh7 -59.14(14) . .
Rh4 Rh6 Rh10 Rh7 1.15(15) . .
Rh5 Rh6 Rh10 Rh7 37.08(12) . .
C1 Rh5 Rh10 C10 -89(2) . .
C2 Rh5 Rh10 C10 -4(3) . .
Rh3 Rh5 Rh10 C10 142.6(10) 4_575 .
Rh3 Rh5 Rh10 C10 114.5(10) . .
Rh7 Rh5 Rh10 C10 -178.1(10) . .
Rh4 Rh5 Rh10 C10 83.4(10) . .
Rh10 Rh5 Rh10 C10 -157.7(10) 4_575 .
Rh6 Rh5 Rh10 C10 128.4(11) 4_575 .
Rh6 Rh5 Rh10 C10 45.6(10) . .
C1 Rh5 Rh10 C19 -154(3) . .
C2 Rh5 Rh10 C19 -69(3) . .
Rh3 Rh5 Rh10 C19 78(2) 4_575 .
Rh3 Rh5 Rh10 C19 50(2) . .
Rh7 Rh5 Rh10 C19 118(2) . .
Rh4 Rh5 Rh10 C19 19(2) . .
Rh10 Rh5 Rh10 C19 138(2) 4_575 .
Rh6 Rh5 Rh10 C19 64(2) 4_575 .
Rh6 Rh5 Rh10 C19 -19(2) . .
C1 Rh5 Rh10 N21 4(2) . .
C2 Rh5 Rh10 N21 89(2) . .
Rh3 Rh5 Rh10 N21 -124.3(9) 4_575 .
Rh3 Rh5 Rh10 N21 -152.5(9) . .
Rh7 Rh5 Rh10 N21 -85.0(9) . .
Rh4 Rh5 Rh10 N21 176.4(9) . .
Rh10 Rh5 Rh10 N21 -64.6(9) 4_575 .
Rh6 Rh5 Rh10 N21 -138.5(10) 4_575 .
Rh6 Rh5 Rh10 N21 138.6(9) . .
C1 Rh5 Rh10 Rh3 156(2) . .
C2 Rh5 Rh10 Rh3 -119(2) . .
Rh3 Rh5 Rh10 Rh3 28.15(10) 4_575 .
Rh7 Rh5 Rh10 Rh3 67.41(12) . .
Rh4 Rh5 Rh10 Rh3 -31.12(11) . .
Rh10 Rh5 Rh10 Rh3 87.82(17) 4_575 .
Rh6 Rh5 Rh10 Rh3 13.9(4) 4_575 .
Rh6 Rh5 Rh10 Rh3 -68.95(10) . .
C1 Rh5 Rh10 Rh6 -135(2) . .
C2 Rh5 Rh10 Rh6 -50(2) . .
Rh3 Rh5 Rh10 Rh6 97.10(14) 4_575 .
Rh3 Rh5 Rh10 Rh6 68.95(10) . .
Rh7 Rh5 Rh10 Rh6 136.36(14) . .
Rh4 Rh5 Rh10 Rh6 37.83(12) . .
Rh10 Rh5 Rh10 Rh6 156.77(18) 4_575 .
Rh6 Rh5 Rh10 Rh6 82.9(4) 4_575 .
C1 Rh5 Rh10 Rh14 -174(2) . .
C2 Rh5 Rh10 Rh14 -89(2) . .
Rh3 Rh5 Rh10 Rh14 58.04(16) 4_575 .
Rh3 Rh5 Rh10 Rh14 29.89(11) . .
Rh7 Rh5 Rh10 Rh14 97.30(15) . .
Rh4 Rh5 Rh10 Rh14 -1.23(16) . .
Rh10 Rh5 Rh10 Rh14 117.72(16) 4_575 .
Rh6 Rh5 Rh10 Rh14 43.8(4) 4_575 .
Rh6 Rh5 Rh10 Rh14 -39.06(11) . .
C1 Rh5 Rh10 Rh11 121(2) . .
C2 Rh5 Rh10 Rh11 -154(2) . .
Rh3 Rh5 Rh10 Rh11 -6.85(14) 4_575 .
Rh3 Rh5 Rh10 Rh11 -35.00(11) . .
Rh7 Rh5 Rh10 Rh11 32.41(11) . .
Rh4 Rh5 Rh10 Rh11 -66.12(15) . .
Rh10 Rh5 Rh10 Rh11 52.8(2) 4_575 .
Rh6 Rh5 Rh10 Rh11 -21.1(4) 4_575 .
Rh6 Rh5 Rh10 Rh11 -103.95(12) . .
C1 Rh5 Rh10 Rh7 89(2) . .
C2 Rh5 Rh10 Rh7 174(2) . .
Rh3 Rh5 Rh10 Rh7 -39.26(11) 4_575 .
Rh3 Rh5 Rh10 Rh7 -67.41(12) . .
Rh4 Rh5 Rh10 Rh7 -98.53(16) . .
Rh10 Rh5 Rh10 Rh7 20.42(16) 4_575 .
Rh6 Rh5 Rh10 Rh7 -53.5(4) 4_575 .
Rh6 Rh5 Rh10 Rh7 -136.36(14) . .
C3 Rh7 Rh10 C10 -109(2) . .
Rh1 Rh7 Rh10 C10 102.9(15) . .
Rh3 Rh7 Rh10 C10 73.6(15) . .
Rh3 Rh7 Rh10 C10 43.3(15) 4_575 .
Rh11 Rh7 Rh10 C10 71.4(16) 4_575 .
Rh11 Rh7 Rh10 C10 143.9(15) . .
Rh5 Rh7 Rh10 C10 2.8(15) . .
Rh16 Rh7 Rh10 C10 164.2(15) . .
Rh10 Rh7 Rh10 C10 -16.8(16) 4_575 .
C3 Rh7 Rh10 C19 102(2) . .
Rh1 Rh7 Rh10 C19 -46.0(15) . .
Rh3 Rh7 Rh10 C19 -75.3(15) . .
Rh3 Rh7 Rh10 C19 -105.6(15) 4_575 .
Rh11 Rh7 Rh10 C19 -77.4(15) 4_575 .
Rh11 Rh7 Rh10 C19 -4.9(15) . .
Rh5 Rh7 Rh10 C19 -146.1(15) . .
Rh16 Rh7 Rh10 C19 15.4(15) . .
Rh10 Rh7 Rh10 C19 -165.7(15) 4_575 .
C3 Rh7 Rh10 N21 -5.3(16) . .
Rh1 Rh7 Rh10 N21 -152.9(8) . .
Rh3 Rh7 Rh10 N21 177.7(8) . .
Rh3 Rh7 Rh10 N21 147.5(8) 4_575 .
Rh11 Rh7 Rh10 N21 175.6(9) 4_575 .
Rh11 Rh7 Rh10 N21 -111.9(8) . .
Rh5 Rh7 Rh10 N21 107.0(8) . .
Rh16 Rh7 Rh10 N21 -91.6(8) . .
Rh10 Rh7 Rh10 N21 87.4(8) 4_575 .
C3 Rh7 Rh10 Rh3 177.0(14) . .
Rh1 Rh7 Rh10 Rh3 29.33(11) . .
Rh3 Rh7 Rh10 Rh3 -30.25(10) 4_575 .
Rh11 Rh7 Rh10 Rh3 -2.1(4) 4_575 .
Rh11 Rh7 Rh10 Rh3 70.39(12) . .
Rh5 Rh7 Rh10 Rh3 -70.75(13) . .
Rh16 Rh7 Rh10 Rh3 90.69(18) . .
Rh10 Rh7 Rh10 Rh3 -90.36(17) 4_575 .
C3 Rh7 Rh10 Rh6 -152.2(14) . .
Rh1 Rh7 Rh10 Rh6 60.09(15) . .
Rh3 Rh7 Rh10 Rh6 30.77(11) . .
Rh3 Rh7 Rh10 Rh6 0.52(16) 4_575 .
Rh11 Rh7 Rh10 Rh6 28.6(5) 4_575 .
Rh11 Rh7 Rh10 Rh6 101.16(13) . .
Rh5 Rh7 Rh10 Rh6 -39.98(13) . .
Rh16 Rh7 Rh10 Rh6 121.46(16) . .
Rh10 Rh7 Rh10 Rh6 -59.6(2) 4_575 .
C3 Rh7 Rh10 Rh14 145.1(14) . .
Rh1 Rh7 Rh10 Rh14 -2.52(15) . .
Rh3 Rh7 Rh10 Rh14 -31.84(11) . .
Rh3 Rh7 Rh10 Rh14 -62.09(14) 4_575 .
Rh11 Rh7 Rh10 Rh14 -34.0(5) 4_575 .
Rh11 Rh7 Rh10 Rh14 38.55(12) . .
Rh5 Rh7 Rh10 Rh14 -102.60(14) . .
Rh16 Rh7 Rh10 Rh14 58.85(19) . .
Rh10 Rh7 Rh10 Rh14 -122.20(15) 4_575 .
C3 Rh7 Rh10 Rh5 -112.3(14) . .
Rh1 Rh7 Rh10 Rh5 100.08(15) . .
Rh3 Rh7 Rh10 Rh5 70.75(13) . .
Rh3 Rh7 Rh10 Rh5 40.50(13) 4_575 .
Rh11 Rh7 Rh10 Rh5 68.6(5) 4_575 .
Rh11 Rh7 Rh10 Rh5 141.14(13) . .
Rh16 Rh7 Rh10 Rh5 161.44(19) . .
Rh10 Rh7 Rh10 Rh5 -19.61(15) 4_575 .
C3 Rh7 Rh10 Rh11 106.6(14) . .
Rh1 Rh7 Rh10 Rh11 -41.07(12) . .
Rh3 Rh7 Rh10 Rh11 -70.39(12) . .
Rh3 Rh7 Rh10 Rh11 -100.64(14) 4_575 .
Rh11 Rh7 Rh10 Rh11 -72.5(5) 4_575 .
Rh5 Rh7 Rh10 Rh11 -141.14(13) . .
Rh16 Rh7 Rh10 Rh11 20.30(14) . .
Rh10 Rh7 Rh10 Rh11 -160.75(17) 4_575 .
Rh3 Rh1 Rh11 C9 -110.8(16) . .
Rh3 Rh1 Rh11 C9 -144.0(16) 4_575 .
Rh2 Rh1 Rh11 C9 -78.3(16) . .
Rh13 Rh1 Rh11 C9 -113(2) 4_575 .
Rh13 Rh1 Rh11 C9 -40.6(16) . .
Rh7 Rh1 Rh11 C9 178.8(16) . .
Rh9 Rh1 Rh11 C9 69.6(16) 4_575 .
Rh9 Rh1 Rh11 C9 35.4(16) . .
Rh16 Rh1 Rh11 C9 103.6(16) . .
Rh11 Rh1 Rh11 C9 146.5(16) 4_575 .
Rh17 Rh1 Rh11 C9 -8.0(16) . .
Rh3 Rh1 Rh11 C18 113(2) . .
Rh3 Rh1 Rh11 C18 80(2) 4_575 .
Rh2 Rh1 Rh11 C18 146(2) . .
Rh13 Rh1 Rh11 C18 111(2) 4_575 .
Rh13 Rh1 Rh11 C18 -176(2) . .
Rh7 Rh1 Rh11 C18 43(2) . .
Rh9 Rh1 Rh11 C18 -66(2) 4_575 .
Rh9 Rh1 Rh11 C18 -100(2) . .
Rh16 Rh1 Rh11 C18 -32(2) . .
Rh11 Rh1 Rh11 C18 11(2) 4_575 .
Rh17 Rh1 Rh11 C18 -144(2) . .
Rh3 Rh1 Rh11 Rh3 -33.15(10) 4_575 .
Rh2 Rh1 Rh11 Rh3 32.58(13) . .
Rh13 Rh1 Rh11 Rh3 -2.1(12) 4_575 .
Rh13 Rh1 Rh11 Rh3 70.21(12) . .
Rh7 Rh1 Rh11 Rh3 -70.34(12) . .
Rh9 Rh1 Rh11 Rh3 -179.61(16) 4_575 .
Rh9 Rh1 Rh11 Rh3 146.20(12) . .
Rh16 Rh1 Rh11 Rh3 -145.55(14) . .
Rh11 Rh1 Rh11 Rh3 -102.70(17) 4_575 .
Rh17 Rh1 Rh11 Rh3 102.79(16) . .
Rh3 Rh1 Rh11 Rh7 70.34(12) . .
Rh3 Rh1 Rh11 Rh7 37.19(13) 4_575 .
Rh2 Rh1 Rh11 Rh7 102.92(17) . .
Rh13 Rh1 Rh11 Rh7 68.2(13) 4_575 .
Rh13 Rh1 Rh11 Rh7 140.55(13) . .
Rh9 Rh1 Rh11 Rh7 -109.27(16) 4_575 .
Rh9 Rh1 Rh11 Rh7 -143.46(13) . .
Rh16 Rh1 Rh11 Rh7 -75.21(13) . .
Rh11 Rh1 Rh11 Rh7 -32.36(16) 4_575 .
Rh17 Rh1 Rh11 Rh7 173.14(18) . .
Rh3 Rh1 Rh11 Rh13 -70.21(12) . .
Rh3 Rh1 Rh11 Rh13 -103.36(15) 4_575 .
Rh2 Rh1 Rh11 Rh13 -37.63(13) . .
Rh13 Rh1 Rh11 Rh13 -72.3(12) 4_575 .
Rh7 Rh1 Rh11 Rh13 -140.55(13) . .
Rh9 Rh1 Rh11 Rh13 110.18(17) 4_575 .
Rh9 Rh1 Rh11 Rh13 75.99(12) . .
Rh16 Rh1 Rh11 Rh13 144.24(14) . .
Rh11 Rh1 Rh11 Rh13 -172.91(17) 4_575 .
Rh17 Rh1 Rh11 Rh13 32.58(13) . .
Rh3 Rh1 Rh11 Rh9 -146.20(12) . .
Rh3 Rh1 Rh11 Rh9 -179.35(15) 4_575 .
Rh2 Rh1 Rh11 Rh9 -113.62(16) . .
Rh13 Rh1 Rh11 Rh9 -148.3(13) 4_575 .
Rh13 Rh1 Rh11 Rh9 -75.99(12) . .
Rh7 Rh1 Rh11 Rh9 143.46(13) . .
Rh9 Rh1 Rh11 Rh9 34.20(11) 4_575 .
Rh16 Rh1 Rh11 Rh9 68.25(12) . .
Rh11 Rh1 Rh11 Rh9 111.11(17) 4_575 .
Rh17 Rh1 Rh11 Rh9 -43.40(14) . .
Rh3 Rh1 Rh11 Rh16 145.55(14) . .
Rh3 Rh1 Rh11 Rh16 112.40(15) 4_575 .
Rh2 Rh1 Rh11 Rh16 178.13(18) . .
Rh13 Rh1 Rh11 Rh16 143.4(13) 4_575 .
Rh13 Rh1 Rh11 Rh16 -144.24(14) . .
Rh7 Rh1 Rh11 Rh16 75.21(13) . .
Rh9 Rh1 Rh11 Rh16 -34.06(14) 4_575 .
Rh9 Rh1 Rh11 Rh16 -68.25(12) . .
Rh11 Rh1 Rh11 Rh16 42.85(16) 4_575 .
Rh17 Rh1 Rh11 Rh16 -111.65(18) . .
Rh3 Rh1 Rh11 Rh14 -28.51(11) . .
Rh3 Rh1 Rh11 Rh14 -61.66(15) 4_575 .
Rh2 Rh1 Rh11 Rh14 4.07(17) . .
Rh13 Rh1 Rh11 Rh14 -30.6(13) 4_575 .
Rh13 Rh1 Rh11 Rh14 41.70(11) . .
Rh7 Rh1 Rh11 Rh14 -98.85(13) . .
Rh9 Rh1 Rh11 Rh14 151.88(13) 4_575 .
Rh9 Rh1 Rh11 Rh14 117.69(12) . .
Rh16 Rh1 Rh11 Rh14 -174.06(13) . .
Rh11 Rh1 Rh11 Rh14 -131.21(13) 4_575 .
Rh17 Rh1 Rh11 Rh14 74.28(17) . .
Rh3 Rh1 Rh11 Rh10 28.47(10) . .
Rh3 Rh1 Rh11 Rh10 -4.68(15) 4_575 .
Rh2 Rh1 Rh11 Rh10 61.05(17) . .
Rh13 Rh1 Rh11 Rh10 26.3(13) 4_575 .
Rh13 Rh1 Rh11 Rh10 98.68(13) . .
Rh7 Rh1 Rh11 Rh10 -41.87(12) . .
Rh9 Rh1 Rh11 Rh10 -151.14(13) 4_575 .
Rh9 Rh1 Rh11 Rh10 174.66(12) . .
Rh16 Rh1 Rh11 Rh10 -117.08(14) . .
Rh11 Rh1 Rh11 Rh10 -74.23(18) 4_575 .
Rh17 Rh1 Rh11 Rh10 131.26(15) . .
Rh2 Rh3 Rh11 C9 74.8(16) . .
Rh1 Rh3 Rh11 C9 107.6(16) . .
Rh3 Rh3 Rh11 C9 140.7(16) 4_575 .
Rh4 Rh3 Rh11 C9 109(2) . .
Rh13 Rh3 Rh11 C9 37.7(16) . .
Rh7 Rh3 Rh11 C9 177.8(16) . .
Rh6 Rh3 Rh11 C9 -72.0(16) . .
Rh14 Rh3 Rh11 C9 -38.6(16) . .
Rh10 Rh3 Rh11 C9 -106.2(16) . .
Rh12 Rh3 Rh11 C9 5.0(16) . .
Rh5 Rh3 Rh11 C9 -149.7(16) . .
Rh2 Rh3 Rh11 C18 -149(2) . .
Rh1 Rh3 Rh11 C18 -117(2) . .
Rh3 Rh3 Rh11 C18 -84(2) 4_575 .
Rh4 Rh3 Rh11 C18 -115(2) . .
Rh13 Rh3 Rh11 C18 173(2) . .
Rh7 Rh3 Rh11 C18 -46(2) . .
Rh6 Rh3 Rh11 C18 64(2) . .
Rh14 Rh3 Rh11 C18 97(2) . .
Rh10 Rh3 Rh11 C18 30(2) . .
Rh12 Rh3 Rh11 C18 141(2) . .
Rh5 Rh3 Rh11 C18 -14(2) . .
Rh2 Rh3 Rh11 Rh1 -32.72(11) . .
Rh3 Rh3 Rh11 Rh1 33.15(9) 4_575 .
Rh4 Rh3 Rh11 Rh1 1.8(11) . .
Rh13 Rh3 Rh11 Rh1 -69.89(11) . .
Rh7 Rh3 Rh11 Rh1 70.26(13) . .
Rh6 Rh3 Rh11 Rh1 -179.56(15) . .
Rh14 Rh3 Rh11 Rh1 -146.21(13) . .
Rh10 Rh3 Rh11 Rh1 146.24(12) . .
Rh12 Rh3 Rh11 Rh1 -102.59(15) . .
Rh5 Rh3 Rh11 Rh1 102.75(14) . .
Rh2 Rh3 Rh11 Rh7 -102.98(13) . .
Rh1 Rh3 Rh11 Rh7 -70.26(13) . .
Rh3 Rh3 Rh11 Rh7 -37.11(9) 4_575 .
Rh4 Rh3 Rh11 Rh7 -68.5(11) . .
Rh13 Rh3 Rh11 Rh7 -140.15(12) . .
Rh6 Rh3 Rh11 Rh7 110.18(15) . .
Rh14 Rh3 Rh11 Rh7 143.54(13) . .
Rh10 Rh3 Rh11 Rh7 75.98(12) . .
Rh12 Rh3 Rh11 Rh7 -172.85(14) . .
Rh5 Rh3 Rh11 Rh7 32.49(11) . .
Rh2 Rh3 Rh11 Rh13 37.17(11) . .
Rh1 Rh3 Rh11 Rh13 69.89(11) . .
Rh3 Rh3 Rh11 Rh13 103.04(8) 4_575 .
Rh4 Rh3 Rh11 Rh13 71.7(11) . .
Rh7 Rh3 Rh11 Rh13 140.15(12) . .
Rh6 Rh3 Rh11 Rh13 -109.67(14) . .
Rh14 Rh3 Rh11 Rh13 -76.31(10) . .
Rh10 Rh3 Rh11 Rh13 -143.87(12) . .
Rh12 Rh3 Rh11 Rh13 -32.70(11) . .
Rh5 Rh3 Rh11 Rh13 172.64(13) . .
Rh2 Rh3 Rh11 Rh9 -4.18(14) . .
Rh1 Rh3 Rh11 Rh9 28.55(10) . .
Rh3 Rh3 Rh11 Rh9 61.70(10) 4_575 .
Rh4 Rh3 Rh11 Rh9 30.3(11) . .
Rh13 Rh3 Rh11 Rh9 -41.35(11) . .
Rh7 Rh3 Rh11 Rh9 98.80(13) . .
Rh6 Rh3 Rh11 Rh9 -151.01(11) . .
Rh14 Rh3 Rh11 Rh9 -117.66(12) . .
Rh10 Rh3 Rh11 Rh9 174.78(12) . .
Rh12 Rh3 Rh11 Rh9 -74.05(15) . .
Rh5 Rh3 Rh11 Rh9 131.29(12) . .
Rh2 Rh3 Rh11 Rh16 -62.08(14) . .
Rh1 Rh3 Rh11 Rh16 -29.36(12) . .
Rh3 Rh3 Rh11 Rh16 3.79(12) 4_575 .
Rh4 Rh3 Rh11 Rh16 -27.6(11) . .
Rh13 Rh3 Rh11 Rh16 -99.25(13) . .
Rh7 Rh3 Rh11 Rh16 40.90(13) . .
Rh6 Rh3 Rh11 Rh16 151.08(13) . .
Rh14 Rh3 Rh11 Rh16 -175.56(13) . .
Rh10 Rh3 Rh11 Rh16 116.88(13) . .
Rh12 Rh3 Rh11 Rh16 -131.95(14) . .
Rh5 Rh3 Rh11 Rh16 73.39(15) . .
Rh2 Rh3 Rh11 Rh14 113.48(12) . .
Rh1 Rh3 Rh11 Rh14 146.21(13) . .
Rh3 Rh3 Rh11 Rh14 179.36(8) 4_575 .
Rh4 Rh3 Rh11 Rh14 148.0(11) . .
Rh13 Rh3 Rh11 Rh14 76.31(10) . .
Rh7 Rh3 Rh11 Rh14 -143.54(13) . .
Rh6 Rh3 Rh11 Rh14 -33.35(12) . .
Rh10 Rh3 Rh11 Rh14 -67.56(10) . .
Rh12 Rh3 Rh11 Rh14 43.61(12) . .
Rh5 Rh3 Rh11 Rh14 -111.04(13) . .
Rh2 Rh3 Rh11 Rh10 -178.96(12) . .
Rh1 Rh3 Rh11 Rh10 -146.24(12) . .
Rh3 Rh3 Rh11 Rh10 -113.09(8) 4_575 .
Rh4 Rh3 Rh11 Rh10 -144.5(11) . .
Rh13 Rh3 Rh11 Rh10 143.87(12) . .
Rh7 Rh3 Rh11 Rh10 -75.98(12) . .
Rh6 Rh3 Rh11 Rh10 34.20(12) . .
Rh14 Rh3 Rh11 Rh10 67.56(10) . .
Rh12 Rh3 Rh11 Rh10 111.17(14) . .
Rh5 Rh3 Rh11 Rh10 -43.49(11) . .
C3 Rh7 Rh11 C9 111(41) . .
Rh1 Rh7 Rh11 C9 -33(41) . .
Rh3 Rh7 Rh11 C9 -100(41) . .
Rh3 Rh7 Rh11 C9 -67(41) 4_575 .
Rh11 Rh7 Rh11 C9 -3(41) 4_575 .
Rh5 Rh7 Rh11 C9 -130(41) . .
Rh16 Rh7 Rh11 C9 34(41) . .
Rh10 Rh7 Rh11 C9 -69(41) 4_575 .
Rh10 Rh7 Rh11 C9 -166(41) . .
C3 Rh7 Rh11 C18 -4(2) . .
Rh1 Rh7 Rh11 C18 -148.0(16) . .
Rh3 Rh7 Rh11 C18 144.7(15) . .
Rh3 Rh7 Rh11 C18 178.3(15) 4_575 .
Rh11 Rh7 Rh11 C18 -118.5(15) 4_575 .
Rh5 Rh7 Rh11 C18 115.2(16) . .
Rh16 Rh7 Rh11 C18 -81.2(15) . .
Rh10 Rh7 Rh11 C18 176.4(16) 4_575 .
Rh10 Rh7 Rh11 C18 79.0(16) . .
C3 Rh7 Rh11 Rh1 143.6(15) . .
Rh3 Rh7 Rh11 Rh1 -67.26(11) . .
Rh3 Rh7 Rh11 Rh1 -33.66(11) 4_575 .
Rh11 Rh7 Rh11 Rh1 29.58(14) 4_575 .
Rh5 Rh7 Rh11 Rh1 -96.79(16) . .
Rh16 Rh7 Rh11 Rh1 66.83(13) . .
Rh10 Rh7 Rh11 Rh1 -35.5(4) 4_575 .
Rh10 Rh7 Rh11 Rh1 -133.01(14) . .
C3 Rh7 Rh11 Rh3 -149.2(15) . .
Rh1 Rh7 Rh11 Rh3 67.26(11) . .
Rh3 Rh7 Rh11 Rh3 33.59(10) 4_575 .
Rh11 Rh7 Rh11 Rh3 96.84(14) 4_575 .
Rh5 Rh7 Rh11 Rh3 -29.53(12) . .
Rh16 Rh7 Rh11 Rh3 134.09(13) . .
Rh10 Rh7 Rh11 Rh3 31.7(5) 4_575 .
Rh10 Rh7 Rh11 Rh3 -65.75(10) . .
C3 Rh7 Rh11 Rh13 177.0(15) . .
Rh1 Rh7 Rh11 Rh13 33.43(11) . .
Rh3 Rh7 Rh11 Rh13 -33.83(10) . .
Rh3 Rh7 Rh11 Rh13 -0.23(15) 4_575 .
Rh11 Rh7 Rh11 Rh13 63.01(17) 4_575 .
Rh5 Rh7 Rh11 Rh13 -63.36(16) . .
Rh16 Rh7 Rh11 Rh13 100.26(14) . .
Rh10 Rh7 Rh11 Rh13 -2.1(5) 4_575 .
Rh10 Rh7 Rh11 Rh13 -99.58(13) . .
C3 Rh7 Rh11 Rh9 112.7(15) . .
Rh1 Rh7 Rh11 Rh9 -30.82(12) . .
Rh3 Rh7 Rh11 Rh9 -98.08(11) . .
Rh3 Rh7 Rh11 Rh9 -64.48(14) 4_575 .
Rh11 Rh7 Rh11 Rh9 -1.23(18) 4_575 .
Rh5 Rh7 Rh11 Rh9 -127.61(13) . .
Rh16 Rh7 Rh11 Rh9 36.01(11) . .
Rh10 Rh7 Rh11 Rh9 -66.3(5) 4_575 .
Rh10 Rh7 Rh11 Rh9 -163.82(12) . .
C3 Rh7 Rh11 Rh16 76.7(15) . .
Rh1 Rh7 Rh11 Rh16 -66.83(13) . .
Rh3 Rh7 Rh11 Rh16 -134.09(13) . .
Rh3 Rh7 Rh11 Rh16 -100.49(15) 4_575 .
Rh11 Rh7 Rh11 Rh16 -37.25(14) 4_575 .
Rh5 Rh7 Rh11 Rh16 -163.62(16) . .
Rh10 Rh7 Rh11 Rh16 -102.4(5) 4_575 .
Rh10 Rh7 Rh11 Rh16 160.16(13) . .
C3 Rh7 Rh11 Rh14 -118.4(15) . .
Rh1 Rh7 Rh11 Rh14 98.00(13) . .
Rh3 Rh7 Rh11 Rh14 30.74(11) . .
Rh3 Rh7 Rh11 Rh14 64.33(15) 4_575 .
Rh11 Rh7 Rh11 Rh14 127.58(12) 4_575 .
Rh5 Rh7 Rh11 Rh14 1.21(16) . .
Rh16 Rh7 Rh11 Rh14 164.83(13) . .
Rh10 Rh7 Rh11 Rh14 62.5(5) 4_575 .
Rh10 Rh7 Rh11 Rh14 -35.01(10) . .
C3 Rh7 Rh11 Rh10 -83.4(15) . .
Rh1 Rh7 Rh11 Rh10 133.01(14) . .
Rh3 Rh7 Rh11 Rh10 65.75(10) . .
Rh3 Rh7 Rh11 Rh10 99.34(14) 4_575 .
Rh11 Rh7 Rh11 Rh10 162.59(15) 4_575 .
Rh5 Rh7 Rh11 Rh10 36.21(12) . .
Rh16 Rh7 Rh11 Rh10 -160.16(13) . .
Rh10 Rh7 Rh11 Rh10 97.5(5) 4_575 .
C14 Rh9 Rh11 C9 94.9(18) . .
C15 Rh9 Rh11 C9 153(3) . .
N25 Rh9 Rh11 C9 1.3(17) . .
Rh1 Rh9 Rh11 C9 -148.8(14) . .
Rh9 Rh9 Rh11 C9 -179.3(14) 4_575 .
Rh16 Rh9 Rh11 C9 141.2(14) . .
Rh13 Rh9 Rh11 C9 -81.4(14) . .
Rh17 Rh9 Rh11 C9 -114.0(14) . .
C14 Rh9 Rh11 C18 5(2) . .
C15 Rh9 Rh11 C18 62(3) . .
N25 Rh9 Rh11 C18 -89(2) . .
Rh1 Rh9 Rh11 C18 121(2) . .
Rh9 Rh9 Rh11 C18 90(2) 4_575 .
Rh16 Rh9 Rh11 C18 51(2) . .
Rh13 Rh9 Rh11 C18 -172(2) . .
Rh17 Rh9 Rh11 C18 156(2) . .
C14 Rh9 Rh11 Rh1 -116.3(12) . .
C15 Rh9 Rh11 Rh1 -58(2) . .
N25 Rh9 Rh11 Rh1 150.1(10) . .
Rh9 Rh9 Rh11 Rh1 -30.58(9) 4_575 .
Rh16 Rh9 Rh11 Rh1 -70.06(12) . .
Rh13 Rh9 Rh11 Rh1 67.40(11) . .
Rh17 Rh9 Rh11 Rh1 34.78(10) . .
C14 Rh9 Rh11 Rh3 -144.7(12) . .
C15 Rh9 Rh11 Rh3 -87(2) . .
N25 Rh9 Rh11 Rh3 121.7(10) . .
Rh1 Rh9 Rh11 Rh3 -28.36(10) . .
Rh9 Rh9 Rh11 Rh3 -58.95(10) 4_575 .
Rh16 Rh9 Rh11 Rh3 -98.42(13) . .
Rh13 Rh9 Rh11 Rh3 39.04(10) . .
Rh17 Rh9 Rh11 Rh3 6.42(12) . .
C14 Rh9 Rh11 Rh7 -85.0(12) . .
C15 Rh9 Rh11 Rh7 -27(2) . .
N25 Rh9 Rh11 Rh7 -178.6(10) . .
Rh1 Rh9 Rh11 Rh7 31.32(12) . .
Rh9 Rh9 Rh11 Rh7 0.73(11) 4_575 .
Rh16 Rh9 Rh11 Rh7 -38.74(12) . .
Rh13 Rh9 Rh11 Rh7 98.72(12) . .
Rh17 Rh9 Rh11 Rh7 66.10(13) . .
C14 Rh9 Rh11 Rh13 176.3(12) . .
C15 Rh9 Rh11 Rh13 -126(2) . .
N25 Rh9 Rh11 Rh13 82.7(10) . .
Rh1 Rh9 Rh11 Rh13 -67.40(11) . .
Rh9 Rh9 Rh11 Rh13 -97.98(7) 4_575 .
Rh16 Rh9 Rh11 Rh13 -137.46(11) . .
Rh17 Rh9 Rh11 Rh13 -32.62(9) . .
C14 Rh9 Rh11 Rh16 -46.3(12) . .
C15 Rh9 Rh11 Rh16 12(2) . .
N25 Rh9 Rh11 Rh16 -139.9(10) . .
Rh1 Rh9 Rh11 Rh16 70.06(12) . .
Rh9 Rh9 Rh11 Rh16 39.47(8) 4_575 .
Rh13 Rh9 Rh11 Rh16 137.46(11) . .
Rh17 Rh9 Rh11 Rh16 104.84(12) . .
C14 Rh9 Rh11 Rh14 156.3(12) . .
C15 Rh9 Rh11 Rh14 -146(2) . .
N25 Rh9 Rh11 Rh14 62.7(10) . .
Rh1 Rh9 Rh11 Rh14 -87.39(14) . .
Rh9 Rh9 Rh11 Rh14 -117.98(10) 4_575 .
Rh16 Rh9 Rh11 Rh14 -157.45(13) . .
Rh13 Rh9 Rh11 Rh14 -19.99(11) . .
Rh17 Rh9 Rh11 Rh14 -52.61(15) . .
C14 Rh9 Rh11 Rh10 -131.8(12) . .
C15 Rh9 Rh11 Rh10 -74(2) . .
N25 Rh9 Rh11 Rh10 134.6(10) . .
Rh1 Rh9 Rh11 Rh10 -15.5(3) . .
Rh9 Rh9 Rh11 Rh10 -46.0(4) 4_575 .
Rh16 Rh9 Rh11 Rh10 -85.5(4) . .
Rh13 Rh9 Rh11 Rh10 51.9(3) . .
Rh17 Rh9 Rh11 Rh10 19.3(4) . .
C10 Rh10 Rh11 C9 51(3) . .
C19 Rh10 Rh11 C9 -4.3(19) . .
N21 Rh10 Rh11 C9 -98.6(18) . .
Rh3 Rh10 Rh11 C9 111.6(15) . .
Rh6 Rh10 Rh11 C9 81.1(15) . .
Rh14 Rh10 Rh11 C9 42.0(15) . .
Rh5 Rh10 Rh11 C9 146.8(15) . .
Rh7 Rh10 Rh11 C9 179.5(15) . .
C10 Rh10 Rh11 C18 143(3) . .
C19 Rh10 Rh11 C18 88(2) . .
N21 Rh10 Rh11 C18 -7(2) . .
Rh3 Rh10 Rh11 C18 -156.4(18) . .
Rh6 Rh10 Rh11 C18 173.2(18) . .
Rh14 Rh10 Rh11 C18 134.1(18) . .
Rh5 Rh10 Rh11 C18 -121.1(18) . .
Rh7 Rh10 Rh11 C18 -88.5(18) . .
C10 Rh10 Rh11 Rh1 -89(2) . .
C19 Rh10 Rh11 Rh1 -144.2(11) . .
N21 Rh10 Rh11 Rh1 121.5(9) . .
Rh3 Rh10 Rh11 Rh1 -28.32(10) . .
Rh6 Rh10 Rh11 Rh1 -58.77(14) . .
Rh14 Rh10 Rh11 Rh1 -97.88(13) . .
Rh5 Rh10 Rh11 Rh1 6.91(14) . .
Rh7 Rh10 Rh11 Rh1 39.57(12) . .
C10 Rh10 Rh11 Rh3 -60(2) . .
C19 Rh10 Rh11 Rh3 -115.9(11) . .
N21 Rh10 Rh11 Rh3 149.9(9) . .
Rh6 Rh10 Rh11 Rh3 -30.45(11) . .
Rh14 Rh10 Rh11 Rh3 -69.56(11) . .
Rh5 Rh10 Rh11 Rh3 35.23(10) . .
Rh7 Rh10 Rh11 Rh3 67.89(11) . .
C10 Rh10 Rh11 Rh7 -128(2) . .
C19 Rh10 Rh11 Rh7 176.2(11) . .
N21 Rh10 Rh11 Rh7 82.0(9) . .
Rh3 Rh10 Rh11 Rh7 -67.89(11) . .
Rh6 Rh10 Rh11 Rh7 -98.34(13) . .
Rh14 Rh10 Rh11 Rh7 -137.45(12) . .
Rh5 Rh10 Rh11 Rh7 -32.66(12) . .
C10 Rh10 Rh11 Rh13 -29(2) . .
C19 Rh10 Rh11 Rh13 -85.0(11) . .
N21 Rh10 Rh11 Rh13 -179.3(9) . .
Rh3 Rh10 Rh11 Rh13 30.89(10) . .
Rh6 Rh10 Rh11 Rh13 0.44(14) . .
Rh14 Rh10 Rh11 Rh13 -38.67(11) . .
Rh5 Rh10 Rh11 Rh13 66.12(13) . .
Rh7 Rh10 Rh11 Rh13 98.78(12) . .
C10 Rh10 Rh11 Rh9 -75(2) . .
C19 Rh10 Rh11 Rh9 -131.0(12) . .
N21 Rh10 Rh11 Rh9 134.8(9) . .
Rh3 Rh10 Rh11 Rh9 -15.1(3) . .
Rh6 Rh10 Rh11 Rh9 -45.5(4) . .
Rh14 Rh10 Rh11 Rh9 -84.7(4) . .
Rh5 Rh10 Rh11 Rh9 20.1(4) . .
Rh7 Rh10 Rh11 Rh9 52.8(3) . .
C10 Rh10 Rh11 Rh16 -148(2) . .
C19 Rh10 Rh11 Rh16 155.9(11) . .
N21 Rh10 Rh11 Rh16 61.7(9) . .
Rh3 Rh10 Rh11 Rh16 -88.17(14) . .
Rh6 Rh10 Rh11 Rh16 -118.62(14) . .
Rh14 Rh10 Rh11 Rh16 -157.73(14) . .
Rh5 Rh10 Rh11 Rh16 -52.94(16) . .
Rh7 Rh10 Rh11 Rh16 -20.28(13) . .
C10 Rh10 Rh11 Rh14 9(2) . .
C19 Rh10 Rh11 Rh14 -46.3(11) . .
N21 Rh10 Rh11 Rh14 -140.6(9) . .
Rh3 Rh10 Rh11 Rh14 69.56(11) . .
Rh6 Rh10 Rh11 Rh14 39.11(11) . .
Rh5 Rh10 Rh11 Rh14 104.79(13) . .
Rh7 Rh10 Rh11 Rh14 137.45(12) . .
Rh2 Rh3 Rh12 C6 -112.8(17) . .
Rh1 Rh3 Rh12 C6 -79.3(17) . .
Rh3 Rh3 Rh12 C6 -145.2(16) 4_575 .
Rh4 Rh3 Rh12 C6 177.6(17) . .
Rh13 Rh3 Rh12 C6 -42.4(17) . .
Rh7 Rh3 Rh12 C6 -108(2) . .
Rh6 Rh3 Rh12 C6 101.6(17) . .
Rh14 Rh3 Rh12 C6 34.0(17) . .
Rh10 Rh3 Rh12 C6 68.0(17) . .
Rh11 Rh3 Rh12 C6 -9.6(17) . .
Rh5 Rh3 Rh12 C6 144.8(16) . .
Rh2 Rh3 Rh12 C13 110.8(15) . .
Rh1 Rh3 Rh12 C13 144.3(15) . .
Rh3 Rh3 Rh12 C13 78.4(15) 4_575 .
Rh4 Rh3 Rh12 C13 41.2(15) . .
Rh13 Rh3 Rh12 C13 -178.9(15) . .
Rh7 Rh3 Rh12 C13 115.2(19) . .
Rh6 Rh3 Rh12 C13 -34.8(15) . .
Rh14 Rh3 Rh12 C13 -102.4(15) . .
Rh10 Rh3 Rh12 C13 -68.4(15) . .
Rh11 Rh3 Rh12 C13 -146.1(15) . .
Rh5 Rh3 Rh12 C13 8.4(15) . .
Rh1 Rh3 Rh12 Rh2 33.48(11) . .
Rh3 Rh3 Rh12 Rh2 -32.43(9) 4_575 .
Rh4 Rh3 Rh12 Rh2 -69.62(12) . .
Rh13 Rh3 Rh12 Rh2 70.31(11) . .
Rh7 Rh3 Rh12 Rh2 4.4(11) . .
Rh6 Rh3 Rh12 Rh2 -145.63(12) . .
Rh14 Rh3 Rh12 Rh2 146.76(12) . .
Rh10 Rh3 Rh12 Rh2 -179.24(14) . .
Rh11 Rh3 Rh12 Rh2 103.11(15) . .
Rh5 Rh3 Rh12 Rh2 -102.44(14) . .
Rh2 Rh3 Rh12 Rh13 -70.31(11) . .
Rh1 Rh3 Rh12 Rh13 -36.83(10) . .
Rh3 Rh3 Rh12 Rh13 -102.74(8) 4_575 .
Rh4 Rh3 Rh12 Rh13 -139.93(12) . .
Rh7 Rh3 Rh12 Rh13 -65.9(11) . .
Rh6 Rh3 Rh12 Rh13 144.06(11) . .
Rh14 Rh3 Rh12 Rh13 76.45(10) . .
Rh10 Rh3 Rh12 Rh13 110.45(14) . .
Rh11 Rh3 Rh12 Rh13 32.80(11) . .
Rh5 Rh3 Rh12 Rh13 -172.75(13) . .
Rh2 Rh3 Rh12 Rh4 69.62(12) . .
Rh1 Rh3 Rh12 Rh4 103.10(13) . .
Rh3 Rh3 Rh12 Rh4 37.19(9) 4_575 .
Rh13 Rh3 Rh12 Rh4 139.93(12) . .
Rh7 Rh3 Rh12 Rh4 74.0(11) . .
Rh6 Rh3 Rh12 Rh4 -76.01(11) . .
Rh14 Rh3 Rh12 Rh4 -143.62(12) . .
Rh10 Rh3 Rh12 Rh4 -109.62(15) . .
Rh11 Rh3 Rh12 Rh4 172.73(14) . .
Rh5 Rh3 Rh12 Rh4 -32.82(11) . .
Rh2 Rh3 Rh12 Rh8 -28.01(10) . .
Rh1 Rh3 Rh12 Rh8 5.47(14) . .
Rh3 Rh3 Rh12 Rh8 -60.44(10) 4_575 .
Rh4 Rh3 Rh12 Rh8 -97.62(13) . .
Rh13 Rh3 Rh12 Rh8 42.30(11) . .
Rh7 Rh3 Rh12 Rh8 -23.6(11) . .
Rh6 Rh3 Rh12 Rh8 -173.64(12) . .
Rh14 Rh3 Rh12 Rh8 118.76(12) . .
Rh10 Rh3 Rh12 Rh8 152.76(11) . .
Rh11 Rh3 Rh12 Rh8 75.10(15) . .
Rh5 Rh3 Rh12 Rh8 -130.45(12) . .
Rh2 Rh3 Rh12 Rh6 145.63(12) . .
Rh1 Rh3 Rh12 Rh6 179.11(12) . .
Rh3 Rh3 Rh12 Rh6 113.20(8) 4_575 .
Rh4 Rh3 Rh12 Rh6 76.01(11) . .
Rh13 Rh3 Rh12 Rh6 -144.06(11) . .
Rh7 Rh3 Rh12 Rh6 150.0(11) . .
Rh14 Rh3 Rh12 Rh6 -67.61(10) . .
Rh10 Rh3 Rh12 Rh6 -33.61(12) . .
Rh11 Rh3 Rh12 Rh6 -111.26(14) . .
Rh5 Rh3 Rh12 Rh6 43.19(11) . .
Rh2 Rh3 Rh12 Rh14 -146.76(12) . .
Rh1 Rh3 Rh12 Rh14 -113.29(12) . .
Rh3 Rh3 Rh12 Rh14 -179.19(8) 4_575 .
Rh4 Rh3 Rh12 Rh14 143.62(12) . .
Rh13 Rh3 Rh12 Rh14 -76.45(10) . .
Rh7 Rh3 Rh12 Rh14 -142.4(11) . .
Rh6 Rh3 Rh12 Rh14 67.61(10) . .
Rh10 Rh3 Rh12 Rh14 34.00(12) . .
Rh11 Rh3 Rh12 Rh14 -43.65(12) . .
Rh5 Rh3 Rh12 Rh14 110.79(13) . .
Rh2 Rh3 Rh12 Rh15 29.05(12) . .
Rh1 Rh3 Rh12 Rh15 62.53(14) . .
Rh3 Rh3 Rh12 Rh15 -3.38(12) 4_575 .
Rh4 Rh3 Rh12 Rh15 -40.57(12) . .
Rh13 Rh3 Rh12 Rh15 99.36(13) . .
Rh7 Rh3 Rh12 Rh15 33.5(11) . .
Rh6 Rh3 Rh12 Rh15 -116.58(13) . .
Rh14 Rh3 Rh12 Rh15 175.82(13) . .
Rh10 Rh3 Rh12 Rh15 -150.18(13) . .
Rh11 Rh3 Rh12 Rh15 132.16(13) . .
Rh5 Rh3 Rh12 Rh15 -73.39(14) . .
Rh3 Rh2 Rh12 C6 110.9(14) . .
Rh3 Rh2 Rh12 C6 143.3(14) 4_575 .
Rh1 Rh2 Rh12 C6 77.5(14) . .
Rh4 Rh2 Rh12 C6 -179.1(14) . .
Rh13 Rh2 Rh12 C6 103.6(18) 4_575 .
Rh13 Rh2 Rh12 C6 40.7(14) . .
Rh15 Rh2 Rh12 C6 -103.8(14) . .
Rh8 Rh2 Rh12 C6 -36.1(14) . .
Rh8 Rh2 Rh12 C6 -69.3(14) 4_575 .
Rh12 Rh2 Rh12 C6 -146.5(14) 4_575 .
Rh17 Rh2 Rh12 C6 8.2(14) . .
Rh3 Rh2 Rh12 C13 -115.9(18) . .
Rh3 Rh2 Rh12 C13 -83.5(18) 4_575 .
Rh1 Rh2 Rh12 C13 -149.2(18) . .
Rh4 Rh2 Rh12 C13 -45.8(18) . .
Rh13 Rh2 Rh12 C13 -123(2) 4_575 .
Rh13 Rh2 Rh12 C13 173.9(18) . .
Rh15 Rh2 Rh12 C13 29.4(18) . .
Rh8 Rh2 Rh12 C13 97.1(18) . .
Rh8 Rh2 Rh12 C13 63.9(18) 4_575 .
Rh12 Rh2 Rh12 C13 -13.3(18) 4_575 .
Rh17 Rh2 Rh12 C13 141.5(18) . .
Rh3 Rh2 Rh12 Rh3 32.44(10) 4_575 .
Rh1 Rh2 Rh12 Rh3 -33.33(13) . .
Rh4 Rh2 Rh12 Rh3 70.05(13) . .
Rh13 Rh2 Rh12 Rh3 -7.3(12) 4_575 .
Rh13 Rh2 Rh12 Rh3 -70.23(12) . .
Rh15 Rh2 Rh12 Rh3 145.33(14) . .
Rh8 Rh2 Rh12 Rh3 -146.98(12) . .
Rh8 Rh2 Rh12 Rh3 179.81(16) 4_575 .
Rh12 Rh2 Rh12 Rh3 102.59(18) 4_575 .
Rh17 Rh2 Rh12 Rh3 -102.64(17) . .
Rh3 Rh2 Rh12 Rh13 70.23(12) . .
Rh3 Rh2 Rh12 Rh13 102.67(14) 4_575 .
Rh1 Rh2 Rh12 Rh13 36.89(13) . .
Rh4 Rh2 Rh12 Rh13 140.28(14) . .
Rh13 Rh2 Rh12 Rh13 62.9(12) 4_575 .
Rh15 Rh2 Rh12 Rh13 -144.44(14) . .
Rh8 Rh2 Rh12 Rh13 -76.75(11) . .
Rh8 Rh2 Rh12 Rh13 -109.96(16) 4_575 .
Rh12 Rh2 Rh12 Rh13 172.81(18) 4_575 .
Rh17 Rh2 Rh12 Rh13 -32.42(14) . .
Rh3 Rh2 Rh12 Rh4 -70.05(13) . .
Rh3 Rh2 Rh12 Rh4 -37.61(13) 4_575 .
Rh1 Rh2 Rh12 Rh4 -103.38(17) . .
Rh13 Rh2 Rh12 Rh4 -77.3(12) 4_575 .
Rh13 Rh2 Rh12 Rh4 -140.28(14) . .
Rh15 Rh2 Rh12 Rh4 75.28(13) . .
Rh8 Rh2 Rh12 Rh4 142.97(14) . .
Rh8 Rh2 Rh12 Rh4 109.76(16) 4_575 .
Rh12 Rh2 Rh12 Rh4 32.54(16) 4_575 .
Rh17 Rh2 Rh12 Rh4 -172.69(19) . .
Rh3 Rh2 Rh12 Rh8 146.98(12) . .
Rh3 Rh2 Rh12 Rh8 179.42(15) 4_575 .
Rh1 Rh2 Rh12 Rh8 113.65(15) . .
Rh4 Rh2 Rh12 Rh8 -142.97(14) . .
Rh13 Rh2 Rh12 Rh8 139.7(12) 4_575 .
Rh13 Rh2 Rh12 Rh8 76.76(11) . .
Rh15 Rh2 Rh12 Rh8 -67.68(11) . .
Rh8 Rh2 Rh12 Rh8 -33.21(11) 4_575 .
Rh12 Rh2 Rh12 Rh8 -110.43(18) 4_575 .
Rh17 Rh2 Rh12 Rh8 44.34(15) . .
Rh3 Rh2 Rh12 Rh6 -28.98(10) . .
Rh3 Rh2 Rh12 Rh6 3.46(15) 4_575 .
Rh1 Rh2 Rh12 Rh6 -62.31(16) . .
Rh4 Rh2 Rh12 Rh6 41.07(12) . .
Rh13 Rh2 Rh12 Rh6 -36.3(12) 4_575 .
Rh13 Rh2 Rh12 Rh6 -99.21(12) . .
Rh15 Rh2 Rh12 Rh6 116.35(13) . .
Rh8 Rh2 Rh12 Rh6 -175.96(12) . .
Rh8 Rh2 Rh12 Rh6 150.83(12) 4_575 .
Rh12 Rh2 Rh12 Rh6 73.61(18) 4_575 .
Rh17 Rh2 Rh12 Rh6 -131.63(16) . .
Rh3 Rh2 Rh12 Rh14 28.09(10) . .
Rh3 Rh2 Rh12 Rh14 60.53(15) 4_575 .
Rh1 Rh2 Rh12 Rh14 -5.24(17) . .
Rh4 Rh2 Rh12 Rh14 98.14(13) . .
Rh13 Rh2 Rh12 Rh14 20.8(12) 4_575 .
Rh13 Rh2 Rh12 Rh14 -42.13(12) . .
Rh15 Rh2 Rh12 Rh14 173.43(13) . .
Rh8 Rh2 Rh12 Rh14 -118.89(12) . .
Rh8 Rh2 Rh12 Rh14 -152.10(12) 4_575 .
Rh12 Rh2 Rh12 Rh14 130.68(14) 4_575 .
Rh17 Rh2 Rh12 Rh14 -74.55(18) . .
Rh3 Rh2 Rh12 Rh15 -145.33(14) . .
Rh3 Rh2 Rh12 Rh15 -112.89(15) 4_575 .
Rh1 Rh2 Rh12 Rh15 -178.67(18) . .
Rh4 Rh2 Rh12 Rh15 -75.28(13) . .
Rh13 Rh2 Rh12 Rh15 -152.6(12) 4_575 .
Rh13 Rh2 Rh12 Rh15 144.44(14) . .
Rh8 Rh2 Rh12 Rh15 67.68(11) . .
Rh8 Rh2 Rh12 Rh15 34.48(13) 4_575 .
Rh12 Rh2 Rh12 Rh15 -42.75(17) 4_575 .
Rh17 Rh2 Rh12 Rh15 112.02(19) . .
C7 Rh4 Rh12 C6 15(28) . .
Rh2 Rh4 Rh12 C6 163(28) . .
Rh3 Rh4 Rh12 C6 -163(28) 4_575 .
Rh3 Rh4 Rh12 C6 -130(28) . .
Rh5 Rh4 Rh12 C6 -100(28) . .
Rh12 Rh4 Rh12 C6 134(28) 4_575 .
Rh15 Rh4 Rh12 C6 96(28) . .
Rh6 Rh4 Rh12 C6 -164(28) 4_575 .
Rh6 Rh4 Rh12 C6 -63(28) . .
C7 Rh4 Rh12 C13 -4(2) . .
Rh2 Rh4 Rh12 C13 143.8(13) . .
Rh3 Rh4 Rh12 C13 177.8(13) 4_575 .
Rh3 Rh4 Rh12 C13 -148.5(13) . .
Rh5 Rh4 Rh12 C13 -119.0(13) . .
Rh12 Rh4 Rh12 C13 114.7(13) 4_575 .
Rh15 Rh4 Rh12 C13 77.6(13) . .
Rh6 Rh4 Rh12 C13 177.3(13) 4_575 .
Rh6 Rh4 Rh12 C13 -82.4(13) . .
C7 Rh4 Rh12 Rh3 144.7(17) . .
Rh2 Rh4 Rh12 Rh3 -67.71(12) . .
Rh3 Rh4 Rh12 Rh3 -33.68(10) 4_575 .
Rh5 Rh4 Rh12 Rh3 29.49(12) . .
Rh12 Rh4 Rh12 Rh3 -96.76(14) 4_575 .
Rh15 Rh4 Rh12 Rh3 -133.91(12) . .
Rh6 Rh4 Rh12 Rh3 -34.2(5) 4_575 .
Rh6 Rh4 Rh12 Rh3 66.12(9) . .
C7 Rh4 Rh12 Rh2 -147.5(17) . .
Rh3 Rh4 Rh12 Rh2 34.04(11) 4_575 .
Rh3 Rh4 Rh12 Rh2 67.71(12) . .
Rh5 Rh4 Rh12 Rh2 97.20(16) . .
Rh12 Rh4 Rh12 Rh2 -29.05(14) 4_575 .
Rh15 Rh4 Rh12 Rh2 -66.19(13) . .
Rh6 Rh4 Rh12 Rh2 33.5(5) 4_575 .
Rh6 Rh4 Rh12 Rh2 133.84(14) . .
C7 Rh4 Rh12 Rh13 178.7(17) . .
Rh2 Rh4 Rh12 Rh13 -33.73(12) . .
Rh3 Rh4 Rh12 Rh13 0.31(15) 4_575 .
Rh3 Rh4 Rh12 Rh13 33.99(11) . .
Rh5 Rh4 Rh12 Rh13 63.48(16) . .
Rh12 Rh4 Rh12 Rh13 -62.78(17) 4_575 .
Rh15 Rh4 Rh12 Rh13 -99.92(13) . .
Rh6 Rh4 Rh12 Rh13 -0.3(5) 4_575 .
Rh6 Rh4 Rh12 Rh13 100.11(12) . .
C7 Rh4 Rh12 Rh8 -116.4(17) . .
Rh2 Rh4 Rh12 Rh8 31.15(12) . .
Rh3 Rh4 Rh12 Rh8 65.19(14) 4_575 .
Rh3 Rh4 Rh12 Rh8 98.87(11) . .
Rh5 Rh4 Rh12 Rh8 128.36(13) . .
Rh12 Rh4 Rh12 Rh8 2.10(18) 4_575 .
Rh15 Rh4 Rh12 Rh8 -35.04(11) . .
Rh6 Rh4 Rh12 Rh8 64.6(5) 4_575 .
Rh6 Rh4 Rh12 Rh8 164.99(11) . .
C7 Rh4 Rh12 Rh6 78.6(17) . .
Rh2 Rh4 Rh12 Rh6 -133.84(14) . .
Rh3 Rh4 Rh12 Rh6 -99.80(13) 4_575 .
Rh3 Rh4 Rh12 Rh6 -66.12(9) . .
Rh5 Rh4 Rh12 Rh6 -36.63(11) . .
Rh12 Rh4 Rh12 Rh6 -162.89(15) 4_575 .
Rh15 Rh4 Rh12 Rh6 159.97(12) . .
Rh6 Rh4 Rh12 Rh6 -100.4(5) 4_575 .
C7 Rh4 Rh12 Rh14 114.1(17) . .
Rh2 Rh4 Rh12 Rh14 -98.34(14) . .
Rh3 Rh4 Rh12 Rh14 -64.30(15) 4_575 .
Rh3 Rh4 Rh12 Rh14 -30.62(10) . .
Rh5 Rh4 Rh12 Rh14 -1.13(15) . .
Rh12 Rh4 Rh12 Rh14 -127.39(12) 4_575 .
Rh15 Rh4 Rh12 Rh14 -164.53(12) . .
Rh6 Rh4 Rh12 Rh14 -64.9(5) 4_575 .
Rh6 Rh4 Rh12 Rh14 35.50(10) . .
C7 Rh4 Rh12 Rh15 -81.4(17) . .
Rh2 Rh4 Rh12 Rh15 66.19(13) . .
Rh3 Rh4 Rh12 Rh15 100.23(14) 4_575 .
Rh3 Rh4 Rh12 Rh15 133.91(12) . .
Rh5 Rh4 Rh12 Rh15 163.39(15) . .
Rh12 Rh4 Rh12 Rh15 37.14(14) 4_575 .
Rh6 Rh4 Rh12 Rh15 99.7(5) 4_575 .
Rh6 Rh4 Rh12 Rh15 -159.97(13) . .
C11 Rh8 Rh12 C6 -94.2(15) . .
C12 Rh8 Rh12 C6 -154(3) . .
N26 Rh8 Rh12 C6 -0.8(15) . .
Rh2 Rh8 Rh12 C6 150.6(11) . .
Rh8 Rh8 Rh12 C6 -179.3(11) 4_575 .
Rh15 Rh8 Rh12 C6 -140.2(11) . .
Rh17 Rh8 Rh12 C6 115.0(11) . .
Rh13 Rh8 Rh12 C6 83.2(11) . .
C11 Rh8 Rh12 C13 -2.7(18) . .
C12 Rh8 Rh12 C13 -62(3) . .
N26 Rh8 Rh12 C13 90.7(17) . .
Rh2 Rh8 Rh12 C13 -117.9(15) . .
Rh8 Rh8 Rh12 C13 -87.8(15) 4_575 .
Rh15 Rh8 Rh12 C13 -48.8(15) . .
Rh17 Rh8 Rh12 C13 -153.5(15) . .
Rh13 Rh8 Rh12 C13 174.7(15) . .
C11 Rh8 Rh12 Rh3 143.0(10) . .
C12 Rh8 Rh12 Rh3 84(3) . .
N26 Rh8 Rh12 Rh3 -123.6(9) . .
Rh2 Rh8 Rh12 Rh3 27.76(10) . .
Rh8 Rh8 Rh12 Rh3 57.83(10) 4_575 .
Rh15 Rh8 Rh12 Rh3 96.89(13) . .
Rh17 Rh8 Rh12 Rh3 -7.84(12) . .
Rh13 Rh8 Rh12 Rh3 -39.64(10) . .
C11 Rh8 Rh12 Rh2 115.2(10) . .
C12 Rh8 Rh12 Rh2 56(3) . .
N26 Rh8 Rh12 Rh2 -151.4(9) . .
Rh8 Rh8 Rh12 Rh2 30.07(9) 4_575 .
Rh15 Rh8 Rh12 Rh2 69.13(12) . .
Rh17 Rh8 Rh12 Rh2 -35.59(9) . .
Rh13 Rh8 Rh12 Rh2 -67.40(10) . .
C11 Rh8 Rh12 Rh13 -177.4(10) . .
C12 Rh8 Rh12 Rh13 123(3) . .
N26 Rh8 Rh12 Rh13 -84.0(9) . .
Rh2 Rh8 Rh12 Rh13 67.40(10) . .
Rh8 Rh8 Rh12 Rh13 97.47(7) 4_575 .
Rh15 Rh8 Rh12 Rh13 136.53(11) . .
Rh17 Rh8 Rh12 Rh13 31.81(9) . .
C11 Rh8 Rh12 Rh4 83.9(10) . .
C12 Rh8 Rh12 Rh4 24(3) . .
N26 Rh8 Rh12 Rh4 177.3(9) . .
Rh2 Rh8 Rh12 Rh4 -31.32(12) . .
Rh8 Rh8 Rh12 Rh4 -1.25(11) 4_575 .
Rh15 Rh8 Rh12 Rh4 37.81(12) . .
Rh17 Rh8 Rh12 Rh4 -66.91(13) . .
Rh13 Rh8 Rh12 Rh4 -98.72(12) . .
C11 Rh8 Rh12 Rh6 127.0(11) . .
C12 Rh8 Rh12 Rh6 68(3) . .
N26 Rh8 Rh12 Rh6 -139.6(10) . .
Rh2 Rh8 Rh12 Rh6 11.8(3) . .
Rh8 Rh8 Rh12 Rh6 41.8(4) 4_575 .
Rh15 Rh8 Rh12 Rh6 80.9(4) . .
Rh17 Rh8 Rh12 Rh6 -23.8(4) . .
Rh13 Rh8 Rh12 Rh6 -55.6(3) . .
C11 Rh8 Rh12 Rh14 -157.8(10) . .
C12 Rh8 Rh12 Rh14 143(3) . .
N26 Rh8 Rh12 Rh14 -64.4(9) . .
Rh2 Rh8 Rh12 Rh14 86.97(14) . .
Rh8 Rh8 Rh12 Rh14 117.04(10) 4_575 .
Rh15 Rh8 Rh12 Rh14 156.09(13) . .
Rh17 Rh8 Rh12 Rh14 51.37(15) . .
Rh13 Rh8 Rh12 Rh14 19.56(11) . .
C11 Rh8 Rh12 Rh15 46.1(10) . .
C12 Rh8 Rh12 Rh15 -13(3) . .
N26 Rh8 Rh12 Rh15 139.5(9) . .
Rh2 Rh8 Rh12 Rh15 -69.13(12) . .
Rh8 Rh8 Rh12 Rh15 -39.06(8) 4_575 .
Rh17 Rh8 Rh12 Rh15 -104.72(13) . .
Rh13 Rh8 Rh12 Rh15 -136.53(11) . .
C10 Rh6 Rh12 C6 -54(2) . .
C16 Rh6 Rh12 C6 0.1(17) . .
N22 Rh6 Rh12 C6 93.7(16) . .
Rh3 Rh6 Rh12 C6 -115.3(13) . .
Rh14 Rh6 Rh12 C6 -45.8(13) . .
Rh10 Rh6 Rh12 C6 -84.9(13) . .
Rh4 Rh6 Rh12 C6 177.5(13) . .
Rh5 Rh6 Rh12 C6 -149.7(13) . .
C10 Rh6 Rh12 C13 -146(2) . .
C16 Rh6 Rh12 C13 -91.8(17) . .
N22 Rh6 Rh12 C13 1.9(16) . .
Rh3 Rh6 Rh12 C13 152.9(13) . .
Rh14 Rh6 Rh12 C13 -137.6(13) . .
Rh10 Rh6 Rh12 C13 -176.7(13) . .
Rh4 Rh6 Rh12 C13 85.7(13) . .
Rh5 Rh6 Rh12 C13 118.5(13) . .
C10 Rh6 Rh12 Rh3 61.0(19) . .
C16 Rh6 Rh12 Rh3 115.3(11) . .
N22 Rh6 Rh12 Rh3 -151.0(9) . .
Rh14 Rh6 Rh12 Rh3 69.49(11) . .
Rh10 Rh6 Rh12 Rh3 30.38(11) . .
Rh4 Rh6 Rh12 Rh3 -67.28(11) . .
Rh5 Rh6 Rh12 Rh3 -34.41(10) . .
C10 Rh6 Rh12 Rh2 89.8(19) . .
C16 Rh6 Rh12 Rh2 144.1(11) . .
N22 Rh6 Rh12 Rh2 -122.2(9) . .
Rh3 Rh6 Rh12 Rh2 28.76(10) . .
Rh14 Rh6 Rh12 Rh2 98.25(13) . .
Rh10 Rh6 Rh12 Rh2 59.14(14) . .
Rh4 Rh6 Rh12 Rh2 -38.52(12) . .
Rh5 Rh6 Rh12 Rh2 -5.65(13) . .
C10 Rh6 Rh12 Rh13 30.2(19) . .
C16 Rh6 Rh12 Rh13 84.5(11) . .
N22 Rh6 Rh12 Rh13 178.2(9) . .
Rh3 Rh6 Rh12 Rh13 -30.83(10) . .
Rh14 Rh6 Rh12 Rh13 38.66(11) . .
Rh10 Rh6 Rh12 Rh13 -0.45(14) . .
Rh4 Rh6 Rh12 Rh13 -98.11(12) . .
Rh5 Rh6 Rh12 Rh13 -65.24(13) . .
C10 Rh6 Rh12 Rh4 128.3(19) . .
C16 Rh6 Rh12 Rh4 -177.4(11) . .
N22 Rh6 Rh12 Rh4 -83.7(9) . .
Rh3 Rh6 Rh12 Rh4 67.28(11) . .
Rh14 Rh6 Rh12 Rh4 136.76(12) . .
Rh10 Rh6 Rh12 Rh4 97.65(13) . .
Rh5 Rh6 Rh12 Rh4 32.86(12) . .
C10 Rh6 Rh12 Rh8 79.7(19) . .
C16 Rh6 Rh12 Rh8 134.0(11) . .
N22 Rh6 Rh12 Rh8 -132.3(10) . .
Rh3 Rh6 Rh12 Rh8 18.7(3) . .
Rh14 Rh6 Rh12 Rh8 88.2(4) . .
Rh10 Rh6 Rh12 Rh8 49.0(4) . .
Rh4 Rh6 Rh12 Rh8 -48.6(3) . .
Rh5 Rh6 Rh12 Rh8 -15.7(4) . .
C10 Rh6 Rh12 Rh14 -8.5(19) . .
C16 Rh6 Rh12 Rh14 45.8(11) . .
N22 Rh6 Rh12 Rh14 139.5(9) . .
Rh3 Rh6 Rh12 Rh14 -69.49(11) . .
Rh10 Rh6 Rh12 Rh14 -39.11(11) . .
Rh4 Rh6 Rh12 Rh14 -136.76(12) . .
Rh5 Rh6 Rh12 Rh14 -103.90(13) . .
C10 Rh6 Rh12 Rh15 148.5(19) . .
C16 Rh6 Rh12 Rh15 -157.2(11) . .
N22 Rh6 Rh12 Rh15 -63.5(9) . .
Rh3 Rh6 Rh12 Rh15 87.48(14) . .
Rh14 Rh6 Rh12 Rh15 156.97(13) . .
Rh10 Rh6 Rh12 Rh15 117.86(13) . .
Rh4 Rh6 Rh12 Rh15 20.20(12) . .
Rh5 Rh6 Rh12 Rh15 53.07(16) . .
Rh3 Rh1 Rh13 C4 148(2) . .
Rh3 Rh1 Rh13 C4 -177(2) 4_575 .
Rh2 Rh1 Rh13 C4 -143(2) . .
Rh13 Rh1 Rh13 C4 -110(2) 4_575 .
Rh7 Rh1 Rh13 C4 115(2) . .
Rh9 Rh1 Rh13 C4 -33(2) 4_575 .
Rh9 Rh1 Rh13 C4 3(2) . .
Rh16 Rh1 Rh13 C4 39(2) . .
Rh11 Rh1 Rh13 C4 -179(2) 4_575 .
Rh11 Rh1 Rh13 C4 77(2) . .
Rh17 Rh1 Rh13 C4 -71(2) . .
Rh3 Rh1 Rh13 Rh3 34.69(10) 4_575 .
Rh2 Rh1 Rh13 Rh3 69.19(12) . .
Rh13 Rh1 Rh13 Rh3 102.10(16) 4_575 .
Rh7 Rh1 Rh13 Rh3 -32.69(13) . .
Rh9 Rh1 Rh13 Rh3 179.28(15) 4_575 .
Rh9 Rh1 Rh13 Rh3 -144.94(12) . .
Rh16 Rh1 Rh13 Rh3 -108.80(17) . .
Rh11 Rh1 Rh13 Rh3 32.7(12) 4_575 .
Rh11 Rh1 Rh13 Rh3 -71.14(11) . .
Rh17 Rh1 Rh13 Rh3 140.83(13) . .
Rh3 Rh1 Rh13 Rh2 -69.19(12) . .
Rh3 Rh1 Rh13 Rh2 -34.51(13) 4_575 .
Rh13 Rh1 Rh13 Rh2 32.91(15) 4_575 .
Rh7 Rh1 Rh13 Rh2 -101.88(16) . .
Rh9 Rh1 Rh13 Rh2 110.08(16) 4_575 .
Rh9 Rh1 Rh13 Rh2 145.86(14) . .
Rh16 Rh1 Rh13 Rh2 -178.0(2) . .
Rh11 Rh1 Rh13 Rh2 -36.5(12) 4_575 .
Rh11 Rh1 Rh13 Rh2 -140.34(14) . .
Rh17 Rh1 Rh13 Rh2 71.64(12) . .
Rh3 Rh1 Rh13 Rh12 -34.52(10) . .
Rh3 Rh1 Rh13 Rh12 0.17(16) 4_575 .
Rh2 Rh1 Rh13 Rh12 34.68(13) . .
Rh13 Rh1 Rh13 Rh12 67.59(19) 4_575 .
Rh7 Rh1 Rh13 Rh12 -67.20(16) . .
Rh9 Rh1 Rh13 Rh12 144.76(12) 4_575 .
Rh9 Rh1 Rh13 Rh12 -179.46(12) . .
Rh16 Rh1 Rh13 Rh12 -143.32(15) . .
Rh11 Rh1 Rh13 Rh12 -1.9(13) 4_575 .
Rh11 Rh1 Rh13 Rh12 -105.66(13) . .
Rh17 Rh1 Rh13 Rh12 106.32(14) . .
Rh3 Rh1 Rh13 Rh17 -140.83(13) . .
Rh3 Rh1 Rh13 Rh17 -106.14(15) 4_575 .
Rh2 Rh1 Rh13 Rh17 -71.64(12) . .
Rh13 Rh1 Rh13 Rh17 -38.73(15) 4_575 .
Rh7 Rh1 Rh13 Rh17 -173.52(17) . .
Rh9 Rh1 Rh13 Rh17 38.44(13) 4_575 .
Rh9 Rh1 Rh13 Rh17 74.23(12) . .
Rh16 Rh1 Rh13 Rh17 110.37(18) . .
Rh11 Rh1 Rh13 Rh17 -108.2(13) 4_575 .
Rh11 Rh1 Rh13 Rh17 148.02(13) . .
Rh3 Rh1 Rh13 Rh11 71.14(11) . .
Rh3 Rh1 Rh13 Rh11 105.83(15) 4_575 .
Rh2 Rh1 Rh13 Rh11 140.34(14) . .
Rh13 Rh1 Rh13 Rh11 173.24(17) 4_575 .
Rh7 Rh1 Rh13 Rh11 38.46(12) . .
Rh9 Rh1 Rh13 Rh11 -109.58(16) 4_575 .
Rh9 Rh1 Rh13 Rh11 -73.80(12) . .
Rh16 Rh1 Rh13 Rh11 -37.66(15) . .
Rh11 Rh1 Rh13 Rh11 103.8(13) 4_575 .
Rh17 Rh1 Rh13 Rh11 -148.02(13) . .
Rh3 Rh1 Rh13 Rh9 144.94(12) . .
Rh3 Rh1 Rh13 Rh9 179.63(15) 4_575 .
Rh2 Rh1 Rh13 Rh9 -145.86(14) . .
Rh13 Rh1 Rh13 Rh9 -112.96(17) 4_575 .
Rh7 Rh1 Rh13 Rh9 112.26(15) . .
Rh9 Rh1 Rh13 Rh9 -35.78(11) 4_575 .
Rh16 Rh1 Rh13 Rh9 36.14(15) . .
Rh11 Rh1 Rh13 Rh9 177.6(13) 4_575 .
Rh11 Rh1 Rh13 Rh9 73.80(12) . .
Rh17 Rh1 Rh13 Rh9 -74.23(12) . .
Rh3 Rh1 Rh13 Rh14 29.62(10) . .
Rh3 Rh1 Rh13 Rh14 64.31(15) 4_575 .
Rh2 Rh1 Rh13 Rh14 98.81(13) . .
Rh13 Rh1 Rh13 Rh14 131.72(13) 4_575 .
Rh7 Rh1 Rh13 Rh14 -3.07(16) . .
Rh9 Rh1 Rh13 Rh14 -151.11(12) 4_575 .
Rh9 Rh1 Rh13 Rh14 -115.33(12) . .
Rh16 Rh1 Rh13 Rh14 -79.18(17) . .
Rh11 Rh1 Rh13 Rh14 62.3(13) 4_575 .
Rh11 Rh1 Rh13 Rh14 -41.53(11) . .
Rh17 Rh1 Rh13 Rh14 170.45(12) . .
Rh3 Rh1 Rh13 Rh8 -98.33(12) . .
Rh3 Rh1 Rh13 Rh8 -63.65(16) 4_575 .
Rh2 Rh1 Rh13 Rh8 -29.14(12) . .
Rh13 Rh1 Rh13 Rh8 3.8(2) 4_575 .
Rh7 Rh1 Rh13 Rh8 -131.02(13) . .
Rh9 Rh1 Rh13 Rh8 80.94(15) 4_575 .
Rh9 Rh1 Rh13 Rh8 116.72(13) . .
Rh16 Rh1 Rh13 Rh8 152.87(15) . .
Rh11 Rh1 Rh13 Rh8 -65.7(13) 4_575 .
Rh11 Rh1 Rh13 Rh8 -169.48(12) . .
Rh17 Rh1 Rh13 Rh8 42.50(12) . .
Rh2 Rh3 Rh13 C4 146(2) . .
Rh1 Rh3 Rh13 C4 -144(2) . .
Rh3 Rh3 Rh13 C4 -179(2) 4_575 .
Rh4 Rh3 Rh13 C4 114(2) . .
Rh7 Rh3 Rh13 C4 -112(2) . .
Rh6 Rh3 Rh13 C4 37(2) . .
Rh14 Rh3 Rh13 C4 1(2) . .
Rh10 Rh3 Rh13 C4 -34(2) . .
Rh11 Rh3 Rh13 C4 -73(2) . .
Rh12 Rh3 Rh13 C4 75(2) . .
Rh5 Rh3 Rh13 C4 -177(3) . .
Rh2 Rh3 Rh13 Rh1 -69.61(12) . .
Rh3 Rh3 Rh13 Rh1 -34.62(9) 4_575 .
Rh4 Rh3 Rh13 Rh1 -101.72(13) . .
Rh7 Rh3 Rh13 Rh1 32.56(10) . .
Rh6 Rh3 Rh13 Rh1 -178.76(14) . .
Rh14 Rh3 Rh13 Rh1 145.16(12) . .
Rh10 Rh3 Rh13 Rh1 109.77(15) . .
Rh11 Rh3 Rh13 Rh1 71.28(11) . .
Rh12 Rh3 Rh13 Rh1 -140.99(12) . .
Rh5 Rh3 Rh13 Rh1 -32.6(11) . .
Rh1 Rh3 Rh13 Rh2 69.61(12) . .
Rh3 Rh3 Rh13 Rh2 34.99(9) 4_575 .
Rh4 Rh3 Rh13 Rh2 -32.10(10) . .
Rh7 Rh3 Rh13 Rh2 102.18(13) . .
Rh6 Rh3 Rh13 Rh2 -109.15(15) . .
Rh14 Rh3 Rh13 Rh2 -145.23(12) . .
Rh10 Rh3 Rh13 Rh2 179.39(14) . .
Rh11 Rh3 Rh13 Rh2 140.89(11) . .
Rh12 Rh3 Rh13 Rh2 -71.38(11) . .
Rh5 Rh3 Rh13 Rh2 37.0(11) . .
Rh2 Rh3 Rh13 Rh12 71.38(11) . .
Rh1 Rh3 Rh13 Rh12 140.99(12) . .
Rh3 Rh3 Rh13 Rh12 106.38(7) 4_575 .
Rh4 Rh3 Rh13 Rh12 39.28(11) . .
Rh7 Rh3 Rh13 Rh12 173.56(12) . .
Rh6 Rh3 Rh13 Rh12 -37.76(11) . .
Rh14 Rh3 Rh13 Rh12 -73.85(9) . .
Rh10 Rh3 Rh13 Rh12 -109.23(14) . .
Rh11 Rh3 Rh13 Rh12 -147.73(11) . .
Rh5 Rh3 Rh13 Rh12 108.4(11) . .
Rh2 Rh3 Rh13 Rh17 -34.87(12) . .
Rh1 Rh3 Rh13 Rh17 34.74(12) . .
Rh3 Rh3 Rh13 Rh17 0.12(11) 4_575 .
Rh4 Rh3 Rh13 Rh17 -66.97(14) . .
Rh7 Rh3 Rh13 Rh17 67.31(14) . .
Rh6 Rh3 Rh13 Rh17 -144.02(13) . .
Rh14 Rh3 Rh13 Rh17 179.90(13) . .
Rh10 Rh3 Rh13 Rh17 144.52(13) . .
Rh11 Rh3 Rh13 Rh17 106.02(12) . .
Rh12 Rh3 Rh13 Rh17 -106.25(12) . .
Rh5 Rh3 Rh13 Rh17 2.2(11) . .
Rh2 Rh3 Rh13 Rh11 -140.89(11) . .
Rh1 Rh3 Rh13 Rh11 -71.28(11) . .
Rh3 Rh3 Rh13 Rh11 -105.90(8) 4_575 .
Rh4 Rh3 Rh13 Rh11 -173.00(12) . .
Rh7 Rh3 Rh13 Rh11 -38.72(11) . .
Rh6 Rh3 Rh13 Rh11 109.96(14) . .
Rh14 Rh3 Rh13 Rh11 73.88(10) . .
Rh10 Rh3 Rh13 Rh11 38.49(12) . .
Rh12 Rh3 Rh13 Rh11 147.73(11) . .
Rh5 Rh3 Rh13 Rh11 -103.9(11) . .
Rh2 Rh3 Rh13 Rh9 -99.52(13) . .
Rh1 Rh3 Rh13 Rh9 -29.91(10) . .
Rh3 Rh3 Rh13 Rh9 -64.53(10) 4_575 .
Rh4 Rh3 Rh13 Rh9 -131.63(12) . .
Rh7 Rh3 Rh13 Rh9 2.65(14) . .
Rh6 Rh3 Rh13 Rh9 151.33(11) . .
Rh14 Rh3 Rh13 Rh9 115.24(11) . .
Rh10 Rh3 Rh13 Rh9 79.86(15) . .
Rh11 Rh3 Rh13 Rh9 41.37(11) . .
Rh12 Rh3 Rh13 Rh9 -170.91(12) . .
Rh5 Rh3 Rh13 Rh9 -62.5(11) . .
Rh2 Rh3 Rh13 Rh14 145.23(12) . .
Rh1 Rh3 Rh13 Rh14 -145.16(12) . .
Rh3 Rh3 Rh13 Rh14 -179.77(8) 4_575 .
Rh4 Rh3 Rh13 Rh14 113.13(12) . .
Rh7 Rh3 Rh13 Rh14 -112.59(12) . .
Rh6 Rh3 Rh13 Rh14 36.09(11) . .
Rh10 Rh3 Rh13 Rh14 -35.38(12) . .
Rh11 Rh3 Rh13 Rh14 -73.88(10) . .
Rh12 Rh3 Rh13 Rh14 73.85(9) . .
Rh5 Rh3 Rh13 Rh14 -177.7(11) . .
Rh2 Rh3 Rh13 Rh8 29.81(10) . .
Rh1 Rh3 Rh13 Rh8 99.42(13) . .
Rh3 Rh3 Rh13 Rh8 64.80(10) 4_575 .
Rh4 Rh3 Rh13 Rh8 -2.29(13) . .
Rh7 Rh3 Rh13 Rh8 131.99(12) . .
Rh6 Rh3 Rh13 Rh8 -79.34(15) . .
Rh14 Rh3 Rh13 Rh8 -115.42(11) . .
Rh10 Rh3 Rh13 Rh8 -150.80(11) . .
Rh11 Rh3 Rh13 Rh8 170.70(12) . .
Rh12 Rh3 Rh13 Rh8 -41.57(11) . .
Rh5 Rh3 Rh13 Rh8 66.8(11) . .
Rh3 Rh2 Rh13 C4 -149(2) . .
Rh3 Rh2 Rh13 C4 176(2) 4_575 .
Rh1 Rh2 Rh13 C4 142(2) . .
Rh4 Rh2 Rh13 C4 -117(2) . .
Rh13 Rh2 Rh13 C4 109(2) 4_575 .
Rh15 Rh2 Rh13 C4 -40(2) . .
Rh8 Rh2 Rh13 C4 -4(2) . .
Rh8 Rh2 Rh13 C4 32(2) 4_575 .
Rh12 Rh2 Rh13 C4 -78(2) . .
Rh12 Rh2 Rh13 C4 169(2) 4_575 .
Rh17 Rh2 Rh13 C4 70(2) . .
Rh3 Rh2 Rh13 Rh1 69.43(11) . .
Rh3 Rh2 Rh13 Rh1 34.44(12) 4_575 .
Rh4 Rh2 Rh13 Rh1 101.73(17) . .
Rh13 Rh2 Rh13 Rh1 -32.57(16) 4_575 .
Rh15 Rh2 Rh13 Rh1 178.6(2) . .
Rh8 Rh2 Rh13 Rh1 -145.76(14) . .
Rh8 Rh2 Rh13 Rh1 -109.93(15) 4_575 .
Rh12 Rh2 Rh13 Rh1 140.80(15) . .
Rh12 Rh2 Rh13 Rh1 27.5(12) 4_575 .
Rh17 Rh2 Rh13 Rh1 -71.34(13) . .
Rh3 Rh2 Rh13 Rh3 -34.99(11) 4_575 .
Rh1 Rh2 Rh13 Rh3 -69.43(11) . .
Rh4 Rh2 Rh13 Rh3 32.30(13) . .
Rh13 Rh2 Rh13 Rh3 -102.00(16) 4_575 .
Rh15 Rh2 Rh13 Rh3 109.14(17) . .
Rh8 Rh2 Rh13 Rh3 144.82(12) . .
Rh8 Rh2 Rh13 Rh3 -179.36(15) 4_575 .
Rh12 Rh2 Rh13 Rh3 71.38(11) . .
Rh12 Rh2 Rh13 Rh3 -41.9(12) 4_575 .
Rh17 Rh2 Rh13 Rh3 -140.76(13) . .
Rh3 Rh2 Rh13 Rh12 -71.38(11) . .
Rh3 Rh2 Rh13 Rh12 -106.37(15) 4_575 .
Rh1 Rh2 Rh13 Rh12 -140.80(15) . .
Rh4 Rh2 Rh13 Rh12 -39.07(12) . .
Rh13 Rh2 Rh13 Rh12 -173.38(17) 4_575 .
Rh15 Rh2 Rh13 Rh12 37.76(15) . .
Rh8 Rh2 Rh13 Rh12 73.44(12) . .
Rh8 Rh2 Rh13 Rh12 109.27(15) 4_575 .
Rh12 Rh2 Rh13 Rh12 -113.3(12) 4_575 .
Rh17 Rh2 Rh13 Rh12 147.86(14) . .
Rh3 Rh2 Rh13 Rh17 140.76(13) . .
Rh3 Rh2 Rh13 Rh17 105.77(15) 4_575 .
Rh1 Rh2 Rh13 Rh17 71.34(13) . .
Rh4 Rh2 Rh13 Rh17 173.07(17) . .
Rh13 Rh2 Rh13 Rh17 38.76(15) 4_575 .
Rh15 Rh2 Rh13 Rh17 -110.10(19) . .
Rh8 Rh2 Rh13 Rh17 -74.42(13) . .
Rh8 Rh2 Rh13 Rh17 -38.59(14) 4_575 .
Rh12 Rh2 Rh13 Rh17 -147.86(14) . .
Rh12 Rh2 Rh13 Rh17 98.9(12) 4_575 .
Rh3 Rh2 Rh13 Rh11 34.46(10) . .
Rh3 Rh2 Rh13 Rh11 -0.53(15) 4_575 .
Rh1 Rh2 Rh13 Rh11 -34.96(12) . .
Rh4 Rh2 Rh13 Rh11 66.77(16) . .
Rh13 Rh2 Rh13 Rh11 -67.54(19) 4_575 .
Rh15 Rh2 Rh13 Rh11 143.60(15) . .
Rh8 Rh2 Rh13 Rh11 179.28(12) . .
Rh8 Rh2 Rh13 Rh11 -144.89(13) 4_575 .
Rh12 Rh2 Rh13 Rh11 105.84(13) . .
Rh12 Rh2 Rh13 Rh11 -7.4(12) 4_575 .
Rh17 Rh2 Rh13 Rh11 -106.30(14) . .
Rh3 Rh2 Rh13 Rh9 98.66(12) . .
Rh3 Rh2 Rh13 Rh9 63.67(15) 4_575 .
Rh1 Rh2 Rh13 Rh9 29.23(13) . .
Rh4 Rh2 Rh13 Rh9 130.97(13) . .
Rh13 Rh2 Rh13 Rh9 -3.3(2) 4_575 .
Rh15 Rh2 Rh13 Rh9 -152.20(15) . .
Rh8 Rh2 Rh13 Rh9 -116.52(13) . .
Rh8 Rh2 Rh13 Rh9 -80.69(15) 4_575 .
Rh12 Rh2 Rh13 Rh9 170.04(12) . .
Rh12 Rh2 Rh13 Rh9 56.8(12) 4_575 .
Rh17 Rh2 Rh13 Rh9 -42.10(12) . .
Rh3 Rh2 Rh13 Rh14 -29.54(10) . .
Rh3 Rh2 Rh13 Rh14 -64.53(15) 4_575 .
Rh1 Rh2 Rh13 Rh14 -98.97(13) . .
Rh4 Rh2 Rh13 Rh14 2.76(17) . .
Rh13 Rh2 Rh13 Rh14 -131.54(12) 4_575 .
Rh15 Rh2 Rh13 Rh14 79.60(18) . .
Rh8 Rh2 Rh13 Rh14 115.28(13) . .
Rh8 Rh2 Rh13 Rh14 151.10(12) 4_575 .
Rh12 Rh2 Rh13 Rh14 41.84(11) . .
Rh12 Rh2 Rh13 Rh14 -71.4(12) 4_575 .
Rh17 Rh2 Rh13 Rh14 -170.31(13) . .
Rh3 Rh2 Rh13 Rh8 -144.82(12) . .
Rh3 Rh2 Rh13 Rh8 -179.81(15) 4_575 .
Rh1 Rh2 Rh13 Rh8 145.76(14) . .
Rh4 Rh2 Rh13 Rh8 -112.51(16) . .
Rh13 Rh2 Rh13 Rh8 113.18(17) 4_575 .
Rh15 Rh2 Rh13 Rh8 -35.68(15) . .
Rh8 Rh2 Rh13 Rh8 35.83(11) 4_575 .
Rh12 Rh2 Rh13 Rh8 -73.44(12) . .
Rh12 Rh2 Rh13 Rh8 173.3(12) 4_575 .
Rh17 Rh2 Rh13 Rh8 74.42(13) . .
C6 Rh12 Rh13 C4 -2.6(18) . .
C13 Rh12 Rh13 C4 23(12) . .
Rh3 Rh12 Rh13 C4 -148.1(13) . .
Rh2 Rh12 Rh13 C4 144.7(13) . .
Rh4 Rh12 Rh13 C4 178.1(13) . .
Rh8 Rh12 Rh13 C4 79.0(13) . .
Rh6 Rh12 Rh13 C4 -117.7(13) . .
Rh14 Rh12 Rh13 C4 -82.3(13) . .
Rh15 Rh12 Rh13 C4 114.8(13) . .
C6 Rh12 Rh13 Rh1 179.0(13) . .
C13 Rh12 Rh13 Rh1 -155(12) . .
Rh3 Rh12 Rh13 Rh1 33.52(10) . .
Rh2 Rh12 Rh13 Rh1 -33.72(13) . .
Rh4 Rh12 Rh13 Rh1 -0.29(14) . .
Rh8 Rh12 Rh13 Rh1 -99.46(13) . .
Rh6 Rh12 Rh13 Rh1 63.91(14) . .
Rh14 Rh12 Rh13 Rh1 99.22(13) . .
Rh15 Rh12 Rh13 Rh1 -63.68(15) . .
C6 Rh12 Rh13 Rh3 145.5(13) . .
C13 Rh12 Rh13 Rh3 171(12) . .
Rh2 Rh12 Rh13 Rh3 -67.24(11) . .
Rh4 Rh12 Rh13 Rh3 -33.81(10) . .
Rh8 Rh12 Rh13 Rh3 -132.98(12) . .
Rh6 Rh12 Rh13 Rh3 30.38(10) . .
Rh14 Rh12 Rh13 Rh3 65.70(11) . .
Rh15 Rh12 Rh13 Rh3 -97.20(13) . .
C6 Rh12 Rh13 Rh2 -147.3(13) . .
C13 Rh12 Rh13 Rh2 -122(12) . .
Rh3 Rh12 Rh13 Rh2 67.24(11) . .
Rh4 Rh12 Rh13 Rh2 33.43(12) . .
Rh8 Rh12 Rh13 Rh2 -65.74(11) . .
Rh6 Rh12 Rh13 Rh2 97.63(12) . .
Rh14 Rh12 Rh13 Rh2 132.95(13) . .
Rh15 Rh12 Rh13 Rh2 -29.95(12) . .
C6 Rh12 Rh13 Rh17 -117.5(13) . .
C13 Rh12 Rh13 Rh17 -92(12) . .
Rh3 Rh12 Rh13 Rh17 97.05(14) . .
Rh2 Rh12 Rh13 Rh17 29.81(13) . .
Rh4 Rh12 Rh13 Rh17 63.24(16) . .
Rh8 Rh12 Rh13 Rh17 -35.93(11) . .
Rh6 Rh12 Rh13 Rh17 127.44(12) . .
Rh14 Rh12 Rh13 Rh17 162.75(13) . .
Rh15 Rh12 Rh13 Rh17 -0.14(15) . .
C6 Rh12 Rh13 Rh11 115.8(13) . .
C13 Rh12 Rh13 Rh11 142(12) . .
Rh3 Rh12 Rh13 Rh11 -29.63(10) . .
Rh2 Rh12 Rh13 Rh11 -96.87(13) . .
Rh4 Rh12 Rh13 Rh11 -63.44(14) . .
Rh8 Rh12 Rh13 Rh11 -162.61(12) . .
Rh6 Rh12 Rh13 Rh11 0.76(13) . .
Rh14 Rh12 Rh13 Rh11 36.07(10) . .
Rh15 Rh12 Rh13 Rh11 -126.83(12) . .
C6 Rh12 Rh13 Rh9 177.4(14) . .
C13 Rh12 Rh13 Rh9 -157(12) . .
Rh3 Rh12 Rh13 Rh9 31.9(4) . .
Rh2 Rh12 Rh13 Rh9 -35.3(4) . .
Rh4 Rh12 Rh13 Rh9 -1.9(5) . .
Rh8 Rh12 Rh13 Rh9 -101.0(4) . .
Rh6 Rh12 Rh13 Rh9 62.3(4) . .
Rh14 Rh12 Rh13 Rh9 97.6(4) . .
Rh15 Rh12 Rh13 Rh9 -65.2(4) . .
C6 Rh12 Rh13 Rh14 79.8(13) . .
C13 Rh12 Rh13 Rh14 105(12) . .
Rh3 Rh12 Rh13 Rh14 -65.70(11) . .
Rh2 Rh12 Rh13 Rh14 -132.95(13) . .
Rh4 Rh12 Rh13 Rh14 -99.52(13) . .
Rh8 Rh12 Rh13 Rh14 161.31(11) . .
Rh6 Rh12 Rh13 Rh14 -35.32(10) . .
Rh15 Rh12 Rh13 Rh14 -162.90(12) . .
C6 Rh12 Rh13 Rh8 -81.6(13) . .
C13 Rh12 Rh13 Rh8 -56(12) . .
Rh3 Rh12 Rh13 Rh8 132.98(12) . .
Rh2 Rh12 Rh13 Rh8 65.74(11) . .
Rh4 Rh12 Rh13 Rh8 99.17(13) . .
Rh6 Rh12 Rh13 Rh8 163.37(12) . .
Rh14 Rh12 Rh13 Rh8 -161.31(11) . .
Rh15 Rh12 Rh13 Rh8 35.79(10) . .
C9 Rh11 Rh13 C4 0.7(19) . .
C18 Rh11 Rh13 C4 14(12) . .
Rh1 Rh11 Rh13 C4 -144.0(13) . .
Rh3 Rh11 Rh13 C4 148.5(13) . .
Rh7 Rh11 Rh13 C4 -177.6(13) . .
Rh9 Rh11 Rh13 C4 -77.9(13) . .
Rh16 Rh11 Rh13 C4 -113.4(13) . .
Rh14 Rh11 Rh13 C4 82.7(13) . .
Rh10 Rh11 Rh13 C4 118.1(13) . .
C9 Rh11 Rh13 Rh1 144.6(14) . .
C18 Rh11 Rh13 Rh1 158(12) . .
Rh3 Rh11 Rh13 Rh1 -67.53(11) . .
Rh7 Rh11 Rh13 Rh1 -33.59(12) . .
Rh9 Rh11 Rh13 Rh1 66.05(11) . .
Rh16 Rh11 Rh13 Rh1 30.54(12) . .
Rh14 Rh11 Rh13 Rh1 -133.31(12) . .
Rh10 Rh11 Rh13 Rh1 -97.97(12) . .
C9 Rh11 Rh13 Rh3 -147.8(14) . .
C18 Rh11 Rh13 Rh3 -135(12) . .
Rh1 Rh11 Rh13 Rh3 67.53(11) . .
Rh7 Rh11 Rh13 Rh3 33.94(10) . .
Rh9 Rh11 Rh13 Rh3 133.58(12) . .
Rh16 Rh11 Rh13 Rh3 98.06(13) . .
Rh14 Rh11 Rh13 Rh3 -65.79(10) . .
Rh10 Rh11 Rh13 Rh3 -30.44(10) . .
C9 Rh11 Rh13 Rh2 178.7(14) . .
C18 Rh11 Rh13 Rh2 -168(12) . .
Rh1 Rh11 Rh13 Rh2 34.04(12) . .
Rh3 Rh11 Rh13 Rh2 -33.48(10) . .
Rh7 Rh11 Rh13 Rh2 0.45(14) . .
Rh9 Rh11 Rh13 Rh2 100.09(13) . .
Rh16 Rh11 Rh13 Rh2 64.58(15) . .
Rh14 Rh11 Rh13 Rh2 -99.27(13) . .
Rh10 Rh11 Rh13 Rh2 -63.93(13) . .
C9 Rh11 Rh13 Rh12 -118.1(14) . .
C18 Rh11 Rh13 Rh12 -105(12) . .
Rh1 Rh11 Rh13 Rh12 97.22(13) . .
Rh3 Rh11 Rh13 Rh12 29.69(10) . .
Rh7 Rh11 Rh13 Rh12 63.63(14) . .
Rh9 Rh11 Rh13 Rh12 163.27(12) . .
Rh16 Rh11 Rh13 Rh12 127.75(12) . .
Rh14 Rh11 Rh13 Rh12 -36.10(10) . .
Rh10 Rh11 Rh13 Rh12 -0.75(13) . .
C9 Rh11 Rh13 Rh17 115.1(14) . .
C18 Rh11 Rh13 Rh17 128(12) . .
Rh1 Rh11 Rh13 Rh17 -29.56(12) . .
Rh3 Rh11 Rh13 Rh17 -97.09(13) . .
Rh7 Rh11 Rh13 Rh17 -63.15(15) . .
Rh9 Rh11 Rh13 Rh17 36.49(11) . .
Rh16 Rh11 Rh13 Rh17 0.98(15) . .
Rh14 Rh11 Rh13 Rh17 -162.87(12) . .
Rh10 Rh11 Rh13 Rh17 -127.53(12) . .
C9 Rh11 Rh13 Rh9 78.6(14) . .
C18 Rh11 Rh13 Rh9 92(12) . .
Rh1 Rh11 Rh13 Rh9 -66.05(11) . .
Rh3 Rh11 Rh13 Rh9 -133.58(12) . .
Rh7 Rh11 Rh13 Rh9 -99.64(12) . .
Rh16 Rh11 Rh13 Rh9 -35.51(10) . .
Rh14 Rh11 Rh13 Rh9 160.64(11) . .
Rh10 Rh11 Rh13 Rh9 -164.02(12) . .
C9 Rh11 Rh13 Rh14 -82.0(14) . .
C18 Rh11 Rh13 Rh14 -69(12) . .
Rh1 Rh11 Rh13 Rh14 133.31(12) . .
Rh3 Rh11 Rh13 Rh14 65.79(10) . .
Rh7 Rh11 Rh13 Rh14 99.72(13) . .
Rh9 Rh11 Rh13 Rh14 -160.64(11) . .
Rh16 Rh11 Rh13 Rh14 163.85(12) . .
Rh10 Rh11 Rh13 Rh14 35.34(10) . .
C9 Rh11 Rh13 Rh8 -179.3(14) . .
C18 Rh11 Rh13 Rh8 -166(12) . .
Rh1 Rh11 Rh13 Rh8 36.0(4) . .
Rh3 Rh11 Rh13 Rh8 -31.5(4) . .
Rh7 Rh11 Rh13 Rh8 2.5(4) . .
Rh9 Rh11 Rh13 Rh8 102.1(4) . .
Rh16 Rh11 Rh13 Rh8 66.6(4) . .
Rh14 Rh11 Rh13 Rh8 -97.3(4) . .
Rh10 Rh11 Rh13 Rh8 -61.9(4) . .
C14 Rh9 Rh13 C4 106(2) . .
C15 Rh9 Rh13 C4 -104.0(18) . .
N25 Rh9 Rh13 C4 0.3(17) . .
Rh1 Rh9 Rh13 C4 -178.2(13) . .
Rh9 Rh9 Rh13 C4 -146.8(13) 4_575 .
Rh16 Rh9 Rh13 C4 149.9(13) . .
Rh11 Rh9 Rh13 C4 111.2(13) . .
Rh17 Rh9 Rh13 C4 -107.5(13) . .
C14 Rh9 Rh13 Rh1 -75.6(16) . .
C15 Rh9 Rh13 Rh1 74.2(13) . .
N25 Rh9 Rh13 Rh1 178.5(11) . .
Rh9 Rh9 Rh13 Rh1 31.39(9) 4_575 .
Rh16 Rh9 Rh13 Rh1 -31.86(10) . .
Rh11 Rh9 Rh13 Rh1 -70.56(12) . .
Rh17 Rh9 Rh13 Rh1 70.68(13) . .
C14 Rh9 Rh13 Rh3 -45.5(16) . .
C15 Rh9 Rh13 Rh3 104.4(13) . .
N25 Rh9 Rh13 Rh3 -151.4(11) . .
Rh1 Rh9 Rh13 Rh3 30.13(11) . .
Rh9 Rh9 Rh13 Rh3 61.53(10) 4_575 .
Rh16 Rh9 Rh13 Rh3 -1.73(13) . .
Rh11 Rh9 Rh13 Rh3 -40.43(11) . .
Rh17 Rh9 Rh13 Rh3 100.82(13) . .
C14 Rh9 Rh13 Rh2 -105.1(16) . .
C15 Rh9 Rh13 Rh2 44.7(13) . .
N25 Rh9 Rh13 Rh2 149.0(11) . .
Rh1 Rh9 Rh13 Rh2 -29.49(12) . .
Rh9 Rh9 Rh13 Rh2 1.91(11) 4_575 .
Rh16 Rh9 Rh13 Rh2 -61.35(14) . .
Rh11 Rh9 Rh13 Rh2 -100.05(13) . .
Rh17 Rh9 Rh13 Rh2 41.20(12) . .
C14 Rh9 Rh13 Rh12 -73.8(16) . .
C15 Rh9 Rh13 Rh12 76.0(13) . .
N25 Rh9 Rh13 Rh12 -179.7(11) . .
Rh1 Rh9 Rh13 Rh12 1.8(4) . .
Rh9 Rh9 Rh13 Rh12 33.2(4) 4_575 .
Rh16 Rh9 Rh13 Rh12 -30.1(4) . .
Rh11 Rh9 Rh13 Rh12 -68.8(4) . .
Rh17 Rh9 Rh13 Rh12 72.5(4) . .
C14 Rh9 Rh13 Rh17 -146.3(16) . .
C15 Rh9 Rh13 Rh17 3.5(13) . .
N25 Rh9 Rh13 Rh17 107.8(11) . .
Rh1 Rh9 Rh13 Rh17 -70.68(13) . .
Rh9 Rh9 Rh13 Rh17 -39.29(9) 4_575 .
Rh16 Rh9 Rh13 Rh17 -102.55(13) . .
Rh11 Rh9 Rh13 Rh17 -141.24(12) . .
C14 Rh9 Rh13 Rh11 -5.1(16) . .
C15 Rh9 Rh13 Rh11 144.8(13) . .
N25 Rh9 Rh13 Rh11 -111.0(11) . .
Rh1 Rh9 Rh13 Rh11 70.56(12) . .
Rh9 Rh9 Rh13 Rh11 101.95(7) 4_575 .
Rh16 Rh9 Rh13 Rh11 38.69(10) . .
Rh17 Rh9 Rh13 Rh11 141.24(12) . .
C14 Rh9 Rh13 Rh14 14.5(16) . .
C15 Rh9 Rh13 Rh14 164.3(12) . .
N25 Rh9 Rh13 Rh14 -91.4(11) . .
Rh1 Rh9 Rh13 Rh14 90.08(15) . .
Rh9 Rh9 Rh13 Rh14 121.48(10) 4_575 .
Rh16 Rh9 Rh13 Rh14 58.22(15) . .
Rh11 Rh9 Rh13 Rh14 19.52(11) . .
Rh17 Rh9 Rh13 Rh14 160.77(14) . .
C14 Rh9 Rh13 Rh8 -165.2(16) . .
C15 Rh9 Rh13 Rh8 -15.4(13) . .
N25 Rh9 Rh13 Rh8 88.9(11) . .
Rh1 Rh9 Rh13 Rh8 -89.58(15) . .
Rh9 Rh9 Rh13 Rh8 -58.19(12) 4_575 .
Rh16 Rh9 Rh13 Rh8 -121.45(13) . .
Rh11 Rh9 Rh13 Rh8 -160.14(13) . .
Rh17 Rh9 Rh13 Rh8 -18.90(12) . .
C11 Rh8 Rh13 C4 -108.0(18) . .
C12 Rh8 Rh13 C4 102.0(19) . .
N26 Rh8 Rh13 C4 -1.1(15) . .
Rh2 Rh8 Rh13 C4 177.7(12) . .
Rh8 Rh8 Rh13 C4 146.0(12) 4_575 .
Rh15 Rh8 Rh13 C4 -151.0(12) . .
Rh12 Rh8 Rh13 C4 -111.3(12) . .
Rh17 Rh8 Rh13 C4 106.7(12) . .
C11 Rh8 Rh13 Rh1 103.9(13) . .
C12 Rh8 Rh13 Rh1 -46.2(14) . .
N26 Rh8 Rh13 Rh1 -149.3(9) . .
Rh2 Rh8 Rh13 Rh1 29.52(12) . .
Rh8 Rh8 Rh13 Rh1 -2.13(11) 4_575 .
Rh15 Rh8 Rh13 Rh1 60.81(14) . .
Rh12 Rh8 Rh13 Rh1 100.52(13) . .
Rh17 Rh8 Rh13 Rh1 -41.44(12) . .
C11 Rh8 Rh13 Rh3 44.2(13) . .
C12 Rh8 Rh13 Rh3 -105.8(14) . .
N26 Rh8 Rh13 Rh3 151.0(9) . .
Rh2 Rh8 Rh13 Rh3 -30.11(10) . .
Rh8 Rh8 Rh13 Rh3 -61.76(9) 4_575 .
Rh15 Rh8 Rh13 Rh3 1.18(13) . .
Rh12 Rh8 Rh13 Rh3 40.88(10) . .
Rh17 Rh8 Rh13 Rh3 -101.07(13) . .
C11 Rh8 Rh13 Rh2 74.3(13) . .
C12 Rh8 Rh13 Rh2 -75.7(14) . .
N26 Rh8 Rh13 Rh2 -178.8(9) . .
Rh8 Rh8 Rh13 Rh2 -31.65(9) 4_575 .
Rh15 Rh8 Rh13 Rh2 31.29(10) . .
Rh12 Rh8 Rh13 Rh2 70.99(11) . .
Rh17 Rh8 Rh13 Rh2 -70.96(12) . .
C11 Rh8 Rh13 Rh12 3.3(13) . .
C12 Rh8 Rh13 Rh12 -146.7(14) . .
N26 Rh8 Rh13 Rh12 110.2(9) . .
Rh2 Rh8 Rh13 Rh12 -70.99(11) . .
Rh8 Rh8 Rh13 Rh12 -102.65(8) 4_575 .
Rh15 Rh8 Rh13 Rh12 -39.70(10) . .
Rh17 Rh8 Rh13 Rh12 -141.95(12) . .
C11 Rh8 Rh13 Rh17 145.3(13) . .
C12 Rh8 Rh13 Rh17 -4.8(14) . .
N26 Rh8 Rh13 Rh17 -107.9(9) . .
Rh2 Rh8 Rh13 Rh17 70.96(12) . .
Rh8 Rh8 Rh13 Rh17 39.31(9) 4_575 .
Rh15 Rh8 Rh13 Rh17 102.25(13) . .
Rh12 Rh8 Rh13 Rh17 141.95(12) . .
C11 Rh8 Rh13 Rh11 72.0(13) . .
C12 Rh8 Rh13 Rh11 -78.0(15) . .
N26 Rh8 Rh13 Rh11 178.8(10) . .
Rh2 Rh8 Rh13 Rh11 -2.3(4) . .
Rh8 Rh8 Rh13 Rh11 -34.0(4) 4_575 .
Rh15 Rh8 Rh13 Rh11 29.0(4) . .
Rh12 Rh8 Rh13 Rh11 68.7(4) . .
Rh17 Rh8 Rh13 Rh11 -73.3(4) . .
C11 Rh8 Rh13 Rh9 164.2(13) . .
C12 Rh8 Rh13 Rh9 14.1(14) . .
N26 Rh8 Rh13 Rh9 -89.0(9) . .
Rh2 Rh8 Rh13 Rh9 89.83(14) . .
Rh8 Rh8 Rh13 Rh9 58.18(12) 4_575 .
Rh15 Rh8 Rh13 Rh9 121.13(13) . .
Rh12 Rh8 Rh13 Rh9 160.83(13) . .
Rh17 Rh8 Rh13 Rh9 18.88(12) . .
C11 Rh8 Rh13 Rh14 -15.5(13) . .
C12 Rh8 Rh13 Rh14 -165.5(14) . .
N26 Rh8 Rh13 Rh14 91.3(9) . .
Rh2 Rh8 Rh13 Rh14 -89.83(14) . .
Rh8 Rh8 Rh13 Rh14 -121.48(10) 4_575 .
Rh15 Rh8 Rh13 Rh14 -58.54(15) . .
Rh12 Rh8 Rh13 Rh14 -18.83(11) . .
Rh17 Rh8 Rh13 Rh14 -160.79(13) . .
Rh2 Rh3 Rh14 C16 96.3(13) . .
Rh1 Rh3 Rh14 C16 166.5(13) . .
Rh3 Rh3 Rh14 C16 148(6) 4_575 .
Rh4 Rh3 Rh14 C16 24.9(13) . .
Rh13 Rh3 Rh14 C16 131.4(13) . .
Rh7 Rh3 Rh14 C16 -122.1(13) . .
Rh6 Rh3 Rh14 C16 -12.5(13) . .
Rh10 Rh3 Rh14 C16 -83.6(13) . .
Rh11 Rh3 Rh14 C16 -159.2(13) . .
Rh12 Rh3 Rh14 C16 62.4(13) . .
Rh5 Rh3 Rh14 C16 -48.9(13) . .
Rh2 Rh3 Rh14 C19 -168.1(11) . .
Rh1 Rh3 Rh14 C19 -97.9(11) . .
Rh3 Rh3 Rh14 C19 -116(6) 4_575 .
Rh4 Rh3 Rh14 C19 120.5(11) . .
Rh13 Rh3 Rh14 C19 -132.9(11) . .
Rh7 Rh3 Rh14 C19 -26.5(11) . .
Rh6 Rh3 Rh14 C19 83.2(11) . .
Rh10 Rh3 Rh14 C19 12.0(11) . .
Rh11 Rh3 Rh14 C19 -63.5(11) . .
Rh12 Rh3 Rh14 C19 158.0(11) . .
Rh5 Rh3 Rh14 C19 46.8(11) . .
Rh2 Rh3 Rh14 N24 -39.9(18) . .
Rh1 Rh3 Rh14 N24 30.3(18) . .
Rh3 Rh3 Rh14 N24 12(7) 4_575 .
Rh4 Rh3 Rh14 N24 -111.3(18) . .
Rh13 Rh3 Rh14 N24 -4.7(18) . .
Rh7 Rh3 Rh14 N24 101.7(18) . .
Rh6 Rh3 Rh14 N24 -148.6(18) . .
Rh10 Rh3 Rh14 N24 140.2(18) . .
Rh11 Rh3 Rh14 N24 64.7(18) . .
Rh12 Rh3 Rh14 N24 -73.8(18) . .
Rh5 Rh3 Rh14 N24 175.0(18) . .
Rh2 Rh3 Rh14 Rh6 108.71(16) . .
Rh1 Rh3 Rh14 Rh6 178.96(15) . .
Rh3 Rh3 Rh14 Rh6 160(6) 4_575 .
Rh4 Rh3 Rh14 Rh6 37.37(14) . .
Rh13 Rh3 Rh14 Rh6 143.90(11) . .
Rh7 Rh3 Rh14 Rh6 -109.65(16) . .
Rh10 Rh3 Rh14 Rh6 -71.18(12) . .
Rh11 Rh3 Rh14 Rh6 -146.70(12) . .
Rh12 Rh3 Rh14 Rh6 74.82(12) . .
Rh5 Rh3 Rh14 Rh6 -36.40(14) . .
Rh2 Rh3 Rh14 Rh10 179.88(15) . .
Rh1 Rh3 Rh14 Rh10 -109.86(16) . .
Rh3 Rh3 Rh14 Rh10 -128(6) 4_575 .
Rh4 Rh3 Rh14 Rh10 108.55(15) . .
Rh13 Rh3 Rh14 Rh10 -144.93(12) . .
Rh7 Rh3 Rh14 Rh10 -38.47(14) . .
Rh6 Rh3 Rh14 Rh10 71.18(12) . .
Rh11 Rh3 Rh14 Rh10 -75.53(11) . .
Rh12 Rh3 Rh14 Rh10 146.00(11) . .
Rh5 Rh3 Rh14 Rh10 34.78(14) . .
Rh2 Rh3 Rh14 Rh12 33.89(13) . .
Rh1 Rh3 Rh14 Rh12 104.14(16) . .
Rh3 Rh3 Rh14 Rh12 86(6) 4_575 .
Rh4 Rh3 Rh14 Rh12 -37.45(14) . .
Rh13 Rh3 Rh14 Rh12 69.08(10) . .
Rh7 Rh3 Rh14 Rh12 175.53(15) . .
Rh6 Rh3 Rh14 Rh12 -74.82(12) . .
Rh10 Rh3 Rh14 Rh12 -146.00(11) . .
Rh11 Rh3 Rh14 Rh12 138.47(12) . .
Rh5 Rh3 Rh14 Rh12 -111.22(15) . .
Rh2 Rh3 Rh14 Rh11 -104.59(15) . .
Rh1 Rh3 Rh14 Rh11 -34.34(13) . .
Rh3 Rh3 Rh14 Rh11 -53(6) 4_575 .
Rh4 Rh3 Rh14 Rh11 -175.93(15) . .
Rh13 Rh3 Rh14 Rh11 -69.40(9) . .
Rh7 Rh3 Rh14 Rh11 37.05(14) . .
Rh6 Rh3 Rh14 Rh11 146.70(12) . .
Rh10 Rh3 Rh14 Rh11 75.53(11) . .
Rh12 Rh3 Rh14 Rh11 -138.47(12) . .
Rh5 Rh3 Rh14 Rh11 110.30(14) . .
Rh2 Rh3 Rh14 Rh13 -35.19(13) . .
Rh1 Rh3 Rh14 Rh13 35.06(13) . .
Rh3 Rh3 Rh14 Rh13 17(6) 4_575 .
Rh4 Rh3 Rh14 Rh13 -106.53(14) . .
Rh7 Rh3 Rh14 Rh13 106.45(15) . .
Rh6 Rh3 Rh14 Rh13 -143.90(11) . .
Rh10 Rh3 Rh14 Rh13 144.93(12) . .
Rh11 Rh3 Rh14 Rh13 69.40(9) . .
Rh12 Rh3 Rh14 Rh13 -69.08(10) . .
Rh5 Rh3 Rh14 Rh13 179.70(15) . .
C10 Rh6 Rh14 C16 -87(2) . .
N22 Rh6 Rh14 C16 7(2) . .
Rh3 Rh6 Rh14 C16 163.5(17) . .
Rh10 Rh6 Rh14 C16 -126.4(17) . .
Rh12 Rh6 Rh14 C16 96.9(17) . .
Rh4 Rh6 Rh14 C16 133.9(17) . .
Rh5 Rh6 Rh14 C16 -166.3(17) . .
C10 Rh6 Rh14 C19 3.1(13) . .
C16 Rh6 Rh14 C19 90.4(19) . .
N22 Rh6 Rh14 C19 97.6(18) . .
Rh3 Rh6 Rh14 C19 -106.1(9) . .
Rh10 Rh6 Rh14 C19 -36.0(9) . .
Rh12 Rh6 Rh14 C19 -172.7(9) . .
Rh4 Rh6 Rh14 C19 -135.7(9) . .
Rh5 Rh6 Rh14 C19 -75.9(9) . .
C10 Rh6 Rh14 N24 -93.7(18) . .
C16 Rh6 Rh14 N24 -6(2) . .
N22 Rh6 Rh14 N24 1(2) . .
Rh3 Rh6 Rh14 N24 157.1(15) . .
Rh10 Rh6 Rh14 N24 -132.9(15) . .
Rh12 Rh6 Rh14 N24 90.4(15) . .
Rh4 Rh6 Rh14 N24 127.4(15) . .
Rh5 Rh6 Rh14 N24 -172.8(15) . .
C10 Rh6 Rh14 Rh3 109.2(9) . .
C16 Rh6 Rh14 Rh3 -163.5(17) . .
N22 Rh6 Rh14 Rh3 -156.4(16) . .
Rh10 Rh6 Rh14 Rh3 70.07(10) . .
Rh12 Rh6 Rh14 Rh3 -66.63(10) . .
Rh4 Rh6 Rh14 Rh3 -29.63(11) . .
Rh5 Rh6 Rh14 Rh3 30.18(11) . .
C10 Rh6 Rh14 Rh10 39.1(9) . .
C16 Rh6 Rh14 Rh10 126.4(17) . .
N22 Rh6 Rh14 Rh10 133.6(16) . .
Rh3 Rh6 Rh14 Rh10 -70.07(10) . .
Rh12 Rh6 Rh14 Rh10 -136.70(11) . .
Rh4 Rh6 Rh14 Rh10 -99.70(13) . .
Rh5 Rh6 Rh14 Rh10 -39.89(11) . .
C10 Rh6 Rh14 Rh12 175.8(9) . .
C16 Rh6 Rh14 Rh12 -96.9(17) . .
N22 Rh6 Rh14 Rh12 -89.7(16) . .
Rh3 Rh6 Rh14 Rh12 66.63(10) . .
Rh10 Rh6 Rh14 Rh12 136.70(11) . .
Rh4 Rh6 Rh14 Rh12 37.00(10) . .
Rh5 Rh6 Rh14 Rh12 96.81(13) . .
C10 Rh6 Rh14 Rh11 79.9(9) . .
C16 Rh6 Rh14 Rh11 167.2(17) . .
N22 Rh6 Rh14 Rh11 174.3(16) . .
Rh3 Rh6 Rh14 Rh11 -29.29(10) . .
Rh10 Rh6 Rh14 Rh11 40.78(11) . .
Rh12 Rh6 Rh14 Rh11 -95.92(12) . .
Rh4 Rh6 Rh14 Rh11 -58.92(15) . .
Rh5 Rh6 Rh14 Rh11 0.89(15) . .
C10 Rh6 Rh14 Rh13 139.6(9) . .
C16 Rh6 Rh14 Rh13 -133.1(17) . .
N22 Rh6 Rh14 Rh13 -125.9(16) . .
Rh3 Rh6 Rh14 Rh13 30.43(10) . .
Rh10 Rh6 Rh14 Rh13 100.49(12) . .
Rh12 Rh6 Rh14 Rh13 -36.21(10) . .
Rh4 Rh6 Rh14 Rh13 0.79(14) . .
Rh5 Rh6 Rh14 Rh13 60.60(14) . .
C10 Rh10 Rh14 C16 -2.9(15) . .
C19 Rh10 Rh14 C16 -89.9(18) . .
N21 Rh10 Rh14 C16 -99.3(19) . .
Rh3 Rh10 Rh14 C16 106.2(12) . .
Rh6 Rh10 Rh14 C16 36.3(12) . .
Rh5 Rh10 Rh14 C16 76.9(12) . .
Rh11 Rh10 Rh14 C16 172.5(12) . .
Rh7 Rh10 Rh14 C16 136.6(12) . .
C10 Rh10 Rh14 C19 87.0(17) . .
N21 Rh10 Rh14 C19 -9.5(19) . .
Rh3 Rh10 Rh14 C19 -164.0(14) . .
Rh6 Rh10 Rh14 C19 126.2(14) . .
Rh5 Rh10 Rh14 C19 166.7(14) . .
Rh11 Rh10 Rh14 C19 -97.7(14) . .
Rh7 Rh10 Rh14 C19 -133.5(14) . .
C10 Rh10 Rh14 N24 97.5(16) . .
C19 Rh10 Rh14 N24 10.6(18) . .
N21 Rh10 Rh14 N24 1.1(19) . .
Rh3 Rh10 Rh14 N24 -153.4(13) . .
Rh6 Rh10 Rh14 N24 136.8(13) . .
Rh5 Rh10 Rh14 N24 177.3(13) . .
Rh11 Rh10 Rh14 N24 -87.1(13) . .
Rh7 Rh10 Rh14 N24 -122.9(13) . .
C10 Rh10 Rh14 Rh3 -109.1(10) . .
C19 Rh10 Rh14 Rh3 164.0(14) . .
N21 Rh10 Rh14 Rh3 154.5(14) . .
Rh6 Rh10 Rh14 Rh3 -69.86(10) . .
Rh5 Rh10 Rh14 Rh3 -29.32(11) . .
Rh11 Rh10 Rh14 Rh3 66.27(10) . .
Rh7 Rh10 Rh14 Rh3 30.46(11) . .
C10 Rh10 Rh14 Rh6 -39.2(10) . .
C19 Rh10 Rh14 Rh6 -126.2(14) . .
N21 Rh10 Rh14 Rh6 -135.7(14) . .
Rh3 Rh10 Rh14 Rh6 69.86(10) . .
Rh5 Rh10 Rh14 Rh6 40.54(11) . .
Rh11 Rh10 Rh14 Rh6 136.13(12) . .
Rh7 Rh10 Rh14 Rh6 100.32(12) . .
C10 Rh10 Rh14 Rh12 -79.2(10) . .
C19 Rh10 Rh14 Rh12 -166.2(14) . .
N21 Rh10 Rh14 Rh12 -175.6(14) . .
Rh3 Rh10 Rh14 Rh12 29.89(10) . .
Rh6 Rh10 Rh14 Rh12 -39.97(11) . .
Rh5 Rh10 Rh14 Rh12 0.57(15) . .
Rh11 Rh10 Rh14 Rh12 96.15(12) . .
Rh7 Rh10 Rh14 Rh12 60.35(14) . .
C10 Rh10 Rh14 Rh11 -175.3(10) . .
C19 Rh10 Rh14 Rh11 97.7(14) . .
N21 Rh10 Rh14 Rh11 88.2(14) . .
Rh3 Rh10 Rh14 Rh11 -66.27(10) . .
Rh6 Rh10 Rh14 Rh11 -136.13(12) . .
Rh5 Rh10 Rh14 Rh11 -95.59(13) . .
Rh7 Rh10 Rh14 Rh11 -35.81(10) . .
C10 Rh10 Rh14 Rh13 -138.8(10) . .
C19 Rh10 Rh14 Rh13 134.3(14) . .
N21 Rh10 Rh14 Rh13 124.8(14) . .
Rh3 Rh10 Rh14 Rh13 -29.69(10) . .
Rh6 Rh10 Rh14 Rh13 -99.55(12) . .
Rh5 Rh10 Rh14 Rh13 -59.01(15) . .
Rh11 Rh10 Rh14 Rh13 36.58(9) . .
Rh7 Rh10 Rh14 Rh13 0.77(14) . .
C6 Rh12 Rh14 C16 90.1(18) . .
C13 Rh12 Rh14 C16 1(2) . .
Rh3 Rh12 Rh14 C16 -118.3(13) . .
Rh2 Rh12 Rh14 C16 -146.2(13) . .
Rh13 Rh12 Rh14 C16 174.1(13) . .
Rh4 Rh12 Rh14 C16 -87.4(13) . .
Rh8 Rh12 Rh14 C16 154.5(13) . .
Rh6 Rh12 Rh14 C16 -48.7(13) . .
Rh15 Rh12 Rh14 C16 -130.2(13) . .
C6 Rh12 Rh14 C19 155(2) . .
C13 Rh12 Rh14 C19 66(3) . .
Rh3 Rh12 Rh14 C19 -53(2) . .
Rh2 Rh12 Rh14 C19 -81(2) . .
Rh13 Rh12 Rh14 C19 -121(2) . .
Rh4 Rh12 Rh14 C19 -22(2) . .
Rh8 Rh12 Rh14 C19 -140(2) . .
Rh6 Rh12 Rh14 C19 16(2) . .
Rh15 Rh12 Rh14 C19 -65(2) . .
C6 Rh12 Rh14 N24 0.0(16) . .
C13 Rh12 Rh14 N24 -89.4(19) . .
Rh3 Rh12 Rh14 N24 151.7(9) . .
Rh2 Rh12 Rh14 N24 123.8(9) . .
Rh13 Rh12 Rh14 N24 84.1(9) . .
Rh4 Rh12 Rh14 N24 -177.4(9) . .
Rh8 Rh12 Rh14 N24 64.5(9) . .
Rh6 Rh12 Rh14 N24 -138.7(9) . .
Rh15 Rh12 Rh14 N24 139.8(10) . .
C6 Rh12 Rh14 Rh3 -151.6(13) . .
C13 Rh12 Rh14 Rh3 118.9(17) . .
Rh2 Rh12 Rh14 Rh3 -27.90(11) . .
Rh13 Rh12 Rh14 Rh3 -67.55(10) . .
Rh4 Rh12 Rh14 Rh3 30.94(10) . .
Rh8 Rh12 Rh14 Rh3 -87.17(13) . .
Rh6 Rh12 Rh14 Rh3 69.60(10) . .
Rh15 Rh12 Rh14 Rh3 -11.9(4) . .
C6 Rh12 Rh14 Rh6 138.8(13) . .
C13 Rh12 Rh14 Rh6 49.3(17) . .
Rh3 Rh12 Rh14 Rh6 -69.60(10) . .
Rh2 Rh12 Rh14 Rh6 -97.51(13) . .
Rh13 Rh12 Rh14 Rh6 -137.15(11) . .
Rh4 Rh12 Rh14 Rh6 -38.66(11) . .
Rh8 Rh12 Rh14 Rh6 -156.78(14) . .
Rh15 Rh12 Rh14 Rh6 -81.5(4) . .
C6 Rh12 Rh14 Rh10 177.7(13) . .
C13 Rh12 Rh14 Rh10 88.3(17) . .
Rh3 Rh12 Rh14 Rh10 -30.63(10) . .
Rh2 Rh12 Rh14 Rh10 -58.53(15) . .
Rh13 Rh12 Rh14 Rh10 -98.18(13) . .
Rh4 Rh12 Rh14 Rh10 0.32(14) . .
Rh8 Rh12 Rh14 Rh10 -117.80(14) . .
Rh6 Rh12 Rh14 Rh10 38.98(11) . .
Rh15 Rh12 Rh14 Rh10 -42.5(4) . .
C6 Rh12 Rh14 Rh11 -116.6(13) . .
C13 Rh12 Rh14 Rh11 154.0(17) . .
Rh3 Rh12 Rh14 Rh11 35.07(10) . .
Rh2 Rh12 Rh14 Rh11 7.16(14) . .
Rh13 Rh12 Rh14 Rh11 -32.48(10) . .
Rh4 Rh12 Rh14 Rh11 66.01(14) . .
Rh8 Rh12 Rh14 Rh11 -52.10(15) . .
Rh6 Rh12 Rh14 Rh11 104.67(12) . .
Rh15 Rh12 Rh14 Rh11 23.2(4) . .
C6 Rh12 Rh14 Rh13 -84.1(13) . .
C13 Rh12 Rh14 Rh13 -173.6(17) . .
Rh3 Rh12 Rh14 Rh13 67.55(10) . .
Rh2 Rh12 Rh14 Rh13 39.65(11) . .
Rh4 Rh12 Rh14 Rh13 98.49(13) . .
Rh8 Rh12 Rh14 Rh13 -19.62(11) . .
Rh6 Rh12 Rh14 Rh13 137.15(11) . .
Rh15 Rh12 Rh14 Rh13 55.7(4) . .
C9 Rh11 Rh14 C16 -161(3) . .
C18 Rh11 Rh14 C16 -68(3) . .
Rh1 Rh11 Rh14 C16 80(3) . .
Rh3 Rh11 Rh14 C16 52(3) . .
Rh7 Rh11 Rh14 C16 21(3) . .
Rh13 Rh11 Rh14 C16 119(3) . .
Rh9 Rh11 Rh14 C16 139(3) . .
Rh16 Rh11 Rh14 C16 65(3) . .
Rh10 Rh11 Rh14 C16 -18(3) . .
C9 Rh11 Rh14 C19 -95.4(17) . .
C18 Rh11 Rh14 C19 -3(2) . .
Rh1 Rh11 Rh14 C19 145.6(10) . .
Rh3 Rh11 Rh14 C19 117.3(10) . .
Rh7 Rh11 Rh14 C19 86.0(10) . .
Rh13 Rh11 Rh14 C19 -175.2(10) . .
Rh9 Rh11 Rh14 C19 -155.3(10) . .
Rh16 Rh11 Rh14 C19 130.4(11) . .
Rh10 Rh11 Rh14 C19 47.8(10) . .
C9 Rh11 Rh14 N24 -6.8(17) . .
C18 Rh11 Rh14 N24 86(2) . .
Rh1 Rh11 Rh14 N24 -125.8(10) . .
Rh3 Rh11 Rh14 N24 -154.1(10) . .
Rh7 Rh11 Rh14 N24 174.6(10) . .
Rh13 Rh11 Rh14 N24 -86.6(10) . .
Rh9 Rh11 Rh14 N24 -66.7(10) . .
Rh16 Rh11 Rh14 N24 -141.0(10) . .
Rh10 Rh11 Rh14 N24 136.4(10) . .
C9 Rh11 Rh14 Rh3 147.3(14) . .
C18 Rh11 Rh14 Rh3 -120.0(19) . .
Rh1 Rh11 Rh14 Rh3 28.35(11) . .
Rh7 Rh11 Rh14 Rh3 -31.28(11) . .
Rh13 Rh11 Rh14 Rh3 67.48(10) . .
Rh9 Rh11 Rh14 Rh3 87.42(13) . .
Rh16 Rh11 Rh14 Rh3 13.1(4) . .
Rh10 Rh11 Rh14 Rh3 -69.50(10) . .
C9 Rh11 Rh14 Rh6 177.3(14) . .
C18 Rh11 Rh14 Rh6 -90.0(19) . .
Rh1 Rh11 Rh14 Rh6 58.34(15) . .
Rh3 Rh11 Rh14 Rh6 29.99(11) . .
Rh7 Rh11 Rh14 Rh6 -1.29(15) . .
Rh13 Rh11 Rh14 Rh6 97.47(13) . .
Rh9 Rh11 Rh14 Rh6 117.41(14) . .
Rh16 Rh11 Rh14 Rh6 43.1(4) . .
Rh10 Rh11 Rh14 Rh6 -39.51(11) . .
C9 Rh11 Rh14 Rh10 -143.2(14) . .
C18 Rh11 Rh14 Rh10 -50.5(19) . .
Rh1 Rh11 Rh14 Rh10 97.84(13) . .
Rh3 Rh11 Rh14 Rh10 69.50(10) . .
Rh7 Rh11 Rh14 Rh10 38.22(11) . .
Rh13 Rh11 Rh14 Rh10 136.98(12) . .
Rh9 Rh11 Rh14 Rh10 156.92(14) . .
Rh16 Rh11 Rh14 Rh10 82.6(4) . .
C9 Rh11 Rh14 Rh12 112.2(14) . .
C18 Rh11 Rh14 Rh12 -155.1(19) . .
Rh1 Rh11 Rh14 Rh12 -6.75(14) . .
Rh3 Rh11 Rh14 Rh12 -35.10(10) . .
Rh7 Rh11 Rh14 Rh12 -66.37(14) . .
Rh13 Rh11 Rh14 Rh12 32.39(9) . .
Rh9 Rh11 Rh14 Rh12 52.32(14) . .
Rh16 Rh11 Rh14 Rh12 -22.0(4) . .
Rh10 Rh11 Rh14 Rh12 -104.59(12) . .
C9 Rh11 Rh14 Rh13 79.8(14) . .
C18 Rh11 Rh14 Rh13 172.5(19) . .
Rh1 Rh11 Rh14 Rh13 -39.14(10) . .
Rh3 Rh11 Rh14 Rh13 -67.48(10) . .
Rh7 Rh11 Rh14 Rh13 -98.76(13) . .
Rh9 Rh11 Rh14 Rh13 19.94(11) . .
Rh16 Rh11 Rh14 Rh13 -54.4(4) . .
Rh10 Rh11 Rh14 Rh13 -136.98(12) . .
C4 Rh13 Rh14 C16 102(2) . .
Rh1 Rh13 Rh14 C16 -108.4(16) . .
Rh3 Rh13 Rh14 C16 -78.5(16) . .
Rh2 Rh13 Rh14 C16 -48.7(16) . .
Rh12 Rh13 Rh14 C16 -7.7(16) . .
Rh17 Rh13 Rh14 C16 -78.8(17) . .
Rh11 Rh13 Rh14 C16 -149.1(16) . .
Rh9 Rh13 Rh14 C16 -168.6(16) . .
Rh8 Rh13 Rh14 C16 11.1(16) . .
C4 Rh13 Rh14 C19 -102.6(18) . .
Rh1 Rh13 Rh14 C19 47.0(14) . .
Rh3 Rh13 Rh14 C19 77.0(14) . .
Rh2 Rh13 Rh14 C19 106.8(14) . .
Rh12 Rh13 Rh14 C19 147.7(14) . .
Rh17 Rh13 Rh14 C19 76.6(14) . .
Rh11 Rh13 Rh14 C19 6.4(14) . .
Rh9 Rh13 Rh14 C19 -13.2(14) . .
Rh8 Rh13 Rh14 C19 166.5(14) . .
C4 Rh13 Rh14 N24 -1.7(15) . .
Rh1 Rh13 Rh14 N24 147.9(8) . .
Rh3 Rh13 Rh14 N24 177.8(8) . .
Rh2 Rh13 Rh14 N24 -152.4(8) . .
Rh12 Rh13 Rh14 N24 -111.4(8) . .
Rh17 Rh13 Rh14 N24 177.5(9) . .
Rh11 Rh13 Rh14 N24 107.2(8) . .
Rh9 Rh13 Rh14 N24 87.7(8) . .
Rh8 Rh13 Rh14 N24 -92.6(8) . .
C4 Rh13 Rh14 Rh3 -179.5(12) . .
Rh1 Rh13 Rh14 Rh3 -29.94(11) . .
Rh2 Rh13 Rh14 Rh3 29.81(11) . .
Rh12 Rh13 Rh14 Rh3 70.78(9) . .
Rh17 Rh13 Rh14 Rh3 -0.3(4) . .
Rh11 Rh13 Rh14 Rh3 -70.58(10) . .
Rh9 Rh13 Rh14 Rh3 -90.12(12) . .
Rh8 Rh13 Rh14 Rh3 89.55(12) . .
C4 Rh13 Rh14 Rh6 148.6(12) . .
Rh1 Rh13 Rh14 Rh6 -61.83(15) . .
Rh3 Rh13 Rh14 Rh6 -31.89(10) . .
Rh2 Rh13 Rh14 Rh6 -2.08(14) . .
Rh12 Rh13 Rh14 Rh6 38.89(10) . .
Rh17 Rh13 Rh14 Rh6 -32.2(5) . .
Rh11 Rh13 Rh14 Rh6 -102.47(13) . .
Rh9 Rh13 Rh14 Rh6 -122.01(13) . .
Rh8 Rh13 Rh14 Rh6 57.66(15) . .
C4 Rh13 Rh14 Rh10 -148.4(12) . .
Rh1 Rh13 Rh14 Rh10 1.22(14) . .
Rh3 Rh13 Rh14 Rh10 31.16(10) . .
Rh2 Rh13 Rh14 Rh10 60.97(15) . .
Rh12 Rh13 Rh14 Rh10 101.94(12) . .
Rh17 Rh13 Rh14 Rh10 30.8(5) . .
Rh11 Rh13 Rh14 Rh10 -39.42(10) . .
Rh9 Rh13 Rh14 Rh10 -58.96(15) . .
Rh8 Rh13 Rh14 Rh10 120.71(12) . .
C4 Rh13 Rh14 Rh12 109.7(12) . .
Rh1 Rh13 Rh14 Rh12 -100.72(12) . .
Rh3 Rh13 Rh14 Rh12 -70.78(9) . .
Rh2 Rh13 Rh14 Rh12 -40.97(10) . .
Rh17 Rh13 Rh14 Rh12 -71.1(4) . .
Rh11 Rh13 Rh14 Rh12 -141.36(12) . .
Rh9 Rh13 Rh14 Rh12 -160.90(13) . .
Rh8 Rh13 Rh14 Rh12 18.77(11) . .
C4 Rh13 Rh14 Rh11 -108.9(12) . .
Rh1 Rh13 Rh14 Rh11 40.65(10) . .
Rh3 Rh13 Rh14 Rh11 70.58(10) . .
Rh2 Rh13 Rh14 Rh11 100.39(13) . .
Rh12 Rh13 Rh14 Rh11 141.36(12) . .
Rh17 Rh13 Rh14 Rh11 70.2(4) . .
Rh9 Rh13 Rh14 Rh11 -19.53(11) . .
Rh8 Rh13 Rh14 Rh11 160.13(13) . .
Rh3 Rh2 Rh15 C11 -166.3(13) . 4_575
Rh3 Rh2 Rh15 C11 -96.6(13) 4_575 4_575
Rh1 Rh2 Rh15 C11 -131.5(13) . 4_575
Rh4 Rh2 Rh15 C11 -131.5(13) . 4_575
Rh13 Rh2 Rh15 C11 -25.0(13) 4_575 4_575
Rh13 Rh2 Rh15 C11 122.1(13) . 4_575
Rh8 Rh2 Rh15 C11 84.0(13) . 4_575
Rh8 Rh2 Rh15 C11 13.1(13) 4_575 4_575
Rh12 Rh2 Rh15 C11 158.6(13) . 4_575
Rh12 Rh2 Rh15 C11 -61.5(13) 4_575 4_575
Rh17 Rh2 Rh15 C11 48.5(13) . 4_575
Rh3 Rh2 Rh15 C11 96.6(13) . .
Rh3 Rh2 Rh15 C11 166.3(13) 4_575 .
Rh1 Rh2 Rh15 C11 131.5(13) . .
Rh4 Rh2 Rh15 C11 131.5(13) . .
Rh13 Rh2 Rh15 C11 -122.1(13) 4_575 .
Rh13 Rh2 Rh15 C11 25.0(13) . .
Rh8 Rh2 Rh15 C11 -13.1(13) . .
Rh8 Rh2 Rh15 C11 -84.0(13) 4_575 .
Rh12 Rh2 Rh15 C11 61.5(13) . .
Rh12 Rh2 Rh15 C11 -158.6(13) 4_575 .
Rh17 Rh2 Rh15 C11 -48.5(13) . .
Rh3 Rh2 Rh15 N23 -34.88(10) . .
Rh3 Rh2 Rh15 N23 34.88(10) 4_575 .
Rh1 Rh2 Rh15 N23 0.001(14) . .
Rh4 Rh2 Rh15 N23 0.000(11) . .
Rh13 Rh2 Rh15 N23 106.43(14) 4_575 .
Rh13 Rh2 Rh15 N23 -106.43(14) . .
Rh8 Rh2 Rh15 N23 -144.53(8) . .
Rh8 Rh2 Rh15 N23 144.53(8) 4_575 .
Rh12 Rh2 Rh15 N23 -69.99(8) . .
Rh12 Rh2 Rh15 N23 69.99(8) 4_575 .
Rh17 Rh2 Rh15 N23 180.000(11) . .
Rh3 Rh2 Rh15 Rh8 109.66(13) . .
Rh3 Rh2 Rh15 Rh8 179.41(13) 4_575 .
Rh1 Rh2 Rh15 Rh8 144.53(9) . .
Rh4 Rh2 Rh15 Rh8 144.53(8) . .
Rh13 Rh2 Rh15 Rh8 -109.04(17) 4_575 .
Rh13 Rh2 Rh15 Rh8 38.10(14) . .
Rh8 Rh2 Rh15 Rh8 -70.93(16) 4_575 .
Rh12 Rh2 Rh15 Rh8 74.55(11) . .
Rh12 Rh2 Rh15 Rh8 -145.48(12) 4_575 .
Rh17 Rh2 Rh15 Rh8 -35.47(8) . .
Rh3 Rh2 Rh15 Rh8 -179.41(13) . 4_575
Rh3 Rh2 Rh15 Rh8 -109.65(13) 4_575 4_575
Rh1 Rh2 Rh15 Rh8 -144.53(9) . 4_575
Rh4 Rh2 Rh15 Rh8 -144.53(8) . 4_575
Rh13 Rh2 Rh15 Rh8 -38.10(14) 4_575 4_575
Rh13 Rh2 Rh15 Rh8 109.04(17) . 4_575
Rh8 Rh2 Rh15 Rh8 70.93(16) . 4_575
Rh12 Rh2 Rh15 Rh8 145.48(12) . 4_575
Rh12 Rh2 Rh15 Rh8 -74.55(11) 4_575 4_575
Rh17 Rh2 Rh15 Rh8 35.47(8) . 4_575
Rh3 Rh2 Rh15 Rh4 -34.88(10) . .
Rh3 Rh2 Rh15 Rh4 34.88(10) 4_575 .
Rh1 Rh2 Rh15 Rh4 0.001(12) . .
Rh13 Rh2 Rh15 Rh4 106.43(14) 4_575 .
Rh13 Rh2 Rh15 Rh4 -106.43(14) . .
Rh8 Rh2 Rh15 Rh4 -144.53(8) . .
Rh8 Rh2 Rh15 Rh4 144.53(8) 4_575 .
Rh12 Rh2 Rh15 Rh4 -69.99(8) . .
Rh12 Rh2 Rh15 Rh4 69.99(8) 4_575 .
Rh17 Rh2 Rh15 Rh4 180.0 . .
Rh3 Rh2 Rh15 Rh12 35.11(10) . .
Rh3 Rh2 Rh15 Rh12 104.86(15) 4_575 .
Rh1 Rh2 Rh15 Rh12 69.99(9) . .
Rh4 Rh2 Rh15 Rh12 69.99(8) . .
Rh13 Rh2 Rh15 Rh12 176.42(18) 4_575 .
Rh13 Rh2 Rh15 Rh12 -36.44(14) . .
Rh8 Rh2 Rh15 Rh12 -74.55(11) . .
Rh8 Rh2 Rh15 Rh12 -145.48(12) 4_575 .
Rh12 Rh2 Rh15 Rh12 139.97(17) 4_575 .
Rh17 Rh2 Rh15 Rh12 -110.01(8) . .
Rh3 Rh2 Rh15 Rh12 -104.86(15) . 4_575
Rh3 Rh2 Rh15 Rh12 -35.11(10) 4_575 4_575
Rh1 Rh2 Rh15 Rh12 -69.99(9) . 4_575
Rh4 Rh2 Rh15 Rh12 -69.99(8) . 4_575
Rh13 Rh2 Rh15 Rh12 36.44(14) 4_575 4_575
Rh13 Rh2 Rh15 Rh12 -176.42(18) . 4_575
Rh8 Rh2 Rh15 Rh12 145.48(12) . 4_575
Rh8 Rh2 Rh15 Rh12 74.55(11) 4_575 4_575
Rh12 Rh2 Rh15 Rh12 -139.97(17) . 4_575
Rh17 Rh2 Rh15 Rh12 110.01(8) . 4_575
C11 Rh8 Rh15 C11 93(3) . 4_575
C12 Rh8 Rh15 C11 2.3(15) . 4_575
N26 Rh8 Rh15 C11 100.1(18) . 4_575
Rh2 Rh8 Rh15 C11 -104.9(11) . 4_575
Rh8 Rh8 Rh15 C11 -34.8(11) 4_575 4_575
Rh12 Rh8 Rh15 C11 -171.5(11) . 4_575
Rh17 Rh8 Rh15 C11 -75.6(11) . 4_575
Rh13 Rh8 Rh15 C11 -134.8(11) . 4_575
C12 Rh8 Rh15 C11 -91(2) . .
N26 Rh8 Rh15 C11 7(2) . .
Rh2 Rh8 Rh15 C11 162.3(17) . .
Rh8 Rh8 Rh15 C11 -127.7(17) 4_575 .
Rh12 Rh8 Rh15 C11 95.6(17) . .
Rh17 Rh8 Rh15 C11 -168.4(17) . .
Rh13 Rh8 Rh15 C11 132.4(17) . .
C11 Rh8 Rh15 N23 -9(2) . .
C12 Rh8 Rh15 N23 -99.6(19) . .
N26 Rh8 Rh15 N23 -2(2) . .
Rh2 Rh8 Rh15 N23 153.2(16) . .
Rh8 Rh8 Rh15 N23 -136.7(16) 4_575 .
Rh12 Rh8 Rh15 N23 86.6(16) . .
Rh17 Rh8 Rh15 N23 -177.4(15) . .
Rh13 Rh8 Rh15 N23 123.3(16) . .
C11 Rh8 Rh15 Rh2 -162.3(17) . .
C12 Rh8 Rh15 Rh2 107.2(11) . .
N26 Rh8 Rh15 Rh2 -155.0(14) . .
Rh8 Rh8 Rh15 Rh2 70.07(8) 4_575 .
Rh12 Rh8 Rh15 Rh2 -66.63(10) . .
Rh17 Rh8 Rh15 Rh2 29.36(10) . .
Rh13 Rh8 Rh15 Rh2 -29.89(9) . .
C11 Rh8 Rh15 Rh8 127.7(17) . 4_575
C12 Rh8 Rh15 Rh8 37.1(11) . 4_575
N26 Rh8 Rh15 Rh8 134.9(14) . 4_575
Rh2 Rh8 Rh15 Rh8 -70.07(8) . 4_575
Rh12 Rh8 Rh15 Rh8 -136.70(9) . 4_575
Rh17 Rh8 Rh15 Rh8 -40.71(13) . 4_575
Rh13 Rh8 Rh15 Rh8 -99.96(10) . 4_575
C11 Rh8 Rh15 Rh4 -132.2(17) . .
C12 Rh8 Rh15 Rh4 137.3(11) . .
N26 Rh8 Rh15 Rh4 -124.9(14) . .
Rh2 Rh8 Rh15 Rh4 30.07(9) . .
Rh8 Rh8 Rh15 Rh4 100.14(9) 4_575 .
Rh12 Rh8 Rh15 Rh4 -36.57(9) . .
Rh17 Rh8 Rh15 Rh4 59.42(13) . .
Rh13 Rh8 Rh15 Rh4 0.18(12) . .
C11 Rh8 Rh15 Rh12 -95.6(17) . .
C12 Rh8 Rh15 Rh12 173.8(11) . .
N26 Rh8 Rh15 Rh12 -88.3(14) . .
Rh2 Rh8 Rh15 Rh12 66.63(10) . .
Rh8 Rh8 Rh15 Rh12 136.70(9) 4_575 .
Rh17 Rh8 Rh15 Rh12 95.99(13) . .
Rh13 Rh8 Rh15 Rh12 36.75(9) . .
C11 Rh8 Rh15 Rh12 167.5(17) . 4_575
C12 Rh8 Rh15 Rh12 76.9(11) . 4_575
N26 Rh8 Rh15 Rh12 174.8(14) . 4_575
Rh2 Rh8 Rh15 Rh12 -30.26(11) . 4_575
Rh8 Rh8 Rh15 Rh12 39.81(8) 4_575 4_575
Rh12 Rh8 Rh15 Rh12 -96.89(15) . 4_575
Rh17 Rh8 Rh15 Rh12 -0.90(16) . 4_575
Rh13 Rh8 Rh15 Rh12 -60.15(14) . 4_575
C7 Rh4 Rh15 C11 -102.8(14) . 4_575
Rh2 Rh4 Rh15 C11 77.2(14) . 4_575
Rh3 Rh4 Rh15 C11 47.2(14) 4_575 4_575
Rh3 Rh4 Rh15 C11 107.2(14) . 4_575
Rh5 Rh4 Rh15 C11 77.2(14) . 4_575
Rh12 Rh4 Rh15 C11 147.5(14) . 4_575
Rh12 Rh4 Rh15 C11 6.9(14) 4_575 4_575
Rh6 Rh4 Rh15 C11 -13.3(14) 4_575 4_575
Rh6 Rh4 Rh15 C11 167.7(14) . 4_575
C7 Rh4 Rh15 C11 102.8(14) . .
Rh2 Rh4 Rh15 C11 -77.2(14) . .
Rh3 Rh4 Rh15 C11 -107.2(14) 4_575 .
Rh3 Rh4 Rh15 C11 -47.2(14) . .
Rh5 Rh4 Rh15 C11 -77.2(14) . .
Rh12 Rh4 Rh15 C11 -6.9(14) . .
Rh12 Rh4 Rh15 C11 -147.5(14) 4_575 .
Rh6 Rh4 Rh15 C11 -167.7(14) 4_575 .
Rh6 Rh4 Rh15 C11 13.3(14) . .
C7 Rh4 Rh15 N23 0.000(5) . .
Rh2 Rh4 Rh15 N23 180.000(5) . .
Rh3 Rh4 Rh15 N23 150.01(7) 4_575 .
Rh3 Rh4 Rh15 N23 -150.01(7) . .
Rh5 Rh4 Rh15 N23 180.000(6) . .
Rh12 Rh4 Rh15 N23 -109.71(8) . .
Rh12 Rh4 Rh15 N23 109.71(8) 4_575 .
Rh6 Rh4 Rh15 N23 89.52(13) 4_575 .
Rh6 Rh4 Rh15 N23 -89.52(13) . .
C7 Rh4 Rh15 Rh2 180.0 . .
Rh3 Rh4 Rh15 Rh2 -29.99(7) 4_575 .
Rh3 Rh4 Rh15 Rh2 29.99(7) . .
Rh5 Rh4 Rh15 Rh2 0.0 . .
Rh12 Rh4 Rh15 Rh2 70.29(8) . .
Rh12 Rh4 Rh15 Rh2 -70.29(8) 4_575 .
Rh6 Rh4 Rh15 Rh2 -90.48(13) 4_575 .
Rh6 Rh4 Rh15 Rh2 90.48(13) . .
C7 Rh4 Rh15 Rh8 148.52(8) . .
Rh2 Rh4 Rh15 Rh8 -31.48(8) . .
Rh3 Rh4 Rh15 Rh8 -61.47(11) 4_575 .
Rh3 Rh4 Rh15 Rh8 -1.50(11) . .
Rh5 Rh4 Rh15 Rh8 -31.48(8) . .
Rh12 Rh4 Rh15 Rh8 38.81(9) . .
Rh12 Rh4 Rh15 Rh8 -101.77(13) 4_575 .
Rh6 Rh4 Rh15 Rh8 -121.96(13) 4_575 .
Rh6 Rh4 Rh15 Rh8 58.99(17) . .
C7 Rh4 Rh15 Rh8 -148.52(8) . 4_575
Rh2 Rh4 Rh15 Rh8 31.48(8) . 4_575
Rh3 Rh4 Rh15 Rh8 1.49(11) 4_575 4_575
Rh3 Rh4 Rh15 Rh8 61.47(11) . 4_575
Rh5 Rh4 Rh15 Rh8 31.48(8) . 4_575
Rh12 Rh4 Rh15 Rh8 101.77(13) . 4_575
Rh12 Rh4 Rh15 Rh8 -38.81(9) 4_575 4_575
Rh6 Rh4 Rh15 Rh8 -58.99(17) 4_575 4_575
Rh6 Rh4 Rh15 Rh8 121.96(13) . 4_575
C7 Rh4 Rh15 Rh12 109.71(8) . .
Rh2 Rh4 Rh15 Rh12 -70.29(8) . .
Rh3 Rh4 Rh15 Rh12 -100.28(12) 4_575 .
Rh3 Rh4 Rh15 Rh12 -40.30(9) . .
Rh5 Rh4 Rh15 Rh12 -70.29(8) . .
Rh12 Rh4 Rh15 Rh12 -140.58(15) 4_575 .
Rh6 Rh4 Rh15 Rh12 -160.77(17) 4_575 .
Rh6 Rh4 Rh15 Rh12 20.19(13) . .
C7 Rh4 Rh15 Rh12 -109.71(8) . 4_575
Rh2 Rh4 Rh15 Rh12 70.29(8) . 4_575
Rh3 Rh4 Rh15 Rh12 40.30(9) 4_575 4_575
Rh3 Rh4 Rh15 Rh12 100.28(12) . 4_575
Rh5 Rh4 Rh15 Rh12 70.29(8) . 4_575
Rh12 Rh4 Rh15 Rh12 140.58(15) . 4_575
Rh6 Rh4 Rh15 Rh12 -20.18(13) 4_575 4_575
Rh6 Rh4 Rh15 Rh12 160.77(17) . 4_575
C6 Rh12 Rh15 C11 64(3) . 4_575
C13 Rh12 Rh15 C11 153(3) . 4_575
Rh3 Rh12 Rh15 C11 -80(3) . 4_575
Rh2 Rh12 Rh15 C11 -51(3) . 4_575
Rh13 Rh12 Rh15 C11 -21(3) . 4_575
Rh4 Rh12 Rh15 C11 -119(3) . 4_575
Rh8 Rh12 Rh15 C11 19(3) . 4_575
Rh6 Rh12 Rh15 C11 -139(3) . 4_575
Rh14 Rh12 Rh15 C11 -70(3) . 4_575
C6 Rh12 Rh15 C11 -2.5(18) . .
C13 Rh12 Rh15 C11 86.6(18) . .
Rh3 Rh12 Rh15 C11 -146.8(11) . .
Rh2 Rh12 Rh15 C11 -117.9(11) . .
Rh13 Rh12 Rh15 C11 -87.4(11) . .
Rh4 Rh12 Rh15 C11 174.7(11) . .
Rh8 Rh12 Rh15 C11 -48.0(11) . .
Rh6 Rh12 Rh15 C11 154.3(11) . .
Rh14 Rh12 Rh15 C11 -136.7(11) . .
C6 Rh12 Rh15 N23 -93.3(18) . .
C13 Rh12 Rh15 N23 -4.2(19) . .
Rh3 Rh12 Rh15 N23 122.3(11) . .
Rh2 Rh12 Rh15 N23 151.3(11) . .
Rh13 Rh12 Rh15 N23 -178.2(11) . .
Rh4 Rh12 Rh15 N23 83.8(11) . .
Rh8 Rh12 Rh15 N23 -138.9(11) . .
Rh6 Rh12 Rh15 N23 63.5(11) . .
Rh14 Rh12 Rh15 N23 132.5(11) . .
C6 Rh12 Rh15 Rh2 115.4(14) . .
C13 Rh12 Rh15 Rh2 -155.5(15) . .
Rh3 Rh12 Rh15 Rh2 -28.94(12) . .
Rh13 Rh12 Rh15 Rh2 30.53(12) . .
Rh4 Rh12 Rh15 Rh2 -67.45(12) . .
Rh8 Rh12 Rh15 Rh2 69.84(12) . .
Rh6 Rh12 Rh15 Rh2 -87.81(14) . .
Rh14 Rh12 Rh15 Rh2 -18.8(4) . .
C6 Rh12 Rh15 Rh8 45.6(14) . .
C13 Rh12 Rh15 Rh8 134.6(15) . .
Rh3 Rh12 Rh15 Rh8 -98.78(12) . .
Rh2 Rh12 Rh15 Rh8 -69.84(12) . .
Rh13 Rh12 Rh15 Rh8 -39.31(10) . .
Rh4 Rh12 Rh15 Rh8 -137.30(13) . .
Rh6 Rh12 Rh15 Rh8 -157.65(13) . .
Rh14 Rh12 Rh15 Rh8 -88.6(4) . .
C6 Rh12 Rh15 Rh8 84.4(14) . 4_575
C13 Rh12 Rh15 Rh8 173.5(15) . 4_575
Rh3 Rh12 Rh15 Rh8 -59.96(15) . 4_575
Rh2 Rh12 Rh15 Rh8 -31.02(12) . 4_575
Rh13 Rh12 Rh15 Rh8 -0.49(15) . 4_575
Rh4 Rh12 Rh15 Rh8 -98.47(14) . 4_575
Rh8 Rh12 Rh15 Rh8 38.82(11) . 4_575
Rh6 Rh12 Rh15 Rh8 -118.83(14) . 4_575
Rh14 Rh12 Rh15 Rh8 -49.8(4) . 4_575
C6 Rh12 Rh15 Rh4 -177.1(14) . .
C13 Rh12 Rh15 Rh4 -88.1(15) . .
Rh3 Rh12 Rh15 Rh4 38.51(11) . .
Rh2 Rh12 Rh15 Rh4 67.45(12) . .
Rh13 Rh12 Rh15 Rh4 97.98(13) . .
Rh8 Rh12 Rh15 Rh4 137.30(13) . .
Rh6 Rh12 Rh15 Rh4 -20.36(12) . .
Rh14 Rh12 Rh15 Rh4 48.7(4) . .
C6 Rh12 Rh15 Rh12 149.4(14) . 4_575
C13 Rh12 Rh15 Rh12 -121.5(15) . 4_575
Rh3 Rh12 Rh15 Rh12 5.07(17) . 4_575
Rh2 Rh12 Rh15 Rh12 34.01(13) . 4_575
Rh13 Rh12 Rh15 Rh12 64.54(17) . 4_575
Rh4 Rh12 Rh15 Rh12 -33.45(13) . 4_575
Rh8 Rh12 Rh15 Rh12 103.85(14) . 4_575
Rh6 Rh12 Rh15 Rh12 -53.80(18) . 4_575
Rh14 Rh12 Rh15 Rh12 15.2(5) . 4_575
Rh3 Rh1 Rh16 C20 34.71(10) . .
Rh3 Rh1 Rh16 C20 -34.71(10) 4_575 .
Rh2 Rh1 Rh16 C20 0.001(5) . .
Rh13 Rh1 Rh16 C20 -106.16(14) 4_575 .
Rh13 Rh1 Rh16 C20 106.16(14) . .
Rh7 Rh1 Rh16 C20 0.000(2) . .
Rh9 Rh1 Rh16 C20 -144.46(8) 4_575 .
Rh9 Rh1 Rh16 C20 144.46(8) . .
Rh11 Rh1 Rh16 C20 -69.44(8) 4_575 .
Rh11 Rh1 Rh16 C20 69.44(8) . .
Rh17 Rh1 Rh16 C20 180.000(2) . .
Rh3 Rh1 Rh16 C14 169.4(11) . 4_575
Rh3 Rh1 Rh16 C14 100.0(11) 4_575 4_575
Rh2 Rh1 Rh16 C14 134.7(11) . 4_575
Rh13 Rh1 Rh16 C14 28.5(11) 4_575 4_575
Rh13 Rh1 Rh16 C14 -119.1(11) . 4_575
Rh7 Rh1 Rh16 C14 134.7(11) . 4_575
Rh9 Rh1 Rh16 C14 -9.8(11) 4_575 4_575
Rh9 Rh1 Rh16 C14 -80.8(11) . 4_575
Rh11 Rh1 Rh16 C14 65.3(11) 4_575 4_575
Rh11 Rh1 Rh16 C14 -155.9(11) . 4_575
Rh17 Rh1 Rh16 C14 -45.3(11) . 4_575
Rh3 Rh1 Rh16 C14 -100.0(11) . .
Rh3 Rh1 Rh16 C14 -169.4(11) 4_575 .
Rh2 Rh1 Rh16 C14 -134.7(11) . .
Rh13 Rh1 Rh16 C14 119.1(11) 4_575 .
Rh13 Rh1 Rh16 C14 -28.5(11) . .
Rh7 Rh1 Rh16 C14 -134.7(11) . .
Rh9 Rh1 Rh16 C14 80.8(11) 4_575 .
Rh9 Rh1 Rh16 C14 9.8(11) . .
Rh11 Rh1 Rh16 C14 155.9(11) 4_575 .
Rh11 Rh1 Rh16 C14 -65.3(11) . .
Rh17 Rh1 Rh16 C14 45.3(11) . .
Rh3 Rh1 Rh16 Rh9 179.17(12) . 4_575
Rh3 Rh1 Rh16 Rh9 109.75(13) 4_575 4_575
Rh2 Rh1 Rh16 Rh9 144.46(8) . 4_575
Rh13 Rh1 Rh16 Rh9 38.30(14) 4_575 4_575
Rh13 Rh1 Rh16 Rh9 -109.38(17) . 4_575
Rh7 Rh1 Rh16 Rh9 144.46(8) . 4_575
Rh9 Rh1 Rh16 Rh9 -71.08(16) . 4_575
Rh11 Rh1 Rh16 Rh9 75.02(11) 4_575 4_575
Rh11 Rh1 Rh16 Rh9 -146.09(12) . 4_575
Rh17 Rh1 Rh16 Rh9 -35.54(8) . 4_575
Rh3 Rh1 Rh16 Rh9 -109.75(13) . .
Rh3 Rh1 Rh16 Rh9 -179.17(12) 4_575 .
Rh2 Rh1 Rh16 Rh9 -144.46(8) . .
Rh13 Rh1 Rh16 Rh9 109.38(17) 4_575 .
Rh13 Rh1 Rh16 Rh9 -38.30(14) . .
Rh7 Rh1 Rh16 Rh9 -144.46(8) . .
Rh9 Rh1 Rh16 Rh9 71.08(16) 4_575 .
Rh11 Rh1 Rh16 Rh9 146.10(12) 4_575 .
Rh11 Rh1 Rh16 Rh9 -75.02(11) . .
Rh17 Rh1 Rh16 Rh9 35.54(8) . .
Rh3 Rh1 Rh16 Rh7 34.71(10) . .
Rh3 Rh1 Rh16 Rh7 -34.71(10) 4_575 .
Rh2 Rh1 Rh16 Rh7 0.001(5) . .
Rh13 Rh1 Rh16 Rh7 -106.16(14) 4_575 .
Rh13 Rh1 Rh16 Rh7 106.16(14) . .
Rh9 Rh1 Rh16 Rh7 -144.46(8) 4_575 .
Rh9 Rh1 Rh16 Rh7 144.46(8) . .
Rh11 Rh1 Rh16 Rh7 -69.44(8) 4_575 .
Rh11 Rh1 Rh16 Rh7 69.44(8) . .
Rh17 Rh1 Rh16 Rh7 180.0 . .
Rh3 Rh1 Rh16 Rh11 104.16(15) . 4_575
Rh3 Rh1 Rh16 Rh11 34.73(10) 4_575 4_575
Rh2 Rh1 Rh16 Rh11 69.45(9) . 4_575
Rh13 Rh1 Rh16 Rh11 -36.72(14) 4_575 4_575
Rh13 Rh1 Rh16 Rh11 175.61(18) . 4_575
Rh7 Rh1 Rh16 Rh11 69.44(8) . 4_575
Rh9 Rh1 Rh16 Rh11 -75.02(11) 4_575 4_575
Rh9 Rh1 Rh16 Rh11 -146.10(12) . 4_575
Rh11 Rh1 Rh16 Rh11 138.89(17) . 4_575
Rh17 Rh1 Rh16 Rh11 -110.56(8) . 4_575
Rh3 Rh1 Rh16 Rh11 -34.73(10) . .
Rh3 Rh1 Rh16 Rh11 -104.16(15) 4_575 .
Rh2 Rh1 Rh16 Rh11 -69.44(9) . .
Rh13 Rh1 Rh16 Rh11 -175.61(18) 4_575 .
Rh13 Rh1 Rh16 Rh11 36.72(14) . .
Rh7 Rh1 Rh16 Rh11 -69.44(8) . .
Rh9 Rh1 Rh16 Rh11 146.09(12) 4_575 .
Rh9 Rh1 Rh16 Rh11 75.02(11) . .
Rh11 Rh1 Rh16 Rh11 -138.89(17) 4_575 .
Rh17 Rh1 Rh16 Rh11 110.56(8) . .
C14 Rh9 Rh16 C20 11(2) . .
C15 Rh9 Rh16 C20 97(2) . .
N25 Rh9 Rh16 C20 -1(3) . .
Rh1 Rh9 Rh16 C20 -155(2) . .
Rh9 Rh9 Rh16 C20 135(2) 4_575 .
Rh11 Rh9 Rh16 C20 -88(2) . .
Rh13 Rh9 Rh16 C20 -125(2) . .
Rh17 Rh9 Rh16 C20 175(2) . .
C14 Rh9 Rh16 C14 -88(2) . 4_575
C15 Rh9 Rh16 C14 -2.1(15) . 4_575
N25 Rh9 Rh16 C14 -100.4(19) . 4_575
Rh1 Rh9 Rh16 C14 105.6(10) . 4_575
Rh9 Rh9 Rh16 C14 36.1(10) 4_575 4_575
Rh11 Rh9 Rh16 C14 172.2(10) . 4_575
Rh13 Rh9 Rh16 C14 135.9(10) . 4_575
Rh17 Rh9 Rh16 C14 76.1(10) . 4_575
C15 Rh9 Rh16 C14 85.8(18) . .
N25 Rh9 Rh16 C14 -13(2) . .
Rh1 Rh9 Rh16 C14 -166.5(15) . .
Rh9 Rh9 Rh16 C14 123.9(15) 4_575 .
Rh11 Rh9 Rh16 C14 -99.9(15) . .
Rh13 Rh9 Rh16 C14 -136.2(15) . .
Rh17 Rh9 Rh16 C14 164.0(15) . .
C14 Rh9 Rh16 Rh1 166.5(15) . .
C15 Rh9 Rh16 Rh1 -107.7(11) . .
N25 Rh9 Rh16 Rh1 154.0(16) . .
Rh9 Rh9 Rh16 Rh1 -69.55(8) 4_575 .
Rh11 Rh9 Rh16 Rh1 66.60(10) . .
Rh13 Rh9 Rh16 Rh1 30.30(9) . .
Rh17 Rh9 Rh16 Rh1 -29.52(10) . .
C14 Rh9 Rh16 Rh9 -123.9(15) . 4_575
C15 Rh9 Rh16 Rh9 -38.1(11) . 4_575
N25 Rh9 Rh16 Rh9 -136.4(16) . 4_575
Rh1 Rh9 Rh16 Rh9 69.55(8) . 4_575
Rh11 Rh9 Rh16 Rh9 136.15(10) . 4_575
Rh13 Rh9 Rh16 Rh9 99.85(10) . 4_575
Rh17 Rh9 Rh16 Rh9 40.03(13) . 4_575
C14 Rh9 Rh16 Rh7 136.6(15) . .
C15 Rh9 Rh16 Rh7 -137.7(11) . .
N25 Rh9 Rh16 Rh7 124.1(16) . .
Rh1 Rh9 Rh16 Rh7 -29.97(9) . .
Rh9 Rh9 Rh16 Rh7 -99.52(9) 4_575 .
Rh11 Rh9 Rh16 Rh7 36.63(8) . .
Rh13 Rh9 Rh16 Rh7 0.33(12) . .
Rh17 Rh9 Rh16 Rh7 -59.49(13) . .
C14 Rh9 Rh16 Rh11 -164.0(15) . 4_575
C15 Rh9 Rh16 Rh11 -78.2(11) . 4_575
N25 Rh9 Rh16 Rh11 -176.5(16) . 4_575
Rh1 Rh9 Rh16 Rh11 29.49(10) . 4_575
Rh9 Rh9 Rh16 Rh11 -40.06(8) 4_575 4_575
Rh11 Rh9 Rh16 Rh11 96.09(16) . 4_575
Rh13 Rh9 Rh16 Rh11 59.79(14) . 4_575
Rh17 Rh9 Rh16 Rh11 -0.03(15) . 4_575
C14 Rh9 Rh16 Rh11 99.9(15) . .
C15 Rh9 Rh16 Rh11 -174.3(11) . .
N25 Rh9 Rh16 Rh11 87.4(16) . .
Rh1 Rh9 Rh16 Rh11 -66.60(10) . .
Rh9 Rh9 Rh16 Rh11 -136.15(10) 4_575 .
Rh13 Rh9 Rh16 Rh11 -36.29(9) . .
Rh17 Rh9 Rh16 Rh11 -96.12(12) . .
C3 Rh7 Rh16 C20 0.000(1) . .
Rh1 Rh7 Rh16 C20 180.0 . .
Rh3 Rh7 Rh16 C20 150.10(7) . .
Rh3 Rh7 Rh16 C20 -150.09(7) 4_575 .
Rh11 Rh7 Rh16 C20 -109.80(8) 4_575 .
Rh11 Rh7 Rh16 C20 109.80(8) . .
Rh5 Rh7 Rh16 C20 180.0 . .
Rh10 Rh7 Rh16 C20 -89.47(13) 4_575 .
Rh10 Rh7 Rh16 C20 89.47(13) . .
C3 Rh7 Rh16 C14 106.5(15) . 4_575
Rh1 Rh7 Rh16 C14 -73.5(15) . 4_575
Rh3 Rh7 Rh16 C14 -103.4(15) . 4_575
Rh3 Rh7 Rh16 C14 -43.6(15) 4_575 4_575
Rh11 Rh7 Rh16 C14 -3.3(15) 4_575 4_575
Rh11 Rh7 Rh16 C14 -143.7(15) . 4_575
Rh5 Rh7 Rh16 C14 -73.5(15) . 4_575
Rh10 Rh7 Rh16 C14 17.0(15) 4_575 4_575
Rh10 Rh7 Rh16 C14 -164.0(15) . 4_575
C3 Rh7 Rh16 C14 -106.5(15) . .
Rh1 Rh7 Rh16 C14 73.5(15) . .
Rh3 Rh7 Rh16 C14 43.6(15) . .
Rh3 Rh7 Rh16 C14 103.4(15) 4_575 .
Rh11 Rh7 Rh16 C14 143.7(15) 4_575 .
Rh11 Rh7 Rh16 C14 3.3(15) . .
Rh5 Rh7 Rh16 C14 73.5(15) . .
Rh10 Rh7 Rh16 C14 164.0(15) 4_575 .
Rh10 Rh7 Rh16 C14 -17.0(15) . .
C3 Rh7 Rh16 Rh1 180.0 . .
Rh3 Rh7 Rh16 Rh1 -29.90(7) . .
Rh3 Rh7 Rh16 Rh1 29.91(7) 4_575 .
Rh11 Rh7 Rh16 Rh1 70.20(8) 4_575 .
Rh11 Rh7 Rh16 Rh1 -70.20(8) . .
Rh5 Rh7 Rh16 Rh1 0.0 . .
Rh10 Rh7 Rh16 Rh1 90.53(13) 4_575 .
Rh10 Rh7 Rh16 Rh1 -90.53(13) . .
C3 Rh7 Rh16 Rh9 148.92(8) . 4_575
Rh1 Rh7 Rh16 Rh9 -31.08(8) . 4_575
Rh3 Rh7 Rh16 Rh9 -60.98(11) . 4_575
Rh3 Rh7 Rh16 Rh9 -1.17(11) 4_575 4_575
Rh11 Rh7 Rh16 Rh9 39.13(9) 4_575 4_575
Rh11 Rh7 Rh16 Rh9 -101.28(13) . 4_575
Rh5 Rh7 Rh16 Rh9 -31.08(8) . 4_575
Rh10 Rh7 Rh16 Rh9 59.46(17) 4_575 4_575
Rh10 Rh7 Rh16 Rh9 -121.61(13) . 4_575
C3 Rh7 Rh16 Rh9 -148.92(8) . .
Rh1 Rh7 Rh16 Rh9 31.08(8) . .
Rh3 Rh7 Rh16 Rh9 1.17(11) . .
Rh3 Rh7 Rh16 Rh9 60.98(11) 4_575 .
Rh11 Rh7 Rh16 Rh9 101.28(13) 4_575 .
Rh11 Rh7 Rh16 Rh9 -39.13(9) . .
Rh5 Rh7 Rh16 Rh9 31.08(8) . .
Rh10 Rh7 Rh16 Rh9 121.61(13) 4_575 .
Rh10 Rh7 Rh16 Rh9 -59.46(17) . .
C3 Rh7 Rh16 Rh11 109.80(8) . 4_575
Rh1 Rh7 Rh16 Rh11 -70.20(8) . 4_575
Rh3 Rh7 Rh16 Rh11 -100.11(13) . 4_575
Rh3 Rh7 Rh16 Rh11 -40.30(9) 4_575 4_575
Rh11 Rh7 Rh16 Rh11 -140.41(16) . 4_575
Rh5 Rh7 Rh16 Rh11 -70.20(8) . 4_575
Rh10 Rh7 Rh16 Rh11 20.33(14) 4_575 4_575
Rh10 Rh7 Rh16 Rh11 -160.74(17) . 4_575
C3 Rh7 Rh16 Rh11 -109.80(8) . .
Rh1 Rh7 Rh16 Rh11 70.20(8) . .
Rh3 Rh7 Rh16 Rh11 40.30(9) . .
Rh3 Rh7 Rh16 Rh11 100.11(13) 4_575 .
Rh11 Rh7 Rh16 Rh11 140.41(16) 4_575 .
Rh5 Rh7 Rh16 Rh11 70.20(8) . .
Rh10 Rh7 Rh16 Rh11 160.74(17) 4_575 .
Rh10 Rh7 Rh16 Rh11 -20.33(14) . .
C9 Rh11 Rh16 C20 96(2) . .
C18 Rh11 Rh16 C20 2(2) . .
Rh1 Rh11 Rh16 C20 -153.0(14) . .
Rh3 Rh11 Rh16 C20 -124.1(14) . .
Rh7 Rh11 Rh16 C20 -85.2(14) . .
Rh13 Rh11 Rh16 C20 176.4(14) . .
Rh9 Rh11 Rh16 C20 138.1(14) . .
Rh14 Rh11 Rh16 C20 -135.3(15) . .
Rh10 Rh11 Rh16 C20 -64.9(14) . .
C9 Rh11 Rh16 C14 -58(3) . 4_575
C18 Rh11 Rh16 C14 -152(3) . 4_575
Rh1 Rh11 Rh16 C14 53(2) . 4_575
Rh3 Rh11 Rh16 C14 82(2) . 4_575
Rh7 Rh11 Rh16 C14 121(2) . 4_575
Rh13 Rh11 Rh16 C14 22(2) . 4_575
Rh9 Rh11 Rh16 C14 -16(2) . 4_575
Rh14 Rh11 Rh16 C14 71(2) . 4_575
Rh10 Rh11 Rh16 C14 141(2) . 4_575
C9 Rh11 Rh16 C14 3.6(18) . .
C18 Rh11 Rh16 C14 -90(2) . .
Rh1 Rh11 Rh16 C14 114.7(11) . .
Rh3 Rh11 Rh16 C14 143.6(11) . .
Rh7 Rh11 Rh16 C14 -177.6(11) . .
Rh13 Rh11 Rh16 C14 84.0(11) . .
Rh9 Rh11 Rh16 C14 45.8(11) . .
Rh14 Rh11 Rh16 C14 132.4(12) . .
Rh10 Rh11 Rh16 C14 -157.2(11) . .
C9 Rh11 Rh16 Rh1 -111.1(15) . .
C18 Rh11 Rh16 Rh1 155.3(17) . .
Rh3 Rh11 Rh16 Rh1 28.93(12) . .
Rh7 Rh11 Rh16 Rh1 67.77(13) . .
Rh13 Rh11 Rh16 Rh1 -30.63(12) . .
Rh9 Rh11 Rh16 Rh1 -68.90(12) . .
Rh14 Rh11 Rh16 Rh1 17.7(4) . .
Rh10 Rh11 Rh16 Rh1 88.11(15) . .
C9 Rh11 Rh16 Rh9 -81.0(15) . 4_575
C18 Rh11 Rh16 Rh9 -174.7(17) . 4_575
Rh1 Rh11 Rh16 Rh9 30.03(12) . 4_575
Rh3 Rh11 Rh16 Rh9 58.96(15) . 4_575
Rh7 Rh11 Rh16 Rh9 97.80(14) . 4_575
Rh13 Rh11 Rh16 Rh9 -0.59(15) . 4_575
Rh9 Rh11 Rh16 Rh9 -38.87(11) . 4_575
Rh14 Rh11 Rh16 Rh9 47.7(4) . 4_575
Rh10 Rh11 Rh16 Rh9 118.14(15) . 4_575
C9 Rh11 Rh16 Rh9 -42.2(15) . .
C18 Rh11 Rh16 Rh9 -135.8(17) . .
Rh1 Rh11 Rh16 Rh9 68.90(12) . .
Rh3 Rh11 Rh16 Rh9 97.82(12) . .
Rh7 Rh11 Rh16 Rh9 136.66(13) . .
Rh13 Rh11 Rh16 Rh9 38.27(10) . .
Rh14 Rh11 Rh16 Rh9 86.6(4) . .
Rh10 Rh11 Rh16 Rh9 157.01(13) . .
C9 Rh11 Rh16 Rh7 -178.8(15) . .
C18 Rh11 Rh16 Rh7 87.5(17) . .
Rh1 Rh11 Rh16 Rh7 -67.77(13) . .
Rh3 Rh11 Rh16 Rh7 -38.84(11) . .
Rh13 Rh11 Rh16 Rh7 -98.39(14) . .
Rh9 Rh11 Rh16 Rh7 -136.66(13) . .
Rh14 Rh11 Rh16 Rh7 -50.1(4) . .
Rh10 Rh11 Rh16 Rh7 20.35(13) . .
C9 Rh11 Rh16 Rh11 -145.6(15) . 4_575
C18 Rh11 Rh16 Rh11 120.7(17) . 4_575
Rh1 Rh11 Rh16 Rh11 -34.58(14) . 4_575
Rh3 Rh11 Rh16 Rh11 -5.65(18) . 4_575
Rh7 Rh11 Rh16 Rh11 33.19(13) . 4_575
Rh13 Rh11 Rh16 Rh11 -65.20(17) . 4_575
Rh9 Rh11 Rh16 Rh11 -103.47(14) . 4_575
Rh14 Rh11 Rh16 Rh11 -16.9(5) . 4_575
Rh10 Rh11 Rh16 Rh11 53.54(19) . 4_575
Rh3 Rh1 Rh17 C5 81.3(19) . .
Rh3 Rh1 Rh17 C5 147.3(19) 4_575 .
Rh2 Rh1 Rh17 C5 114.3(19) . .
Rh13 Rh1 Rh17 C5 -175.5(19) 4_575 .
Rh13 Rh1 Rh17 C5 44.1(19) . .
Rh7 Rh1 Rh17 C5 114.3(19) . .
Rh9 Rh1 Rh17 C5 -99.6(19) 4_575 .
Rh9 Rh1 Rh17 C5 -31.8(19) . .
Rh16 Rh1 Rh17 C5 -65.7(19) . .
Rh11 Rh1 Rh17 C5 -142.8(19) 4_575 .
Rh11 Rh1 Rh17 C5 11.5(19) . .
Rh3 Rh1 Rh17 C5 -147.3(19) . 4_575
Rh3 Rh1 Rh17 C5 -81.3(19) 4_575 4_575
Rh2 Rh1 Rh17 C5 -114.3(19) . 4_575
Rh13 Rh1 Rh17 C5 -44.2(19) 4_575 4_575
Rh13 Rh1 Rh17 C5 175.5(19) . 4_575
Rh7 Rh1 Rh17 C5 -114.3(19) . 4_575
Rh9 Rh1 Rh17 C5 31.8(19) 4_575 4_575
Rh9 Rh1 Rh17 C5 99.6(19) . 4_575
Rh16 Rh1 Rh17 C5 65.7(19) . 4_575
Rh11 Rh1 Rh17 C5 -11.5(19) 4_575 4_575
Rh11 Rh1 Rh17 C5 142.8(19) . 4_575
Rh3 Rh1 Rh17 Rh2 -32.98(9) . .
Rh3 Rh1 Rh17 Rh2 32.98(8) 4_575 .
Rh13 Rh1 Rh17 Rh2 70.18(8) 4_575 .
Rh13 Rh1 Rh17 Rh2 -70.18(8) . .
Rh7 Rh1 Rh17 Rh2 0.000(1) . .
Rh9 Rh1 Rh17 Rh2 146.11(7) 4_575 .
Rh9 Rh1 Rh17 Rh2 -146.11(7) . .
Rh16 Rh1 Rh17 Rh2 180.0 . .
Rh11 Rh1 Rh17 Rh2 102.84(13) 4_575 .
Rh11 Rh1 Rh17 Rh2 -102.84(13) . .
Rh3 Rh1 Rh17 Rh13 -103.15(13) . 4_575
Rh3 Rh1 Rh17 Rh13 -37.20(9) 4_575 4_575
Rh2 Rh1 Rh17 Rh13 -70.18(8) . 4_575
Rh13 Rh1 Rh17 Rh13 -140.35(16) . 4_575
Rh7 Rh1 Rh17 Rh13 -70.18(8) . 4_575
Rh9 Rh1 Rh17 Rh13 75.94(10) 4_575 4_575
Rh9 Rh1 Rh17 Rh13 143.71(11) . 4_575
Rh16 Rh1 Rh17 Rh13 109.82(8) . 4_575
Rh11 Rh1 Rh17 Rh13 32.66(13) 4_575 4_575
Rh11 Rh1 Rh17 Rh13 -173.01(17) . 4_575
Rh3 Rh1 Rh17 Rh13 37.20(9) . .
Rh3 Rh1 Rh17 Rh13 103.15(13) 4_575 .
Rh2 Rh1 Rh17 Rh13 70.18(8) . .
Rh13 Rh1 Rh17 Rh13 140.35(16) 4_575 .
Rh7 Rh1 Rh17 Rh13 70.18(8) . .
Rh9 Rh1 Rh17 Rh13 -143.71(11) 4_575 .
Rh9 Rh1 Rh17 Rh13 -75.93(10) . .
Rh16 Rh1 Rh17 Rh13 -109.82(8) . .
Rh11 Rh1 Rh17 Rh13 173.01(17) 4_575 .
Rh11 Rh1 Rh17 Rh13 -32.66(13) . .
Rh3 Rh1 Rh17 Rh9 -179.09(11) . 4_575
Rh3 Rh1 Rh17 Rh9 -113.13(11) 4_575 4_575
Rh2 Rh1 Rh17 Rh9 -146.11(7) . 4_575
Rh13 Rh1 Rh17 Rh9 -75.94(10) 4_575 4_575
Rh13 Rh1 Rh17 Rh9 143.71(11) . 4_575
Rh7 Rh1 Rh17 Rh9 -146.11(7) . 4_575
Rh9 Rh1 Rh17 Rh9 67.78(14) . 4_575
Rh16 Rh1 Rh17 Rh9 33.89(7) . 4_575
Rh11 Rh1 Rh17 Rh9 -43.27(13) 4_575 4_575
Rh11 Rh1 Rh17 Rh9 111.05(16) . 4_575
Rh3 Rh1 Rh17 Rh9 113.13(11) . .
Rh3 Rh1 Rh17 Rh9 179.09(11) 4_575 .
Rh2 Rh1 Rh17 Rh9 146.11(7) . .
Rh13 Rh1 Rh17 Rh9 -143.71(11) 4_575 .
Rh13 Rh1 Rh17 Rh9 75.93(10) . .
Rh7 Rh1 Rh17 Rh9 146.11(7) . .
Rh9 Rh1 Rh17 Rh9 -67.78(14) 4_575 .
Rh16 Rh1 Rh17 Rh9 -33.89(7) . .
Rh11 Rh1 Rh17 Rh9 -111.05(16) 4_575 .
Rh11 Rh1 Rh17 Rh9 43.27(13) . .
Rh3 Rh1 Rh17 Rh8 -4.89(11) . .
Rh3 Rh1 Rh17 Rh8 61.07(11) 4_575 .
Rh2 Rh1 Rh17 Rh8 28.09(7) . .
Rh13 Rh1 Rh17 Rh8 98.26(12) 4_575 .
Rh13 Rh1 Rh17 Rh8 -42.09(9) . .
Rh7 Rh1 Rh17 Rh8 28.09(7) . .
Rh9 Rh1 Rh17 Rh8 174.20(9) 4_575 .
Rh9 Rh1 Rh17 Rh8 -118.02(11) . .
Rh16 Rh1 Rh17 Rh8 -151.91(7) . .
Rh11 Rh1 Rh17 Rh8 130.93(13) 4_575 .
Rh11 Rh1 Rh17 Rh8 -74.75(16) . .
Rh3 Rh1 Rh17 Rh8 -61.07(11) . 4_575
Rh3 Rh1 Rh17 Rh8 4.89(11) 4_575 4_575
Rh2 Rh1 Rh17 Rh8 -28.09(7) . 4_575
Rh13 Rh1 Rh17 Rh8 42.09(9) 4_575 4_575
Rh13 Rh1 Rh17 Rh8 -98.27(12) . 4_575
Rh7 Rh1 Rh17 Rh8 -28.09(7) . 4_575
Rh9 Rh1 Rh17 Rh8 118.02(11) 4_575 4_575
Rh9 Rh1 Rh17 Rh8 -174.20(10) . 4_575
Rh16 Rh1 Rh17 Rh8 151.91(7) . 4_575
Rh11 Rh1 Rh17 Rh8 74.75(16) 4_575 4_575
Rh11 Rh1 Rh17 Rh8 -130.93(13) . 4_575
Rh3 Rh2 Rh17 C5 -86.5(18) . .
Rh3 Rh2 Rh17 C5 -152.2(18) 4_575 .
Rh1 Rh2 Rh17 C5 -119.4(18) . .
Rh4 Rh2 Rh17 C5 -119.4(18) . .
Rh13 Rh2 Rh17 C5 170.7(18) 4_575 .
Rh13 Rh2 Rh17 C5 -49.4(18) . .
Rh15 Rh2 Rh17 C5 60.6(18) . .
Rh8 Rh2 Rh17 C5 27.0(18) . .
Rh8 Rh2 Rh17 C5 94.2(18) 4_575 .
Rh12 Rh2 Rh17 C5 -16.9(19) . .
Rh12 Rh2 Rh17 C5 138.2(18) 4_575 .
Rh3 Rh2 Rh17 C5 152.2(18) . 4_575
Rh3 Rh2 Rh17 C5 86.5(18) 4_575 4_575
Rh1 Rh2 Rh17 C5 119.4(18) . 4_575
Rh4 Rh2 Rh17 C5 119.4(18) . 4_575
Rh13 Rh2 Rh17 C5 49.4(18) 4_575 4_575
Rh13 Rh2 Rh17 C5 -170.7(18) . 4_575
Rh15 Rh2 Rh17 C5 -60.6(18) . 4_575
Rh8 Rh2 Rh17 C5 -94.2(18) . 4_575
Rh8 Rh2 Rh17 C5 -27.0(18) 4_575 4_575
Rh12 Rh2 Rh17 C5 -138.2(18) . 4_575
Rh12 Rh2 Rh17 C5 16.9(19) 4_575 4_575
Rh3 Rh2 Rh17 Rh1 32.89(9) . .
Rh3 Rh2 Rh17 Rh1 -32.89(9) 4_575 .
Rh4 Rh2 Rh17 Rh1 0.000(2) . .
Rh13 Rh2 Rh17 Rh1 -69.97(8) 4_575 .
Rh13 Rh2 Rh17 Rh1 69.97(8) . .
Rh15 Rh2 Rh17 Rh1 180.0 . .
Rh8 Rh2 Rh17 Rh1 146.40(7) . .
Rh8 Rh2 Rh17 Rh1 -146.40(7) 4_575 .
Rh12 Rh2 Rh17 Rh1 102.41(13) . .
Rh12 Rh2 Rh17 Rh1 -102.41(13) 4_575 .
Rh3 Rh2 Rh17 Rh13 102.86(14) . 4_575
Rh3 Rh2 Rh17 Rh13 37.09(10) 4_575 4_575
Rh1 Rh2 Rh17 Rh13 69.97(8) . 4_575
Rh4 Rh2 Rh17 Rh13 69.97(8) . 4_575
Rh13 Rh2 Rh17 Rh13 139.95(16) . 4_575
Rh15 Rh2 Rh17 Rh13 -110.03(8) . 4_575
Rh8 Rh2 Rh17 Rh13 -143.63(12) . 4_575
Rh8 Rh2 Rh17 Rh13 -76.42(10) 4_575 4_575
Rh12 Rh2 Rh17 Rh13 172.39(17) . 4_575
Rh12 Rh2 Rh17 Rh13 -32.44(14) 4_575 4_575
Rh3 Rh2 Rh17 Rh13 -37.09(10) . .
Rh3 Rh2 Rh17 Rh13 -102.86(14) 4_575 .
Rh1 Rh2 Rh17 Rh13 -69.97(8) . .
Rh4 Rh2 Rh17 Rh13 -69.97(8) . .
Rh13 Rh2 Rh17 Rh13 -139.95(16) 4_575 .
Rh15 Rh2 Rh17 Rh13 110.03(8) . .
Rh8 Rh2 Rh17 Rh13 76.42(10) . .
Rh8 Rh2 Rh17 Rh13 143.63(12) 4_575 .
Rh12 Rh2 Rh17 Rh13 32.44(14) . .
Rh12 Rh2 Rh17 Rh13 -172.39(17) 4_575 .
Rh3 Rh2 Rh17 Rh9 61.32(11) . 4_575
Rh3 Rh2 Rh17 Rh9 -4.45(11) 4_575 4_575
Rh1 Rh2 Rh17 Rh9 28.43(7) . 4_575
Rh4 Rh2 Rh17 Rh9 28.43(7) . 4_575
Rh13 Rh2 Rh17 Rh9 -41.54(9) 4_575 4_575
Rh13 Rh2 Rh17 Rh9 98.41(12) . 4_575
Rh15 Rh2 Rh17 Rh9 -151.57(7) . 4_575
Rh8 Rh2 Rh17 Rh9 174.83(10) . 4_575
Rh8 Rh2 Rh17 Rh9 -117.96(11) 4_575 4_575
Rh12 Rh2 Rh17 Rh9 130.85(13) . 4_575
Rh12 Rh2 Rh17 Rh9 -73.98(17) 4_575 4_575
Rh3 Rh2 Rh17 Rh9 4.45(11) . .
Rh3 Rh2 Rh17 Rh9 -61.32(11) 4_575 .
Rh1 Rh2 Rh17 Rh9 -28.43(7) . .
Rh4 Rh2 Rh17 Rh9 -28.43(7) . .
Rh13 Rh2 Rh17 Rh9 -98.41(12) 4_575 .
Rh13 Rh2 Rh17 Rh9 41.54(9) . .
Rh15 Rh2 Rh17 Rh9 151.57(7) . .
Rh8 Rh2 Rh17 Rh9 117.96(11) . .
Rh8 Rh2 Rh17 Rh9 -174.83(10) 4_575 .
Rh12 Rh2 Rh17 Rh9 73.98(17) . .
Rh12 Rh2 Rh17 Rh9 -130.85(13) 4_575 .
Rh3 Rh2 Rh17 Rh8 -113.51(11) . .
Rh3 Rh2 Rh17 Rh8 -179.28(11) 4_575 .
Rh1 Rh2 Rh17 Rh8 -146.40(7) . .
Rh4 Rh2 Rh17 Rh8 -146.40(7) . .
Rh13 Rh2 Rh17 Rh8 143.63(12) 4_575 .
Rh13 Rh2 Rh17 Rh8 -76.42(10) . .
Rh15 Rh2 Rh17 Rh8 33.60(7) . .
Rh8 Rh2 Rh17 Rh8 67.20(15) 4_575 .
Rh12 Rh2 Rh17 Rh8 -43.99(13) . .
Rh12 Rh2 Rh17 Rh8 111.19(16) 4_575 .
Rh3 Rh2 Rh17 Rh8 179.28(11) . 4_575
Rh3 Rh2 Rh17 Rh8 113.51(11) 4_575 4_575
Rh1 Rh2 Rh17 Rh8 146.40(7) . 4_575
Rh4 Rh2 Rh17 Rh8 146.40(7) . 4_575
Rh13 Rh2 Rh17 Rh8 76.42(10) 4_575 4_575
Rh13 Rh2 Rh17 Rh8 -143.63(12) . 4_575
Rh15 Rh2 Rh17 Rh8 -33.60(7) . 4_575
Rh8 Rh2 Rh17 Rh8 -67.20(15) . 4_575
Rh12 Rh2 Rh17 Rh8 -111.19(16) . 4_575
Rh12 Rh2 Rh17 Rh8 43.99(13) 4_575 4_575
C4 Rh13 Rh17 C5 -3.0(19) . .
Rh1 Rh13 Rh17 C5 -148.8(14) . .
Rh3 Rh13 Rh17 C5 177.5(14) . .
Rh2 Rh13 Rh17 C5 143.8(14) . .
Rh12 Rh13 Rh17 C5 114.2(14) . .
Rh11 Rh13 Rh17 C5 -119.4(14) . .
Rh9 Rh13 Rh17 C5 -83.0(14) . .
Rh14 Rh13 Rh17 C5 177.8(14) . .
Rh8 Rh13 Rh17 C5 78.6(14) . .
C4 Rh13 Rh17 C5 -14(8) . 4_575
Rh1 Rh13 Rh17 C5 -160(8) . 4_575
Rh3 Rh13 Rh17 C5 166(8) . 4_575
Rh2 Rh13 Rh17 C5 133(8) . 4_575
Rh12 Rh13 Rh17 C5 103(8) . 4_575
Rh11 Rh13 Rh17 C5 -131(8) . 4_575
Rh9 Rh13 Rh17 C5 -94(8) . 4_575
Rh14 Rh13 Rh17 C5 167(8) . 4_575
Rh8 Rh13 Rh17 C5 67(8) . 4_575
C4 Rh13 Rh17 Rh1 145.8(12) . .
Rh3 Rh13 Rh17 Rh1 -33.67(12) . .
Rh2 Rh13 Rh17 Rh1 -67.33(13) . .
Rh12 Rh13 Rh17 Rh1 -97.03(14) . .
Rh11 Rh13 Rh17 Rh1 29.46(12) . .
Rh9 Rh13 Rh17 Rh1 65.77(11) . .
Rh14 Rh13 Rh17 Rh1 -33.4(4) . .
Rh8 Rh13 Rh17 Rh1 -132.60(12) . .
C4 Rh13 Rh17 Rh2 -146.9(12) . .
Rh1 Rh13 Rh17 Rh2 67.33(13) . .
Rh3 Rh13 Rh17 Rh2 33.67(12) . .
Rh12 Rh13 Rh17 Rh2 -29.69(12) . .
Rh11 Rh13 Rh17 Rh2 96.80(15) . .
Rh9 Rh13 Rh17 Rh2 133.11(13) . .
Rh14 Rh13 Rh17 Rh2 34.0(4) . .
Rh8 Rh13 Rh17 Rh2 -65.26(12) . .
C4 Rh13 Rh17 Rh13 179.3(12) . 4_575
Rh1 Rh13 Rh17 Rh13 33.48(13) . 4_575
Rh3 Rh13 Rh17 Rh13 -0.19(17) . 4_575
Rh2 Rh13 Rh17 Rh13 -33.85(13) . 4_575
Rh12 Rh13 Rh17 Rh13 -63.54(17) . 4_575
Rh11 Rh13 Rh17 Rh13 62.95(16) . 4_575
Rh9 Rh13 Rh17 Rh13 99.26(13) . 4_575
Rh14 Rh13 Rh17 Rh13 0.1(5) . 4_575
Rh8 Rh13 Rh17 Rh13 -99.12(13) . 4_575
C4 Rh13 Rh17 Rh9 115.4(12) . 4_575
Rh1 Rh13 Rh17 Rh9 -30.41(11) . 4_575
Rh3 Rh13 Rh17 Rh9 -64.08(13) . 4_575
Rh2 Rh13 Rh17 Rh9 -97.75(14) . 4_575
Rh12 Rh13 Rh17 Rh9 -127.44(13) . 4_575
Rh11 Rh13 Rh17 Rh9 -0.95(14) . 4_575
Rh9 Rh13 Rh17 Rh9 35.36(10) . 4_575
Rh14 Rh13 Rh17 Rh9 -63.8(4) . 4_575
Rh8 Rh13 Rh17 Rh9 -163.01(13) . 4_575
C4 Rh13 Rh17 Rh9 80.0(12) . .
Rh1 Rh13 Rh17 Rh9 -65.77(11) . .
Rh3 Rh13 Rh17 Rh9 -99.44(11) . .
Rh2 Rh13 Rh17 Rh9 -133.11(13) . .
Rh12 Rh13 Rh17 Rh9 -162.80(13) . .
Rh11 Rh13 Rh17 Rh9 -36.31(11) . .
Rh14 Rh13 Rh17 Rh9 -99.2(4) . .
Rh8 Rh13 Rh17 Rh9 161.63(11) . .
C4 Rh13 Rh17 Rh8 -81.6(12) . .
Rh1 Rh13 Rh17 Rh8 132.60(12) . .
Rh3 Rh13 Rh17 Rh8 98.93(11) . .
Rh2 Rh13 Rh17 Rh8 65.26(12) . .
Rh12 Rh13 Rh17 Rh8 35.57(12) . .
Rh11 Rh13 Rh17 Rh8 162.06(12) . .
Rh9 Rh13 Rh17 Rh8 -161.63(11) . .
Rh14 Rh13 Rh17 Rh8 99.2(4) . .
C4 Rh13 Rh17 Rh8 -116.5(12) . 4_575
Rh1 Rh13 Rh17 Rh8 97.68(14) . 4_575
Rh3 Rh13 Rh17 Rh8 64.01(14) . 4_575
Rh2 Rh13 Rh17 Rh8 30.35(11) . 4_575
Rh12 Rh13 Rh17 Rh8 0.66(15) . 4_575
Rh11 Rh13 Rh17 Rh8 127.15(13) . 4_575
Rh9 Rh13 Rh17 Rh8 163.46(13) . 4_575
Rh14 Rh13 Rh17 Rh8 64.3(4) . 4_575
Rh8 Rh13 Rh17 Rh8 -34.91(10) . 4_575
C14 Rh9 Rh17 C5 -148(3) . .
C15 Rh9 Rh17 C5 -88.2(18) . .
N25 Rh9 Rh17 C5 4.8(18) . .
Rh1 Rh9 Rh17 C5 156.8(15) . .
Rh9 Rh9 Rh17 C5 -133.9(15) 4_575 .
Rh16 Rh9 Rh17 C5 -172.9(15) . .
Rh11 Rh9 Rh17 C5 122.0(15) . .
Rh13 Rh9 Rh17 C5 89.3(15) . .
C14 Rh9 Rh17 C5 -69(3) . 4_575
C15 Rh9 Rh17 C5 -9(2) . 4_575
N25 Rh9 Rh17 C5 84(2) . 4_575
Rh1 Rh9 Rh17 C5 -123.7(17) . 4_575
Rh9 Rh9 Rh17 C5 -54.3(17) 4_575 4_575
Rh16 Rh9 Rh17 C5 -93.3(17) . 4_575
Rh11 Rh9 Rh17 C5 -158.4(17) . 4_575
Rh13 Rh9 Rh17 C5 168.8(17) . 4_575
C14 Rh9 Rh17 Rh1 55(2) . .
C15 Rh9 Rh17 Rh1 115.0(9) . .
N25 Rh9 Rh17 Rh1 -151.9(10) . .
Rh9 Rh9 Rh17 Rh1 69.34(7) 4_575 .
Rh16 Rh9 Rh17 Rh1 30.32(10) . .
Rh11 Rh9 Rh17 Rh1 -34.79(9) . .
Rh13 Rh9 Rh17 Rh1 -67.52(10) . .
C14 Rh9 Rh17 Rh2 83(2) . .
C15 Rh9 Rh17 Rh2 143.3(9) . .
N25 Rh9 Rh17 Rh2 -123.6(10) . .
Rh1 Rh9 Rh17 Rh2 28.28(8) . .
Rh9 Rh9 Rh17 Rh2 97.62(8) 4_575 .
Rh16 Rh9 Rh17 Rh2 58.60(13) . .
Rh11 Rh9 Rh17 Rh2 -6.50(11) . .
Rh13 Rh9 Rh17 Rh2 -39.23(8) . .
C14 Rh9 Rh17 Rh13 24(2) . 4_575
C15 Rh9 Rh17 Rh13 84.1(9) . 4_575
N25 Rh9 Rh17 Rh13 177.2(10) . 4_575
Rh1 Rh9 Rh17 Rh13 -30.86(10) . 4_575
Rh9 Rh9 Rh17 Rh13 38.48(7) 4_575 4_575
Rh16 Rh9 Rh17 Rh13 -0.54(15) . 4_575
Rh11 Rh9 Rh17 Rh13 -65.65(13) . 4_575
Rh13 Rh9 Rh17 Rh13 -98.38(16) . 4_575
C14 Rh9 Rh17 Rh13 123(2) . .
C15 Rh9 Rh17 Rh13 -177.5(9) . .
N25 Rh9 Rh17 Rh13 -84.4(10) . .
Rh1 Rh9 Rh17 Rh13 67.52(10) . .
Rh9 Rh9 Rh17 Rh13 136.85(10) 4_575 .
Rh16 Rh9 Rh17 Rh13 97.84(13) . .
Rh11 Rh9 Rh17 Rh13 32.73(10) . .
C14 Rh9 Rh17 Rh9 -14(2) . 4_575
C15 Rh9 Rh17 Rh9 45.7(9) . 4_575
N25 Rh9 Rh17 Rh9 138.7(10) . 4_575
Rh1 Rh9 Rh17 Rh9 -69.34(7) . 4_575
Rh16 Rh9 Rh17 Rh9 -39.02(13) . 4_575
Rh11 Rh9 Rh17 Rh9 -104.12(9) . 4_575
Rh13 Rh9 Rh17 Rh9 -136.85(10) . 4_575
C14 Rh9 Rh17 Rh8 142(2) . .
C15 Rh9 Rh17 Rh8 -158.6(9) . .
N25 Rh9 Rh17 Rh8 -65.5(10) . .
Rh1 Rh9 Rh17 Rh8 86.45(16) . .
Rh9 Rh9 Rh17 Rh8 155.79(17) 4_575 .
Rh16 Rh9 Rh17 Rh8 116.77(15) . .
Rh11 Rh9 Rh17 Rh8 51.67(17) . .
Rh13 Rh9 Rh17 Rh8 18.93(13) . .
C14 Rh9 Rh17 Rh8 71(2) . 4_575
C15 Rh9 Rh17 Rh8 131.1(10) . 4_575
N25 Rh9 Rh17 Rh8 -135.8(10) . 4_575
Rh1 Rh9 Rh17 Rh8 16.1(3) . 4_575
Rh9 Rh9 Rh17 Rh8 85.5(3) 4_575 4_575
Rh16 Rh9 Rh17 Rh8 46.4(3) . 4_575
Rh11 Rh9 Rh17 Rh8 -18.7(3) . 4_575
Rh13 Rh9 Rh17 Rh8 -51.4(3) . 4_575
C11 Rh8 Rh17 C5 154(3) . .
C12 Rh8 Rh17 C5 85.2(18) . .
N26 Rh8 Rh17 C5 -6.1(18) . .
Rh2 Rh8 Rh17 C5 -158.9(15) . .
Rh8 Rh8 Rh17 C5 131.7(15) 4_575 .
Rh15 Rh8 Rh17 C5 171.1(15) . .
Rh12 Rh8 Rh17 C5 -123.2(15) . .
Rh13 Rh8 Rh17 C5 -91.3(15) . .
C11 Rh8 Rh17 C5 75(3) . 4_575
C12 Rh8 Rh17 C5 6(2) . 4_575
N26 Rh8 Rh17 C5 -84.9(19) . 4_575
Rh2 Rh8 Rh17 C5 122.3(17) . 4_575
Rh8 Rh8 Rh17 C5 52.9(17) 4_575 4_575
Rh15 Rh8 Rh17 C5 92.4(17) . 4_575
Rh12 Rh8 Rh17 C5 158.0(17) . 4_575
Rh13 Rh8 Rh17 C5 -170.1(17) . 4_575
C11 Rh8 Rh17 Rh1 -75(2) . .
C12 Rh8 Rh17 Rh1 -143.9(10) . .
N26 Rh8 Rh17 Rh1 124.8(9) . .
Rh2 Rh8 Rh17 Rh1 -28.04(8) . .
Rh8 Rh8 Rh17 Rh1 -97.45(8) 4_575 .
Rh15 Rh8 Rh17 Rh1 -58.02(13) . .
Rh12 Rh8 Rh17 Rh1 7.62(11) . .
Rh13 Rh8 Rh17 Rh1 39.54(8) . .
C11 Rh8 Rh17 Rh2 -47(2) . .
C12 Rh8 Rh17 Rh2 -115.9(10) . .
N26 Rh8 Rh17 Rh2 152.8(9) . .
Rh8 Rh8 Rh17 Rh2 -69.41(7) 4_575 .
Rh15 Rh8 Rh17 Rh2 -29.98(10) . .
Rh12 Rh8 Rh17 Rh2 35.65(9) . .
Rh13 Rh8 Rh17 Rh2 67.57(11) . .
C11 Rh8 Rh17 Rh13 -16(2) . 4_575
C12 Rh8 Rh17 Rh13 -84.9(10) . 4_575
N26 Rh8 Rh17 Rh13 -176.3(9) . 4_575
Rh2 Rh8 Rh17 Rh13 30.95(10) . 4_575
Rh8 Rh8 Rh17 Rh13 -38.47(8) 4_575 4_575
Rh15 Rh8 Rh17 Rh13 0.96(16) . 4_575
Rh12 Rh8 Rh17 Rh13 66.60(14) . 4_575
Rh13 Rh8 Rh17 Rh13 98.52(16) . 4_575
C11 Rh8 Rh17 Rh13 -115(2) . .
C12 Rh8 Rh17 Rh13 176.5(10) . .
N26 Rh8 Rh17 Rh13 85.2(9) . .
Rh2 Rh8 Rh17 Rh13 -67.57(11) . .
Rh8 Rh8 Rh17 Rh13 -136.99(10) 4_575 .
Rh15 Rh8 Rh17 Rh13 -97.56(14) . .
Rh12 Rh8 Rh17 Rh13 -31.92(10) . .
C11 Rh8 Rh17 Rh9 -62(2) . 4_575
C12 Rh8 Rh17 Rh9 -130.2(11) . 4_575
N26 Rh8 Rh17 Rh9 138.5(9) . 4_575
Rh2 Rh8 Rh17 Rh9 -14.3(3) . 4_575
Rh8 Rh8 Rh17 Rh9 -83.7(2) 4_575 4_575
Rh15 Rh8 Rh17 Rh9 -44.3(3) . 4_575
Rh12 Rh8 Rh17 Rh9 21.3(3) . 4_575
Rh13 Rh8 Rh17 Rh9 53.2(3) . 4_575
C11 Rh8 Rh17 Rh9 -134(2) . .
C12 Rh8 Rh17 Rh9 157.7(10) . .
N26 Rh8 Rh17 Rh9 66.4(9) . .
Rh2 Rh8 Rh17 Rh9 -86.45(16) . .
Rh8 Rh8 Rh17 Rh9 -155.86(17) 4_575 .
Rh15 Rh8 Rh17 Rh9 -116.43(16) . .
Rh12 Rh8 Rh17 Rh9 -50.80(17) . .
Rh13 Rh8 Rh17 Rh9 -18.88(13) . .
C11 Rh8 Rh17 Rh8 22(2) . 4_575
C12 Rh8 Rh17 Rh8 -46.5(10) . 4_575
N26 Rh8 Rh17 Rh8 -137.8(9) . 4_575
Rh2 Rh8 Rh17 Rh8 69.41(7) . 4_575
Rh15 Rh8 Rh17 Rh8 39.43(13) . 4_575
Rh12 Rh8 Rh17 Rh8 105.07(9) . 4_575
Rh13 Rh8 Rh17 Rh8 136.99(10) . 4_575
C2 Rh5 C1 O1 180.00(13) . .
Rh3 Rh5 C1 O1 37.1(12) 4_575 .
Rh3 Rh5 C1 O1 -37.1(12) . .
Rh7 Rh5 C1 O1 0.00(13) . .
Rh4 Rh5 C1 O1 180.00(12) . .
Rh10 Rh5 C1 O1 63.0(5) 4_575 .
Rh10 Rh5 C1 O1 -63.0(5) . .
Rh6 Rh5 C1 O1 103.6(12) 4_575 .
Rh6 Rh5 C1 O1 -103.6(12) . .
C1 Rh5 C2 O2 0.00(4) . .
Rh3 Rh5 C2 O2 144.1(10) 4_575 .
Rh3 Rh5 C2 O2 -144.1(9) . .
Rh7 Rh5 C2 O2 0.00(8) . .
Rh4 Rh5 C2 O2 180.00(4) . .
Rh10 Rh5 C2 O2 77.4(11) 4_575 .
Rh10 Rh5 C2 O2 -77.4(10) . .
Rh6 Rh5 C2 O2 117.3(4) 4_575 .
Rh6 Rh5 C2 O2 -117.3(4) . .
Rh1 Rh7 C3 O3 180.000(9) . .
Rh3 Rh7 C3 O3 64(2) . .
Rh3 Rh7 C3 O3 -64(2) 4_575 .
Rh11 Rh7 C3 O3 -120.7(4) 4_575 .
Rh11 Rh7 C3 O3 120.7(4) . .
Rh5 Rh7 C3 O3 0.000(10) . .
Rh16 Rh7 C3 O3 180.000(10) . .
Rh10 Rh7 C3 O3 -59.52(10) 4_575 .
Rh10 Rh7 C3 O3 59.52(10) . .
Rh1 Rh13 C4 O4 175(29) . .
Rh3 Rh13 C4 O4 -63(32) . .
Rh2 Rh13 C4 O4 60(32) . .
Rh12 Rh13 C4 O4 -2(31) . .
Rh17 Rh13 C4 O4 118(31) . .
Rh11 Rh13 C4 O4 -123(31) . .
Rh9 Rh13 C4 O4 178(31) . .
Rh14 Rh13 C4 O4 -63(31) . .
Rh8 Rh13 C4 O4 57(31) . .
C5 Rh17 C5 O5 -130(28) 4_575 .
Rh1 Rh17 C5 O5 17(30) . .
Rh2 Rh17 C5 O5 92(28) . .
Rh13 Rh17 C5 O5 -141(23) 4_575 .
Rh13 Rh17 C5 O5 52(28) . .
Rh9 Rh17 C5 O5 -52(29) 4_575 .
Rh9 Rh17 C5 O5 -10(28) . .
Rh8 Rh17 C5 O5 115(29) . .
Rh8 Rh17 C5 O5 156(28) 4_575 .
C13 Rh12 C6 O6 16(27) . .
Rh3 Rh12 C6 O6 -131(27) . .
Rh2 Rh12 C6 O6 159(27) . .
Rh13 Rh12 C6 O6 -166(27) . .
Rh4 Rh12 C6 O6 -3(53) . .
Rh8 Rh12 C6 O6 129(27) . .
Rh6 Rh12 C6 O6 -65(27) . .
Rh14 Rh12 C6 O6 -102(27) . .
Rh15 Rh12 C6 O6 92(27) . .
Rh2 Rh4 C7 O7 0.0(3) . .
Rh3 Rh4 C7 O7 -122(2) 4_575 .
Rh3 Rh4 C7 O7 122(2) . .
Rh5 Rh4 C7 O7 180.0(3) . .
Rh12 Rh4 C7 O7 60.6(7) . .
Rh12 Rh4 C7 O7 -60.6(7) 4_575 .
Rh15 Rh4 C7 O7 0.0(3) . .
Rh6 Rh4 C7 O7 -119.7(3) 4_575 .
Rh6 Rh4 C7 O7 119.7(3) . .
C18 Rh11 C9 O9 -6(14) . .
Rh1 Rh11 C9 O9 -153(13) . .
Rh3 Rh11 C9 O9 140(13) . .
Rh7 Rh11 C9 O9 -121(37) . .
Rh13 Rh11 C9 O9 173(14) . .
Rh9 Rh11 C9 O9 -123(13) . .
Rh16 Rh11 C9 O9 -87(13) . .
Rh14 Rh11 C9 O9 108(13) . .
Rh10 Rh11 C9 O9 74(13) . .
C19 Rh10 C10 O10 -97(4) . .
N21 Rh10 C10 O10 2(4) . .
Rh3 Rh10 C10 O10 161(4) . .
Rh6 Rh10 C10 O10 169(5) . .
Rh14 Rh10 C10 O10 -142(4) . .
Rh5 Rh10 C10 O10 108(4) . .
Rh11 Rh10 C10 O10 -150(3) . .
Rh7 Rh10 C10 O10 106(4) . .
C19 Rh10 C10 Rh6 93.8(14) . .
N21 Rh10 C10 Rh6 -167.6(11) . .
Rh3 Rh10 C10 Rh6 -8.4(11) . .
Rh14 Rh10 C10 Rh6 48.7(8) . .
Rh5 Rh10 C10 Rh6 -61.1(8) . .
Rh11 Rh10 C10 Rh6 41(2) . .
Rh7 Rh10 C10 Rh6 -63.5(16) . .
C16 Rh6 C10 O10 97(4) . .
N22 Rh6 C10 O10 -1(4) . .
Rh3 Rh6 C10 O10 -161(4) . .
Rh14 Rh6 C10 O10 142(4) . .
Rh10 Rh6 C10 O10 -169(4) . .
Rh12 Rh6 C10 O10 149(3) . .
Rh4 Rh6 C10 O10 -105(4) . .
Rh5 Rh6 C10 O10 -109(4) . .
C16 Rh6 C10 Rh10 -93.4(13) . .
N22 Rh6 C10 Rh10 168.2(12) . .
Rh3 Rh6 C10 Rh10 8.5(11) . .
Rh14 Rh6 C10 Rh10 -49.0(8) . .
Rh12 Rh6 C10 Rh10 -41(2) . .
Rh4 Rh6 C10 Rh10 64.3(16) . .
Rh5 Rh6 C10 Rh10 60.3(8) . .
C11 Rh15 C11 O11 85(5) 4_575 .
N23 Rh15 C11 O11 -12(5) . .
Rh2 Rh15 C11 O11 -170(5) . .
Rh8 Rh15 C11 O11 174(6) . .
Rh8 Rh15 C11 O11 131(5) 4_575 .
Rh4 Rh15 C11 O11 -114(5) . .
Rh12 Rh15 C11 O11 -120(5) . .
Rh12 Rh15 C11 O11 147(3) 4_575 .
C11 Rh15 C11 Rh8 -89.5(15) 4_575 .
N23 Rh15 C11 Rh8 174.4(14) . .
Rh2 Rh15 C11 Rh8 15.7(15) . .
Rh8 Rh15 C11 Rh8 -43.3(12) 4_575 .
Rh4 Rh15 C11 Rh8 71.7(18) . .
Rh12 Rh15 C11 Rh8 65.7(11) . .
Rh12 Rh15 C11 Rh8 -27(3) 4_575 .
C12 Rh8 C11 O11 -85(4) . .
N26 Rh8 C11 O11 10(4) . .
Rh2 Rh8 C11 O11 170(4) . .
Rh8 Rh8 C11 O11 -132(4) 4_575 .
Rh15 Rh8 C11 O11 -175(5) . .
Rh12 Rh8 C11 O11 118(4) . .
Rh17 Rh8 C11 O11 -151(3) . .
Rh13 Rh8 C11 O11 116(4) . .
C12 Rh8 C11 Rh15 89.6(15) . .
N26 Rh8 C11 Rh15 -175.5(13) . .
Rh2 Rh8 C11 Rh15 -15.5(15) . .
Rh8 Rh8 C11 Rh15 43.3(12) 4_575 .
Rh12 Rh8 C11 Rh15 -66.7(11) . .
Rh17 Rh8 C11 Rh15 24(3) . .
Rh13 Rh8 C11 Rh15 -69.6(17) . .
C11 Rh8 C12 O12 89(6) . .
N26 Rh8 C12 O12 -9(6) . .
Rh2 Rh8 C12 O12 -168(5) . .
Rh8 Rh8 C12 O12 180(7) 4_575 .
Rh15 Rh8 C12 O12 134(6) . .
Rh12 Rh8 C12 O12 145(4) . .
Rh17 Rh8 C12 O12 -117(6) . .
Rh13 Rh8 C12 O12 -113(5) . .
C11 Rh8 C12 Rh8 -90.6(16) . 4_575
N26 Rh8 C12 Rh8 171.0(15) . 4_575
Rh2 Rh8 C12 Rh8 11.6(17) . 4_575
Rh15 Rh8 C12 Rh8 -46.4(13) . 4_575
Rh12 Rh8 C12 Rh8 -35(4) . 4_575
Rh17 Rh8 C12 Rh8 63.2(12) . 4_575
Rh13 Rh8 C12 Rh8 67(2) . 4_575
C6 Rh12 C13 O13 5(22) . .
Rh3 Rh12 C13 O13 150(21) . .
Rh2 Rh12 C13 O13 -139(21) . .
Rh13 Rh12 C13 O13 -21(32) . .
Rh4 Rh12 C13 O13 -176(22) . .
Rh8 Rh12 C13 O13 -74(22) . .
Rh6 Rh12 C13 O13 121(22) . .
Rh14 Rh12 C13 O13 82(22) . .
Rh15 Rh12 C13 O13 -114(22) . .
C15 Rh9 C14 O14 96(4) . .
N25 Rh9 C14 O14 0(4) . .
Rh1 Rh9 C14 O14 -160(4) . .
Rh9 Rh9 C14 O14 142(4) 4_575 .
Rh16 Rh9 C14 O14 -172(5) . .
Rh11 Rh9 C14 O14 -109(4) . .
Rh13 Rh9 C14 O14 -105(4) . .
Rh17 Rh9 C14 O14 154(3) . .
C15 Rh9 C14 Rh16 -91.9(13) . .
N25 Rh9 C14 Rh16 172.4(13) . .
Rh1 Rh9 C14 Rh16 12.0(13) . .
Rh9 Rh9 C14 Rh16 -46.1(11) 4_575 .
Rh11 Rh9 C14 Rh16 63.2(10) . .
Rh13 Rh9 C14 Rh16 67.5(18) . .
Rh17 Rh9 C14 Rh16 -34(3) . .
C20 Rh16 C14 O14 -1(4) . .
C14 Rh16 C14 O14 -97(4) 4_575 .
Rh1 Rh16 C14 O14 160(4) . .
Rh9 Rh16 C14 O14 -142(4) 4_575 .
Rh9 Rh16 C14 O14 172(5) . .
Rh7 Rh16 C14 O14 106(4) . .
Rh11 Rh16 C14 O14 -156(3) 4_575 .
Rh11 Rh16 C14 O14 109(4) . .
C20 Rh16 C14 Rh9 -172.8(14) . .
C14 Rh16 C14 Rh9 90.8(14) 4_575 .
Rh1 Rh16 C14 Rh9 -11.8(13) . .
Rh9 Rh16 C14 Rh9 45.6(11) 4_575 .
Rh7 Rh16 C14 Rh9 -66.0(18) . .
Rh11 Rh16 C14 Rh9 32(3) 4_575 .
Rh11 Rh16 C14 Rh9 -63.2(10) . .
C14 Rh9 C15 O15 -89(6) . .
N25 Rh9 C15 O15 9(6) . .
Rh1 Rh9 C15 O15 168(5) . .
Rh9 Rh9 C15 O15 178(7) 4_575 .
Rh16 Rh9 C15 O15 -134(6) . .
Rh11 Rh9 C15 O15 -145(4) . .
Rh13 Rh9 C15 O15 113(5) . .
Rh17 Rh9 C15 O15 116(6) . .
C14 Rh9 C15 Rh9 93.9(18) . 4_575
N25 Rh9 C15 Rh9 -168.8(16) . 4_575
Rh1 Rh9 C15 Rh9 -9.9(18) . 4_575
Rh16 Rh9 C15 Rh9 48.2(14) . 4_575
Rh11 Rh9 C15 Rh9 38(3) . 4_575
Rh13 Rh9 C15 Rh9 -65(2) . 4_575
Rh17 Rh9 C15 Rh9 -61.9(13) . 4_575
C19 Rh14 C16 O16 90(5) . .
N24 Rh14 C16 O16 -3(6) . .
Rh3 Rh14 C16 O16 -165(5) . .
Rh6 Rh14 C16 O16 -179(6) . .
Rh10 Rh14 C16 O16 137(5) . .
Rh12 Rh14 C16 O16 -114(6) . .
Rh11 Rh14 C16 O16 152(4) . .
Rh13 Rh14 C16 O16 -108(5) . .
C19 Rh14 C16 Rh6 -91.0(15) . .
N24 Rh14 C16 Rh6 176.0(14) . .
Rh3 Rh14 C16 Rh6 14.6(15) . .
Rh10 Rh14 C16 Rh6 -44.3(12) . .
Rh12 Rh14 C16 Rh6 64.8(11) . .
Rh11 Rh14 C16 Rh6 -29(4) . .
Rh13 Rh14 C16 Rh6 71.4(19) . .
C10 Rh6 C16 O16 -90(5) . .
N22 Rh6 C16 O16 4(5) . .
Rh3 Rh6 C16 O16 165(4) . .
Rh14 Rh6 C16 O16 179(6) . .
Rh10 Rh6 C16 O16 -136(4) . .
Rh12 Rh6 C16 O16 114(5) . .
Rh4 Rh6 C16 O16 111(4) . .
Rh5 Rh6 C16 O16 -153(3) . .
C10 Rh6 C16 Rh14 90.7(16) . .
N22 Rh6 C16 Rh14 -175.6(14) . .
Rh3 Rh6 C16 Rh14 -14.4(15) . .
Rh10 Rh6 C16 Rh14 44.3(12) . .
Rh12 Rh6 C16 Rh14 -65.7(11) . .
Rh4 Rh6 C16 Rh14 -68.7(18) . .
Rh5 Rh6 C16 Rh14 27(3) . .
C9 Rh11 C18 O18 31(45) . .
Rh1 Rh11 C18 O18 174(44) . .
Rh3 Rh11 C18 O18 -112(45) . .
Rh7 Rh11 C18 O18 -150(45) . .
Rh13 Rh11 C18 O18 18(56) . .
Rh9 Rh11 C18 O18 106(45) . .
Rh16 Rh11 C18 O18 147(45) . .
Rh14 Rh11 C18 O18 -47(46) . .
Rh10 Rh11 C18 O18 -88(45) . .
C16 Rh14 C19 O19 -94(5) . .
N24 Rh14 C19 O19 1(5) . .
Rh3 Rh14 C19 O19 160(4) . .
Rh6 Rh14 C19 O19 -141(4) . .
Rh10 Rh14 C19 O19 174(5) . .
Rh12 Rh14 C19 O19 -156(3) . .
Rh11 Rh14 C19 O19 109(5) . .
Rh13 Rh14 C19 O19 104(4) . .
C16 Rh14 C19 Rh10 91.8(15) . .
N24 Rh14 C19 Rh10 -173.1(12) . .
Rh3 Rh14 C19 Rh10 -14.2(12) . .
Rh6 Rh14 C19 Rh10 44.4(10) . .
Rh12 Rh14 C19 Rh10 30(3) . .
Rh11 Rh14 C19 Rh10 -64.9(8) . .
Rh13 Rh14 C19 Rh10 -70.3(16) . .
C10 Rh10 C19 O19 94(4) . .
N21 Rh10 C19 O19 -1(4) . .
Rh3 Rh10 C19 O19 -161(4) . .
Rh6 Rh10 C19 O19 141(4) . .
Rh14 Rh10 C19 O19 -175(5) . .
Rh5 Rh10 C19 O19 158(2) . .
Rh11 Rh10 C19 O19 -110(4) . .
Rh7 Rh10 C19 O19 -106(4) . .
C10 Rh10 C19 Rh14 -90.7(14) . .
N21 Rh10 C19 Rh14 174.3(11) . .
Rh3 Rh10 C19 Rh14 14.1(12) . .
Rh6 Rh10 C19 Rh14 -44.2(10) . .
Rh5 Rh10 C19 Rh14 -28(3) . .
Rh11 Rh10 C19 Rh14 64.7(9) . .
Rh7 Rh10 C19 Rh14 68.9(15) . .
C14 Rh16 C20 O20 -135.7(11) 4_575 .
C14 Rh16 C20 O20 135.7(11) . .
Rh1 Rh16 C20 O20 -0.001(18) . .
Rh9 Rh16 C20 O20 -127.6(16) 4_575 .
Rh9 Rh16 C20 O20 127.6(16) . .
Rh7 Rh16 C20 O20 -0.001(18) . .
Rh11 Rh16 C20 O20 -57.0(5) 4_575 .
Rh11 Rh16 C20 O20 57.0(5) . .
C10 Rh10 N21 C210 126(36) . .
C19 Rh10 N21 C210 -146(36) . .
Rh3 Rh10 N21 C210 -9(37) . .
Rh6 Rh10 N21 C210 112(35) . .
Rh14 Rh10 N21 C210 -140(35) . .
Rh5 Rh10 N21 C210 44(36) . .
Rh11 Rh10 N21 C210 -68(36) . .
Rh7 Rh10 N21 C210 -13(36) . .
Rh10 N21 C210 C211 -57(60) . .
C10 Rh6 N22 C220 -87(29) . .
C16 Rh6 N22 C220 -174(29) . .
Rh3 Rh6 N22 C220 48(30) . .
Rh14 Rh6 N22 C220 -179(100) . .
Rh10 Rh6 N22 C220 -74(29) . .
Rh12 Rh6 N22 C220 108(29) . .
Rh4 Rh6 N22 C220 51(29) . .
Rh5 Rh6 N22 C220 -6(29) . .
Rh6 N22 C220 C221 -4(74) . .
C11 Rh15 N23 C230 133.0(13) 4_575 .
C11 Rh15 N23 C230 -133.0(13) . .
Rh2 Rh15 N23 C230 0.0(5) . .
Rh8 Rh15 N23 C230 -126.5(14) . .
Rh8 Rh15 N23 C230 126.5(14) 4_575 .
Rh4 Rh15 N23 C230 0.0(5) . .
Rh12 Rh15 N23 C230 -57.1(7) . .
Rh12 Rh15 N23 C230 57.1(7) 4_575 .
Rh15 N23 C230 C231 0.0(6) . .
C16 Rh14 N24 C240 -121(18) . .
C19 Rh14 N24 C240 147(18) . .
Rh3 Rh14 N24 C240 17(19) . .
Rh6 Rh14 N24 C240 -116(17) . .
Rh10 Rh14 N24 C240 140(17) . .
Rh12 Rh14 N24 C240 -44(18) . .
Rh11 Rh14 N24 C240 70(18) . .
Rh13 Rh14 N24 C240 13(18) . .
Rh14 N24 C240 C241 -19(36) . .
C14 Rh9 N25 C250 -160(25) . .
C15 Rh9 N25 C250 113(25) . .
Rh1 Rh9 N25 C250 -22(26) . .
Rh9 Rh9 N25 C250 100(25) 4_575 .
Rh16 Rh9 N25 C250 -151(24) . .
Rh11 Rh9 N25 C250 -81(25) . .
Rh13 Rh9 N25 C250 -24(25) . .
Rh17 Rh9 N25 C250 32(25) . .
Rh9 N25 C250 C251 -7(44) . .
C11 Rh8 N26 C260 -180(100) . .
C12 Rh8 N26 C260 -89(25) . .
Rh2 Rh8 N26 C260 45(26) . .
Rh8 Rh8 N26 C260 -79(25) 4_575 .
Rh15 Rh8 N26 C260 175(24) . .
Rh12 Rh8 N26 C260 104(25) . .
Rh17 Rh8 N26 C260 -9(25) . .
Rh13 Rh8 N26 C260 47(25) . .
Rh8 N26 C260 C261 21(53) . .
